data_4110347
loop_
_publ_author_name
'Stephen P. Argent'
'Harry Adams'
'Thomas Riis-Johannessen'
'John C. Jeffery'
'Lindsay P. Harding'
'Michael D. Ward'

_publ_contact_author
; 
        Prof. Mike Ward
        Department of Chemistry
        University of Sheffield
        SHEFFIELD
        S3 7HF
;
_publ_contact_author_email m.d.ward@sheffield.ac.uk
_publ_contact_author_fax '0114 2229346'
_publ_section_title
;
 High-nuclearity Homoleptic and Heteroleptic Coordination Cages Based on
 Tetra-Capped Truncated Tetrahedral and Cuboctahedral Metal Frameworks
;
_journal_name_full 'Journal of the American Chemical Society'
_journal_page_first 72
_journal_page_last 73
_journal_paper_doi 10.1021/ja056993o
_journal_volume 128
_journal_year 2006
_chemical_formula_moiety 'C576 H480 Cd16 N144, 28(Cl O4), 23(C2 H3 N)'
_chemical_formula_sum 'C622 H549 Cd16 Cl28 N167 O112'
_chemical_formula_weight 14946.28
_chemical_name_systematic
; 
 ? 
;
_space_group_IT_number 2
_symmetry_cell_setting triclinic
_symmetry_space_group_name_Hall '-P 1'
_symmetry_space_group_name_H-M 'P -1'
_atom_sites_solution_hydrogens geom
_atom_sites_solution_primary direct
_atom_sites_solution_secondary difmap
_audit_creation_method SHELXL-97
_cell_angle_alpha 87.5810(10)
_cell_angle_beta 79.9780(10)
_cell_angle_gamma 70.1050(10)
_cell_formula_units_Z 2
_cell_length_a 29.7224(8)
_cell_length_b 30.1896(8)
_cell_length_c 52.4872(13)
_cell_measurement_reflns_used 7472
_cell_measurement_temperature 100(2)
_cell_measurement_theta_max 70.119
_cell_measurement_theta_min 2.634
_cell_volume 43603(2)
_computing_cell_refinement 'SMART (Bruker, 2001)'
_computing_data_collection 'SMART (Bruker, 2001)'
_computing_data_reduction 'SAINT (Bruker, 2001)'
_computing_molecular_graphics 'SHELXL-97 (Sheldrick, 1997)'
_computing_publication_material 'SHELXL-97 (Sheldrick, 1997)'
_computing_structure_refinement 'SHELXL-97 (Sheldrick, 1997)'
_computing_structure_solution 'SHELXS-97 (Sheldrick, 1990)'
_diffrn_ambient_temperature 100(2)
_diffrn_detector_area_resol_mean 5.6
_diffrn_measured_fraction_theta_full 0.713
_diffrn_measured_fraction_theta_max 0.713
_diffrn_measurement_device_type 'CCD area detector'
_diffrn_measurement_method 'Frames, each covering 0.3 \% in \w'
_diffrn_radiation_monochromator 'Osmic ConFocal MaxFlux mirror optics'
_diffrn_radiation_source '4.8 kW rotating anode'
_diffrn_radiation_type CuK\a
_diffrn_radiation_wavelength 1.54178
_diffrn_reflns_av_R_equivalents 0.0501
_diffrn_reflns_av_sigmaI/netI 0.0690
_diffrn_reflns_limit_h_max 29
_diffrn_reflns_limit_h_min -35
_diffrn_reflns_limit_k_max 26
_diffrn_reflns_limit_k_min -36
_diffrn_reflns_limit_l_max 48
_diffrn_reflns_limit_l_min -63
_diffrn_reflns_number 232145
_diffrn_reflns_theta_full 70.19
_diffrn_reflns_theta_max 70.19
_diffrn_reflns_theta_min 1.56
_exptl_absorpt_coefficient_mu 4.394
_exptl_absorpt_correction_T_max 0.6677
_exptl_absorpt_correction_T_min 0.4736
_exptl_absorpt_correction_type multi-scan
_exptl_absorpt_process_details sadabs
_exptl_crystal_colour COLOURLESS
_exptl_crystal_density_diffrn 1.138
_exptl_crystal_description BLOCK
_exptl_crystal_F_000 15180
_exptl_crystal_size_max 0.20
_exptl_crystal_size_mid 0.15
_exptl_crystal_size_min 0.10
_refine_diff_density_max 3.660
_refine_diff_density_min -1.599
_refine_diff_density_rms 0.152
_refine_ls_extinction_method none
_refine_ls_goodness_of_fit_ref 1.396
_refine_ls_hydrogen_treatment constr
_refine_ls_matrix_type fullcycle
_refine_ls_number_parameters 3875
_refine_ls_number_reflns 118370
_refine_ls_number_restraints 41577
_refine_ls_restrained_S_all 1.348
_refine_ls_R_factor_all 0.1489
_refine_ls_R_factor_gt 0.1269
_refine_ls_shift/su_max 0.001
_refine_ls_shift/su_mean 0.000
_refine_ls_structure_factor_coef Fsqd
_refine_ls_weighting_details 'calc w=1/[\s^2^(Fo^2^)+(0.2000P)^2^+0.0000P] where P=(Fo^2^+2Fc^2^)/3'
_refine_ls_weighting_scheme calc
_refine_ls_wR_factor_gt 0.3487
_refine_ls_wR_factor_ref 0.3820
_reflns_number_gt 78343
_reflns_number_total 118370
_reflns_threshold_expression >2sigma(I)
_cod_data_source_file ja056993osi20051024_054315_2.cif
_cod_data_source_block cdsdcm
_cod_database_code 4110347

loop_
_symmetry_equiv_pos_as_xyz
'x, y, z'
'-x, -y, -z'

loop_
_atom_site_label
_atom_site_type_symbol
_atom_site_fract_x
_atom_site_fract_y
_atom_site_fract_z
_atom_site_U_iso_or_equiv
_atom_site_adp_type
_atom_site_occupancy
_atom_site_symmetry_multiplicity
_atom_site_calc_flag
_atom_site_refinement_flags
Cd1 Cd 1.17235(3) 0.87737(2) 0.284568(12) 0.07058(17) Uani 1 1 d .
Cd2 Cd 0.94161(2) 0.89231(2) 0.448320(10) 0.06088(15) Uani 1 1 d .
Cd3 Cd 0.86007(3) 1.14026(3) 0.322335(15) 0.0902(2) Uani 1 1 d .
Cd4 Cd 1.16162(4) 0.45328(3) 0.117223(15) 0.1127(3) Uani 1 1 d .
Cd5 Cd 0.93806(3) 0.31651(2) 0.221864(13) 0.07363(18) Uani 1 1 d .
Cd6 Cd 1.18102(4) 0.38174(3) 0.306811(19) 0.1035(3) Uani 1 1 d .
Cd7 Cd 0.62503(3) 0.55833(2) 0.443267(16) 0.0867(2) Uani 1 1 d .
Cd8 Cd 0.40914(3) 0.70879(3) 0.324905(14) 0.07765(19) Uani 1 1 d .
Cd9 Cd 0.48045(3) 0.89632(2) 0.448333(12) 0.07102(18) Uani 1 1 d .
Cd10 Cd 0.52207(4) 1.04839(4) 0.14129(2) 0.1222(3) Uani 1 1 d .
Cd11 Cd 0.71135(3) 0.76339(3) 0.038204(13) 0.08126(19) Uani 1 1 d .
Cd12 Cd 0.85991(3) 1.00025(3) 0.059710(12) 0.0822(2) Uani 1 1 d .
Cd13 Cd 1.11792(3) 0.77586(3) 0.134033(13) 0.0882(2) Uani 1 1 d .
Cd14 Cd 0.91617(3) 0.59743(2) 0.431041(12) 0.07319(18) Uani 1 1 d .
Cd15 Cd 0.57488(3) 1.07911(3) 0.312563(17) 0.0961(2) Uani 1 1 d .
Cd16 Cd 0.65833(3) 0.55591(2) 0.181166(12) 0.07165(17) Uani 1 1 d .
N11A N 1.1358(3) 0.9176(3) 0.25088(14) 0.0735(19) Uiso 1 1 d D
C12A C 1.0920(3) 0.9155(3) 0.24925(15) 0.072(2) Uiso 1 1 d D
C13A C 1.0670(4) 0.9369(4) 0.22903(19) 0.100(3) Uiso 1 1 d D
H13A H 1.0360 0.9350 0.2283 0.120 Uiso 1 1 calc R
C14A C 1.0874(4) 0.9598(4) 0.2110(2) 0.110(4) Uiso 1 1 d D
H14A H 1.0712 0.9737 0.1971 0.132 Uiso 1 1 calc R
C15A C 1.1315(4) 0.9634(4) 0.2125(2) 0.102(3) Uiso 1 1 d D
H15A H 1.1456 0.9806 0.1999 0.123 Uiso 1 1 calc R
C16A C 1.1555(4) 0.9415(4) 0.23276(19) 0.094(3) Uiso 1 1 d D
H16A H 1.1864 0.9435 0.2337 0.113 Uiso 1 1 calc R
N21A N 1.0978(3) 0.8638(2) 0.28597(14) 0.0734(19) Uiso 1 1 d D
N22A N 1.0691(3) 0.8436(3) 0.30074(15) 0.083(2) Uiso 1 1 d D
C23A C 1.0253(4) 0.8550(4) 0.29388(19) 0.091(3) Uiso 1 1 d D
H23A H 0.9995 0.8444 0.3016 0.109 Uiso 1 1 calc R
C24A C 1.0253(4) 0.8840(4) 0.27410(19) 0.091(3) Uiso 1 1 d D
H24A H 0.9993 0.8984 0.2650 0.109 Uiso 1 1 calc R
C25A C 1.0716(3) 0.8893(3) 0.26926(16) 0.075(2) Uiso 1 1 d D
C31A C 1.0861(4) 0.8117(4) 0.3223(2) 0.085(3) Uiso 1 1 d .
H31A H 1.1211 0.7935 0.3172 0.102 Uiso 1 1 calc R
H32A H 1.0684 0.7890 0.3251 0.102 Uiso 1 1 calc R
C32A C 1.0786(4) 0.8382(3) 0.34753(16) 0.072(2) Uiso 1 1 d D
C33A C 1.0546(4) 0.8863(3) 0.35118(16) 0.075(2) Uiso 1 1 d D
H33A H 1.0420 0.9045 0.3372 0.090 Uiso 1 1 calc R
C34A C 1.0483(4) 0.9086(3) 0.37507(16) 0.078(2) Uiso 1 1 d D
H34A H 1.0299 0.9412 0.3776 0.094 Uiso 1 1 calc R
C35A C 1.0692(4) 0.8828(3) 0.39486(17) 0.077(2) Uiso 1 1 d D
C36A C 1.0929(5) 0.8366(3) 0.3910(2) 0.102(3) Uiso 1 1 d D
H36A H 1.1063 0.8187 0.4048 0.122 Uiso 1 1 calc R
C37A C 1.0988(4) 0.8134(3) 0.36754(17) 0.083(3) Uiso 1 1 d D
H37A H 1.1168 0.7807 0.3655 0.100 Uiso 1 1 calc R
C38A C 1.0643(5) 0.9070(4) 0.4206(2) 0.096(3) Uiso 1 1 d .
H38A H 1.0613 0.8844 0.4345 0.115 Uiso 1 1 calc R
H39A H 1.0952 0.9126 0.4209 0.115 Uiso 1 1 calc R
N41A N 0.9825(3) 0.9483(3) 0.43803(15) 0.0745(19) Uiso 1 1 d .
N42A N 1.0291(3) 0.9468(3) 0.42700(15) 0.076(2) Uiso 1 1 d .
C43A C 1.0266(5) 0.9932(4) 0.4249(2) 0.090(3) Uiso 1 1 d .
H43A H 1.0532 1.0031 0.4177 0.108 Uiso 1 1 calc R
C44A C 0.9821(4) 1.0224(4) 0.4343(2) 0.087(3) Uiso 1 1 d .
H44A H 0.9709 1.0558 0.4350 0.104 Uiso 1 1 calc R
C45A C 0.9546(4) 0.9916(3) 0.44325(18) 0.076(2) Uiso 1 1 d .
N51A N 0.8869(3) 0.9684(2) 0.45898(13) 0.0620(16) Uiso 1 1 d .
C52A C 0.9055(4) 1.0039(3) 0.45568(18) 0.071(2) Uiso 1 1 d .
C53A C 0.8742(4) 1.0500(3) 0.46421(19) 0.078(2) Uiso 1 1 d .
H53A H 0.8863 1.0755 0.4614 0.094 Uiso 1 1 calc R
C54A C 0.8295(4) 1.0583(4) 0.4757(2) 0.087(3) Uiso 1 1 d .
H54A H 0.8099 1.0890 0.4822 0.104 Uiso 1 1 calc R
C55A C 0.8106(5) 1.0210(4) 0.4784(2) 0.095(3) Uiso 1 1 d .
H55A H 0.7775 1.0264 0.4856 0.114 Uiso 1 1 calc R
C56A C 0.8407(4) 0.9778(3) 0.47053(18) 0.074(2) Uiso 1 1 d .
H56A H 0.8285 0.9523 0.4733 0.089 Uiso 1 1 calc R
N11B N 0.9983(3) 0.8206(2) 0.43268(13) 0.0735(19) Uiso 1 1 d D
C12B C 0.9947(3) 0.8064(2) 0.40906(13) 0.0591(18) Uiso 1 1 d D
C13B C 1.0255(3) 0.7617(3) 0.39822(17) 0.073(2) Uiso 1 1 d D
H13B H 1.0231 0.7517 0.3817 0.088 Uiso 1 1 calc R
C14B C 1.0575(4) 0.7345(4) 0.41190(19) 0.094(3) Uiso 1 1 d D
H14B H 1.0774 0.7040 0.4053 0.113 Uiso 1 1 calc R
C15B C 1.0628(4) 0.7491(4) 0.4354(2) 0.102(3) Uiso 1 1 d D
H15B H 1.0871 0.7298 0.4445 0.122 Uiso 1 1 calc R
C16B C 1.0314(4) 0.7930(3) 0.44517(19) 0.086(3) Uiso 1 1 d D
H16B H 1.0342 0.8033 0.4615 0.103 Uiso 1 1 calc R
N21B N 0.9274(2) 0.8770(2) 0.40787(11) 0.0590(15) Uiso 1 1 d D
N22B N 0.8970(3) 0.8982(2) 0.39140(12) 0.0641(16) Uiso 1 1 d D
C23B C 0.9103(3) 0.8741(3) 0.36866(15) 0.072(2) Uiso 1 1 d D
H23B H 0.8948 0.8826 0.3539 0.086 Uiso 1 1 calc R
C24B C 0.9485(3) 0.8368(3) 0.37053(15) 0.070(2) Uiso 1 1 d D
H24B H 0.9659 0.8137 0.3574 0.084 Uiso 1 1 calc R
C25B C 0.9590(3) 0.8376(2) 0.39598(13) 0.0580(18) Uiso 1 1 d D
C31B C 0.8592(4) 0.9424(3) 0.39725(17) 0.068(2) Uiso 1 1 d .
H31B H 0.8426 0.9420 0.4153 0.082 Uiso 1 1 calc R
H32B H 0.8350 0.9463 0.3858 0.082 Uiso 1 1 calc R
C32B C 0.8763(3) 0.9847(3) 0.39429(16) 0.068(2) Uiso 1 1 d D
C33B C 0.8454(3) 1.0268(3) 0.40612(17) 0.074(2) Uiso 1 1 d D
H33B H 0.8156 1.0280 0.4166 0.089 Uiso 1 1 calc R
C34B C 0.8578(3) 1.0675(3) 0.40272(17) 0.074(2) Uiso 1 1 d D
H34B H 0.8362 1.0964 0.4106 0.089 Uiso 1 1 calc R
C35B C 0.9012(3) 1.0656(3) 0.38808(17) 0.073(2) Uiso 1 1 d D
C36B C 0.9320(4) 1.0235(3) 0.37589(19) 0.081(3) Uiso 1 1 d D
H36B H 0.9618 1.0224 0.3654 0.097 Uiso 1 1 calc R
C37B C 0.9195(3) 0.9829(3) 0.37895(16) 0.069(2) Uiso 1 1 d D
H37B H 0.9405 0.9542 0.3705 0.083 Uiso 1 1 calc R
C38B C 0.9149(4) 1.1097(4) 0.3862(2) 0.082(3) Uiso 1 1 d .
H38B H 0.8849 1.1375 0.3875 0.099 Uiso 1 1 calc R
H39B H 0.9306 1.1111 0.4012 0.099 Uiso 1 1 calc R
N41B N 0.9319(3) 1.1229(2) 0.33972(12) 0.0679(17) Uiso 1 1 d D
N42B N 0.9479(3) 1.1124(3) 0.36224(13) 0.076(2) Uiso 1 1 d D
C43B C 0.9951(3) 1.1085(3) 0.35976(17) 0.084(3) Uiso 1 1 d D
H43B H 1.0143 1.1014 0.3731 0.101 Uiso 1 1 calc R
C44B C 1.0097(4) 1.1166(4) 0.33495(17) 0.088(3) Uiso 1 1 d D
H44B H 1.0411 1.1168 0.3273 0.105 Uiso 1 1 calc R
C45B C 0.9698(3) 1.1249(3) 0.32237(13) 0.072(2) Uiso 1 1 d D
N51B N 0.9217(3) 1.1438(3) 0.28930(13) 0.077(2) Uiso 1 1 d D
C52B C 0.9658(3) 1.1358(3) 0.29549(13) 0.068(2) Uiso 1 1 d D
C53B C 1.0050(4) 1.1373(3) 0.27687(16) 0.081(3) Uiso 1 1 d D
H53B H 1.0358 1.1318 0.2817 0.097 Uiso 1 1 calc R
C54B C 0.9993(4) 1.1464(3) 0.25213(17) 0.084(3) Uiso 1 1 d D
H54B H 1.0254 1.1487 0.2395 0.100 Uiso 1 1 calc R
C55B C 0.9549(4) 1.1524(4) 0.24539(19) 0.093(3) Uiso 1 1 d D
H55B H 0.9508 1.1562 0.2278 0.111 Uiso 1 1 calc R
C56B C 0.9158(4) 1.1527(4) 0.26482(16) 0.086(3) Uiso 1 1 d D
H56B H 0.8845 1.1593 0.2604 0.103 Uiso 1 1 calc R
N11C N 0.8050(4) 1.1207(3) 0.35349(19) 0.107(3) Uiso 1 1 d D
C12C C 0.8024(4) 1.0775(3) 0.3513(2) 0.102(3) Uiso 1 1 d D
C13C C 0.7662(5) 1.0650(4) 0.3688(2) 0.122(4) Uiso 1 1 d D
H13C H 0.7633 1.0348 0.3680 0.146 Uiso 1 1 calc R
C14C C 0.7374(5) 1.0968(4) 0.3857(2) 0.116(4) Uiso 1 1 d D
H14C H 0.7127 1.0886 0.3967 0.139 Uiso 1 1 calc R
C15C C 0.7389(6) 1.1410(5) 0.3892(3) 0.156(6) Uiso 1 1 d D
H15C H 0.7182 1.1621 0.4026 0.188 Uiso 1 1 calc R
C16C C 0.7746(5) 1.1523(5) 0.3706(3) 0.136(5) Uiso 1 1 d D
H16C H 0.7765 1.1831 0.3706 0.163 Uiso 1 1 calc R
N21C N 0.8634(4) 1.0599(3) 0.31358(17) 0.103(3) Uiso 1 1 d D
N22C N 0.8881(4) 1.0237(3) 0.29785(18) 0.104(3) Uiso 1 1 d D
C23C C 0.8770(4) 0.9845(4) 0.3058(2) 0.102(3) Uiso 1 1 d D
H23C H 0.8902 0.9541 0.2978 0.123 Uiso 1 1 calc R
C24C C 0.8444(4) 0.9973(3) 0.3267(2) 0.104(3) Uiso 1 1 d D
H24C H 0.8292 0.9777 0.3367 0.125 Uiso 1 1 calc R
C25C C 0.8354(4) 1.0454(3) 0.3320(2) 0.104(3) Uiso 1 1 d D
C31C C 0.9230(5) 1.0246(5) 0.2765(3) 0.112(4) Uiso 1 1 d .
H31C H 0.9110 1.0547 0.2674 0.135 Uiso 1 1 calc R
H32C H 0.9274 0.9987 0.2644 0.135 Uiso 1 1 calc R
C32C C 0.9709(4) 1.0199(4) 0.28338(18) 0.089(3) Uiso 1 1 d D
C33C C 1.0042(4) 1.0314(4) 0.2647(2) 0.097(3) Uiso 1 1 d D
H33C H 0.9959 1.0428 0.2484 0.116 Uiso 1 1 calc R
C34C C 1.0494(4) 1.0262(4) 0.2701(2) 0.098(3) Uiso 1 1 d D
H34C H 1.0726 1.0328 0.2571 0.117 Uiso 1 1 calc R
C35C C 1.0617(4) 1.0118(3) 0.29390(17) 0.082(3) Uiso 1 1 d D
C36C C 1.0286(4) 1.0010(4) 0.31263(19) 0.089(3) Uiso 1 1 d D
H36C H 1.0364 0.9919 0.3293 0.107 Uiso 1 1 calc R
C37C C 0.9842(4) 1.0034(3) 0.30705(18) 0.084(3) Uiso 1 1 d D
H37C H 0.9623 0.9936 0.3195 0.101 Uiso 1 1 calc R
C38C C 1.1109(4) 1.0112(4) 0.2980(2) 0.089(3) Uiso 1 1 d .
H38C H 1.1349 0.9988 0.2821 0.107 Uiso 1 1 calc R
H39C H 1.1094 1.0439 0.3010 0.107 Uiso 1 1 calc R
N41C N 1.1472(3) 0.9350(2) 0.31740(13) 0.0697(18) Uiso 1 1 d D
N42C N 1.1273(3) 0.9823(3) 0.32004(15) 0.084(2) Uiso 1 1 d D
C43C C 1.1258(5) 0.9965(4) 0.34431(19) 0.102(3) Uiso 1 1 d D
H43C H 1.1132 1.0281 0.3506 0.122 Uiso 1 1 calc R
C44C C 1.1446(4) 0.9590(3) 0.35772(18) 0.086(3) Uiso 1 1 d D
H44C H 1.1480 0.9581 0.3754 0.103 Uiso 1 1 calc R
C45C C 1.1588(3) 0.9203(2) 0.34031(15) 0.070(2) Uiso 1 1 d D
N51C N 1.1942(3) 0.8422(2) 0.32315(14) 0.077(2) Uiso 1 1 d D
C52C C 1.1823(4) 0.8709(2) 0.34409(15) 0.072(2) Uiso 1 1 d D
C53C C 1.1934(4) 0.8527(3) 0.36842(17) 0.085(3) Uiso 1 1 d D
H53C H 1.1855 0.8732 0.3830 0.102 Uiso 1 1 calc R
C54C C 1.2150(4) 0.8069(3) 0.3705(2) 0.096(3) Uiso 1 1 d D
H54C H 1.2224 0.7949 0.3869 0.116 Uiso 1 1 calc R
C55C C 1.2271(4) 0.7759(3) 0.34996(17) 0.089(3) Uiso 1 1 d D
H55C H 1.2420 0.7429 0.3517 0.107 Uiso 1 1 calc R
C56C C 1.2160(4) 0.7964(3) 0.32619(19) 0.091(3) Uiso 1 1 d D
H56C H 1.2246 0.7762 0.3114 0.110 Uiso 1 1 calc R
N11D N 1.1962(4) 0.4903(4) 0.14268(19) 0.115(3) Uiso 1 1 d D
C12D C 1.1660(3) 0.5150(4) 0.16376(19) 0.088(3) Uiso 1 1 d D
C13D C 1.1825(4) 0.5402(4) 0.1802(2) 0.108(4) Uiso 1 1 d D
H13D H 1.1604 0.5590 0.1942 0.129 Uiso 1 1 calc R
C14D C 1.2291(5) 0.5376(5) 0.1761(3) 0.133(5) Uiso 1 1 d D
H14D H 1.2402 0.5535 0.1875 0.159 Uiso 1 1 calc R
C15D C 1.2609(5) 0.5119(6) 0.1553(3) 0.147(6) Uiso 1 1 d D
H15D H 1.2943 0.5087 0.1524 0.177 Uiso 1 1 calc R
C16D C 1.2414(5) 0.4905(6) 0.1385(3) 0.140(5) Uiso 1 1 d D
H16D H 1.2622 0.4753 0.1232 0.168 Uiso 1 1 calc R
N21D N 1.1023(3) 0.4915(3) 0.15244(14) 0.0757(19) Uiso 1 1 d D
N22D N 1.0565(3) 0.4976(3) 0.16165(15) 0.081(2) Uiso 1 1 d D
C23D C 1.0414(4) 0.5253(3) 0.18319(18) 0.084(3) Uiso 1 1 d D
H23D H 1.0095 0.5356 0.1929 0.101 Uiso 1 1 calc R
C24D C 1.0786(3) 0.5355(3) 0.18844(17) 0.078(2) Uiso 1 1 d D
H24D H 1.0790 0.5534 0.2028 0.094 Uiso 1 1 calc R
C25D C 1.1181(3) 0.5142(3) 0.16813(17) 0.081(3) Uiso 1 1 d D
C31D C 1.0267(5) 0.4776(4) 0.1493(2) 0.092(3) Uiso 1 1 d .
H31D H 1.0329 0.4819 0.1303 0.110 Uiso 1 1 calc R
H32D H 0.9919 0.4950 0.1557 0.110 Uiso 1 1 calc R
C32D C 1.0374(4) 0.4255(3) 0.15478(17) 0.080(3) Uiso 1 1 d D
C33D C 1.0577(4) 0.4045(3) 0.17599(18) 0.085(3) Uiso 1 1 d D
H33D H 1.0670 0.4224 0.1872 0.102 Uiso 1 1 calc R
C34D C 1.0643(4) 0.3576(3) 0.18075(18) 0.078(2) Uiso 1 1 d D
H34D H 1.0802 0.3426 0.1946 0.094 Uiso 1 1 calc R
C35D C 1.0478(4) 0.3325(3) 0.16527(17) 0.076(2) Uiso 1 1 d D
C36D C 1.0271(4) 0.3532(3) 0.14482(19) 0.086(3) Uiso 1 1 d D
H36D H 1.0163 0.3357 0.1340 0.103 Uiso 1 1 calc R
C37D C 1.0215(4) 0.4001(3) 0.13970(18) 0.082(3) Uiso 1 1 d D
H37D H 1.0065 0.4147 0.1255 0.098 Uiso 1 1 calc R
C38D C 1.0549(5) 0.2807(4) 0.1695(2) 0.089(3) Uiso 1 1 d .
H38D H 1.0267 0.2742 0.1651 0.107 Uiso 1 1 calc R
H39D H 1.0841 0.2617 0.1575 0.107 Uiso 1 1 calc R
N41D N 1.0215(3) 0.2747(2) 0.21510(12) 0.0682(17) Uiso 1 1 d D
N42D N 1.0602(3) 0.2657(3) 0.19553(14) 0.082(2) Uiso 1 1 d D
C43D C 1.0999(4) 0.2394(4) 0.20452(19) 0.095(3) Uiso 1 1 d D
H43D H 1.1317 0.2283 0.1947 0.114 Uiso 1 1 calc R
C44D C 1.0883(4) 0.2310(4) 0.2292(2) 0.101(3) Uiso 1 1 d D
H44D H 1.1096 0.2129 0.2403 0.121 Uiso 1 1 calc R
C45D C 1.0374(3) 0.2545(3) 0.23582(14) 0.078(2) Uiso 1 1 d D
N51D N 0.9589(3) 0.2823(2) 0.26080(13) 0.0718(18) Uiso 1 1 d D
C52D C 1.0056(3) 0.2572(3) 0.26029(14) 0.074(2) Uiso 1 1 d D
C53D C 1.0222(4) 0.2347(3) 0.28258(16) 0.083(3) Uiso 1 1 d D
H53D H 1.0553 0.2163 0.2822 0.100 Uiso 1 1 calc R
C54D C 0.9896(4) 0.2399(4) 0.30451(19) 0.090(3) Uiso 1 1 d D
H54D H 1.0005 0.2257 0.3198 0.108 Uiso 1 1 calc R
C55D C 0.9418(4) 0.2649(3) 0.30549(18) 0.087(3) Uiso 1 1 d D
H55D H 0.9191 0.2680 0.3210 0.104 Uiso 1 1 calc R
C56D C 0.9275(4) 0.2857(3) 0.28279(15) 0.078(2) Uiso 1 1 d D
H56D H 0.8941 0.3031 0.2829 0.094 Uiso 1 1 calc R
N11E N 0.9209(3) 0.3591(2) 0.18514(14) 0.0752(19) Uiso 1 1 d D
C12E C 0.9179(4) 0.4052(3) 0.18569(15) 0.074(2) Uiso 1 1 d D
C13E C 0.9041(4) 0.4343(3) 0.16500(17) 0.085(3) Uiso 1 1 d D
H13E H 0.9009 0.4666 0.1656 0.101 Uiso 1 1 calc R
C14E C 0.8955(5) 0.4163(3) 0.1447(2) 0.098(3) Uiso 1 1 d D
H14E H 0.8885 0.4358 0.1302 0.118 Uiso 1 1 calc R
C15E C 0.8961(5) 0.3702(3) 0.1435(2) 0.099(3) Uiso 1 1 d D
H15E H 0.8871 0.3583 0.1295 0.119 Uiso 1 1 calc R
C16E C 0.9110(4) 0.3429(3) 0.16459(17) 0.089(3) Uiso 1 1 d D
H16E H 0.9143 0.3105 0.1641 0.106 Uiso 1 1 calc R
N21E N 0.9363(3) 0.3938(2) 0.22881(12) 0.0671(17) Uiso 1 1 d D
N22E N 0.9438(3) 0.4202(3) 0.24696(14) 0.079(2) Uiso 1 1 d D
C23E C 0.9427(4) 0.4628(3) 0.23820(16) 0.077(2) Uiso 1 1 d D
H23E H 0.9481 0.4866 0.2473 0.093 Uiso 1 1 calc R
C24E C 0.9328(4) 0.4656(3) 0.21430(16) 0.078(2) Uiso 1 1 d D
H24E H 0.9294 0.4917 0.2031 0.094 Uiso 1 1 calc R
C25E C 0.9283(4) 0.4215(3) 0.20878(14) 0.073(2) Uiso 1 1 d D
C31E C 0.9566(4) 0.4017(4) 0.2725(2) 0.084(3) Uiso 1 1 d .
H31E H 0.9494 0.4288 0.2843 0.101 Uiso 1 1 calc R
H32E H 0.9353 0.3836 0.2798 0.101 Uiso 1 1 calc R
C32E C 1.0064(4) 0.3720(3) 0.27213(17) 0.081(3) Uiso 1 1 d D
C33E C 1.0442(4) 0.3727(4) 0.2523(2) 0.097(3) Uiso 1 1 d D
H33E H 1.0374 0.3925 0.2379 0.117 Uiso 1 1 calc R
C34E C 1.0916(4) 0.3448(4) 0.2535(2) 0.103(3) Uiso 1 1 d D
H34E H 1.1175 0.3452 0.2401 0.123 Uiso 1 1 calc R
C35E C 1.1004(4) 0.3159(4) 0.2749(2) 0.099(3) Uiso 1 1 d D
C36E C 1.0645(4) 0.3172(4) 0.2945(2) 0.098(3) Uiso 1 1 d D
H36E H 1.0718 0.2997 0.3096 0.118 Uiso 1 1 calc R
C37E C 1.0172(4) 0.3435(3) 0.29306(18) 0.087(3) Uiso 1 1 d D
H37E H 0.9918 0.3421 0.3065 0.104 Uiso 1 1 calc R
C38E C 1.1517(6) 0.2821(5) 0.2759(3) 0.129(5) Uiso 1 1 d .
H38E H 1.1560 0.2784 0.2943 0.154 Uiso 1 1 calc R
H39E H 1.1548 0.2509 0.2692 0.154 Uiso 1 1 calc R
N41E N 1.2059(4) 0.3262(4) 0.2726(2) 0.122(3) Uiso 1 1 d D
N42E N 1.1887(4) 0.2958(4) 0.2623(2) 0.121(3) Uiso 1 1 d D
C43E C 1.2162(6) 0.2811(5) 0.2387(3) 0.139(5) Uiso 1 1 d D
H43E H 1.2114 0.2602 0.2272 0.167 Uiso 1 1 calc R
C44E C 1.2501(6) 0.3001(7) 0.2342(3) 0.176(7) Uiso 1 1 d D
H44E H 1.2745 0.2951 0.2193 0.211 Uiso 1 1 calc R
C45E C 1.2438(5) 0.3295(5) 0.2559(3) 0.140(5) Uiso 1 1 d D
N51E N 1.2534(4) 0.3859(4) 0.2831(2) 0.130(4) Uiso 1 1 d D
C52E C 1.2713(5) 0.3577(5) 0.2616(3) 0.138(5) Uiso 1 1 d D
C53E C 1.3158(6) 0.3588(8) 0.2464(4) 0.196(9) Uiso 1 1 d D
H53E H 1.3264 0.3442 0.2297 0.235 Uiso 1 1 calc R
C54E C 1.3427(6) 0.3801(6) 0.2555(3) 0.165(7) Uiso 1 1 d D
H54E H 1.3754 0.3742 0.2474 0.198 Uiso 1 1 calc R
C55E C 1.3234(6) 0.4106(7) 0.2766(4) 0.176(7) Uiso 1 1 d D
H55E H 1.3405 0.4289 0.2820 0.212 Uiso 1 1 calc R
C56E C 1.2761(6) 0.4131(6) 0.2899(3) 0.154(6) Uiso 1 1 d D
H56E H 1.2608 0.4348 0.3040 0.185 Uiso 1 1 calc R
N11F N 1.1053(3) 0.3822(3) 0.32635(16) 0.088(2) Uiso 1 1 d D
C12F C 1.0679(3) 0.4167(3) 0.31851(18) 0.091(3) Uiso 1 1 d D
C13F C 1.0209(4) 0.4234(3) 0.33117(18) 0.087(3) Uiso 1 1 d D
H13F H 0.9944 0.4476 0.3258 0.104 Uiso 1 1 calc R
C14F C 1.0127(4) 0.3958(4) 0.3510(2) 0.096(3) Uiso 1 1 d D
H14F H 0.9804 0.4004 0.3593 0.115 Uiso 1 1 calc R
C15F C 1.0505(4) 0.3611(4) 0.3592(2) 0.099(3) Uiso 1 1 d D
H15F H 1.0451 0.3419 0.3733 0.119 Uiso 1 1 calc R
C16F C 1.0966(4) 0.3552(4) 0.3462(2) 0.096(3) Uiso 1 1 d D
H16F H 1.1233 0.3311 0.3515 0.115 Uiso 1 1 calc R
N21F N 1.1241(3) 0.4424(3) 0.28793(16) 0.091(2) Uiso 1 1 d D
N22F N 1.1226(4) 0.4751(3) 0.26978(18) 0.102(3) Uiso 1 1 d D
C23F C 1.0766(4) 0.4970(4) 0.2671(2) 0.107(4) Uiso 1 1 d D
H23F H 1.0664 0.5206 0.2547 0.128 Uiso 1 1 calc R
C24F C 1.0469(4) 0.4816(3) 0.28397(19) 0.090(3) Uiso 1 1 d D
H24F H 1.0125 0.4921 0.2866 0.108 Uiso 1 1 calc R
C25F C 1.0790(3) 0.4453(3) 0.29730(17) 0.084(3) Uiso 1 1 d D
C31F C 1.1651(6) 0.4802(5) 0.2549(3) 0.127(5) Uiso 1 1 d .
H31F H 1.1908 0.4726 0.2657 0.152 Uiso 1 1 calc R
H32F H 1.1580 0.5135 0.2497 0.152 Uiso 1 1 calc R
C32F C 1.1842(5) 0.4487(4) 0.2306(2) 0.111(4) Uiso 1 1 d D
C33F C 1.2316(5) 0.4420(6) 0.2187(3) 0.162(6) Uiso 1 1 d D
H33F H 1.2508 0.4557 0.2262 0.194 Uiso 1 1 calc R
C34F C 1.2513(5) 0.4156(6) 0.1960(3) 0.141(5) Uiso 1 1 d D
H34F H 1.2834 0.4123 0.1878 0.169 Uiso 1 1 calc R
C35F C 1.2247(5) 0.3940(6) 0.1853(3) 0.146(6) Uiso 1 1 d D
C36F C 1.1785(4) 0.3987(4) 0.1974(2) 0.102(3) Uiso 1 1 d D
H36F H 1.1604 0.3829 0.1906 0.123 Uiso 1 1 calc R
C37F C 1.1582(4) 0.4268(4) 0.2200(2) 0.107(4) Uiso 1 1 d D
H37F H 1.1258 0.4307 0.2280 0.128 Uiso 1 1 calc R
C38F C 1.2479(7) 0.3646(6) 0.1590(3) 0.141(5) Uiso 1 1 d .
H38F H 1.2616 0.3840 0.1464 0.169 Uiso 1 1 calc R
H39F H 1.2752 0.3364 0.1623 0.169 Uiso 1 1 calc R
N41F N 1.1888(4) 0.3745(3) 0.13128(18) 0.100(3) Uiso 1 1 d D
N42F N 1.2161(4) 0.3497(3) 0.14752(19) 0.106(3) Uiso 1 1 d D
C43F C 1.2107(6) 0.3068(4) 0.1504(3) 0.134(5) Uiso 1 1 d D
H43F H 1.2257 0.2827 0.1615 0.161 Uiso 1 1 calc R
C44F C 1.1812(5) 0.3047(4) 0.1352(2) 0.108(4) Uiso 1 1 d D
H44F H 1.1717 0.2783 0.1328 0.130 Uiso 1 1 calc R
C45F C 1.1660(4) 0.3483(3) 0.1230(2) 0.094(3) Uiso 1 1 d D
N51F N 1.1216(3) 0.4108(3) 0.09929(17) 0.095(3) Uiso 1 1 d D
C52F C 1.1339(4) 0.3653(3) 0.1052(2) 0.096(3) Uiso 1 1 d D
C53F C 1.1146(4) 0.3355(4) 0.0937(2) 0.095(3) Uiso 1 1 d D
H53F H 1.1237 0.3029 0.0975 0.114 Uiso 1 1 calc R
C54F C 1.0842(5) 0.3537(4) 0.0779(2) 0.105(4) Uiso 1 1 d D
H54F H 1.0694 0.3344 0.0712 0.126 Uiso 1 1 calc R
C55F C 1.0728(5) 0.4002(4) 0.0704(2) 0.106(4) Uiso 1 1 d D
H55F H 1.0528 0.4125 0.0577 0.127 Uiso 1 1 calc R
C56F C 1.0921(4) 0.4279(4) 0.0825(2) 0.100(3) Uiso 1 1 d D
H56F H 1.0838 0.4603 0.0784 0.120 Uiso 1 1 calc R
N11G N 0.6622(3) 0.6046(2) 0.46098(13) 0.0739(19) Uiso 1 1 d D
C12G C 0.6731(3) 0.6368(3) 0.44533(13) 0.067(2) Uiso 1 1 d D
C13G C 0.6988(4) 0.6639(3) 0.45374(16) 0.075(2) Uiso 1 1 d D
H13G H 0.7078 0.6861 0.4425 0.089 Uiso 1 1 calc R
C14G C 0.7105(4) 0.6583(4) 0.47746(18) 0.092(3) Uiso 1 1 d D
H14G H 0.7253 0.6782 0.4836 0.111 Uiso 1 1 calc R
C15G C 0.7009(4) 0.6229(4) 0.4931(2) 0.098(3) Uiso 1 1 d D
H15G H 0.7125 0.6153 0.5091 0.118 Uiso 1 1 calc R
C16G C 0.6734(4) 0.5992(3) 0.48444(17) 0.086(3) Uiso 1 1 d D
H16G H 0.6624 0.5784 0.4958 0.103 Uiso 1 1 calc R
N21G N 0.6382(3) 0.6130(2) 0.41258(12) 0.0715(18) Uiso 1 1 d D
N22G N 0.6333(3) 0.6238(3) 0.38764(13) 0.0749(19) Uiso 1 1 d D
C23G C 0.6530(4) 0.6574(3) 0.37989(17) 0.079(2) Uiso 1 1 d D
H23G H 0.6543 0.6709 0.3632 0.095 Uiso 1 1 calc R
C24G C 0.6703(3) 0.6685(3) 0.39927(14) 0.069(2) Uiso 1 1 d D
H24G H 0.6861 0.6912 0.3992 0.083 Uiso 1 1 calc R
C25G C 0.6610(3) 0.6404(3) 0.41995(13) 0.066(2) Uiso 1 1 d D
C31G C 0.6122(4) 0.5997(4) 0.3733(2) 0.088(3) Uiso 1 1 d .
H31G H 0.6257 0.5655 0.3765 0.106 Uiso 1 1 calc R
H32G H 0.6219 0.6043 0.3546 0.106 Uiso 1 1 calc R
C32G C 0.5572(3) 0.6150(3) 0.37935(18) 0.075(2) Uiso 1 1 d D
C33G C 0.5353(3) 0.5826(3) 0.37451(18) 0.078(2) Uiso 1 1 d D
H33G H 0.5546 0.5516 0.3684 0.094 Uiso 1 1 calc R
C34G C 0.4852(3) 0.5963(3) 0.37869(18) 0.079(2) Uiso 1 1 d D
H34G H 0.4702 0.5746 0.3752 0.095 Uiso 1 1 calc R
C35G C 0.4568(3) 0.6407(3) 0.38785(19) 0.081(3) Uiso 1 1 d D
C36G C 0.4794(3) 0.6718(3) 0.39312(18) 0.076(2) Uiso 1 1 d D
H36G H 0.4603 0.7024 0.3999 0.091 Uiso 1 1 calc R
C37G C 0.5293(3) 0.6586(3) 0.38852(19) 0.081(3) Uiso 1 1 d D
H37G H 0.5443 0.6804 0.3918 0.097 Uiso 1 1 calc R
C38G C 0.4036(5) 0.6535(4) 0.3933(2) 0.096(3) Uiso 1 1 d .
H38G H 0.3941 0.6353 0.3813 0.115 Uiso 1 1 calc R
H39G H 0.3944 0.6433 0.4111 0.115 Uiso 1 1 calc R
N41G N 0.3747(3) 0.7260(2) 0.36886(13) 0.0743(19) Uiso 1 1 d D
N42G N 0.3759(3) 0.7027(3) 0.39134(15) 0.091(2) Uiso 1 1 d D
C43G C 0.3475(4) 0.7332(3) 0.41065(19) 0.094(3) Uiso 1 1 d D
H43G H 0.3424 0.7257 0.4284 0.113 Uiso 1 1 calc R
C44G C 0.3279(4) 0.7754(3) 0.40068(16) 0.085(3) Uiso 1 1 d D
H44G H 0.3068 0.8033 0.4097 0.102 Uiso 1 1 calc R
C45G C 0.3454(4) 0.7695(3) 0.37369(15) 0.079(2) Uiso 1 1 d D
N51G N 0.3592(3) 0.7885(2) 0.32921(13) 0.0741(19) Uiso 1 1 d D
C52G C 0.3363(3) 0.8028(3) 0.35339(14) 0.075(2) Uiso 1 1 d D
C53G C 0.3054(4) 0.8499(3) 0.35784(19) 0.089(3) Uiso 1 1 d D
H53G H 0.2896 0.8604 0.3749 0.106 Uiso 1 1 calc R
C54G C 0.2979(4) 0.8806(3) 0.33801(17) 0.092(3) Uiso 1 1 d D
H54G H 0.2763 0.9120 0.3410 0.110 Uiso 1 1 calc R
C55G C 0.3222(4) 0.8652(3) 0.31357(18) 0.086(3) Uiso 1 1 d D
H55G H 0.3188 0.8859 0.2994 0.103 Uiso 1 1 calc R
C56G C 0.3520(4) 0.8181(3) 0.31019(17) 0.081(3) Uiso 1 1 d D
H56G H 0.3679 0.8070 0.2932 0.097 Uiso 1 1 calc R
N11H N 0.4677(3) 0.6336(3) 0.32040(16) 0.083(2) Uiso 1 1 d D
C12H C 0.5142(3) 0.6315(3) 0.31676(18) 0.075(2) Uiso 1 1 d D
C13H C 0.5517(4) 0.5883(3) 0.3121(2) 0.087(3) Uiso 1 1 d D
H13H H 0.5844 0.5870 0.3105 0.105 Uiso 1 1 calc R
C14H C 0.5423(4) 0.5487(4) 0.3098(2) 0.103(3) Uiso 1 1 d D
H14H H 0.5683 0.5200 0.3054 0.123 Uiso 1 1 calc R
C15H C 0.4949(4) 0.5490(4) 0.3136(3) 0.110(4) Uiso 1 1 d D
H15H H 0.4875 0.5210 0.3126 0.132 Uiso 1 1 calc R
C16H C 0.4587(4) 0.5929(3) 0.3191(2) 0.095(3) Uiso 1 1 d D
H16H H 0.4258 0.5942 0.3220 0.114 Uiso 1 1 calc R
N21H N 0.4861(3) 0.7162(2) 0.32186(15) 0.0745(19) Uiso 1 1 d D
N22H N 0.5058(3) 0.7500(2) 0.32254(15) 0.0744(19) Uiso 1 1 d D
C23H C 0.5544(3) 0.7304(3) 0.3206(2) 0.085(3) Uiso 1 1 d D
H23H H 0.5760 0.7472 0.3213 0.102 Uiso 1 1 calc R
C24H C 0.5673(3) 0.6839(3) 0.3177(2) 0.085(3) Uiso 1 1 d D
H24H H 0.5992 0.6613 0.3155 0.102 Uiso 1 1 calc R
C25H C 0.5228(3) 0.6756(3) 0.31879(19) 0.076(2) Uiso 1 1 d D
C31H C 0.4780(4) 0.7994(3) 0.32546(19) 0.077(2) Uiso 1 1 d .
H31H H 0.4538 0.8072 0.3137 0.092 Uiso 1 1 calc R
H32H H 0.5001 0.8176 0.3199 0.092 Uiso 1 1 calc R
C32H C 0.4513(3) 0.8155(3) 0.35270(15) 0.072(2) Uiso 1 1 d D
C33H C 0.4655(4) 0.7895(3) 0.37404(15) 0.076(2) Uiso 1 1 d D
H33H H 0.4922 0.7609 0.3717 0.091 Uiso 1 1 calc R
C34H C 0.4410(3) 0.8048(3) 0.39874(16) 0.072(2) Uiso 1 1 d D
H34H H 0.4505 0.7862 0.4132 0.086 Uiso 1 1 calc R
C35H C 0.4032(3) 0.8464(3) 0.40241(16) 0.077(2) Uiso 1 1 d D
C36H C 0.3896(4) 0.8727(3) 0.38135(15) 0.077(2) Uiso 1 1 d D
H36H H 0.3632 0.9017 0.3838 0.092 Uiso 1 1 calc R
C37H C 0.4137(4) 0.8578(3) 0.35672(17) 0.080(3) Uiso 1 1 d D
H37H H 0.4043 0.8768 0.3424 0.096 Uiso 1 1 calc R
C38H C 0.3742(4) 0.8656(4) 0.42922(19) 0.081(3) Uiso 1 1 d .
H38H H 0.3716 0.8989 0.4309 0.098 Uiso 1 1 calc R
H39H H 0.3409 0.8646 0.4305 0.098 Uiso 1 1 calc R
N41H N 0.4309(3) 0.8495(2) 0.45902(13) 0.0699(18) Uiso 1 1 d D
N42H N 0.3955(3) 0.8398(3) 0.45026(14) 0.0736(19) Uiso 1 1 d D
C43H C 0.3830(4) 0.8070(3) 0.46464(18) 0.082(3) Uiso 1 1 d D
H43H H 0.3586 0.7947 0.4622 0.098 Uiso 1 1 calc R
C44H C 0.4102(4) 0.7944(3) 0.48296(18) 0.080(3) Uiso 1 1 d D
H44H H 0.4094 0.7714 0.4958 0.096 Uiso 1 1 calc R
C45H C 0.4407(3) 0.8221(3) 0.47944(15) 0.069(2) Uiso 1 1 d D
N51H N 0.5034(3) 0.8517(2) 0.48420(13) 0.0699(18) Uiso 1 1 d D
C52H C 0.4767(3) 0.8246(3) 0.49385(15) 0.074(2) Uiso 1 1 d D
C53H C 0.4845(4) 0.8010(3) 0.51710(16) 0.080(3) Uiso 1 1 d D
H53H H 0.4655 0.7822 0.5241 0.096 Uiso 1 1 calc R
C54H C 0.5187(4) 0.8050(4) 0.5294(2) 0.099(3) Uiso 1 1 d D
H54H H 0.5235 0.7893 0.5452 0.119 Uiso 1 1 calc R
C55H C 0.5477(4) 0.8317(3) 0.51939(17) 0.083(3) Uiso 1 1 d D
H55H H 0.5734 0.8333 0.5275 0.100 Uiso 1 1 calc R
C56H C 0.5368(4) 0.8559(3) 0.49699(17) 0.082(3) Uiso 1 1 d D
H56H H 0.5539 0.8765 0.4904 0.099 Uiso 1 1 calc R
N11I N 0.4615(3) 0.9247(2) 0.40812(13) 0.0723(19) Uiso 1 1 d D
C12I C 0.4921(3) 0.9007(3) 0.38716(14) 0.073(2) Uiso 1 1 d D
C13I C 0.4845(4) 0.9178(3) 0.36223(17) 0.083(3) Uiso 1 1 d D
H13I H 0.5056 0.9011 0.3474 0.099 Uiso 1 1 calc R
C14I C 0.4482(4) 0.9571(4) 0.3595(2) 0.105(4) Uiso 1 1 d D
H14I H 0.4447 0.9691 0.3427 0.126 Uiso 1 1 calc R
C15I C 0.4153(4) 0.9809(4) 0.38077(19) 0.102(3) Uiso 1 1 d D
H15I H 0.3876 1.0076 0.3790 0.123 Uiso 1 1 calc R
C16I C 0.4254(4) 0.9632(3) 0.40500(18) 0.087(3) Uiso 1 1 d D
H16I H 0.4049 0.9798 0.4200 0.104 Uiso 1 1 calc R
N21I N 0.5415(3) 0.8505(2) 0.41569(12) 0.0669(17) Uiso 1 1 d D
N22I N 0.5831(3) 0.8136(2) 0.41345(13) 0.0731(19) Uiso 1 1 d D
C23I C 0.6003(4) 0.8012(3) 0.38837(16) 0.082(3) Uiso 1 1 d D
H23I H 0.6294 0.7762 0.3820 0.098 Uiso 1 1 calc R
C24I C 0.5701(3) 0.8293(3) 0.37389(16) 0.078(2) Uiso 1 1 d D
H24I H 0.5729 0.8284 0.3556 0.094 Uiso 1 1 calc R
C25I C 0.5330(3) 0.8607(2) 0.39176(14) 0.064(2) Uiso 1 1 d D
C31I C 0.6040(4) 0.7911(3) 0.43497(19) 0.080(2) Uiso 1 1 d .
H31I H 0.6015 0.8157 0.4476 0.095 Uiso 1 1 calc R
H32I H 0.6390 0.7740 0.4290 0.095 Uiso 1 1 calc R
C32I C 0.5805(4) 0.7557(3) 0.44912(16) 0.075(2) Uiso 1 1 d D
C33I C 0.5915(4) 0.7392(3) 0.47266(17) 0.081(3) Uiso 1 1 d D
H33I H 0.6118 0.7505 0.4807 0.098 Uiso 1 1 calc R
C34I C 0.5730(4) 0.7058(3) 0.48479(18) 0.083(3) Uiso 1 1 d D
H34I H 0.5812 0.6938 0.5010 0.099 Uiso 1 1 calc R
C35I C 0.5426(4) 0.6900(3) 0.47337(17) 0.084(3) Uiso 1 1 d D
C36I C 0.5314(4) 0.7072(3) 0.44983(16) 0.076(2) Uiso 1 1 d D
H36I H 0.5105 0.6964 0.4419 0.091 Uiso 1 1 calc R
C37I C 0.5503(3) 0.7403(3) 0.43735(16) 0.069(2) Uiso 1 1 d D
H37I H 0.5424 0.7521 0.4210 0.083 Uiso 1 1 calc R
C38I C 0.5228(5) 0.6550(4) 0.4877(2) 0.098(3) Uiso 1 1 d .
H38I H 0.5474 0.6344 0.4974 0.117 Uiso 1 1 calc R
H39I H 0.4939 0.6722 0.5004 0.117 Uiso 1 1 calc R
N41I N 0.5412(3) 0.5888(3) 0.45728(15) 0.084(2) Uiso 1 1 d D
N42I N 0.5087(3) 0.6247(3) 0.47118(16) 0.085(2) Uiso 1 1 d D
C43I C 0.4628(4) 0.6294(4) 0.4683(2) 0.094(3) Uiso 1 1 d D
H43I H 0.4337 0.6525 0.4765 0.113 Uiso 1 1 calc R
C44I C 0.4659(4) 0.5957(4) 0.4521(2) 0.098(3) Uiso 1 1 d D
H44I H 0.4398 0.5899 0.4463 0.118 Uiso 1 1 calc R
C45I C 0.5157(3) 0.5702(3) 0.44499(19) 0.090(3) Uiso 1 1 d D
N51I N 0.5886(3) 0.5153(3) 0.42261(17) 0.092(2) Uiso 1 1 d D
C52I C 0.5399(3) 0.5294(3) 0.42837(19) 0.089(3) Uiso 1 1 d D
C53I C 0.5141(4) 0.5048(4) 0.4179(2) 0.097(3) Uiso 1 1 d D
H53I H 0.4797 0.5145 0.4219 0.117 Uiso 1 1 calc R
C54I C 0.5392(4) 0.4674(4) 0.4022(2) 0.112(4) Uiso 1 1 d D
H54I H 0.5220 0.4505 0.3954 0.135 Uiso 1 1 calc R
C55I C 0.5888(4) 0.4527(4) 0.3956(3) 0.115(4) Uiso 1 1 d D
H55I H 0.6063 0.4265 0.3843 0.138 Uiso 1 1 calc R
C56I C 0.6121(4) 0.4786(4) 0.4064(2) 0.096(3) Uiso 1 1 d D
H56I H 0.6464 0.4697 0.4020 0.115 Uiso 1 1 calc R
N11J N 0.5650(4) 1.0876(4) 0.1572(2) 0.133(4) Uiso 1 1 d D
C12J C 0.6063(4) 1.0613(3) 0.1660(3) 0.111(4) Uiso 1 1 d D
C13J C 0.6346(5) 1.0829(5) 0.1761(3) 0.128(5) Uiso 1 1 d D
H13J H 0.6648 1.0640 0.1806 0.154 Uiso 1 1 calc R
C14J C 0.6198(7) 1.1293(5) 0.1796(4) 0.170(7) Uiso 1 1 d D
H14J H 0.6384 1.1432 0.1875 0.204 Uiso 1 1 calc R
C15J C 0.5779(7) 1.1570(6) 0.1718(4) 0.180(8) Uiso 1 1 d D
H15J H 0.5672 1.1903 0.1737 0.216 Uiso 1 1 calc R
C16J C 0.5512(7) 1.1345(5) 0.1609(4) 0.175(7) Uiso 1 1 d D
H16J H 0.5216 1.1536 0.1559 0.210 Uiso 1 1 calc R
N21J N 0.5928(3) 0.9921(3) 0.15265(18) 0.097(3) Uiso 1 1 d D
N22J N 0.6138(4) 0.9451(3) 0.1524(2) 0.108(3) Uiso 1 1 d D
C23J C 0.6552(5) 0.9345(4) 0.1625(3) 0.122(4) Uiso 1 1 d D
H23J H 0.6765 0.9037 0.1651 0.147 Uiso 1 1 calc R
C24J C 0.6608(4) 0.9747(4) 0.1681(3) 0.112(4) Uiso 1 1 d D
H24J H 0.6871 0.9779 0.1749 0.134 Uiso 1 1 calc R
C25J C 0.6200(4) 1.0115(3) 0.1621(2) 0.101(3) Uiso 1 1 d D
C31J C 0.5947(6) 0.9158(5) 0.1437(3) 0.120(4) Uiso 1 1 d .
H31J H 0.5594 0.9273 0.1506 0.145 Uiso 1 1 calc R
H32J H 0.6086 0.8847 0.1515 0.145 Uiso 1 1 calc R
C32J C 0.6008(5) 0.9077(5) 0.1142(2) 0.109(4) Uiso 1 1 d D
C33J C 0.6366(4) 0.9200(4) 0.09808(19) 0.096(3) Uiso 1 1 d D
H33J H 0.6561 0.9343 0.1049 0.115 Uiso 1 1 calc R
C34J C 0.6433(5) 0.9109(4) 0.0717(2) 0.108(4) Uiso 1 1 d D
H34J H 0.6700 0.9158 0.0606 0.130 Uiso 1 1 calc R
C35J C 0.6122(4) 0.8951(4) 0.0610(2) 0.102(3) Uiso 1 1 d D
C36J C 0.5756(5) 0.8850(5) 0.0772(2) 0.119(4) Uiso 1 1 d D
H36J H 0.5544 0.8730 0.0704 0.143 Uiso 1 1 calc R
C37J C 0.5699(5) 0.8925(5) 0.1035(2) 0.122(4) Uiso 1 1 d D
H37J H 0.5436 0.8868 0.1146 0.146 Uiso 1 1 calc R
C38J C 0.6160(5) 0.8890(5) 0.0328(3) 0.113(4) Uiso 1 1 d .
H38J H 0.6040 0.8631 0.0299 0.136 Uiso 1 1 calc R
H39J H 0.5941 0.9182 0.0262 0.136 Uiso 1 1 calc R
N41J N 0.6992(3) 0.8361(3) 0.01699(16) 0.088(2) Uiso 1 1 d D
N42J N 0.6642(3) 0.8788(3) 0.01733(19) 0.105(3) Uiso 1 1 d D
C43J C 0.6811(5) 0.9070(4) 0.0005(2) 0.113(4) Uiso 1 1 d D
H43J H 0.6634 0.9387 -0.0029 0.135 Uiso 1 1 calc R
C44J C 0.7258(5) 0.8835(4) -0.0101(3) 0.118(4) Uiso 1 1 d D
H44J H 0.7463 0.8950 -0.0225 0.141 Uiso 1 1 calc R
C45J C 0.7376(3) 0.8377(3) 0.0003(2) 0.090(3) Uiso 1 1 d D
N51J N 0.7813(3) 0.7584(2) 0.00872(15) 0.082(2) Uiso 1 1 d D
C52J C 0.7798(3) 0.7963(3) -0.00558(18) 0.082(3) Uiso 1 1 d D
C53J C 0.8182(4) 0.7958(4) -0.0257(2) 0.100(3) Uiso 1 1 d D
H53J H 0.8161 0.8227 -0.0362 0.120 Uiso 1 1 calc R
C54J C 0.8577(4) 0.7572(4) -0.0298(2) 0.107(4) Uiso 1 1 d D
H54J H 0.8840 0.7569 -0.0431 0.128 Uiso 1 1 calc R
C55J C 0.8608(4) 0.7179(4) -0.0150(2) 0.099(3) Uiso 1 1 d D
H55J H 0.8884 0.6901 -0.0179 0.119 Uiso 1 1 calc R
C56J C 0.8211(4) 0.7208(3) 0.0048(2) 0.091(3) Uiso 1 1 d D
H56J H 0.8230 0.6946 0.0157 0.109 Uiso 1 1 calc R
N11K N 0.6429(3) 0.7709(3) 0.07021(15) 0.091(2) Uiso 1 1 d D
C12K C 0.6487(3) 0.7767(3) 0.09491(16) 0.081(3) Uiso 1 1 d D
C13K C 0.6117(3) 0.7772(4) 0.11567(18) 0.086(3) Uiso 1 1 d D
H13K H 0.6152 0.7825 0.1328 0.103 Uiso 1 1 calc R
C14K C 0.5715(4) 0.7702(4) 0.1113(2) 0.101(3) Uiso 1 1 d D
H14K H 0.5478 0.7679 0.1255 0.122 Uiso 1 1 calc R
C15K C 0.5644(4) 0.7663(5) 0.0866(2) 0.114(4) Uiso 1 1 d D
H15K H 0.5347 0.7642 0.0834 0.137 Uiso 1 1 calc R
C16K C 0.6022(4) 0.7655(4) 0.0660(2) 0.102(3) Uiso 1 1 d D
H16K H 0.5984 0.7610 0.0488 0.123 Uiso 1 1 calc R
N21K N 0.7292(3) 0.7772(3) 0.07808(14) 0.077(2) Uiso 1 1 d D
N22K N 0.7663(3) 0.7839(3) 0.08745(14) 0.083(2) Uiso 1 1 d D
C23K C 0.7530(4) 0.7945(3) 0.11316(17) 0.082(3) Uiso 1 1 d D
H23K H 0.7721 0.8023 0.1238 0.099 Uiso 1 1 calc R
C24K C 0.7082(4) 0.7923(4) 0.12100(17) 0.084(3) Uiso 1 1 d D
H24K H 0.6902 0.7965 0.1381 0.101 Uiso 1 1 calc R
C25K C 0.6940(3) 0.7821(3) 0.09815(16) 0.079(2) Uiso 1 1 d D
C31K C 0.8108(4) 0.7810(3) 0.0717(2) 0.080(3) Uiso 1 1 d .
H31K H 0.8211 0.7532 0.0599 0.096 Uiso 1 1 calc R
H32K H 0.8357 0.7758 0.0828 0.096 Uiso 1 1 calc R
C32K C 0.8094(4) 0.8245(3) 0.05537(17) 0.077(2) Uiso 1 1 d D
C33K C 0.7759(4) 0.8681(3) 0.06329(18) 0.083(3) Uiso 1 1 d D
H33K H 0.7528 0.8715 0.0787 0.100 Uiso 1 1 calc R
C34K C 0.7765(4) 0.9072(3) 0.04826(18) 0.085(3) Uiso 1 1 d D
H34K H 0.7528 0.9371 0.0532 0.102 Uiso 1 1 calc R
C35K C 0.8111(4) 0.9029(3) 0.02635(18) 0.085(3) Uiso 1 1 d D
C36K C 0.8437(4) 0.8594(3) 0.0183(2) 0.095(3) Uiso 1 1 d D
H36K H 0.8661 0.8558 0.0026 0.115 Uiso 1 1 calc R
C37K C 0.8436(4) 0.8205(3) 0.03359(19) 0.092(3) Uiso 1 1 d D
H37K H 0.8677 0.7906 0.0288 0.110 Uiso 1 1 calc R
C38K C 0.8099(5) 0.9463(4) 0.0094(2) 0.102(3) Uiso 1 1 d .
H38K H 0.8436 0.9463 0.0044 0.122 Uiso 1 1 calc R
H39K H 0.7986 0.9422 -0.0067 0.122 Uiso 1 1 calc R
N41K N 0.7965(3) 1.0140(3) 0.03535(16) 0.087(2) Uiso 1 1 d D
N42K N 0.7815(3) 0.9902(3) 0.01973(17) 0.092(2) Uiso 1 1 d D
C43K C 0.7361(4) 1.0154(4) 0.0162(3) 0.118(4) Uiso 1 1 d D
H43K H 0.7174 1.0060 0.0060 0.141 Uiso 1 1 calc R
C44K C 0.7219(4) 1.0559(4) 0.0296(3) 0.116(4) Uiso 1 1 d D
H44K H 0.6914 1.0805 0.0309 0.139 Uiso 1 1 calc R
C45K C 0.7615(4) 1.0549(3) 0.0417(2) 0.094(3) Uiso 1 1 d D
N51K N 0.8060(3) 1.0762(3) 0.06944(17) 0.095(3) Uiso 1 1 d D
C52K C 0.7675(4) 1.0897(3) 0.0575(2) 0.095(3) Uiso 1 1 d D
C53K C 0.7344(5) 1.1360(4) 0.0610(3) 0.121(4) Uiso 1 1 d D
H53K H 0.7066 1.1453 0.0528 0.145 Uiso 1 1 calc R
C54K C 0.7417(5) 1.1672(5) 0.0756(3) 0.130(5) Uiso 1 1 d D
H54K H 0.7198 1.1987 0.0773 0.155 Uiso 1 1 calc R
C55K C 0.7808(5) 1.1540(4) 0.0884(3) 0.130(5) Uiso 1 1 d D
H55K H 0.7858 1.1751 0.0996 0.156 Uiso 1 1 calc R
C56K C 0.8128(5) 1.1076(4) 0.0839(2) 0.112(4) Uiso 1 1 d D
H56K H 0.8410 1.0981 0.0917 0.134 Uiso 1 1 calc R
N11L N 0.8985(3) 0.9205(2) 0.05433(13) 0.0746(19) Uiso 1 1 d D
C12L C 0.8871(3) 0.8928(3) 0.07372(15) 0.074(2) Uiso 1 1 d D
C13L C 0.9115(4) 0.8439(3) 0.07255(19) 0.087(3) Uiso 1 1 d D
H13L H 0.9032 0.8245 0.0859 0.104 Uiso 1 1 calc R
C14L C 0.9465(4) 0.8251(4) 0.05254(19) 0.095(3) Uiso 1 1 d D
H14L H 0.9638 0.7922 0.0519 0.114 Uiso 1 1 calc R
C15L C 0.9580(4) 0.8535(3) 0.03251(19) 0.087(3) Uiso 1 1 d D
H15L H 0.9827 0.8403 0.0181 0.105 Uiso 1 1 calc R
C16L C 0.9326(4) 0.9011(3) 0.03429(18) 0.081(3) Uiso 1 1 d D
H16L H 0.9397 0.9207 0.0207 0.098 Uiso 1 1 calc R
N21L N 0.8330(3) 0.9632(3) 0.09663(15) 0.089(2) Uiso 1 1 d D
N22L N 0.8018(3) 0.9745(3) 0.11923(16) 0.094(2) Uiso 1 1 d D
C23L C 0.7985(4) 0.9351(3) 0.1319(2) 0.098(3) Uiso 1 1 d D
H23L H 0.7788 0.9339 0.1481 0.117 Uiso 1 1 calc R
C24L C 0.8283(4) 0.8987(3) 0.11729(18) 0.087(3) Uiso 1 1 d D
H24L H 0.8340 0.8664 0.1211 0.104 Uiso 1 1 calc R
C25L C 0.8501(4) 0.9168(3) 0.09483(17) 0.087(3) Uiso 1 1 d D
C31L C 0.7739(6) 1.0206(5) 0.1266(3) 0.132(5) Uiso 1 1 d .
H31L H 0.7940 1.0407 0.1214 0.158 Uiso 1 1 calc R
H32L H 0.7656 1.0221 0.1458 0.158 Uiso 1 1 calc R
C32L C 0.7277(5) 1.0410(4) 0.1159(3) 0.112(4) Uiso 1 1 d D
C33L C 0.7027(5) 1.0888(4) 0.1193(3) 0.137(5) Uiso 1 1 d D
H33L H 0.7145 1.1080 0.1283 0.165 Uiso 1 1 calc R
C34L C 0.6609(6) 1.1080(5) 0.1093(3) 0.141(5) Uiso 1 1 d D
H34L H 0.6449 1.1412 0.1105 0.169 Uiso 1 1 calc R
C35L C 0.6411(5) 1.0809(4) 0.0976(3) 0.125(4) Uiso 1 1 d D
C36L C 0.6664(5) 1.0340(5) 0.0935(3) 0.131(5) Uiso 1 1 d D
H36L H 0.6549 1.0149 0.0843 0.158 Uiso 1 1 calc R
C37L C 0.7094(5) 1.0150(4) 0.1032(3) 0.116(4) Uiso 1 1 d D
H37L H 0.7267 0.9821 0.1009 0.139 Uiso 1 1 calc R
C38L C 0.5903(9) 1.1032(9) 0.0883(5) 0.195(9) Uiso 1 1 d .
H38L H 0.5664 1.1208 0.1032 0.234 Uiso 1 1 calc R
H39L H 0.5934 1.1263 0.0748 0.234 Uiso 1 1 calc R
N41L N 0.5463(4) 1.0552(4) 0.0963(2) 0.126(4) Uiso 1 1 d D
N42L N 0.5729(5) 1.0754(4) 0.0794(2) 0.125(4) Uiso 1 1 d D
C43L C 0.5762(7) 1.0590(6) 0.0558(3) 0.163(7) Uiso 1 1 d D
H43L H 0.5948 1.0664 0.0406 0.196 Uiso 1 1 calc R
C44L C 0.5504(6) 1.0312(5) 0.0562(2) 0.141(5) Uiso 1 1 d D
H44L H 0.5457 1.0158 0.0419 0.169 Uiso 1 1 calc R
C45L C 0.5310(5) 1.0292(5) 0.0828(2) 0.118(4) Uiso 1 1 d D
N51L N 0.4921(4) 1.0021(4) 0.1204(2) 0.120(3) Uiso 1 1 d D
C52L C 0.5011(6) 1.0029(5) 0.0943(2) 0.137(5) Uiso 1 1 d D
C53L C 0.4767(6) 0.9811(6) 0.0808(3) 0.158(6) Uiso 1 1 d D
H53L H 0.4819 0.9824 0.0624 0.189 Uiso 1 1 calc R
C54L C 0.4468(6) 0.9590(6) 0.0922(3) 0.147(6) Uiso 1 1 d D
H54L H 0.4310 0.9453 0.0822 0.177 Uiso 1 1 calc R
C55L C 0.4395(6) 0.9565(6) 0.1190(3) 0.155(6) Uiso 1 1 d D
H55L H 0.4197 0.9401 0.1281 0.186 Uiso 1 1 calc R
C56L C 0.4631(5) 0.9795(5) 0.1318(3) 0.125(4) Uiso 1 1 d D
H56L H 0.4579 0.9788 0.1502 0.150 Uiso 1 1 calc R
N11M N 1.1174(3) 0.8431(3) 0.11021(16) 0.092(2) Uiso 1 1 d D
C12M C 1.0909(4) 0.8837(3) 0.12175(17) 0.089(3) Uiso 1 1 d D
C13M C 1.0911(5) 0.9269(4) 0.1102(2) 0.114(4) Uiso 1 1 d D
H13M H 1.0717 0.9560 0.1187 0.137 Uiso 1 1 calc R
C14M C 1.1189(5) 0.9263(4) 0.0872(2) 0.123(4) Uiso 1 1 d D
H14M H 1.1203 0.9551 0.0797 0.147 Uiso 1 1 calc R
C15M C 1.1455(5) 0.8847(4) 0.0745(3) 0.126(4) Uiso 1 1 d D
H15M H 1.1648 0.8840 0.0580 0.151 Uiso 1 1 calc R
C16M C 1.1433(5) 0.8431(4) 0.0866(2) 0.113(4) Uiso 1 1 d D
H16M H 1.1606 0.8138 0.0777 0.136 Uiso 1 1 calc R
N21M N 1.0668(3) 0.8419(2) 0.15927(13) 0.077(2) Uiso 1 1 d D
N22M N 1.0366(3) 0.8532(2) 0.18217(13) 0.0740(19) Uiso 1 1 d D
C23M C 1.0128(4) 0.8992(3) 0.18403(19) 0.092(3) Uiso 1 1 d D
H23M H 0.9880 0.9154 0.1978 0.110 Uiso 1 1 calc R
C24M C 1.0303(4) 0.9186(3) 0.16302(18) 0.093(3) Uiso 1 1 d D
H24M H 1.0219 0.9514 0.1597 0.111 Uiso 1 1 calc R
C25M C 1.0630(4) 0.8821(3) 0.14675(17) 0.093(3) Uiso 1 1 d D
C31M C 1.0362(4) 0.8191(3) 0.20156(18) 0.075(2) Uiso 1 1 d .
H31M H 1.0335 0.7912 0.1936 0.090 Uiso 1 1 calc R
H32M H 1.0067 0.8323 0.2148 0.090 Uiso 1 1 calc R
C32M C 1.0801(3) 0.8029(3) 0.21514(16) 0.071(2) Uiso 1 1 d D
C33M C 1.0800(4) 0.7722(3) 0.23545(18) 0.084(3) Uiso 1 1 d D
H33M H 1.0537 0.7609 0.2403 0.101 Uiso 1 1 calc R
C34M C 1.1190(4) 0.7584(4) 0.2485(2) 0.088(3) Uiso 1 1 d D
H34M H 1.1186 0.7384 0.2629 0.106 Uiso 1 1 calc R
C35M C 1.1583(4) 0.7728(4) 0.2410(2) 0.095(3) Uiso 1 1 d D
C36M C 1.1573(4) 0.8033(3) 0.22135(18) 0.087(3) Uiso 1 1 d D
H36M H 1.1839 0.8144 0.2162 0.104 Uiso 1 1 calc R
C37M C 1.1178(3) 0.8185(3) 0.20870(17) 0.073(2) Uiso 1 1 d D
H37M H 1.1172 0.8404 0.1951 0.087 Uiso 1 1 calc R
C38M C 1.2034(5) 0.7535(4) 0.2553(2) 0.100(3) Uiso 1 1 d .
H38M H 1.1915 0.7567 0.2742 0.120 Uiso 1 1 calc R
H39M H 1.2193 0.7195 0.2511 0.120 Uiso 1 1 calc R
N41M N 1.2337(3) 0.8180(3) 0.25852(16) 0.087(2) Uiso 1 1 d D
N42M N 1.2390(4) 0.7757(3) 0.24919(19) 0.106(3) Uiso 1 1 d D
C43M C 1.2799(5) 0.7604(4) 0.2316(2) 0.117(4) Uiso 1 1 d D
H43M H 1.2908 0.7316 0.2220 0.140 Uiso 1 1 calc R
C44M C 1.3029(5) 0.7916(4) 0.2296(3) 0.130(5) Uiso 1 1 d D
H44M H 1.3331 0.7892 0.2191 0.156 Uiso 1 1 calc R
C45M C 1.2722(4) 0.8293(3) 0.2465(2) 0.088(3) Uiso 1 1 d D
N51M N 1.2416(3) 0.9021(2) 0.26973(15) 0.079(2) Uiso 1 1 d D
C52M C 1.2776(4) 0.8722(3) 0.25334(19) 0.087(3) Uiso 1 1 d D
C53M C 1.3195(4) 0.8836(4) 0.2431(2) 0.107(4) Uiso 1 1 d D
H53M H 1.3456 0.8622 0.2318 0.128 Uiso 1 1 calc R
C54M C 1.3218(4) 0.9244(4) 0.2496(2) 0.113(4) Uiso 1 1 d D
H54M H 1.3499 0.9320 0.2427 0.136 Uiso 1 1 calc R
C55M C 1.2851(4) 0.9560(4) 0.2658(2) 0.097(3) Uiso 1 1 d D
H55M H 1.2869 0.9856 0.2699 0.117 Uiso 1 1 calc R
C56M C 1.2444(4) 0.9431(3) 0.2760(2) 0.091(3) Uiso 1 1 d D
H56M H 1.2185 0.9640 0.2877 0.109 Uiso 1 1 calc R
N11N N 1.1573(4) 0.7239(4) 0.0983(2) 0.111(3) Uiso 1 1 d D
C12N C 1.1288(3) 0.7093(3) 0.08645(19) 0.088(3) Uiso 1 1 d D
C13N C 1.1501(5) 0.6753(4) 0.0658(2) 0.122(4) Uiso 1 1 d D
H13N H 1.1304 0.6612 0.0590 0.146 Uiso 1 1 calc R
C14N C 1.1977(5) 0.6628(6) 0.0558(3) 0.156(6) Uiso 1 1 d D
H14N H 1.2105 0.6438 0.0405 0.187 Uiso 1 1 calc R
C15N C 1.2277(6) 0.6779(7) 0.0680(4) 0.188(8) Uiso 1 1 d D
H15N H 1.2619 0.6672 0.0625 0.226 Uiso 1 1 calc R
C16N C 1.2051(5) 0.7098(5) 0.0889(3) 0.137(5) Uiso 1 1 d D
H16N H 1.2248 0.7222 0.0968 0.165 Uiso 1 1 calc R
N21N N 1.0597(3) 0.7565(3) 0.11649(14) 0.076(2) Uiso 1 1 d D
N22N N 1.0113(3) 0.7668(2) 0.12042(13) 0.0707(18) Uiso 1 1 d D
C23N C 0.9982(3) 0.7440(3) 0.10304(16) 0.072(2) Uiso 1 1 d D
H23N H 0.9660 0.7456 0.1021 0.086 Uiso 1 1 calc R
C24N C 1.0385(3) 0.7187(3) 0.08730(17) 0.075(2) Uiso 1 1 d D
H24N H 1.0405 0.6992 0.0731 0.090 Uiso 1 1 calc R
C25N C 1.0777(3) 0.7269(3) 0.09596(16) 0.071(2) Uiso 1 1 d D
C31N C 0.9794(4) 0.7983(3) 0.1407(2) 0.083(3) Uiso 1 1 d .
H31N H 0.9958 0.7944 0.1559 0.100 Uiso 1 1 calc R
H32N H 0.9500 0.7895 0.1458 0.100 Uiso 1 1 calc R
C32N C 0.9637(3) 0.8518(3) 0.13285(16) 0.074(2) Uiso 1 1 d D
C33N C 0.9288(4) 0.8825(3) 0.15009(17) 0.078(2) Uiso 1 1 d D
H33N H 0.9140 0.8714 0.1653 0.094 Uiso 1 1 calc R
C34N C 0.9151(4) 0.9304(3) 0.14521(19) 0.089(3) Uiso 1 1 d D
H34N H 0.8908 0.9523 0.1571 0.107 Uiso 1 1 calc R
C35N C 0.9369(4) 0.9462(3) 0.12297(18) 0.085(3) Uiso 1 1 d D
C36N C 0.9715(3) 0.9149(3) 0.10566(17) 0.074(2) Uiso 1 1 d D
H36N H 0.9857 0.9260 0.0902 0.089 Uiso 1 1 calc R
C37N C 0.9862(3) 0.8666(3) 0.11060(16) 0.072(2) Uiso 1 1 d D
H37N H 1.0109 0.8446 0.0989 0.086 Uiso 1 1 calc R
C38N C 0.9220(5) 1.0000(4) 0.1200(2) 0.096(3) Uiso 1 1 d .
H38N H 0.8861 1.0134 0.1221 0.115 Uiso 1 1 calc R
H39N H 0.9321 1.0131 0.1341 0.115 Uiso 1 1 calc R
N41N N 0.9242(3) 1.0171(3) 0.07370(14) 0.082(2) Uiso 1 1 d D
N42N N 0.9423(3) 1.0152(3) 0.09542(14) 0.082(2) Uiso 1 1 d D
C43N C 0.9809(4) 1.0299(4) 0.0915(2) 0.103(3) Uiso 1 1 d D
H43N H 0.9996 1.0317 0.1041 0.123 Uiso 1 1 calc R
C44N C 0.9881(4) 1.0418(4) 0.06650(18) 0.090(3) Uiso 1 1 d D
H44N H 1.0128 1.0533 0.0580 0.108 Uiso 1 1 calc R
C45N C 0.9516(3) 1.0335(3) 0.05542(14) 0.074(2) Uiso 1 1 d D
N51N N 0.9081(3) 1.0232(3) 0.02363(13) 0.078(2) Uiso 1 1 d D
C52N C 0.9441(3) 1.0367(3) 0.02905(14) 0.078(2) Uiso 1 1 d D
C53N C 0.9678(4) 1.0596(3) 0.00955(16) 0.086(3) Uiso 1 1 d D
H53N H 0.9912 1.0720 0.0135 0.103 Uiso 1 1 calc R
C54N C 0.9571(4) 1.0634(4) -0.01438(18) 0.087(3) Uiso 1 1 d D
H54N H 0.9738 1.0774 -0.0275 0.104 Uiso 1 1 calc R
C55N C 0.9217(4) 1.0471(3) -0.02012(17) 0.082(3) Uiso 1 1 d D
H55N H 0.9138 1.0495 -0.0370 0.098 Uiso 1 1 calc R
C56N C 0.8981(4) 1.0271(3) -0.00007(16) 0.080(2) Uiso 1 1 d D
H56N H 0.8736 1.0157 -0.0036 0.095 Uiso 1 1 calc R
N11O N 1.1944(4) 0.7693(3) 0.14444(18) 0.103(3) Uiso 1 1 d D
C12O C 1.2099(4) 0.7368(4) 0.1620(2) 0.107(4) Uiso 1 1 d D
C13O C 1.2564(4) 0.7270(5) 0.1697(3) 0.129(5) Uiso 1 1 d D
H13O H 1.2667 0.7049 0.1828 0.154 Uiso 1 1 calc R
C14O C 1.2842(5) 0.7505(5) 0.1575(3) 0.144(5) Uiso 1 1 d D
H14O H 1.3159 0.7434 0.1614 0.172 Uiso 1 1 calc R
C15O C 1.2698(6) 0.7843(6) 0.1397(3) 0.153(6) Uiso 1 1 d D
H15O H 1.2897 0.8018 0.1320 0.184 Uiso 1 1 calc R
C16O C 1.2237(5) 0.7919(5) 0.1334(3) 0.131(5) Uiso 1 1 d D
H16O H 1.2130 0.8142 0.1205 0.157 Uiso 1 1 calc R
N21O N 1.1346(3) 0.7211(3) 0.16584(15) 0.082(2) Uiso 1 1 d D
N22O N 1.1135(3) 0.6934(3) 0.17966(15) 0.082(2) Uiso 1 1 d D
C23O C 1.1422(4) 0.6670(4) 0.1962(2) 0.105(4) Uiso 1 1 d D
H23O H 1.1347 0.6450 0.2082 0.126 Uiso 1 1 calc R
C24O C 1.1824(4) 0.6775(4) 0.1925(2) 0.117(4) Uiso 1 1 d D
H24O H 1.2093 0.6642 0.2012 0.140 Uiso 1 1 calc R
C25O C 1.1781(4) 0.7123(3) 0.17334(19) 0.089(3) Uiso 1 1 d D
C31O C 1.0676(5) 0.6919(4) 0.1766(2) 0.094(3) Uiso 1 1 d .
H31O H 1.0474 0.7237 0.1721 0.113 Uiso 1 1 calc R
H32O H 1.0515 0.6840 0.1934 0.113 Uiso 1 1 calc R
C32O C 1.0688(4) 0.6566(3) 0.15603(19) 0.083(3) Uiso 1 1 d D
C33O C 1.0260(4) 0.6484(4) 0.1559(2) 0.104(3) Uiso 1 1 d D
H33O H 0.9986 0.6621 0.1689 0.125 Uiso 1 1 calc R
C34O C 1.0236(4) 0.6194(4) 0.1362(2) 0.110(4) Uiso 1 1 d D
H34O H 0.9937 0.6155 0.1347 0.132 Uiso 1 1 calc R
C35O C 1.0651(4) 0.5969(4) 0.1193(2) 0.089(3) Uiso 1 1 d D
C36O C 1.1072(4) 0.6059(4) 0.1193(2) 0.100(3) Uiso 1 1 d D
H36O H 1.1346 0.5925 0.1063 0.120 Uiso 1 1 calc R
C37O C 1.1095(4) 0.6353(4) 0.13895(19) 0.090(3) Uiso 1 1 d D
H37O H 1.1392 0.6400 0.1401 0.108 Uiso 1 1 calc R
C38O C 1.0596(5) 0.5678(5) 0.0966(3) 0.106(4) Uiso 1 1 d .
H38O H 1.0485 0.5418 0.1039 0.128 Uiso 1 1 calc R
H39O H 1.0347 0.5885 0.0870 0.128 Uiso 1 1 calc R
N41O N 1.1413(4) 0.5126(3) 0.08428(18) 0.107(3) Uiso 1 1 d D
N42O N 1.1035(4) 0.5492(3) 0.07956(19) 0.110(3) Uiso 1 1 d D
C43O C 1.1162(5) 0.5673(4) 0.0562(2) 0.119(4) Uiso 1 1 d D
H43O H 1.0952 0.5922 0.0477 0.142 Uiso 1 1 calc R
C44O C 1.1630(4) 0.5442(4) 0.0473(2) 0.117(4) Uiso 1 1 d D
H44O H 1.1820 0.5504 0.0319 0.141 Uiso 1 1 calc R
C45O C 1.1786(4) 0.5086(4) 0.0653(2) 0.114(4) Uiso 1 1 d D
N51O N 1.2265(4) 0.4402(3) 0.08329(19) 0.107(3) Uiso 1 1 d D
C52O C 1.2248(4) 0.4738(4) 0.0653(2) 0.119(4) Uiso 1 1 d D
C53O C 1.2650(5) 0.4673(5) 0.0450(3) 0.139(5) Uiso 1 1 d D
H53O H 1.2632 0.4885 0.0310 0.166 Uiso 1 1 calc R
C54O C 1.3053(5) 0.4308(5) 0.0461(3) 0.144(5) Uiso 1 1 d D
H54O H 1.3324 0.4266 0.0327 0.173 Uiso 1 1 calc R
C55O C 1.3093(6) 0.3993(6) 0.0655(3) 0.180(8) Uiso 1 1 d D
H55O H 1.3386 0.3738 0.0661 0.216 Uiso 1 1 calc R
C56O C 1.2676(5) 0.4061(5) 0.0849(3) 0.131(5) Uiso 1 1 d D
H56O H 1.2693 0.3856 0.0992 0.157 Uiso 1 1 calc R
N11P N 0.9944(3) 0.5519(2) 0.43994(14) 0.0757(19) Uiso 1 1 d D
C12P C 1.0312(3) 0.5625(3) 0.42485(16) 0.071(2) Uiso 1 1 d D
C13P C 1.0778(4) 0.5346(4) 0.4287(2) 0.107(4) Uiso 1 1 d D
H13P H 1.1047 0.5407 0.4185 0.128 Uiso 1 1 calc R
C14P C 1.0869(5) 0.5006(5) 0.4454(3) 0.126(5) Uiso 1 1 d D
H14P H 1.1195 0.4829 0.4470 0.152 Uiso 1 1 calc R
C15P C 1.0494(4) 0.4904(4) 0.4607(2) 0.109(4) Uiso 1 1 d D
H15P H 1.0547 0.4666 0.4734 0.131 Uiso 1 1 calc R
C16P C 1.0031(4) 0.5172(3) 0.4564(2) 0.091(3) Uiso 1 1 d D
H16P H 0.9763 0.5100 0.4660 0.109 Uiso 1 1 calc R
N21P N 0.9741(3) 0.6259(2) 0.40558(14) 0.0758(19) Uiso 1 1 d D
N22P N 0.9769(3) 0.6579(2) 0.38794(14) 0.076(2) Uiso 1 1 d D
C23P C 1.0224(3) 0.6538(3) 0.37820(19) 0.088(3) Uiso 1 1 d D
H23P H 1.0328 0.6729 0.3653 0.105 Uiso 1 1 calc R
C24P C 1.0506(3) 0.6179(3) 0.38978(16) 0.072(2) Uiso 1 1 d D
H24P H 1.0851 0.6062 0.3866 0.086 Uiso 1 1 calc R
C25P C 1.0199(3) 0.6003(3) 0.40774(17) 0.081(3) Uiso 1 1 d D
C31P C 0.9324(4) 0.6948(3) 0.38080(19) 0.078(2) Uiso 1 1 d .
H31P H 0.9085 0.6797 0.3787 0.094 Uiso 1 1 calc R
H32P H 0.9415 0.7083 0.3640 0.094 Uiso 1 1 calc R
C32P C 0.9091(3) 0.7342(3) 0.40083(15) 0.068(2) Uiso 1 1 d D
C33P C 0.8706(3) 0.7718(3) 0.39443(17) 0.077(2) Uiso 1 1 d D
H33P H 0.8608 0.7718 0.3781 0.093 Uiso 1 1 calc R
C34P C 0.8465(3) 0.8093(3) 0.41155(15) 0.071(2) Uiso 1 1 d D
H34P H 0.8208 0.8355 0.4070 0.085 Uiso 1 1 calc R
C35P C 0.8604(3) 0.8078(3) 0.43551(15) 0.066(2) Uiso 1 1 d D
C36P C 0.8984(3) 0.7717(2) 0.44174(15) 0.063(2) Uiso 1 1 d D
H36P H 0.9085 0.7720 0.4579 0.075 Uiso 1 1 calc R
C37P C 0.9224(3) 0.7342(3) 0.42444(14) 0.067(2) Uiso 1 1 d D
H37P H 0.9484 0.7083 0.4291 0.081 Uiso 1 1 calc R
C38P C 0.8315(4) 0.8486(3) 0.45478(17) 0.072(2) Uiso 1 1 d .
H38P H 0.8293 0.8787 0.4459 0.086 Uiso 1 1 calc R
H39P H 0.7981 0.8479 0.4598 0.086 Uiso 1 1 calc R
N41P N 0.8903(2) 0.8604(2) 0.47742(11) 0.0594(15) Uiso 1 1 d D
N42P N 0.8517(3) 0.8478(2) 0.47788(13) 0.0687(18) Uiso 1 1 d D
C43P C 0.8383(4) 0.8320(4) 0.50175(18) 0.090(3) Uiso 1 1 d D
H43P H 0.8123 0.8201 0.5067 0.108 Uiso 1 1 calc R
C44P C 0.8680(4) 0.8361(4) 0.51679(19) 0.096(3) Uiso 1 1 d D
H44P H 0.8662 0.8297 0.5347 0.115 Uiso 1 1 calc R
C45P C 0.9030(3) 0.8520(3) 0.50099(14) 0.068(2) Uiso 1 1 d D
N51P N 0.9670(3) 0.8814(3) 0.48865(14) 0.077(2) Uiso 1 1 d D
C52P C 0.9432(3) 0.8622(3) 0.50739(15) 0.073(2) Uiso 1 1 d D
C53P C 0.9587(4) 0.8537(4) 0.53146(19) 0.096(3) Uiso 1 1 d D
H53P H 0.9419 0.8404 0.5450 0.115 Uiso 1 1 calc R
C54P C 0.9977(5) 0.8644(5) 0.5353(3) 0.128(5) Uiso 1 1 d D
H54P H 1.0066 0.8602 0.5520 0.154 Uiso 1 1 calc R
C55P C 1.0244(5) 0.8808(5) 0.5161(2) 0.124(4) Uiso 1 1 d D
H55P H 1.0542 0.8843 0.5181 0.148 Uiso 1 1 calc R
C56P C 1.0053(4) 0.8923(4) 0.4931(2) 0.105(4) Uiso 1 1 d D
H56P H 1.0200 0.9085 0.4801 0.126 Uiso 1 1 calc R
N11Q N 0.8781(3) 0.5460(2) 0.45185(13) 0.0735(19) Uiso 1 1 d D
C12Q C 0.8761(4) 0.5117(3) 0.43697(14) 0.078(2) Uiso 1 1 d D
C13Q C 0.8544(4) 0.4788(3) 0.44819(17) 0.087(3) Uiso 1 1 d D
H13Q H 0.8536 0.4541 0.4379 0.104 Uiso 1 1 calc R
C14Q C 0.8351(4) 0.4825(4) 0.47329(17) 0.090(3) Uiso 1 1 d D
H14Q H 0.8192 0.4612 0.4805 0.108 Uiso 1 1 calc R
C15Q C 0.8378(4) 0.5163(3) 0.48887(19) 0.093(3) Uiso 1 1 d D
H15Q H 0.8247 0.5184 0.5068 0.111 Uiso 1 1 calc R
C16Q C 0.8607(4) 0.5479(3) 0.47741(17) 0.084(3) Uiso 1 1 d D
H16Q H 0.8639 0.5711 0.4880 0.101 Uiso 1 1 calc R
N21Q N 0.9144(3) 0.5451(2) 0.40001(12) 0.0735(19) Uiso 1 1 d D
N22Q N 0.9231(3) 0.5402(2) 0.37381(12) 0.0680(17) Uiso 1 1 d D
C23Q C 0.9089(4) 0.5045(3) 0.36728(16) 0.073(2) Uiso 1 1 d D
H23Q H 0.9113 0.4940 0.3501 0.088 Uiso 1 1 calc R
C24Q C 0.8909(4) 0.4864(3) 0.38883(15) 0.074(2) Uiso 1 1 d D
H24Q H 0.8780 0.4615 0.3899 0.089 Uiso 1 1 calc R
C25Q C 0.8953(4) 0.5121(3) 0.40971(14) 0.078(2) Uiso 1 1 d D
C31Q C 0.9465(4) 0.5669(3) 0.35647(19) 0.078(2) Uiso 1 1 d .
H31Q H 0.9355 0.5995 0.3634 0.093 Uiso 1 1 calc R
H32Q H 0.9355 0.5683 0.3396 0.093 Uiso 1 1 calc R
C32Q C 1.0002(3) 0.5486(3) 0.35191(16) 0.071(2) Uiso 1 1 d D
C33Q C 1.0239(3) 0.5692(3) 0.33252(18) 0.082(3) Uiso 1 1 d D
H33Q H 1.0060 0.5938 0.3226 0.098 Uiso 1 1 calc R
C34Q C 1.0746(4) 0.5531(3) 0.32784(19) 0.088(3) Uiso 1 1 d D
H34Q H 1.0914 0.5656 0.3140 0.106 Uiso 1 1 calc R
C35Q C 1.1005(3) 0.5190(3) 0.34320(17) 0.077(2) Uiso 1 1 d D
C36Q C 1.0769(4) 0.4984(4) 0.36194(19) 0.089(3) Uiso 1 1 d D
H36Q H 1.0949 0.4736 0.3717 0.107 Uiso 1 1 calc R
C37Q C 1.0263(3) 0.5136(3) 0.36678(17) 0.073(2) Uiso 1 1 d D
H37Q H 1.0097 0.5000 0.3803 0.088 Uiso 1 1 calc R
C38Q C 1.1572(5) 0.5050(4) 0.3382(2) 0.101(3) Uiso 1 1 d .
H38Q H 1.1695 0.4991 0.3195 0.121 Uiso 1 1 calc R
H39Q H 1.1659 0.5317 0.3435 0.121 Uiso 1 1 calc R
N41Q N 1.1896(4) 0.4199(3) 0.34368(17) 0.099(3) Uiso 1 1 d D
N42Q N 1.1811(4) 0.4631(3) 0.35229(17) 0.095(3) Uiso 1 1 d D
C43Q C 1.1944(5) 0.4629(4) 0.3756(2) 0.100(3) Uiso 1 1 d D
H43Q H 1.1929 0.4898 0.3850 0.121 Uiso 1 1 calc R
C44Q C 1.2100(5) 0.4183(4) 0.3831(2) 0.110(4) Uiso 1 1 d D
H44Q H 1.2203 0.4072 0.3991 0.132 Uiso 1 1 calc R
C45Q C 1.2079(5) 0.3910(3) 0.3624(2) 0.107(4) Uiso 1 1 d D
N51Q N 1.2166(5) 0.3245(3) 0.3368(2) 0.123(4) Uiso 1 1 d D
C52Q C 1.2205(6) 0.3410(3) 0.3596(2) 0.120(4) Uiso 1 1 d D
C53Q C 1.2411(7) 0.3087(5) 0.3784(3) 0.173(7) Uiso 1 1 d D
H53Q H 1.2461 0.3203 0.3939 0.207 Uiso 1 1 calc R
C54Q C 1.2534(7) 0.2625(5) 0.3746(3) 0.158(6) Uiso 1 1 d D
H54Q H 1.2663 0.2412 0.3875 0.189 Uiso 1 1 calc R
C55Q C 1.2474(6) 0.2456(5) 0.3519(3) 0.142(5) Uiso 1 1 d D
H55Q H 1.2532 0.2130 0.3494 0.170 Uiso 1 1 calc R
C56Q C 1.2325(6) 0.2780(4) 0.3328(3) 0.126(5) Uiso 1 1 d D
H56Q H 1.2336 0.2664 0.3161 0.151 Uiso 1 1 calc R
N11R N 0.8955(3) 0.6461(3) 0.46797(15) 0.082(2) Uiso 1 1 d D
C12R C 0.8547(3) 0.6838(3) 0.46920(16) 0.081(3) Uiso 1 1 d D
C13R C 0.8382(4) 0.7137(4) 0.49134(19) 0.100(3) Uiso 1 1 d D
H13R H 0.8093 0.7402 0.4923 0.119 Uiso 1 1 calc R
C14R C 0.8629(5) 0.7047(4) 0.5106(2) 0.114(4) Uiso 1 1 d D
H14R H 0.8518 0.7251 0.5253 0.137 Uiso 1 1 calc R
C15R C 0.9043(4) 0.6665(4) 0.5097(2) 0.109(4) Uiso 1 1 d D
H15R H 0.9223 0.6605 0.5235 0.130 Uiso 1 1 calc R
C16R C 0.9196(4) 0.6363(4) 0.48784(19) 0.096(3) Uiso 1 1 d D
H16R H 0.9474 0.6087 0.4872 0.115 Uiso 1 1 calc R
N21R N 0.8449(3) 0.6623(2) 0.42719(12) 0.0622(16) Uiso 1 1 d D
N22R N 0.8146(3) 0.6796(2) 0.41037(14) 0.0752(19) Uiso 1 1 d D
C23R C 0.7817(4) 0.7206(3) 0.41939(17) 0.083(3) Uiso 1 1 d D
H23R H 0.7573 0.7405 0.4105 0.100 Uiso 1 1 calc R
C24R C 0.7882(4) 0.7291(3) 0.44255(18) 0.091(3) Uiso 1 1 d D
H24R H 0.7691 0.7554 0.4535 0.110 Uiso 1 1 calc R
C25R C 0.8283(3) 0.6925(3) 0.44792(15) 0.074(2) Uiso 1 1 d D
C31R C 0.8204(4) 0.6540(4) 0.3873(2) 0.083(3) Uiso 1 1 d .
H31R H 0.8557 0.6394 0.3809 0.100 Uiso 1 1 calc R
H32R H 0.8067 0.6768 0.3742 0.100 Uiso 1 1 calc R
C32R C 0.7979(4) 0.6158(3) 0.38891(17) 0.084(3) Uiso 1 1 d D
C33R C 0.7878(4) 0.5939(3) 0.41174(17) 0.077(2) Uiso 1 1 d D
H33R H 0.7926 0.6045 0.4275 0.093 Uiso 1 1 calc R
C34R C 0.7706(4) 0.5564(3) 0.41180(18) 0.087(3) Uiso 1 1 d D
H34R H 0.7668 0.5392 0.4271 0.105 Uiso 1 1 calc R
C35R C 0.7591(4) 0.5445(3) 0.38917(16) 0.082(3) Uiso 1 1 d D
C36R C 0.7677(4) 0.5660(4) 0.36658(19) 0.096(3) Uiso 1 1 d D
H36R H 0.7598 0.5574 0.3512 0.115 Uiso 1 1 calc R
C37R C 0.7887(4) 0.6012(4) 0.36651(19) 0.093(3) Uiso 1 1 d D
H37R H 0.7967 0.6153 0.3506 0.112 Uiso 1 1 calc R
C38R C 0.7359(5) 0.5053(4) 0.3888(2) 0.090(3) Uiso 1 1 d .
H38R H 0.7021 0.5199 0.3858 0.108 Uiso 1 1 calc R
H39R H 0.7542 0.4829 0.3743 0.108 Uiso 1 1 calc R
N41R N 0.6987(3) 0.4950(3) 0.43249(16) 0.094(2) Uiso 1 1 d D
N42R N 0.7362(3) 0.4799(3) 0.41257(16) 0.093(2) Uiso 1 1 d D
C43R C 0.7698(4) 0.4404(4) 0.4196(2) 0.104(4) Uiso 1 1 d D
H43R H 0.7986 0.4221 0.4086 0.125 Uiso 1 1 calc R
C44R C 0.7561(4) 0.4314(4) 0.4441(2) 0.119(4) Uiso 1 1 d D
H44R H 0.7738 0.4070 0.4542 0.143 Uiso 1 1 calc R
C45R C 0.7102(4) 0.4655(4) 0.45216(19) 0.112(4) Uiso 1 1 d D
N51R N 0.6351(3) 0.5085(3) 0.47845(17) 0.098(3) Uiso 1 1 d D
C52R C 0.6769(4) 0.4716(4) 0.47591(19) 0.105(4) Uiso 1 1 d D
C53R C 0.6862(5) 0.4402(5) 0.4970(2) 0.140(5) Uiso 1 1 d D
H53R H 0.7141 0.4124 0.4951 0.168 Uiso 1 1 calc R
C54R C 0.6552(6) 0.4504(5) 0.5192(3) 0.142(5) Uiso 1 1 d D
H54R H 0.6636 0.4317 0.5338 0.171 Uiso 1 1 calc R
C55R C 0.6115(6) 0.4867(6) 0.5220(3) 0.161(6) Uiso 1 1 d D
H55R H 0.5883 0.4916 0.5374 0.193 Uiso 1 1 calc R
C56R C 0.6034(5) 0.5162(5) 0.5004(2) 0.129(5) Uiso 1 1 d D
H56R H 0.5742 0.5425 0.5016 0.155 Uiso 1 1 calc R
N11S N 0.5311(4) 1.0983(4) 0.3546(2) 0.129(4) Uiso 1 1 d D
C12S C 0.5563(3) 1.0843(4) 0.37418(18) 0.092(3) Uiso 1 1 d D
C13S C 0.5312(5) 1.0926(5) 0.4001(2) 0.120(4) Uiso 1 1 d D
H13S H 0.5473 1.0782 0.4140 0.144 Uiso 1 1 calc R
C14S C 0.4847(5) 1.1209(6) 0.4048(3) 0.153(6) Uiso 1 1 d D
H14S H 0.4694 1.1304 0.4221 0.184 Uiso 1 1 calc R
C15S C 0.4587(6) 1.1365(8) 0.3850(3) 0.197(9) Uiso 1 1 d D
H15S H 0.4255 1.1560 0.3882 0.236 Uiso 1 1 calc R
C16S C 0.4836(5) 1.1223(7) 0.3597(3) 0.180(8) Uiso 1 1 d D
H16S H 0.4659 1.1301 0.3457 0.216 Uiso 1 1 calc R
N21S N 0.6264(3) 1.0469(3) 0.34244(14) 0.078(2) Uiso 1 1 d D
N22S N 0.6720(3) 1.0186(3) 0.34261(15) 0.090(2) Uiso 1 1 d D
C23S C 0.6810(3) 1.0097(3) 0.36659(17) 0.082(3) Uiso 1 1 d D
H23S H 0.7110 0.9905 0.3712 0.099 Uiso 1 1 calc R
C24S C 0.6408(3) 1.0323(3) 0.38293(16) 0.075(2) Uiso 1 1 d D
H24S H 0.6364 1.0321 0.4013 0.090 Uiso 1 1 calc R
C25S C 0.6058(3) 1.0567(3) 0.36739(16) 0.084(3) Uiso 1 1 d D
C31S C 0.7059(5) 1.0031(5) 0.3175(3) 0.110(4) Uiso 1 1 d .
H31S H 0.6887 0.9947 0.3050 0.132 Uiso 1 1 calc R
H32S H 0.7334 0.9746 0.3203 0.132 Uiso 1 1 calc R
C32S C 0.7253(5) 1.0423(4) 0.3065(3) 0.125(4) Uiso 1 1 d D
C33S C 0.7107(5) 1.0870(4) 0.3172(2) 0.113(4) Uiso 1 1 d D
H33S H 0.6878 1.0946 0.3328 0.136 Uiso 1 1 calc R
C34S C 0.7288(5) 1.1213(4) 0.3055(2) 0.119(4) Uiso 1 1 d D
H34S H 0.7189 1.1520 0.3129 0.143 Uiso 1 1 calc R
C35S C 0.7621(6) 1.1085(5) 0.2826(3) 0.137(5) Uiso 1 1 d D
C36S C 0.7764(5) 1.0647(4) 0.2726(3) 0.125(4) Uiso 1 1 d D
H36S H 0.8004 1.0564 0.2574 0.150 Uiso 1 1 calc R
C37S C 0.7572(6) 1.0309(5) 0.2838(3) 0.135(5) Uiso 1 1 d D
H37S H 0.7661 1.0007 0.2759 0.162 Uiso 1 1 calc R
C38S C 0.7838(7) 1.1480(6) 0.2684(3) 0.142(5) Uiso 1 1 d .
H38S H 0.8195 1.1333 0.2638 0.170 Uiso 1 1 calc R
H39S H 0.7709 1.1567 0.2521 0.170 Uiso 1 1 calc R
N41S N 0.8008(4) 1.1908(4) 0.2995(2) 0.133(4) Uiso 1 1 d D
N42S N 0.7747(5) 1.1860(4) 0.2814(3) 0.146(4) Uiso 1 1 d D
C43S C 0.7393(6) 1.2281(5) 0.2800(3) 0.154(6) Uiso 1 1 d D
H43S H 0.7169 1.2349 0.2683 0.184 Uiso 1 1 calc R
C44S C 0.7405(5) 1.2580(5) 0.2968(3) 0.145(5) Uiso 1 1 d D
H44S H 0.7182 1.2890 0.3006 0.174 Uiso 1 1 calc R
C45S C 0.7825(5) 1.2341(4) 0.3085(2) 0.114(4) Uiso 1 1 d D
N51S N 0.8372(3) 1.2189(3) 0.33808(17) 0.096(3) Uiso 1 1 d D
C52S C 0.8007(4) 1.2513(4) 0.3280(2) 0.109(4) Uiso 1 1 d D
C53S C 0.7874(6) 1.2992(4) 0.3348(3) 0.135(5) Uiso 1 1 d D
H53S H 0.7642 1.3227 0.3267 0.162 Uiso 1 1 calc R
C54S C 0.8075(5) 1.3109(5) 0.3527(3) 0.129(5) Uiso 1 1 d D
H54S H 0.7982 1.3433 0.3573 0.155 Uiso 1 1 calc R
C55S C 0.8414(5) 1.2789(4) 0.3652(3) 0.132(5) Uiso 1 1 d D
H55S H 0.8542 1.2879 0.3788 0.158 Uiso 1 1 calc R
C56S C 0.8558(4) 1.2319(4) 0.3565(2) 0.098(3) Uiso 1 1 d D
H56S H 0.8798 1.2084 0.3642 0.117 Uiso 1 1 calc R
N11T N 0.5034(5) 1.1078(4) 0.2927(3) 0.141(4) Uiso 1 1 d D
C12T C 0.4851(5) 1.0756(4) 0.2875(3) 0.144(5) Uiso 1 1 d D
C13T C 0.4441(6) 1.0888(5) 0.2746(3) 0.147(6) Uiso 1 1 d D
H13T H 0.4323 1.0661 0.2688 0.176 Uiso 1 1 calc R
C14T C 0.4233(8) 1.1345(6) 0.2713(5) 0.218(10) Uiso 1 1 d D
H14T H 0.3930 1.1448 0.2653 0.261 Uiso 1 1 calc R
C15T C 0.4428(9) 1.1680(7) 0.2759(6) 0.248(13) Uiso 1 1 d D
H15T H 0.4290 1.1998 0.2710 0.298 Uiso 1 1 calc R
C16T C 0.4840(8) 1.1533(5) 0.2881(4) 0.187(8) Uiso 1 1 d D
H16T H 0.4975 1.1754 0.2929 0.224 Uiso 1 1 calc R
N21T N 0.5496(4) 1.0161(3) 0.3049(2) 0.107(3) Uiso 1 1 d D
N22T N 0.5624(3) 0.9705(3) 0.30866(19) 0.099(3) Uiso 1 1 d D
C23T C 0.5327(4) 0.9523(4) 0.2992(2) 0.094(3) Uiso 1 1 d D
H23T H 0.5365 0.9198 0.2983 0.113 Uiso 1 1 calc R
C24T C 0.4979(5) 0.9872(4) 0.2914(3) 0.126(5) Uiso 1 1 d D
H24T H 0.4704 0.9852 0.2853 0.151 Uiso 1 1 calc R
C25T C 0.5092(4) 1.0286(3) 0.2939(2) 0.101(3) Uiso 1 1 d D
C31T C 0.6053(4) 0.9447(4) 0.3187(2) 0.087(3) Uiso 1 1 d .
H31T H 0.6305 0.9590 0.3122 0.105 Uiso 1 1 calc R
H32T H 0.6173 0.9121 0.3116 0.105 Uiso 1 1 calc R
C32T C 0.6005(4) 0.9419(4) 0.34897(18) 0.090(3) Uiso 1 1 d D
C33T C 0.6369(4) 0.9091(4) 0.35883(19) 0.096(3) Uiso 1 1 d D
H33T H 0.6639 0.8891 0.3473 0.115 Uiso 1 1 calc R
C34T C 0.6357(4) 0.9042(4) 0.38545(18) 0.094(3) Uiso 1 1 d D
H34T H 0.6610 0.8806 0.3922 0.112 Uiso 1 1 calc R
C35T C 0.5970(3) 0.9342(3) 0.40177(16) 0.072(2) Uiso 1 1 d D
C36T C 0.5606(4) 0.9654(3) 0.39201(16) 0.076(2) Uiso 1 1 d D
H36T H 0.5332 0.9846 0.4035 0.091 Uiso 1 1 calc R
C37T C 0.5616(4) 0.9705(3) 0.36530(16) 0.080(2) Uiso 1 1 d D
H37T H 0.5357 0.9934 0.3587 0.096 Uiso 1 1 calc R
C38T C 0.5989(4) 0.9260(3) 0.43149(17) 0.070(2) Uiso 1 1 d .
H38T H 0.5982 0.8941 0.4361 0.085 Uiso 1 1 calc R
H39T H 0.6296 0.9282 0.4353 0.085 Uiso 1 1 calc R
N41T N 0.5156(2) 0.9545(2) 0.45401(13) 0.0678(17) Uiso 1 1 d D
N42T N 0.5582(2) 0.9608(2) 0.44676(13) 0.0639(16) Uiso 1 1 d D
C43T C 0.5544(3) 1.0050(3) 0.45330(17) 0.074(2) Uiso 1 1 d D
H43T H 0.5796 1.0182 0.4498 0.089 Uiso 1 1 calc R
C44T C 0.5095(3) 1.0268(3) 0.46544(17) 0.070(2) Uiso 1 1 d D
H44T H 0.4967 1.0579 0.4725 0.084 Uiso 1 1 calc R
C45T C 0.4845(3) 0.9942(3) 0.46568(16) 0.066(2) Uiso 1 1 d D
N51T N 0.4220(3) 0.9606(2) 0.47185(15) 0.0755(19) Uiso 1 1 d D
C52T C 0.4355(3) 0.9976(3) 0.47621(17) 0.073(2) Uiso 1 1 d D
C53T C 0.4013(3) 1.0376(3) 0.49042(18) 0.080(3) Uiso 1 1 d D
H53T H 0.4107 1.0640 0.4929 0.096 Uiso 1 1 calc R
C54T C 0.3564(4) 1.0387(3) 0.5003(2) 0.090(3) Uiso 1 1 d D
H54T H 0.3340 1.0655 0.5100 0.108 Uiso 1 1 calc R
C55T C 0.3432(4) 1.0006(3) 0.4964(2) 0.098(3) Uiso 1 1 d D
H55T H 0.3115 1.0004 0.5033 0.117 Uiso 1 1 calc R
C56T C 0.3772(3) 0.9621(3) 0.48199(19) 0.085(3) Uiso 1 1 d D
H56T H 0.3679 0.9357 0.4793 0.102 Uiso 1 1 calc R
N11U N 0.5840(4) 1.1537(4) 0.3091(2) 0.119(3) Uiso 1 1 d D
C12U C 0.6126(5) 1.1613(4) 0.2881(2) 0.126(5) Uiso 1 1 d D
C13U C 0.6186(7) 1.2059(5) 0.2839(3) 0.159(6) Uiso 1 1 d D
H13U H 0.6371 1.2119 0.2683 0.190 Uiso 1 1 calc R
C14U C 0.5980(8) 1.2390(6) 0.3022(4) 0.187(8) Uiso 1 1 d D
H14U H 0.6023 1.2688 0.2997 0.225 Uiso 1 1 calc R
C15U C 0.5706(8) 1.2316(6) 0.3247(4) 0.194(9) Uiso 1 1 d D
H15U H 0.5569 1.2551 0.3380 0.233 Uiso 1 1 calc R
C16U C 0.5636(7) 1.1876(6) 0.3274(3) 0.174(7) Uiso 1 1 d D
H16U H 0.5438 1.1819 0.3426 0.209 Uiso 1 1 calc R
N21U N 0.6275(4) 1.0813(3) 0.27449(18) 0.105(3) Uiso 1 1 d D
N22U N 0.6544(4) 1.0528(3) 0.25459(18) 0.105(3) Uiso 1 1 d D
C23U C 0.6757(5) 1.0770(4) 0.2372(2) 0.120(4) Uiso 1 1 d D
H23U H 0.6959 1.0646 0.2213 0.144 Uiso 1 1 calc R
C24U C 0.6644(6) 1.1200(5) 0.2458(3) 0.146(6) Uiso 1 1 d D
H24U H 0.6747 1.1443 0.2374 0.175 Uiso 1 1 calc R
C25U C 0.6339(5) 1.1233(4) 0.2698(2) 0.118(4) Uiso 1 1 d D
C31U C 0.6544(5) 1.0057(5) 0.2525(3) 0.116(4) Uiso 1 1 d .
H31U H 0.6537 0.9919 0.2700 0.139 Uiso 1 1 calc R
H32U H 0.6852 0.9868 0.2416 0.139 Uiso 1 1 calc R
C32U C 0.6100(4) 1.0012(3) 0.2405(2) 0.090(3) Uiso 1 1 d D
C33U C 0.6080(4) 0.9570(4) 0.2359(2) 0.107(4) Uiso 1 1 d D
H33U H 0.6318 0.9294 0.2406 0.129 Uiso 1 1 calc R
C34U C 0.5712(4) 0.9538(4) 0.2244(2) 0.109(4) Uiso 1 1 d D
H34U H 0.5704 0.9235 0.2210 0.131 Uiso 1 1 calc R
C35U C 0.5357(4) 0.9924(3) 0.2176(2) 0.097(3) Uiso 1 1 d D
C36U C 0.5379(4) 1.0357(3) 0.2216(2) 0.090(3) Uiso 1 1 d D
H36U H 0.5142 1.0631 0.2165 0.108 Uiso 1 1 calc R
C37U C 0.5748(4) 1.0399(3) 0.2331(2) 0.088(3) Uiso 1 1 d D
H37U H 0.5758 1.0704 0.2360 0.106 Uiso 1 1 calc R
C38U C 0.4936(5) 0.9868(5) 0.2059(3) 0.111(4) Uiso 1 1 d .
H38U H 0.5080 0.9680 0.1897 0.133 Uiso 1 1 calc R
H39U H 0.4785 0.9678 0.2180 0.133 Uiso 1 1 calc R
N41U N 0.4640(4) 1.0517(3) 0.17927(18) 0.121(3) Uiso 1 1 d D
N42U N 0.4578(4) 1.0256(3) 0.20055(19) 0.119(3) Uiso 1 1 d D
C43U C 0.4141(5) 1.0480(5) 0.2155(2) 0.125(4) Uiso 1 1 d D
H43U H 0.4017 1.0374 0.2316 0.150 Uiso 1 1 calc R
C44U C 0.3919(5) 1.0863(5) 0.2041(3) 0.152(6) Uiso 1 1 d D
H44U H 0.3604 1.1080 0.2100 0.182 Uiso 1 1 calc R
C45U C 0.4240(5) 1.0895(4) 0.1811(2) 0.133(5) Uiso 1 1 d D
N51U N 0.4535(4) 1.1159(3) 0.1406(2) 0.169(5) Uiso 1 1 d GD
C52U C 0.4156(4) 1.1237(3) 0.16140(19) 0.153(6) Uiso 1 1 d GD
C53U C 0.3766(4) 1.1657(4) 0.16359(19) 0.150 Uiso 1 1 d GD
H53U H 0.3507 1.1710 0.1778 0.180 Uiso 1 1 calc R
C54U C 0.3755(4) 1.2000(3) 0.1450(2) 0.150 Uiso 1 1 d GD
H54U H 0.3489 1.2287 0.1465 0.180 Uiso 1 1 calc R
C55U C 0.4134(5) 1.1922(3) 0.1241(2) 0.150 Uiso 1 1 d GD
H55U H 0.4126 1.2157 0.1114 0.180 Uiso 1 1 calc R
C56U C 0.4524(4) 1.1502(4) 0.12193(19) 0.150 Uiso 1 1 d GD
H56U H 0.4783 1.1449 0.1077 0.180 Uiso 1 1 calc R
N11V N 0.6692(3) 0.5421(3) 0.13629(17) 0.096(3) Uiso 1 1 d D
C12V C 0.7136(3) 0.5365(3) 0.12270(16) 0.080(3) Uiso 1 1 d D
C13V C 0.7226(5) 0.5298(5) 0.09553(19) 0.113(4) Uiso 1 1 d D
H13V H 0.7543 0.5250 0.0861 0.135 Uiso 1 1 calc R
C14V C 0.6870(5) 0.5302(6) 0.0830(3) 0.140(5) Uiso 1 1 d D
H14V H 0.6921 0.5291 0.0647 0.168 Uiso 1 1 calc R
C15V C 0.6427(5) 0.5322(6) 0.0973(2) 0.137(5) Uiso 1 1 d D
H15V H 0.6180 0.5287 0.0890 0.164 Uiso 1 1 calc R
C16V C 0.6347(4) 0.5394(5) 0.1241(2) 0.117(4) Uiso 1 1 d D
H16V H 0.6037 0.5425 0.1338 0.140 Uiso 1 1 calc R
N21V N 0.7379(3) 0.5487(2) 0.16264(13) 0.0715(18) Uiso 1 1 d D
N22V N 0.7787(3) 0.5501(3) 0.16992(14) 0.078(2) Uiso 1 1 d D
C23V C 0.8148(4) 0.5426(4) 0.14976(17) 0.087(3) Uiso 1 1 d D
H23V H 0.8469 0.5417 0.1503 0.105 Uiso 1 1 calc R
C24V C 0.7982(3) 0.5368(3) 0.12916(17) 0.082(3) Uiso 1 1 d D
H24V H 0.8158 0.5313 0.1120 0.099 Uiso 1 1 calc R
C25V C 0.7487(3) 0.5404(3) 0.13724(15) 0.078(2) Uiso 1 1 d D
C31V C 0.7796(4) 0.5576(4) 0.19744(19) 0.084(3) Uiso 1 1 d .
H31V H 0.7475 0.5796 0.2055 0.100 Uiso 1 1 calc R
H32V H 0.8040 0.5727 0.1985 0.100 Uiso 1 1 calc R
C32V C 0.7915(4) 0.5122(3) 0.21305(18) 0.088(3) Uiso 1 1 d D
C33V C 0.7972(4) 0.5161(3) 0.23786(17) 0.086(3) Uiso 1 1 d D
H33V H 0.7939 0.5459 0.2446 0.103 Uiso 1 1 calc R
C34V C 0.8081(4) 0.4764(3) 0.2537(2) 0.096(3) Uiso 1 1 d D
H34V H 0.8147 0.4786 0.2706 0.115 Uiso 1 1 calc R
C35V C 0.8090(4) 0.4349(3) 0.24429(18) 0.088(3) Uiso 1 1 d D
C36V C 0.8011(4) 0.4312(3) 0.21967(17) 0.087(3) Uiso 1 1 d D
H36V H 0.8019 0.4018 0.2134 0.105 Uiso 1 1 calc R
C37V C 0.7917(4) 0.4705(3) 0.20363(18) 0.083(3) Uiso 1 1 d D
H37V H 0.7857 0.4683 0.1866 0.100 Uiso 1 1 calc R
C38V C 0.8158(5) 0.3946(4) 0.2630(3) 0.106(4) Uiso 1 1 d .
H38V H 0.8469 0.3883 0.2693 0.128 Uiso 1 1 calc R
H39V H 0.7892 0.4037 0.2781 0.128 Uiso 1 1 calc R
N41V N 0.8560(3) 0.3218(3) 0.23577(16) 0.085(2) Uiso 1 1 d D
N42V N 0.8160(3) 0.3503(3) 0.25066(19) 0.102(3) Uiso 1 1 d D
C43V C 0.7793(4) 0.3331(4) 0.2509(2) 0.111(4) Uiso 1 1 d D
H43V H 0.7474 0.3465 0.2604 0.133 Uiso 1 1 calc R
C44V C 0.7944(4) 0.2952(5) 0.2361(3) 0.128(5) Uiso 1 1 d D
H44V H 0.7760 0.2763 0.2329 0.154 Uiso 1 1 calc R
C45V C 0.8438(4) 0.2882(3) 0.2259(2) 0.095(3) Uiso 1 1 d D
N51V N 0.9241(3) 0.2522(3) 0.20358(15) 0.078(2) Uiso 1 1 d D
C52V C 0.8792(3) 0.2512(3) 0.20937(19) 0.088(3) Uiso 1 1 d D
C53V C 0.8684(4) 0.2142(4) 0.1987(2) 0.114(4) Uiso 1 1 d D
H53V H 0.8365 0.2129 0.2025 0.137 Uiso 1 1 calc R
C54V C 0.9027(4) 0.1814(4) 0.1833(2) 0.106(4) Uiso 1 1 d D
H54V H 0.8948 0.1569 0.1764 0.127 Uiso 1 1 calc R
C55V C 0.9493(4) 0.1819(4) 0.1769(2) 0.093(3) Uiso 1 1 d D
H55V H 0.9740 0.1587 0.1659 0.112 Uiso 1 1 calc R
C56V C 0.9577(4) 0.2193(3) 0.18793(18) 0.080(3) Uiso 1 1 d D
H56V H 0.9894 0.2212 0.1839 0.097 Uiso 1 1 calc R
N11W N 0.5738(3) 0.5778(3) 0.18490(19) 0.097(3) Uiso 1 1 d D
C12W C 0.5486(3) 0.6235(3) 0.1829(2) 0.083(3) Uiso 1 1 d D
C13W C 0.4982(4) 0.6392(4) 0.1835(3) 0.122(4) Uiso 1 1 d D
H13W H 0.4804 0.6718 0.1825 0.147 Uiso 1 1 calc R
C14W C 0.4761(5) 0.6073(5) 0.1855(3) 0.141(5) Uiso 1 1 d D
H14W H 0.4420 0.6179 0.1858 0.169 Uiso 1 1 calc R
C15W C 0.5001(5) 0.5602(5) 0.1872(4) 0.157(6) Uiso 1 1 d D
H15W H 0.4838 0.5378 0.1887 0.188 Uiso 1 1 calc R
C16W C 0.5509(5) 0.5466(4) 0.1865(3) 0.120(4) Uiso 1 1 d D
H16W H 0.5692 0.5141 0.1873 0.145 Uiso 1 1 calc R
N21W N 0.6239(3) 0.6382(2) 0.17934(15) 0.076(2) Uiso 1 1 d D
N22W N 0.6373(3) 0.6761(2) 0.17822(15) 0.076(2) Uiso 1 1 d D
C23W C 0.5991(4) 0.7165(3) 0.1777(2) 0.090(3) Uiso 1 1 d D
H23W H 0.6002 0.7476 0.1765 0.108 Uiso 1 1 calc R
C24W C 0.5600(4) 0.7042(3) 0.1792(2) 0.097(3) Uiso 1 1 d D
H24W H 0.5276 0.7248 0.1794 0.117 Uiso 1 1 calc R
C25W C 0.5755(3) 0.6550(3) 0.1806(2) 0.087(3) Uiso 1 1 d D
C31W C 0.6874(4) 0.6731(3) 0.17395(18) 0.076(2) Uiso 1 1 d .
H31W H 0.7055 0.6460 0.1837 0.091 Uiso 1 1 calc R
H32W H 0.6894 0.7019 0.1813 0.091 Uiso 1 1 calc R
C32W C 0.7122(3) 0.6675(3) 0.14613(16) 0.074(2) Uiso 1 1 d D
C33W C 0.7593(3) 0.6692(3) 0.14070(17) 0.078(2) Uiso 1 1 d D
H33W H 0.7746 0.6740 0.1542 0.094 Uiso 1 1 calc R
C34W C 0.7833(4) 0.6637(4) 0.11528(17) 0.089(3) Uiso 1 1 d D
H34W H 0.8155 0.6643 0.1116 0.107 Uiso 1 1 calc R
C35W C 0.7616(3) 0.6574(3) 0.09522(16) 0.076(2) Uiso 1 1 d D
C36W C 0.7147(3) 0.6566(3) 0.10080(16) 0.074(2) Uiso 1 1 d D
H36W H 0.6989 0.6527 0.0872 0.088 Uiso 1 1 calc R
C37W C 0.6907(3) 0.6616(3) 0.12636(15) 0.073(2) Uiso 1 1 d D
H37W H 0.6585 0.6609 0.1300 0.087 Uiso 1 1 calc R
C38W C 0.7908(5) 0.6502(4) 0.0683(2) 0.095(3) Uiso 1 1 d .
H38W H 0.8013 0.6777 0.0639 0.114 Uiso 1 1 calc R
H39W H 0.8203 0.6220 0.0681 0.114 Uiso 1 1 calc R
N41W N 0.7333(3) 0.6803(3) 0.03815(15) 0.081(2) Uiso 1 1 d D
N42W N 0.7636(3) 0.6439(3) 0.04842(16) 0.089(2) Uiso 1 1 d D
C43W C 0.7582(4) 0.6035(3) 0.0416(2) 0.097(3) Uiso 1 1 d D
H43W H 0.7761 0.5727 0.0465 0.116 Uiso 1 1 calc R
C44W C 0.7238(4) 0.6136(3) 0.0268(2) 0.105(4) Uiso 1 1 d D
H44W H 0.7118 0.5923 0.0197 0.127 Uiso 1 1 calc R
C45W C 0.7091(4) 0.6633(3) 0.02401(18) 0.083(3) Uiso 1 1 d D
N51W N 0.6727(3) 0.7398(3) 0.00788(17) 0.090(2) Uiso 1 1 d D
C52W C 0.6766(4) 0.6940(3) 0.0084(2) 0.103(3) Uiso 1 1 d D
C53W C 0.6473(5) 0.6796(4) -0.0057(3) 0.120(4) Uiso 1 1 d D
H53W H 0.6452 0.6489 -0.0036 0.144 Uiso 1 1 calc R
C54W C 0.6226(6) 0.7092(5) -0.0220(3) 0.145(6) Uiso 1 1 d D
H54W H 0.6076 0.6975 -0.0335 0.174 Uiso 1 1 calc R
C55W C 0.6183(6) 0.7554(5) -0.0227(3) 0.141(5) Uiso 1 1 d D
H55W H 0.5986 0.7770 -0.0333 0.169 Uiso 1 1 calc R
C56W C 0.6445(5) 0.7693(4) -0.0069(2) 0.114(4) Uiso 1 1 d D
H56W H 0.6419 0.8016 -0.0066 0.136 Uiso 1 1 calc R
N11X N 0.6686(3) 0.4776(3) 0.19294(14) 0.086(2) Uiso 1 1 d D
C12X C 0.6705(4) 0.4673(3) 0.21805(16) 0.089(3) Uiso 1 1 d D
C13X C 0.6748(5) 0.4214(3) 0.2274(2) 0.104(3) Uiso 1 1 d D
H13X H 0.6776 0.4140 0.2450 0.125 Uiso 1 1 calc R
C14X C 0.6748(6) 0.3890(4) 0.2108(2) 0.132(5) Uiso 1 1 d D
H14X H 0.6750 0.3590 0.2171 0.158 Uiso 1 1 calc R
C15X C 0.6746(6) 0.3977(4) 0.1850(2) 0.132(5) Uiso 1 1 d D
H15X H 0.6762 0.3740 0.1733 0.159 Uiso 1 1 calc R
C16X C 0.6718(6) 0.4435(4) 0.1766(2) 0.121(4) Uiso 1 1 d D
H16X H 0.6722 0.4502 0.1588 0.145 Uiso 1 1 calc R
N21X N 0.6662(3) 0.5467(2) 0.22503(14) 0.080(2) Uiso 1 1 d D
N22X N 0.6673(3) 0.5727(3) 0.24482(14) 0.080(2) Uiso 1 1 d D
C23X C 0.6708(4) 0.5473(3) 0.26668(17) 0.083(3) Uiso 1 1 d D
H23X H 0.6725 0.5582 0.2831 0.100 Uiso 1 1 calc R
C24X C 0.6714(4) 0.5048(3) 0.26127(16) 0.084(3) Uiso 1 1 d D
H24X H 0.6730 0.4795 0.2729 0.101 Uiso 1 1 calc R
C25X C 0.6692(4) 0.5046(3) 0.23456(15) 0.077(2) Uiso 1 1 d D
C31X C 0.6593(4) 0.6218(3) 0.2421(2) 0.082(3) Uiso 1 1 d .
H31X H 0.6752 0.6272 0.2246 0.099 Uiso 1 1 calc R
H32X H 0.6750 0.6317 0.2549 0.099 Uiso 1 1 calc R
C32X C 0.6059(3) 0.6526(3) 0.2459(2) 0.081(3) Uiso 1 1 d D
C33X C 0.5944(4) 0.7010(3) 0.2470(2) 0.091(3) Uiso 1 1 d D
H33X H 0.6197 0.7138 0.2458 0.109 Uiso 1 1 calc R
C34X C 0.5471(3) 0.7311(3) 0.2497(2) 0.086(3) Uiso 1 1 d D
H34X H 0.5399 0.7643 0.2491 0.103 Uiso 1 1 calc R
C35X C 0.5102(3) 0.7119(3) 0.25323(19) 0.077(2) Uiso 1 1 d D
C36X C 0.5209(3) 0.6642(3) 0.25224(18) 0.075(2) Uiso 1 1 d D
H36X H 0.4955 0.6514 0.2536 0.090 Uiso 1 1 calc R
C37X C 0.5691(3) 0.6344(3) 0.24917(19) 0.078(2) Uiso 1 1 d D
H37X H 0.5764 0.6013 0.2493 0.094 Uiso 1 1 calc R
C38X C 0.4578(4) 0.7456(4) 0.2563(2) 0.091(3) Uiso 1 1 d .
H38X H 0.4506 0.7651 0.2722 0.109 Uiso 1 1 calc R
H39X H 0.4546 0.7671 0.2414 0.109 Uiso 1 1 calc R
N41X N 0.4016(3) 0.7100(3) 0.28022(15) 0.087(2) Uiso 1 1 d D
N42X N 0.4226(4) 0.7224(3) 0.25776(16) 0.097(3) Uiso 1 1 d D
C43X C 0.4086(5) 0.7056(4) 0.2381(2) 0.111(4) Uiso 1 1 d D
H43X H 0.4171 0.7109 0.2202 0.133 Uiso 1 1 calc R
C44X C 0.3813(5) 0.6808(5) 0.2478(2) 0.118(4) Uiso 1 1 d D
H44X H 0.3682 0.6633 0.2384 0.141 Uiso 1 1 calc R
C45X C 0.3750(4) 0.6853(4) 0.27511(18) 0.099(3) Uiso 1 1 d D
N51X N 0.3504(4) 0.6751(3) 0.31923(16) 0.099(3) Uiso 1 1 d D
C52X C 0.3464(4) 0.6680(4) 0.29469(18) 0.106(4) Uiso 1 1 d D
C53X C 0.3145(5) 0.6450(5) 0.2896(3) 0.135(5) Uiso 1 1 d D
H53X H 0.3108 0.6404 0.2724 0.162 Uiso 1 1 calc R
C54X C 0.2898(6) 0.6301(6) 0.3097(3) 0.143(5) Uiso 1 1 d D
H54X H 0.2686 0.6142 0.3064 0.172 Uiso 1 1 calc R
C55X C 0.2933(6) 0.6363(6) 0.3350(3) 0.147(6) Uiso 1 1 d D
H55X H 0.2753 0.6251 0.3490 0.176 Uiso 1 1 calc R
C56X C 0.3251(5) 0.6604(4) 0.3391(2) 0.107(4) Uiso 1 1 d D
H56X H 0.3283 0.6660 0.3562 0.128 Uiso 1 1 calc R
Cl1 Cl 0.85788(13) 0.41554(11) 0.33377(6) 0.1068(8) Uiso 1 1 d D
O11 O 0.8329(4) 0.4140(4) 0.35907(17) 0.140(3) Uiso 1 1 d D
O12 O 0.9060(3) 0.4149(3) 0.33493(18) 0.123(3) Uiso 1 1 d D
O13 O 0.8594(3) 0.3787(3) 0.31760(16) 0.117(3) Uiso 1 1 d D
O14 O 0.8342(5) 0.4571(4) 0.3221(3) 0.177(5) Uiso 1 1 d D
Cl2 Cl 0.0985(2) 0.61955(17) 0.25711(10) 0.1516(14) Uiso 1 1 d D
O21 O 0.0597(5) 0.6142(5) 0.2760(3) 0.188(5) Uiso 1 1 d D
O22 O 0.1065(5) 0.5917(5) 0.2352(2) 0.188(5) Uiso 1 1 d D
O23 O 0.0963(7) 0.6660(4) 0.2562(4) 0.257 Uiso 1 1 d D
O24 O 0.1386(6) 0.5929(6) 0.2706(4) 0.252 Uiso 1 1 d D
Cl3 Cl 0.79101(19) 0.99389(17) 0.19812(10) 0.1479(14) Uiso 1 1 d D
O31 O 0.8225(6) 0.9453(4) 0.1923(4) 0.239(7) Uiso 1 1 d D
O32 O 0.8171(6) 1.0200(5) 0.1805(3) 0.216(6) Uiso 1 1 d D
O33 O 0.7469(5) 0.9976(6) 0.1921(3) 0.212(6) Uiso 1 1 d D
O34 O 0.7959(6) 1.0078(5) 0.2223(2) 0.210(6) Uiso 1 1 d D
Cl4 Cl 0.92922(11) 0.77035(9) 0.21377(5) 0.0865(6) Uiso 1 1 d D
O41 O 0.9450(4) 0.7412(3) 0.19131(18) 0.142(3) Uiso 1 1 d D
O42 O 0.8868(3) 0.7639(4) 0.2272(2) 0.138(3) Uiso 1 1 d D
O43 O 0.9670(4) 0.7523(4) 0.2285(2) 0.145(4) Uiso 1 1 d D
O44 O 0.9245(4) 0.8163(3) 0.20424(19) 0.132(3) Uiso 1 1 d D
Cl5 Cl 0.73093(13) 0.87689(11) 0.27945(6) 0.1068(8) Uiso 1 1 d D
O51 O 0.7257(5) 0.8796(5) 0.30633(19) 0.179(5) Uiso 1 1 d D
O52 O 0.7484(4) 0.9126(4) 0.2675(2) 0.151(4) Uiso 1 1 d D
O53 O 0.6844(4) 0.8850(4) 0.2715(2) 0.151(4) Uiso 1 1 d D
O54 O 0.7623(4) 0.8322(3) 0.2690(2) 0.154(4) Uiso 1 1 d D
Cl6 Cl 0.89439(12) 0.59547(10) 0.18465(6) 0.0988(8) Uiso 1 1 d D
O61 O 0.8782(4) 0.5872(3) 0.21103(16) 0.130(3) Uiso 1 1 d D
O62 O 0.8543(4) 0.6224(3) 0.1731(2) 0.140(3) Uiso 1 1 d D
O63 O 0.9153(3) 0.5502(3) 0.17176(16) 0.110(2) Uiso 1 1 d D
O64 O 0.9287(3) 0.6179(3) 0.18276(18) 0.123(3) Uiso 1 1 d D
Cl7 Cl 0.87880(12) 0.68416(10) 0.31993(6) 0.0986(8) Uiso 1 1 d D
O71 O 0.8531(3) 0.7227(3) 0.33798(15) 0.110(2) Uiso 1 1 d D
O72 O 0.9288(3) 0.6687(3) 0.32096(19) 0.129(3) Uiso 1 1 d D
O73 O 0.8683(4) 0.6994(4) 0.29483(18) 0.151(4) Uiso 1 1 d D
O74 O 0.8620(4) 0.6463(3) 0.32767(19) 0.129(3) Uiso 1 1 d D
Cl8 Cl 0.64649(19) 0.81070(16) 0.19668(9) 0.1151(13) Uiso 0.75 1 d PD
O81 O 0.6974(4) 0.7830(6) 0.1885(4) 0.200 Uiso 0.75 1 d PD
O82 O 0.6355(7) 0.7756(6) 0.2141(3) 0.200 Uiso 0.75 1 d PD
O83 O 0.6515(7) 0.8490(5) 0.2073(3) 0.186(7) Uiso 0.75 1 d PD
O84 O 0.6215(5) 0.8138(5) 0.1761(2) 0.140(4) Uiso 0.75 1 d PD
Cl9 Cl 0.68134(15) 0.82274(13) 0.49064(7) 0.1196(10) Uiso 1 1 d D
O91 O 0.7282(3) 0.8267(3) 0.48705(15) 0.099(2) Uiso 1 1 d D
O92 O 0.6562(5) 0.8399(4) 0.5169(2) 0.177(5) Uiso 1 1 d D
O93 O 0.6513(4) 0.8547(3) 0.47484(18) 0.131(3) Uiso 1 1 d D
O94 O 0.6806(4) 0.7776(3) 0.4863(2) 0.132(3) Uiso 1 1 d D
Cl10 Cl 0.70733(18) 0.64212(16) 0.30384(9) 0.1141(12) Uiso 0.75 1 d PD
O101 O 0.6809(6) 0.6852(4) 0.2977(3) 0.173(6) Uiso 0.75 1 d PD
O102 O 0.7400(4) 0.6468(4) 0.3202(2) 0.128(4) Uiso 0.75 1 d PD
O103 O 0.7373(7) 0.6158(6) 0.2809(3) 0.205(8) Uiso 0.75 1 d PD
O104 O 0.6804(4) 0.6147(4) 0.3136(2) 0.112(3) Uiso 0.75 1 d PD
Cl11 Cl 0.24095(19) 0.18268(17) 0.18518(10) 0.1499(14) Uiso 1 1 d D
O111 O 0.2772(5) 0.1368(4) 0.1790(3) 0.219(6) Uiso 1 1 d D
O112 O 0.2100(5) 0.1961(5) 0.1668(3) 0.211(6) Uiso 1 1 d D
O113 O 0.2161(5) 0.1771(5) 0.2102(2) 0.194(5) Uiso 1 1 d D
O114 O 0.2650(5) 0.2151(4) 0.1862(3) 0.173(5) Uiso 1 1 d D
Cl12 Cl 0.20593(15) 0.37920(13) 0.45751(7) 0.1204(10) Uiso 1 1 d D
O121 O 0.2266(7) 0.4146(6) 0.4513(4) 0.260(9) Uiso 1 1 d D
O122 O 0.1550(4) 0.4036(5) 0.4652(3) 0.222(7) Uiso 1 1 d D
O123 O 0.2226(4) 0.3548(3) 0.47988(18) 0.135(3) Uiso 1 1 d D
O124 O 0.2111(6) 0.3465(5) 0.4386(3) 0.208(6) Uiso 1 1 d D
Cl13 Cl 0.63473(19) 0.39047(16) 0.30493(9) 0.1450(13) Uiso 1 1 d D
O131 O 0.6021(4) 0.4296(4) 0.2934(2) 0.164(4) Uiso 1 1 d D
O132 O 0.6833(4) 0.3875(4) 0.2951(2) 0.160(4) Uiso 1 1 d D
O133 O 0.6253(7) 0.3996(6) 0.3320(2) 0.233(7) Uiso 1 1 d D
O134 O 0.6261(6) 0.3492(5) 0.2987(3) 0.220(6) Uiso 1 1 d D
Cl14 Cl 0.41158(14) 0.77371(12) 0.17021(7) 0.1142(9) Uiso 1 1 d D
O141 O 0.4575(4) 0.7598(4) 0.1542(2) 0.162(4) Uiso 1 1 d D
O142 O 0.4119(5) 0.7934(4) 0.1943(2) 0.162(4) Uiso 1 1 d D
O143 O 0.3745(4) 0.8015(4) 0.1570(2) 0.155(4) Uiso 1 1 d D
O144 O 0.3995(4) 0.7324(3) 0.1764(2) 0.145(3) Uiso 1 1 d D
Cl15 Cl 0.14404(16) 0.11870(14) 0.27545(8) 0.1287(11) Uiso 1 1 d D
O151 O 0.1126(4) 0.1251(3) 0.29976(17) 0.131(3) Uiso 1 1 d D
O152 O 0.1209(5) 0.1084(5) 0.2558(2) 0.174(5) Uiso 1 1 d D
O153 O 0.1553(5) 0.1605(4) 0.2694(3) 0.187(5) Uiso 1 1 d D
O154 O 0.1863(4) 0.0788(4) 0.2767(3) 0.168(4) Uiso 1 1 d D
Cl16 Cl 0.8466(2) 0.18786(19) 0.44208(11) 0.1611(16) Uiso 1 1 d D
O161 O 0.8116(7) 0.1627(7) 0.4477(4) 0.292(10) Uiso 1 1 d D
O162 O 0.8908(3) 0.1529(3) 0.4447(2) 0.136(3) Uiso 1 1 d D
O163 O 0.8290(6) 0.2247(4) 0.4609(3) 0.197(5) Uiso 1 1 d D
O164 O 0.8380(5) 0.2013(5) 0.4166(2) 0.187(5) Uiso 1 1 d D
Cl17 Cl 0.09986(13) 0.08474(11) 0.40056(6) 0.1046(8) Uiso 1 1 d D
O171 O 0.1095(4) 0.0951(4) 0.37422(17) 0.143(3) Uiso 1 1 d D
O172 O 0.1226(4) 0.1054(4) 0.4163(2) 0.152(4) Uiso 1 1 d D
O173 O 0.1190(4) 0.0356(3) 0.4031(2) 0.158(4) Uiso 1 1 d D
O174 O 0.0500(4) 0.0952(4) 0.4101(2) 0.165(4) Uiso 1 1 d D
Cl18 Cl 0.03519(17) 0.05424(14) 0.15363(8) 0.1305(11) Uiso 1 1 d D
O181 O 0.0847(4) 0.0257(5) 0.1517(3) 0.230(7) Uiso 1 1 d D
O182 O 0.0293(5) 0.0945(4) 0.1384(3) 0.182(5) Uiso 1 1 d D
O183 O 0.0069(5) 0.0278(5) 0.1480(3) 0.191(5) Uiso 1 1 d D
O184 O 0.0159(5) 0.0668(5) 0.1809(2) 0.199(6) Uiso 1 1 d D
Cl19 Cl 0.45451(11) 0.88837(10) 0.27190(5) 0.0915(7) Uiso 1 1 d D
O191 O 0.4273(3) 0.8596(3) 0.26838(18) 0.121(3) Uiso 1 1 d D
O192 O 0.5046(3) 0.8635(4) 0.2635(2) 0.163(4) Uiso 1 1 d D
O193 O 0.4392(3) 0.9303(3) 0.25701(16) 0.108(2) Uiso 1 1 d D
O194 O 0.4490(3) 0.9005(3) 0.29834(15) 0.116(3) Uiso 1 1 d D
Cl20 Cl 0.92460(13) 0.68324(11) 0.06967(6) 0.1035(8) Uiso 1 1 d D
O201 O 0.9706(3) 0.6477(3) 0.06946(17) 0.115(3) Uiso 1 1 d D
O202 O 0.8926(4) 0.6830(4) 0.09381(19) 0.151(4) Uiso 1 1 d D
O203 O 0.9288(3) 0.7282(3) 0.06494(16) 0.109(2) Uiso 1 1 d D
O204 O 0.9026(5) 0.6731(4) 0.0499(2) 0.174(5) Uiso 1 1 d D
Cl21 Cl 0.03643(16) 0.14491(14) 0.03948(8) 0.1274(11) Uiso 1 1 d D
O211 O -0.0061(5) 0.1663(5) 0.0289(3) 0.207(6) Uiso 1 1 d D
O212 O 0.0610(3) 0.0998(3) 0.02784(18) 0.121(3) Uiso 1 1 d D
O213 O 0.0222(4) 0.1396(4) 0.06652(18) 0.155(4) Uiso 1 1 d D
O214 O 0.0660(4) 0.1737(4) 0.0348(2) 0.147(4) Uiso 1 1 d D
Cl22 Cl 0.1135(2) 0.6457(2) 0.99899(13) 0.184(2) Uiso 1 1 d D
O221 O 0.0765(4) 0.6615(4) 1.0215(2) 0.157(4) Uiso 1 1 d D
O222 O 0.1604(5) 0.6410(7) 1.0043(4) 0.252(8) Uiso 1 1 d D
O223 O 0.0996(7) 0.6787(6) 0.9789(3) 0.250 Uiso 1 1 d D
O224 O 0.1143(7) 0.6015(5) 0.9898(3) 0.235(7) Uiso 1 1 d D
Cl23 Cl 0.72854(9) 0.96585(8) 0.43179(4) 0.0749(5) Uiso 1 1 d D
O231 O 0.6777(2) 0.9779(2) 0.43861(13) 0.0832(17) Uiso 1 1 d D
O232 O 0.7395(3) 1.0003(3) 0.41453(16) 0.116(3) Uiso 1 1 d D
O233 O 0.7516(3) 0.9594(3) 0.45379(13) 0.096(2) Uiso 1 1 d D
O234 O 0.7477(3) 0.9221(3) 0.41747(16) 0.109(2) Uiso 1 1 d D
Cl24 Cl 0.32859(15) 0.61745(14) 0.20365(8) 0.1242(11) Uiso 1 1 d D
O241 O 0.3055(4) 0.5934(3) 0.19054(19) 0.134(3) Uiso 1 1 d D
O242 O 0.2889(4) 0.6481(3) 0.22251(19) 0.138(3) Uiso 1 1 d D
O243 O 0.3494(5) 0.6456(5) 0.1869(3) 0.191(5) Uiso 1 1 d D
O244 O 0.3628(4) 0.5865(4) 0.2174(3) 0.178(5) Uiso 1 1 d D
Cl25 Cl 0.68822(18) 0.24808(16) 0.21411(9) 0.1428(13) Uiso 1 1 d D
O251 O 0.6621(5) 0.2750(5) 0.2360(2) 0.203(6) Uiso 1 1 d D
O252 O 0.6944(5) 0.2777(4) 0.1932(2) 0.183(5) Uiso 1 1 d D
O253 O 0.7363(5) 0.2206(6) 0.2177(4) 0.250 Uiso 1 1 d D
O254 O 0.6692(5) 0.2144(5) 0.2059(3) 0.196(5) Uiso 1 1 d D
Cl26 Cl 0.07229(17) 0.26847(15) 0.42025(9) 0.1362(12) Uiso 1 1 d D
O261 O 0.0276(4) 0.2854(5) 0.4105(3) 0.187(5) Uiso 1 1 d D
O262 O 0.0835(4) 0.2195(3) 0.4258(2) 0.156(4) Uiso 1 1 d D
O263 O 0.0689(5) 0.2952(4) 0.4421(2) 0.160(4) Uiso 1 1 d D
O264 O 0.1084(4) 0.2735(4) 0.3992(2) 0.155(4) Uiso 1 1 d D
Cl27 Cl 0.1925(2) 0.59707(18) 0.38731(10) 0.0851(13) Uiso 0.50 1 d PD
O271 O 0.1704(6) 0.5653(6) 0.3984(3) 0.128(6) Uiso 0.50 1 d PD
O272 O 0.1601(7) 0.6429(5) 0.3875(4) 0.155(8) Uiso 0.50 1 d PD
O273 O 0.2363(5) 0.5909(7) 0.3963(4) 0.138(6) Uiso 0.50 1 d PD
O274 O 0.2080(10) 0.5819(9) 0.3607(3) 0.213(12) Uiso 0.50 1 d PD
Cl28 Cl 0.3947(2) 0.5222(2) 0.39501(12) 0.1026(16) Uiso 0.50 1 d PD
O281 O 0.3561(6) 0.5041(7) 0.4022(4) 0.151(7) Uiso 0.50 1 d PD
O282 O 0.3888(10) 0.5461(8) 0.3714(3) 0.186(10) Uiso 0.50 1 d PD
O283 O 0.4372(7) 0.4818(7) 0.3896(6) 0.224(13) Uiso 0.50 1 d PD
O284 O 0.3958(5) 0.5497(4) 0.4156(2) 0.088(4) Uiso 0.50 1 d PD
Cl29 Cl 0.2168(2) 0.90535(19) 0.42976(11) 0.1332(16) Uiso 0.75 1 d PD
O291 O 0.2588(6) 0.9081(8) 0.4142(4) 0.250 Uiso 0.75 1 d PD
O292 O 0.2133(6) 0.9210(5) 0.4558(2) 0.165(6) Uiso 0.75 1 d PD
O293 O 0.1733(4) 0.9314(4) 0.4200(2) 0.123(4) Uiso 0.75 1 d PD
O294 O 0.2170(8) 0.8583(5) 0.4311(4) 0.217(8) Uiso 0.75 1 d PD
Cl30 Cl 0.3216(2) 0.6915(2) 0.48353(11) 0.1354(16) Uiso 0.75 1 d PD
O301 O 0.3465(5) 0.6593(4) 0.4636(2) 0.123(4) Uiso 0.75 1 d PD
O302 O 0.2927(7) 0.6757(7) 0.5040(3) 0.221(9) Uiso 0.75 1 d PD
O303 O 0.2944(8) 0.7352(6) 0.4742(5) 0.250 Uiso 0.75 1 d PD
O304 O 0.3576(7) 0.6986(8) 0.4961(4) 0.250 Uiso 0.75 1 d PD
N11 N 0.5903(4) 1.0958(4) 0.4524(2) 0.114(3) Uiso 1 1 d D
C12 C 0.6257(5) 1.0968(4) 0.4561(2) 0.097(3) Uiso 1 1 d D
C13 C 0.6698(5) 1.0982(6) 0.4622(3) 0.136(5) Uiso 1 1 d D
H13Y H 0.6756 1.1257 0.4547 0.204 Uiso 1 1 d R
H13Z H 0.6968 1.0706 0.4558 0.204 Uiso 1 1 d R
H13$ H 0.6661 1.1003 0.4807 0.204 Uiso 1 1 d R
N21 N 0.3419(5) 0.0431(4) 0.2719(3) 0.131(4) Uiso 1 1 d D
C22 C 0.3496(6) 0.0250(5) 0.2899(3) 0.125(5) Uiso 1 1 d D
C23 C 0.3548(8) 0.0018(7) 0.3138(3) 0.172(7) Uiso 1 1 d D
H23Y H 0.3299 -0.0120 0.3184 0.258 Uiso 1 1 d R
H23Z H 0.3524 0.0236 0.3272 0.258 Uiso 1 1 d R
H23$ H 0.3861 -0.0225 0.3118 0.258 Uiso 1 1 d R
N31 N 0.9799(6) 0.4250(5) 0.4871(3) 0.159(5) Uiso 1 1 d D
C32 C 0.9688(6) 0.4050(6) 0.4736(3) 0.137(5) Uiso 1 1 d D
C33 C 0.9527(7) 0.3787(6) 0.4577(3) 0.142(5) Uiso 1 1 d D
H33Y H 0.9799 0.3525 0.4500 0.213 Uiso 1 1 d R
H33Z H 0.9387 0.3986 0.4444 0.213 Uiso 1 1 d R
H33$ H 0.9288 0.3674 0.4678 0.213 Uiso 1 1 d R
N41 N 0.0116(5) 0.4298(5) 0.4140(3) 0.149(5) Uiso 1 1 d D
C42 C 0.0499(5) 0.4098(5) 0.4160(3) 0.115(4) Uiso 1 1 d D
C43 C 0.1010(5) 0.3868(5) 0.4148(3) 0.131(5) Uiso 1 1 d D
H43Y H 0.1181 0.3995 0.4009 0.197 Uiso 1 1 d R
H43Z H 0.1088 0.3536 0.4118 0.197 Uiso 1 1 d R
H43$ H 0.1102 0.3916 0.4308 0.197 Uiso 1 1 d R
N51 N 0.9218(4) 0.5179(4) 0.3030(2) 0.105(3) Uiso 1 1 d D
C52 C 0.8929(4) 0.5441(4) 0.2940(2) 0.086(3) Uiso 1 1 d D
C53 C 0.8563(6) 0.5774(6) 0.2824(4) 0.152(6) Uiso 1 1 d D
H53Y H 0.8567 0.6087 0.2844 0.229 Uiso 1 1 d R
H53Z H 0.8249 0.5762 0.2899 0.229 Uiso 1 1 d R
H53$ H 0.8630 0.5692 0.2643 0.229 Uiso 1 1 d R
N61 N 0.9264(4) 0.9290(4) 0.2400(2) 0.108(3) Uiso 1 1 d D
C62 C 0.8950(5) 0.9175(4) 0.2403(2) 0.097(3) Uiso 1 1 d D
C63 C 0.8514(6) 0.9072(8) 0.2455(4) 0.180(8) Uiso 1 1 d D
H63Y H 0.8583 0.8738 0.2471 0.270 Uiso 1 1 d R
H63Z H 0.8329 0.9185 0.2319 0.270 Uiso 1 1 d R
H63$ H 0.8330 0.9227 0.2615 0.270 Uiso 1 1 d R
N71 N 0.5888(5) 0.8340(5) 0.3085(3) 0.139(4) Uiso 1 1 d D
C72 C 0.6144(6) 0.8172(5) 0.2912(3) 0.125(5) Uiso 1 1 d D
C73 C 0.6419(10) 0.8001(10) 0.2662(4) 0.237(12) Uiso 1 1 d D
H73Y H 0.6195 0.8035 0.2545 0.356 Uiso 1 1 d R
H73Z H 0.6617 0.7676 0.2668 0.356 Uiso 1 1 d R
H73$ H 0.6622 0.8187 0.2604 0.356 Uiso 1 1 d R
N81 N 0.6541(5) 0.5108(5) 0.3311(3) 0.132(4) Uiso 1 1 d D
C82 C 0.6831(5) 0.4774(5) 0.3334(3) 0.111(4) Uiso 1 1 d D
C83 C 0.7166(7) 0.4329(6) 0.3379(4) 0.162(7) Uiso 1 1 d D
H83Y H 0.7018 0.4180 0.3518 0.243 Uiso 1 1 d R
H83Z H 0.7444 0.4376 0.3428 0.243 Uiso 1 1 d R
H83$ H 0.7266 0.4133 0.3226 0.243 Uiso 1 1 d R
N91 N 0.9750(5) 0.5596(4) 0.2437(2) 0.123(3) Uiso 1 1 d D
C92 C 0.9656(5) 0.5986(4) 0.2424(2) 0.099(3) Uiso 1 1 d D
C93 C 0.9560(6) 0.6478(4) 0.2392(3) 0.135(5) Uiso 1 1 d D
H93Y H 0.9559 0.6624 0.2551 0.203 Uiso 1 1 d R
H93Z H 0.9246 0.6610 0.2342 0.203 Uiso 1 1 d R
H93$ H 0.9801 0.6532 0.2259 0.203 Uiso 1 1 d R
N101 N 0.2356(7) -0.0036(7) 0.2048(4) 0.192(7) Uiso 1 1 d D
C102 C 0.2514(9) 0.0201(8) 0.2127(5) 0.190(9) Uiso 1 1 d D
C103 C 0.2682(8) 0.0551(7) 0.2209(4) 0.168(7) Uiso 1 1 d D
H10Y H 0.3030 0.0447 0.2174 0.251 Uiso 1 1 d R
H10Z H 0.2570 0.0619 0.2391 0.251 Uiso 1 1 d R
H10$ H 0.2553 0.0830 0.2113 0.251 Uiso 1 1 d R
N111 N 0.0196(7) 0.5153(7) 0.0485(4) 0.191(7) Uiso 1 1 d D
C112 C 0.0120(7) 0.5413(6) 0.0330(4) 0.140(5) Uiso 1 1 d D
C113 C -0.0029(11) 0.5816(8) 0.0173(5) 0.229(11) Uiso 1 1 d D
H11Y H -0.0369 0.5988 0.0225 0.344 Uiso 1 1 d R
H11Z H 0.0029 0.5712 -0.0004 0.344 Uiso 1 1 d R
H11$ H 0.0155 0.6016 0.0189 0.344 Uiso 1 1 d R
N121 N 0.0158(5) 0.7356(4) 0.3297(2) 0.129(4) Uiso 1 1 d D
C122 C 0.0055(4) 0.7323(3) 0.31089(19) 0.079(2) Uiso 1 1 d D
C123 C -0.0118(7) 0.7299(7) 0.2871(3) 0.160(6) Uiso 1 1 d D
H12Y H -0.0145 0.7583 0.2776 0.240 Uiso 1 1 d R
H12Z H -0.0427 0.7253 0.2902 0.240 Uiso 1 1 d R
H12$ H 0.0119 0.7036 0.2772 0.240 Uiso 1 1 d R
N131 N 0.0848(6) 0.9422(5) 0.4781(3) 0.171(6) Uiso 1 1 d D
C132 C 0.0923(5) 0.9754(5) 0.4744(3) 0.112(4) Uiso 1 1 d D
C133 C 0.1068(6) 1.0145(5) 0.4683(3) 0.136(5) Uiso 1 1 d D
H25Y H 0.1153 1.0164 0.4499 0.204 Uiso 1 1 d R
H25Z H 0.1343 1.0121 0.4763 0.204 Uiso 1 1 d R
H25$ H 0.0803 1.0423 0.4748 0.204 Uiso 1 1 d R
N141 N 0.2426(9) 0.5354(8) 0.2926(4) 0.221(8) Uiso 1 1 d D
C142 C 0.2394(9) 0.5495(9) 0.2728(4) 0.186(8) Uiso 1 1 d D
C143 C 0.2484(10) 0.5687(9) 0.2480(4) 0.204(9) Uiso 1 1 d D
H14Y H 0.2801 0.5534 0.2381 0.306 Uiso 1 1 d R
H14Z H 0.2440 0.6013 0.2507 0.306 Uiso 1 1 d R
H14$ H 0.2241 0.5666 0.2387 0.306 Uiso 1 1 d R
N151 N 0.9121(5) 0.8581(4) 0.3061(2) 0.129(4) Uiso 1 1 d D
C152 C 0.8908(5) 0.8392(4) 0.2981(2) 0.093(3) Uiso 1 1 d D
C153 C 0.8590(9) 0.8184(9) 0.2903(5) 0.219(10) Uiso 1 1 d D
H15Y H 0.8266 0.8367 0.2981 0.328 Uiso 1 1 d R
H15Z H 0.8637 0.7855 0.2925 0.328 Uiso 1 1 d R
H15$ H 0.8640 0.8249 0.2722 0.328 Uiso 1 1 d R
N161 N 0.7047(7) 0.3766(6) 0.3995(4) 0.174(6) Uiso 1 1 d D
C162 C 0.7237(7) 0.3491(6) 0.4128(4) 0.146(6) Uiso 1 1 d D
C163 C 0.7548(8) 0.3139(8) 0.4267(5) 0.194(9) Uiso 1 1 d D
H16Y H 0.7855 0.2965 0.4166 0.292 Uiso 1 1 d R
H16Z H 0.7368 0.2931 0.4322 0.292 Uiso 1 1 d R
H16$ H 0.7601 0.3276 0.4416 0.292 Uiso 1 1 d R
N171 N 0.9203(9) 0.3507(9) 0.3877(5) 0.250 Uiso 1 1 d D
C172 C 0.8939(8) 0.3566(7) 0.4060(4) 0.152(6) Uiso 1 1 d D
C173 C 0.8674(9) 0.3441(9) 0.4286(4) 0.215(10) Uiso 1 1 d D
H17Y H 0.8540 0.3208 0.4250 0.322 Uiso 1 1 d R
H17Z H 0.8416 0.3730 0.4342 0.322 Uiso 1 1 d R
H17$ H 0.8868 0.3332 0.4419 0.322 Uiso 1 1 d R
N181 N 0.9441(5) 0.4874(4) 0.1091(3) 0.143(4) Uiso 1 1 d D
C182 C 0.9322(6) 0.5264(4) 0.1068(3) 0.121(4) Uiso 1 1 d D
C183 C 0.9138(6) 0.5761(4) 0.1048(3) 0.128(5) Uiso 1 1 d D
H18Y H 0.9058 0.5850 0.0879 0.191 Uiso 1 1 d R
H18Z H 0.9381 0.5886 0.1079 0.191 Uiso 1 1 d R
H18$ H 0.8852 0.5885 0.1177 0.191 Uiso 1 1 d R
N191 N 0.7491(7) 0.6720(7) 0.2224(4) 0.188(7) Uiso 1 1 d D
C192 C 0.7725(6) 0.6856(5) 0.2313(3) 0.119(4) Uiso 1 1 d D
C193 C 0.8023(7) 0.7042(7) 0.2423(4) 0.174(7) Uiso 1 1 d D
H19Y H 0.7824 0.7348 0.2495 0.261 Uiso 1 1 d R
H19Z H 0.8282 0.7073 0.2294 0.261 Uiso 1 1 d R
H19$ H 0.8157 0.6843 0.2558 0.261 Uiso 1 1 d R
N201 N 0.8684(5) 0.7844(4) 0.1296(2) 0.119(3) Uiso 1 1 d D
C202 C 0.8689(4) 0.7530(4) 0.1426(2) 0.087(3) Uiso 1 1 d D
C203 C 0.8600(8) 0.7182(6) 0.1594(4) 0.169(7) Uiso 1 1 d D
H20Y H 0.8604 0.7257 0.1769 0.253 Uiso 1 1 d R
H20Z H 0.8850 0.6886 0.1542 0.253 Uiso 1 1 d R
H20$ H 0.8290 0.7159 0.1582 0.253 Uiso 1 1 d R
N211 N 0.5007(8) 0.8573(7) 0.1567(3) 0.207(7) Uiso 1 1 d D
C212 C 0.4982(7) 0.8523(6) 0.1780(3) 0.140(5) Uiso 1 1 d D
C213 C 0.4909(7) 0.8458(6) 0.2048(3) 0.148(6) Uiso 1 1 d D
H21Y H 0.4612 0.8706 0.2111 0.222 Uiso 1 1 d R
H21Z H 0.5164 0.8479 0.2132 0.222 Uiso 1 1 d R
H21$ H 0.4867 0.8159 0.2084 0.222 Uiso 1 1 d R
N221 N 0.7185(4) 0.7486(4) 0.3672(2) 0.106(3) Uiso 1 1 d D
C222 C 0.7290(5) 0.7506(5) 0.3457(2) 0.105(4) Uiso 1 1 d D
C223 C 0.7421(7) 0.7553(7) 0.3183(3) 0.161(6) Uiso 1 1 d D
H22Y H 0.7383 0.7300 0.3095 0.241 Uiso 1 1 d R
H22Z H 0.7751 0.7546 0.3139 0.241 Uiso 1 1 d R
H22$ H 0.7207 0.7848 0.3133 0.241 Uiso 1 1 d R
N231 N 0.0669(5) 0.8395(4) 0.0519(2) 0.121(3) Uiso 1 1 d D
C232 C 0.0800(5) 0.8092(5) 0.0386(3) 0.112(4) Uiso 1 1 d D
C233 C 0.0899(8) 0.7708(6) 0.0214(4) 0.181(8) Uiso 1 1 d D
H24Y H 0.0961 0.7423 0.0311 0.272 Uiso 1 1 d R
H24Z H 0.1187 0.7698 0.0095 0.272 Uiso 1 1 d R
H24$ H 0.0642 0.7738 0.0119 0.272 Uiso 1 1 d R

loop_
_atom_site_aniso_label
_atom_site_aniso_U_11
_atom_site_aniso_U_22
_atom_site_aniso_U_33
_atom_site_aniso_U_23
_atom_site_aniso_U_13
_atom_site_aniso_U_12
Cd1 0.0709(5) 0.0789(4) 0.0616(3) -0.0053(3) -0.0118(3) -0.0239(4)
Cd2 0.0680(4) 0.0732(3) 0.0513(3) -0.0075(2) -0.0080(2) -0.0365(3)
Cd3 0.0904(6) 0.1053(5) 0.0928(5) 0.0314(4) -0.0196(4) -0.0577(5)
Cd4 0.1515(9) 0.1085(5) 0.0787(4) -0.0356(4) 0.0387(5) -0.0690(6)
Cd5 0.0759(5) 0.0620(3) 0.0754(4) -0.0021(3) 0.0047(3) -0.0218(3)
Cd6 0.1042(7) 0.0921(5) 0.1115(6) -0.0261(4) -0.0255(5) -0.0229(5)
Cd7 0.0952(6) 0.0767(4) 0.1018(5) 0.0137(4) -0.0116(4) -0.0504(4)
Cd8 0.0672(5) 0.0894(4) 0.0804(4) -0.0087(3) -0.0034(3) -0.0350(4)
Cd9 0.0827(5) 0.0675(3) 0.0704(3) -0.0095(3) -0.0014(3) -0.0395(4)
Cd10 0.0791(7) 0.1433(8) 0.1094(6) 0.0137(6) 0.0195(5) -0.0116(6)
Cd11 0.0757(5) 0.1011(5) 0.0653(3) 0.0045(3) -0.0093(3) -0.0296(4)
Cd12 0.0920(6) 0.0992(5) 0.0609(3) 0.0232(3) -0.0152(3) -0.0410(4)
Cd13 0.0767(5) 0.1342(6) 0.0640(4) -0.0091(4) -0.0073(3) -0.0499(5)
Cd14 0.0874(5) 0.0754(4) 0.0641(3) -0.0055(3) -0.0103(3) -0.0375(4)
Cd15 0.0818(6) 0.1049(5) 0.0952(5) -0.0042(4) -0.0156(4) -0.0224(5)
Cd16 0.0578(4) 0.0858(4) 0.0712(4) -0.0047(3) -0.0061(3) -0.0258(4)

loop_
_atom_type_symbol
_atom_type_description
_atom_type_scat_dispersion_real
_atom_type_scat_dispersion_imag
_atom_type_scat_source
C C 0.0181 0.0091 'International Tables Vol C Tables 4.2.6.8 and 6.1.1.4'
H H 0.0000 0.0000 'International Tables Vol C Tables 4.2.6.8 and 6.1.1.4'
N N 0.0311 0.0180 'International Tables Vol C Tables 4.2.6.8 and 6.1.1.4'
O O 0.0492 0.0322 'International Tables Vol C Tables 4.2.6.8 and 6.1.1.4'
Cl Cl 0.3639 0.7018 'International Tables Vol C Tables 4.2.6.8 and 6.1.1.4'
Cd Cd 0.1185 4.6533 'International Tables Vol C Tables 4.2.6.8 and 6.1.1.4'

loop_
_geom_angle_atom_site_label_1
_geom_angle_atom_site_label_2
_geom_angle_atom_site_label_3
_geom_angle
N11A Cd1 N51C 169.0(3)
N11A Cd1 N41C 102.9(2)
N51C Cd1 N41C 70.7(2)
N11A Cd1 N41M 96.0(3)
N51C Cd1 N41M 93.5(3)
N41C Cd1 N41M 151.0(3)
N11A Cd1 N21A 71.8(2)
N51C Cd1 N21A 99.9(3)
N41C Cd1 N21A 98.6(3)
N41M Cd1 N21A 108.2(3)
N11A Cd1 N51M 89.6(3)
N51C Cd1 N51M 99.0(3)
N41C Cd1 N51M 88.4(2)
N41M Cd1 N51M 69.7(2)
N21A Cd1 N51M 161.1(3)
N11B Cd2 N21B 71.4(2)
N11B Cd2 N51A 172.8(2)
N21B Cd2 N51A 103.7(2)
N11B Cd2 N51P 91.8(3)
N21B Cd2 N51P 161.6(2)
N51A Cd2 N51P 93.7(3)
N11B Cd2 N41P 96.3(2)
N21B Cd2 N41P 103.2(2)
N51A Cd2 N41P 89.9(2)
N51P Cd2 N41P 70.6(2)
N11B Cd2 N41A 105.0(3)
N21B Cd2 N41A 101.7(2)
N51A Cd2 N41A 70.4(3)
N51P Cd2 N41A 89.5(3)
N41P Cd2 N41A 151.3(2)
N11C Cd3 N51B 168.5(3)
N11C Cd3 N41B 106.5(3)
N51B Cd3 N41B 71.7(2)
N11C Cd3 N41S 95.2(4)
N51B Cd3 N41S 90.7(4)
N41B Cd3 N41S 150.8(3)
N11C Cd3 N51S 94.3(3)
N51B Cd3 N51S 97.0(3)
N41B Cd3 N51S 88.2(3)
N41S Cd3 N51S 70.6(3)
N11C Cd3 N21C 70.9(3)
N51B Cd3 N21C 98.0(3)
N41B Cd3 N21C 99.5(3)
N41S Cd3 N21C 106.0(4)
N51S Cd3 N21C 164.7(3)
N51O Cd4 N11D 92.3(4)
N51O Cd4 N51F 96.6(4)
N11D Cd4 N51F 169.0(3)
N51O Cd4 N21D 159.3(3)
N11D Cd4 N21D 71.4(3)
N51F Cd4 N21D 101.1(3)
N51O Cd4 N41F 93.3(3)
N11D Cd4 N41F 101.9(3)
N51F Cd4 N41F 71.3(3)
N21D Cd4 N41F 102.2(3)
N51O Cd4 N41O 69.7(3)
N11D Cd4 N41O 99.7(4)
N51F Cd4 N41O 89.4(3)
N21D Cd4 N41O 99.9(3)
N41F Cd4 N41O 152.9(3)
N11E Cd5 N51D 171.7(2)
N11E Cd5 N41D 107.4(3)
N51D Cd5 N41D 71.6(2)
N11E Cd5 N21E 71.7(2)
N51D Cd5 N21E 100.3(2)
N41D Cd5 N21E 101.6(3)
N11E Cd5 N41V 92.9(3)
N51D Cd5 N41V 91.0(3)
N41D Cd5 N41V 152.0(3)
N21E Cd5 N41V 103.1(3)
N11E Cd5 N51V 89.5(3)
N51D Cd5 N51V 98.8(3)
N41D Cd5 N51V 90.0(2)
N21E Cd5 N51V 160.1(3)
N41V Cd5 N51V 70.7(2)
N11F Cd6 N51E 173.3(4)
N11F Cd6 N21F 73.1(3)
N51E Cd6 N21F 100.7(4)
N11F Cd6 N41E 105.9(3)
N51E Cd6 N41E 72.3(4)
N21F Cd6 N41E 98.1(4)
N11F Cd6 N51Q 89.6(4)
N51E Cd6 N51Q 96.8(4)
N21F Cd6 N51Q 161.4(4)
N41E Cd6 N51Q 93.1(4)
N11F Cd6 N41Q 91.2(3)
N51E Cd6 N41Q 92.5(4)
N21F Cd6 N41Q 103.0(3)
N41E Cd6 N41Q 156.0(4)
N51Q Cd6 N41Q 69.9(3)
N51R Cd7 N41I 91.5(3)
N51R Cd7 N21G 159.6(3)
N41I Cd7 N21G 102.5(3)
N51R Cd7 N51I 94.0(3)
N41I Cd7 N51I 71.7(3)
N21G Cd7 N51I 104.3(3)
N51R Cd7 N11G 90.2(3)
N41I Cd7 N11G 109.2(3)
N21G Cd7 N11G 71.3(2)
N51I Cd7 N11G 175.6(3)
N51R Cd7 N41R 71.6(3)
N41I Cd7 N41R 152.2(3)
N21G Cd7 N41R 100.2(3)
N51I Cd7 N41R 87.2(3)
N11G Cd7 N41R 93.3(3)
N11H Cd8 N21H 71.5(2)
N11H Cd8 N51G 172.1(3)
N21H Cd8 N51G 100.6(3)
N11H Cd8 N41G 110.1(3)
N21H Cd8 N41G 103.6(3)
N51G Cd8 N41G 71.2(2)
N11H Cd8 N51X 88.8(3)
N21H Cd8 N51X 158.3(3)
N51G Cd8 N51X 99.0(3)
N41G Cd8 N51X 91.4(3)
N11H Cd8 N41X 92.1(3)
N21H Cd8 N41X 101.0(3)
N51G Cd8 N41X 89.5(3)
N41G Cd8 N41X 151.1(3)
N51X Cd8 N41X 70.0(3)
N51H Cd9 N11I 167.3(2)
N51H Cd9 N51T 96.0(3)
N11I Cd9 N51T 94.8(3)
N51H Cd9 N41H 71.5(2)
N11I Cd9 N41H 101.5(2)
N51T Cd9 N41H 91.5(2)
N51H Cd9 N21I 99.4(2)
N11I Cd9 N21I 71.2(2)
N51T Cd9 N21I 162.0(2)
N41H Cd9 N21I 102.2(2)
N51H Cd9 N41T 96.8(2)
N11I Cd9 N41T 93.1(3)
N51T Cd9 N41T 70.4(2)
N41H Cd9 N41T 157.8(2)
N21I Cd9 N41T 98.4(2)
N11J Cd10 N51L 169.5(4)
N11J Cd10 N51U 94.2(4)
N51L Cd10 N51U 93.6(4)
N11J Cd10 N21J 71.8(3)
N51L Cd10 N21J 101.5(4)
N51U Cd10 N21J 163.2(4)
N11J Cd10 N41L 100.3(4)
N51L Cd10 N41L 72.7(3)
N51U Cd10 N41L 89.7(4)
N21J Cd10 N41L 101.7(4)
N11J Cd10 N41U 98.2(4)
N51L Cd10 N41U 91.1(3)
N51U Cd10 N41U 70.6(4)
N21J Cd10 N41U 101.6(3)
N41L Cd10 N41U 153.9(4)
N51J Cd11 N21K 104.5(3)
N51J Cd11 N11K 175.8(3)
N21K Cd11 N11K 71.5(3)
N51J Cd11 N41J 71.2(3)
N21K Cd11 N41J 103.8(3)
N11K Cd11 N41J 108.4(3)
N51J Cd11 N41W 90.9(3)
N21K Cd11 N41W 101.0(3)
N11K Cd11 N41W 91.0(3)
N41J Cd11 N41W 152.3(3)
N51J Cd11 N51W 94.9(3)
N21K Cd11 N51W 159.2(3)
N11K Cd11 N51W 89.3(3)
N41J Cd11 N51W 89.4(3)
N41W Cd11 N51W 70.7(3)
N11L Cd12 N51K 167.1(3)
N11L Cd12 N21L 71.7(2)
N51K Cd12 N21L 98.0(3)
N11L Cd12 N41K 102.0(3)
N51K Cd12 N41K 72.1(3)
N21L Cd12 N41K 102.4(3)
N11L Cd12 N41N 96.7(3)
N51K Cd12 N41N 92.7(3)
N21L Cd12 N41N 100.2(3)
N41K Cd12 N41N 154.2(3)
N11L Cd12 N51N 96.9(3)
N51K Cd12 N51N 94.6(3)
N21L Cd12 N51N 164.6(3)
N41K Cd12 N51N 90.0(3)
N41N Cd12 N51N 70.1(2)
N21O Cd13 N11M 158.4(3)
N21O Cd13 N21N 101.9(3)
N11M Cd13 N21N 99.2(3)
N21O Cd13 N21M 99.9(3)
N11M Cd13 N21M 72.0(2)
N21N Cd13 N21M 99.4(3)
N21O Cd13 N11N 97.2(3)
N11M Cd13 N11N 93.8(3)
N21N Cd13 N11N 71.1(3)
N21M Cd13 N11N 161.8(3)
N21O Cd13 N11O 71.7(3)
N11M Cd13 N11O 89.8(3)
N21N Cd13 N11O 159.4(3)
N21M Cd13 N11O 101.0(3)
N11N Cd13 N11O 90.0(3)
N21Q Cd14 N11Q 71.8(2)
N21Q Cd14 N11R 162.1(3)
N11Q Cd14 N11R 92.7(3)
N21Q Cd14 N21P 96.8(2)
N11Q Cd14 N21P 161.5(3)
N11R Cd14 N21P 100.3(3)
N21Q Cd14 N21R 101.1(2)
N11Q Cd14 N21R 97.8(3)
N11R Cd14 N21R 71.5(2)
N21P Cd14 N21R 98.7(2)
N21Q Cd14 N11P 95.6(3)
N11Q Cd14 N11P 94.4(3)
N11R Cd14 N11P 94.5(3)
N21P Cd14 N11P 71.7(2)
N21R Cd14 N11P 161.8(2)
N21U Cd15 N21S 103.9(3)
N21U Cd15 N11S 159.7(4)
N21S Cd15 N11S 70.6(3)
N21U Cd15 N21T 102.9(3)
N21S Cd15 N21T 101.6(3)
N11S Cd15 N21T 97.4(4)
N21U Cd15 N11U 70.8(3)
N21S Cd15 N11U 98.3(4)
N11S Cd15 N11U 90.4(4)
N21T Cd15 N11U 160.1(4)
N21U Cd15 N11T 94.0(4)
N21S Cd15 N11T 161.7(4)
N11S Cd15 N11T 93.6(4)
N21T Cd15 N11T 70.5(3)
N11U Cd15 N11T 90.8(4)
N21V Cd16 N11W 158.1(3)
N21V Cd16 N21W 98.0(3)
N11W Cd16 N21W 70.2(3)
N21V Cd16 N11X 100.4(3)
N11W Cd16 N11X 94.0(3)
N21W Cd16 N11X 160.7(3)
N21V Cd16 N21X 100.2(3)
N11W Cd16 N21X 100.1(3)
N21W Cd16 N21X 100.8(3)
N11X Cd16 N21X 70.4(2)
N21V Cd16 N11V 70.9(3)
N11W Cd16 N11V 91.5(3)
N21W Cd16 N11V 95.7(3)
N11X Cd16 N11V 95.6(3)
N21X Cd16 N11V 162.3(3)
C16A N11A C12A 118.2(8)
C16A N11A Cd1 125.3(6)
C12A N11A Cd1 116.5(5)
N11A C12A C13A 121.9(7)
N11A C12A C25A 116.8(7)
C13A C12A C25A 121.3(8)
C14A C13A C12A 119.1(10)
C13A C14A C15A 120.5(11)
C14A C15A C16A 119.0(10)
N11A C16A C15A 121.4(9)
C25A N21A N22A 105.6(7)
C25A N21A Cd1 112.9(5)
N22A N21A Cd1 140.6(6)
C23A N22A N21A 112.8(7)
C23A N22A C31A 125.7(8)
N21A N22A C31A 121.5(8)
C24A C23A N22A 106.1(8)
C23A C24A C25A 107.0(8)
N21A C25A C24A 108.6(7)
N21A C25A C12A 121.1(7)
C24A C25A C12A 130.2(8)
N22A C31A C32A 112.8(8)
C37A C32A C33A 117.9(8)
C37A C32A C31A 117.8(8)
C33A C32A C31A 124.2(8)
C32A C33A C34A 121.5(8)
C35A C34A C33A 119.3(8)
C36A C35A C34A 118.6(8)
C36A C35A C38A 121.5(9)
C34A C35A C38A 119.9(8)
C35A C36A C37A 123.1(9)
C32A C37A C36A 119.5(9)
N42A C38A C35A 119.6(10)
C45A N41A N42A 110.1(7)
C45A N41A Cd2 113.6(6)
N42A N41A Cd2 136.3(6)
C38A N42A C43A 132.7(10)
C38A N42A N41A 121.9(8)
C43A N42A N41A 105.4(8)
C44A C43A N42A 111.2(10)
C43A C44A C45A 104.5(10)
N41A C45A C52A 122.8(8)
N41A C45A C44A 108.7(9)
C52A C45A C44A 128.4(9)
C56A N51A C52A 119.0(7)
C56A N51A Cd2 124.1(5)
C52A N51A Cd2 116.5(6)
N51A C52A C45A 116.1(8)
N51A C52A C53A 118.0(9)
C45A C52A C53A 125.9(8)
C54A C53A C52A 122.0(10)
C53A C54A C55A 119.0(11)
C56A C55A C54A 118.0(11)
N51A C56A C55A 123.9(9)
C16B N11B C12B 119.1(7)
C16B N11B Cd2 125.0(6)
C12B N11B Cd2 115.9(5)
N11B C12B C25B 117.3(6)
N11B C12B C13B 120.9(7)
C25B C12B C13B 121.7(6)
C14B C13B C12B 117.7(8)
C13B C14B C15B 122.1(9)
C14B C15B C16B 117.7(10)
N11B C16B C15B 122.3(9)
C25B N21B N22B 106.7(6)
C25B N21B Cd2 115.1(5)
N22B N21B Cd2 138.1(4)
N21B N22B C23B 110.7(6)
N21B N22B C31B 122.5(6)
C23B N22B C31B 126.6(7)
C24B C23B N22B 107.8(7)
C23B C24B C25B 107.2(7)
N21B C25B C12B 120.0(6)
N21B C25B C24B 107.5(6)
C12B C25B C24B 132.5(6)
N22B C31B C32B 114.4(8)
C37B C32B C33B 120.0(7)
C37B C32B C31B 121.9(7)
C33B C32B C31B 117.9(7)
C32B C33B C34B 120.5(8)
C35B C34B C33B 119.8(8)
C34B C35B C36B 119.9(8)
C34B C35B C38B 118.4(7)
C36B C35B C38B 121.7(8)
C35B C36B C37B 120.5(8)
C32B C37B C36B 119.3(7)
N42B C38B C35B 114.1(8)
N42B N41B C45B 106.3(6)
N42B N41B Cd3 140.3(5)
C45B N41B Cd3 113.4(5)
N41B N42B C43B 111.2(7)
N41B N42B C38B 121.4(8)
C43B N42B C38B 127.3(8)
C44B C43B N42B 106.9(8)
C43B C44B C45B 106.9(8)
N41B C45B C44B 108.7(7)
N41B C45B C52B 121.8(7)
C44B C45B C52B 129.5(7)
C56B N51B C52B 118.9(7)
C56B N51B Cd3 123.7(6)
C52B N51B Cd3 117.4(5)
N51B C52B C53B 121.4(7)
N51B C52B C45B 115.7(7)
C53B C52B C45B 122.9(7)
C54B C53B C52B 120.1(9)
C53B C54B C55B 119.0(9)
C54B C55B C56B 119.3(9)
N51B C56B C55B 121.2(9)
C16C N11C C12C 122.5(10)
C16C N11C Cd3 120.8(8)
C12C N11C Cd3 116.3(6)
N11C C12C C25C 119.7(9)
N11C C12C C13C 118.6(8)
C25C C12C C13C 121.7(9)
C14C C13C C12C 117.3(10)
C13C C14C C15C 126.9(12)
C14C C15C C16C 113.5(11)
N11C C16C C15C 121.1(11)
N22C N21C C25C 107.1(8)
N22C N21C Cd3 140.6(7)
C25C N21C Cd3 111.8(6)
N21C N22C C23C 111.5(8)
N21C N22C C31C 124.2(9)
C23C N22C C31C 124.3(10)
C24C C23C N22C 105.9(9)
C23C C24C C25C 108.4(9)
N21C C25C C24C 107.2(8)
N21C C25C C12C 120.5(8)
C24C C25C C12C 132.3(9)
N22C C31C C32C 113.6(11)
C33C C32C C37C 119.1(9)
C33C C32C C31C 117.6(9)
C37C C32C C31C 123.2(9)
C34C C33C C32C 119.1(10)
C35C C34C C33C 121.7(10)
C34C C35C C36C 119.4(9)
C34C C35C C38C 116.3(9)
C36C C35C C38C 124.2(9)
C35C C36C C37C 119.7(9)
C36C C37C C32C 120.7(9)
N42C C38C C35C 112.3(9)
C45C N41C N42C 104.9(6)
C45C N41C Cd1 116.0(5)
N42C N41C Cd1 138.7(5)
C43C N42C N41C 111.1(7)
C43C N42C C38C 128.6(8)
N41C N42C C38C 120.4(8)
C44C C43C N42C 108.3(8)
C43C C44C C45C 105.7(8)
N41C C45C C44C 110.0(6)
N41C C45C C52C 119.6(7)
C44C C45C C52C 130.4(7)
C56C N51C C52C 117.9(7)
C56C N51C Cd1 125.3(6)
C52C N51C Cd1 116.8(5)
N51C C52C C53C 120.9(7)
N51C C52C C45C 116.9(7)
C53C C52C C45C 122.2(7)
C54C C53C C52C 119.0(8)
C53C C54C C55C 122.6(9)
C54C C55C C56C 115.5(9)
N51C C56C C55C 124.1(9)
C16D N11D C12D 116.8(10)
C16D N11D Cd4 127.2(8)
C12D N11D Cd4 115.9(7)
N11D C12D C25D 116.5(8)
N11D C12D C13D 121.0(8)
C25D C12D C13D 122.5(8)
C14D C13D C12D 120.1(10)
C13D C14D C15D 120.3(12)
C14D C15D C16D 116.9(12)
N11D C16D C15D 124.6(12)
N22D N21D C25D 107.9(7)
N22D N21D Cd4 138.5(5)
C25D N21D Cd4 113.6(5)
N21D N22D C23D 110.2(7)
N21D N22D C31D 123.5(8)
C23D N22D C31D 126.3(8)
C24D C23D N22D 108.4(8)
C23D C24D C25D 105.9(7)
N21D C25D C12D 122.6(8)
N21D C25D C24D 107.5(7)
C12D C25D C24D 129.9(8)
N22D C31D C32D 112.1(9)
C37D C32D C33D 119.3(8)
C37D C32D C31D 117.9(8)
C33D C32D C31D 122.4(8)
C34D C33D C32D 119.9(8)
C33D C34D C35D 119.8(8)
C36D C35D C34D 120.2(8)
C36D C35D C38D 117.9(8)
C34D C35D C38D 121.8(8)
C35D C36D C37D 119.7(9)
C32D C37D C36D 120.9(9)
N42D C38D C35D 114.1(9)
C45D N41D N42D 107.8(7)
C45D N41D Cd5 113.7(5)
N42D N41D Cd5 138.4(5)
C43D N42D N41D 108.7(7)
C43D N42D C38D 129.0(9)
N41D N42D C38D 122.1(8)
C44D C43D N42D 109.5(9)
C43D C44D C45D 105.8(9)
N41D C45D C44D 108.1(7)
N41D C45D C52D 122.3(8)
C44D C45D C52D 129.6(8)
C52D N51D C56D 119.3(7)
C52D N51D Cd5 116.1(5)
C56D N51D Cd5 124.6(6)
N51D C52D C53D 120.9(7)
N51D C52D C45D 116.3(7)
C53D C52D C45D 122.7(8)
C54D C53D C52D 118.0(9)
C53D C54D C55D 122.2(9)
C54D C55D C56D 117.1(9)
N51D C56D C55D 122.4(9)
C16E N11E C12E 118.5(7)
C16E N11E Cd5 124.6(6)
C12E N11E Cd5 116.7(5)
N11E C12E C13E 120.2(7)
N11E C12E C25E 116.4(7)
C13E C12E C25E 123.4(7)
C14E C13E C12E 119.1(8)
C13E C14E C15E 123.0(10)
C14E C15E C16E 114.7(9)
N11E C16E C15E 124.2(9)
C25E N21E N22E 105.2(6)
C25E N21E Cd5 114.2(5)
N22E N21E Cd5 140.4(5)
C23E N22E N21E 112.0(7)
C23E N22E C31E 124.5(8)
N21E N22E C31E 123.3(7)
C24E C23E N22E 107.1(7)
C23E C24E C25E 106.4(7)
N21E C25E C24E 109.2(6)
N21E C25E C12E 120.8(6)
C24E C25E C12E 130.0(7)
C32E C31E N22E 115.8(9)
C37E C32E C33E 118.9(9)
C37E C32E C31E 118.1(9)
C33E C32E C31E 122.9(9)
C34E C33E C32E 120.4(9)
C33E C34E C35E 118.3(10)
C36E C35E C34E 121.1(10)
C36E C35E C38E 119.3(10)
C34E C35E C38E 119.6(10)
C35E C36E C37E 120.9(10)
C36E C37E C32E 120.2(9)
N42E C38E C35E 115.4(12)
C45E N41E N42E 107.8(9)
C45E N41E Cd6 112.9(7)
N42E N41E Cd6 138.3(8)
C43E N42E N41E 108.1(9)
C43E N42E C38E 129.9(12)
N41E N42E C38E 121.8(11)
C44E C43E N42E 109.3(11)
C43E C44E C45E 107.3(11)
N41E C45E C44E 107.4(9)
N41E C45E C52E 121.4(11)
C44E C45E C52E 131.2(11)
C56E N51E C52E 121.7(11)
C56E N51E Cd6 123.2(9)
C52E N51E Cd6 115.2(8)
N51E C52E C53E 117.3(10)
N51E C52E C45E 117.3(11)
C53E C52E C45E 125.4(11)
C54E C53E C52E 120.7(14)
C53E C54E C55E 120.5(14)
C54E C55E C56E 116.7(13)
N51E C56E C55E 121.5(13)
C16F N11F C12F 119.7(8)
C16F N11F Cd6 125.0(7)
C12F N11F Cd6 114.8(5)
N11F C12F C13F 119.2(8)
N11F C12F C25F 117.7(8)
C13F C12F C25F 123.0(8)
C14F C13F C12F 120.4(9)
C13F C14F C15F 120.5(10)
C14F C15F C16F 117.7(10)
N11F C16F C15F 122.3(10)
C25F N21F N22F 107.6(8)
C25F N21F Cd6 112.3(6)
N22F N21F Cd6 140.0(7)
C23F N22F N21F 109.0(8)
C23F N22F C31F 128.2(11)
N21F N22F C31F 122.5(11)
C24F C23F N22F 110.8(9)
C23F C24F C25F 103.8(8)
N21F C25F C24F 108.7(7)
N21F C25F C12F 121.6(8)
C24F C25F C12F 129.6(8)
N22F C31F C32F 113.2(12)
C37F C32F C33F 118.4(11)
C37F C32F C31F 124.8(12)
C33F C32F C31F 116.8(12)
C34F C33F C32F 120.7(12)
C35F C34F C33F 120.5(12)
C36F C35F C34F 119.4(12)
C36F C35F C38F 121.2(12)
C34F C35F C38F 119.4(13)
C35F C36F C37F 119.8(11)
C32F C37F C36F 121.0(10)
N42F C38F C35F 115.5(14)
N42F N41F C45F 108.4(8)
N42F N41F Cd4 138.2(7)
C45F N41F Cd4 112.7(6)
N41F N42F C43F 109.5(9)
N41F N42F C38F 124.9(11)
C43F N42F C38F 125.5(12)
C44F C43F N42F 107.7(10)
C43F C44F C45F 107.7(9)
N41F C45F C44F 106.7(8)
N41F C45F C52F 121.9(8)
C44F C45F C52F 131.4(9)
C56F N51F C52F 119.8(9)
C56F N51F Cd4 124.3(7)
C52F N51F Cd4 115.6(6)
N51F C52F C45F 118.0(8)
N51F C52F C53F 120.1(8)
C45F C52F C53F 122.0(8)
C54F C53F C52F 118.7(9)
C53F C54F C55F 122.4(10)
C54F C55F C56F 116.4(10)
N51F C56F C55F 122.5(10)
C16G N11G C12G 120.3(7)
C16G N11G Cd7 124.1(6)
C12G N11G Cd7 115.5(5)
N11G C12G C13G 119.4(7)
N11G C12G C25G 118.0(6)
C13G C12G C25G 122.5(6)
C14G C13G C12G 120.3(8)
C13G C14G C15G 119.5(9)
C16G C15G C14G 117.2(9)
N11G C16G C15G 122.7(9)
C25G N21G N22G 106.2(6)
C25G N21G Cd7 114.6(5)
N22G N21G Cd7 138.9(5)
C23G N22G N21G 109.3(7)
C23G N22G C31G 129.3(8)
N21G N22G C31G 121.3(7)
C24G C23G N22G 108.9(7)
C23G C24G C25G 106.5(7)
N21G C25G C24G 109.1(6)
N21G C25G C12G 120.4(6)
C24G C25G C12G 130.5(7)
N22G C31G C32G 114.9(9)
C37G C32G C33G 119.8(8)
C37G C32G C31G 122.4(8)
C33G C32G C31G 117.8(8)
C34G C33G C32G 119.0(8)
C35G C34G C33G 121.3(8)
C34G C35G C36G 118.5(8)
C34G C35G C38G 120.0(8)
C36G C35G C38G 121.4(8)
C37G C36G C35G 120.4(8)
C32G C37G C36G 120.9(8)
N42G C38G C35G 116.4(9)
C45G N41G N42G 108.1(7)
C45G N41G Cd8 114.6(5)
N42G N41G Cd8 137.3(5)
N41G N42G C43G 108.6(7)
N41G N42G C38G 123.5(8)
C43G N42G C38G 127.9(8)
C44G C43G N42G 109.1(8)
C43G C44G C45G 105.2(8)
N41G C45G C44G 108.9(7)
N41G C45G C52G 121.1(7)
C44G C45G C52G 130.0(7)
C56G N51G C52G 119.7(7)
C56G N51G Cd8 125.2(6)
C52G N51G Cd8 115.1(5)
N51G C52G C53G 119.2(7)
N51G C52G C45G 118.0(7)
C53G C52G C45G 122.7(7)
C54G C53G C52G 120.9(8)
C53G C54G C55G 118.7(9)
C54G C55G C56G 118.0(8)
N51G C56G C55G 123.4(8)
C12H N11H C16H 117.9(8)
C12H N11H Cd8 116.3(5)
C16H N11H Cd8 125.5(7)
N11H C12H C13H 120.3(7)
N11H C12H C25H 116.8(7)
C13H C12H C25H 122.9(8)
C14H C13H C12H 121.0(9)
C13H C14H C15H 120.6(10)
C14H C15H C16H 116.2(10)
N11H C16H C15H 123.8(10)
C25H N21H N22H 106.3(7)
C25H N21H Cd8 114.3(5)
N22H N21H Cd8 139.4(6)
N21H N22H C23H 110.0(7)
N21H N22H C31H 123.6(8)
C23H N22H C31H 126.4(8)
C24H C23H N22H 109.4(8)
C23H C24H C25H 104.5(8)
N21H C25H C24H 109.8(7)
N21H C25H C12H 120.8(7)
C24H C25H C12H 129.4(7)
N22H C31H C32H 115.1(8)
C37H C32H C33H 118.3(8)
C37H C32H C31H 120.2(8)
C33H C32H C31H 121.4(8)
C32H C33H C34H 120.8(8)
C35H C34H C33H 120.3(8)
C34H C35H C36H 119.2(8)
C34H C35H C38H 123.3(8)
C36H C35H C38H 117.5(8)
C35H C36H C37H 120.9(8)
C32H C37H C36H 120.6(8)
N42H C38H C35H 113.5(8)
C45H N41H N42H 106.3(6)
C45H N41H Cd9 114.2(5)
N42H N41H Cd9 139.4(5)
C43H N42H N41H 110.5(7)
C43H N42H C38H 128.8(8)
N41H N42H C38H 120.6(7)
C44H C43H N42H 109.0(8)
C43H C44H C45H 105.7(7)
N41H C45H C44H 108.4(7)
N41H C45H C52H 120.6(7)
C44H C45H C52H 130.9(7)
C56H N51H C52H 119.6(7)
C56H N51H Cd9 123.7(5)
C52H N51H Cd9 116.2(5)
N51H C52H C53H 119.7(7)
N51H C52H C45H 117.1(7)
C53H C52H C45H 123.2(7)
C54H C53H C52H 119.7(8)
C53H C54H C55H 121.6(9)
C56H C55H C54H 115.9(9)
N51H C56H C55H 123.3(8)
C16I N11I C12I 119.8(7)
C16I N11I Cd9 124.0(6)
C12I N11I Cd9 116.2(5)
N11I C12I C13I 119.0(7)
N11I C12I C25I 117.3(7)
C13I C12I C25I 123.5(7)
C14I C13I C12I 120.3(9)
C13I C14I C15I 121.2(10)
C14I C15I C16I 115.8(10)
N11I C16I C15I 123.6(9)
C25I N21I N22I 106.0(6)
C25I N21I Cd9 114.7(5)
N22I N21I Cd9 139.2(5)
N21I N22I C23I 110.1(7)
N21I N22I C31I 123.4(7)
C23I N22I C31I 126.4(8)
C24I C23I N22I 109.2(8)
C23I C24I C25I 104.7(7)
N21I C25I C24I 110.0(6)
N21I C25I C12I 120.2(6)
C24I C25I C12I 129.7(7)
N22I C31I C32I 115.0(8)
C33I C32I C37I 120.8(8)
C33I C32I C31I 119.3(8)
C37I C32I C31I 119.9(7)
C32I C33I C34I 119.8(8)
C35I C34I C33I 120.3(8)
C36I C35I C34I 119.4(8)
C36I C35I C38I 122.8(9)
C34I C35I C38I 117.8(8)
C35I C36I C37I 120.8(8)
C32I C37I C36I 118.9(8)
N42I C38I C35I 115.0(9)
N42I N41I C45I 105.6(7)
N42I N41I Cd7 139.2(6)
C45I N41I Cd7 114.1(6)
N41I N42I C43I 111.6(7)
N41I N42I C38I 122.1(9)
C43I N42I C38I 126.3(9)
C44I C43I N42I 107.3(9)
C43I C44I C45I 106.3(8)
N41I C45I C44I 109.2(7)
N41I C45I C52I 120.6(8)
C44I C45I C52I 130.2(8)
C56I N51I C52I 119.2(8)
C56I N51I Cd7 125.6(7)
C52I N51I Cd7 115.2(6)
N51I C52I C53I 120.2(8)
N51I C52I C45I 117.6(8)
C53I C52I C45I 122.2(8)
C54I C53I C52I 118.7(10)
C53I C54I C55I 122.4(11)
C54I C55I C56I 116.2(10)
N51I C56I C55I 123.3(10)
C16J N11J C12J 116.1(11)
C16J N11J Cd10 126.0(10)
C12J N11J Cd10 117.6(7)
N11J C12J C13J 120.8(9)
N11J C12J C25J 115.2(9)
C13J C12J C25J 123.8(10)
C14J C13J C12J 121.2(12)
C13J C14J C15J 119.8(14)
C14J C15J C16J 117.7(13)
N11J C16J C15J 124.1(13)
C25J N21J N22J 109.0(8)
C25J N21J Cd10 112.6(6)
N22J N21J Cd10 138.3(7)
C31J N22J N21J 122.9(11)
C31J N22J C23J 128.6(11)
N21J N22J C23J 108.5(9)
C24J C23J N22J 108.2(10)
C23J C24J C25J 106.8(9)
N21J C25J C24J 107.4(8)
N21J C25J C12J 122.6(9)
C24J C25J C12J 130.0(9)
N22J C31J C32J 119.3(12)
C37J C32J C33J 119.2(10)
C37J C32J C31J 122.2(11)
C33J C32J C31J 118.4(10)
C32J C33J C34J 118.2(10)
C35J C34J C33J 121.9(10)
C36J C35J C34J 118.7(10)
C36J C35J C38J 118.3(11)
C34J C35J C38J 123.0(10)
C35J C36J C37J 119.4(11)
C32J C37J C36J 122.1(11)
N42J C38J C35J 116.5(12)
C45J N41J N42J 107.7(7)
C45J N41J Cd11 113.8(6)
N42J N41J Cd11 138.4(6)
N41J N42J C43J 108.9(8)
N41J N42J C38J 122.6(9)
C43J N42J C38J 128.4(10)
C44J C43J N42J 108.9(10)
C43J C44J C45J 106.9(9)
N41J C45J C44J 107.6(8)
N41J C45J C52J 120.7(8)
C44J C45J C52J 131.6(8)
C56J N51J C52J 118.6(8)
C56J N51J Cd11 125.0(6)
C52J N51J Cd11 116.3(6)
N51J C52J C53J 121.3(8)
N51J C52J C45J 117.5(7)
C53J C52J C45J 121.2(8)
C54J C53J C52J 119.3(9)
C53J C54J C55J 120.7(10)
C54J C55J C56J 117.1(9)
N51J C56J C55J 122.8(9)
C16K N11K C12K 119.6(8)
C16K N11K Cd11 124.7(7)
C12K N11K Cd11 115.3(6)
N11K C12K C13K 120.0(8)
N11K C12K C25K 116.8(7)
C13K C12K C25K 123.3(8)
C14K C13K C12K 120.0(9)
C13K C14K C15K 120.5(10)
C14K C15K C16K 118.5(10)
N11K C16K C15K 121.1(10)
C25K N21K N22K 106.1(6)
C25K N21K Cd11 115.7(5)
N22K N21K Cd11 138.2(5)
C23K N22K N21K 109.9(7)
C23K N22K C31K 127.2(8)
N21K N22K C31K 122.8(8)
C24K C23K N22K 108.6(8)
C23K C24K C25K 104.7(8)
N21K C25K C24K 110.6(7)
N21K C25K C12K 120.5(7)
C24K C25K C12K 129.0(7)
N22K C31K C32K 114.6(9)
C37K C32K C33K 120.0(8)
C37K C32K C31K 119.4(8)
C33K C32K C31K 120.5(8)
C32K C33K C34K 118.9(8)
C35K C34K C33K 120.9(9)
C36K C35K C34K 119.9(8)
C36K C35K C38K 119.9(9)
C34K C35K C38K 120.0(9)
C35K C36K C37K 119.1(9)
C32K C37K C36K 121.1(9)
N42K C38K C35K 117.9(10)
C45K N41K N42K 108.4(8)
C45K N41K Cd12 111.9(6)
N42K N41K Cd12 138.8(6)
N41K N42K C43K 109.8(8)
N41K N42K C38K 122.9(10)
C43K N42K C38K 127.3(10)
C44K C43K N42K 108.2(10)
C43K C44K C45K 106.3(9)
N41K C45K C44K 107.3(8)
N41K C45K C52K 121.9(9)
C44K C45K C52K 130.8(9)
C56K N51K C52K 118.5(9)
C56K N51K Cd12 125.3(8)
C52K N51K Cd12 116.0(6)
N51K C52K C53K 120.0(8)
N51K C52K C45K 117.2(8)
C53K C52K C45K 122.8(9)
C54K C53K C52K 120.7(11)
C53K C54K C55K 120.4(12)
C54K C55K C56K 116.3(11)
N51K C56K C55K 124.0(11)
C16L N11L C12L 119.7(7)
C16L N11L Cd12 123.3(5)
C12L N11L Cd12 116.9(5)
N11L C12L C13L 120.1(7)
N11L C12L C25L 116.1(7)
C13L C12L C25L 123.8(7)
C14L C13L C12L 119.4(8)
C13L C14L C15L 120.5(9)
C16L C15L C14L 118.1(9)
N11L C16L C15L 122.2(8)
C25L N21L N22L 106.7(7)
C25L N21L Cd12 113.6(5)
N22L N21L Cd12 139.5(6)
N21L N22L C23L 111.0(8)
N21L N22L C31L 122.7(10)
C23L N22L C31L 126.0(10)
C24L C23L N22L 106.5(8)
C23L C24L C25L 107.5(8)
N21L C25L C24L 108.2(7)
N21L C25L C12L 121.1(7)
C24L C25L C12L 130.5(8)
N22L C31L C32L 116.3(13)
C37L C32L C33L 118.7(11)
C37L C32L C31L 123.0(12)
C33L C32L C31L 118.3(12)
C34L C33L C32L 118.9(12)
C33L C34L C35L 122.0(12)
C36L C35L C34L 119.1(12)
C36L C35L C38L 119.6(14)
C34L C35L C38L 121.3(14)
C35L C36L C37L 118.3(11)
C32L C37L C36L 122.8(11)
N42L C38L C35L 117.7(19)
C45L N41L N42L 107.5(9)
C45L N41L Cd10 111.2(7)
N42L N41L Cd10 141.2(8)
C38L N42L C43L 133.6(16)
C38L N42L N41L 118.1(16)
C43L N42L N41L 108.2(10)
C44L C43L N42L 111.0(11)
C43L C44L C45L 104.3(10)
N41L C45L C44L 108.8(9)
N41L C45L C52L 123.4(10)
C44L C45L C52L 127.8(10)
C56L N51L C52L 119.0(10)
C56L N51L Cd10 125.1(8)
C52L N51L Cd10 115.5(7)
N51L C52L C53L 117.1(10)
N51L C52L C45L 116.9(10)
C53L C52L C45L 125.7(11)
C54L C53L C52L 124.2(13)
C53L C54L C55L 118.2(13)
C54L C55L C56L 116.3(12)
N51L C56L C55L 125.1(12)
C12M N11M C16M 118.9(8)
C12M N11M Cd13 116.0(6)
C16M N11M Cd13 125.0(7)
N11M C12M C13M 121.1(8)
N11M C12M C25M 117.0(8)
C13M C12M C25M 121.9(8)
C14M C13M C12M 119.4(10)
C13M C14M C15M 120.5(11)
C14M C15M C16M 117.8(11)
N11M C16M C15M 122.1(10)
C25M N21M N22M 107.0(6)
C25M N21M Cd13 112.1(5)
N22M N21M Cd13 140.7(5)
C23M N22M N21M 110.6(7)
C23M N22M C31M 127.8(8)
N21M N22M C31M 121.4(7)
N22M C23M C24M 107.3(8)
C23M C24M C25M 107.7(8)
N21M C25M C24M 107.2(7)
N21M C25M C12M 122.5(8)
C24M C25M C12M 130.2(8)
N22M C31M C32M 115.7(8)
C37M C32M C33M 119.3(8)
C37M C32M C31M 122.5(8)
C33M C32M C31M 118.1(8)
C34M C33M C32M 118.7(9)
C35M C34M C33M 121.5(9)
C36M C35M C34M 118.7(9)
C36M C35M C38M 121.5(9)
C34M C35M C38M 119.7(9)
C35M C36M C37M 120.1(9)
C32M C37M C36M 121.5(8)
N42M C38M C35M 115.9(10)
N42M N41M C45M 106.5(7)
N42M N41M Cd1 136.5(6)
C45M N41M Cd1 116.4(5)
N41M N42M C43M 109.9(8)
N41M N42M C38M 123.7(9)
C43M N42M C38M 126.1(10)
C44M C43M N42M 109.9(10)
C43M C44M C45M 104.7(9)
N41M C45M C44M 108.9(7)
N41M C45M C52M 119.4(8)
C44M C45M C52M 131.6(9)
C56M N51M C52M 120.3(8)
C56M N51M Cd1 124.1(6)
C52M N51M Cd1 115.5(5)
N51M C52M C53M 120.1(8)
N51M C52M C45M 118.3(8)
C53M C52M C45M 121.7(8)
C54M C53M C52M 118.9(10)
C53M C54M C55M 122.2(11)
C54M C55M C56M 117.4(9)
N51M C56M C55M 121.0(9)
C12N N11N C16N 119.0(10)
C12N N11N Cd13 115.8(7)
C16N N11N Cd13 125.2(8)
N11N C12N C13N 119.3(9)
N11N C12N C25N 117.9(8)
C13N C12N C25N 122.8(9)
C14N C13N C12N 121.0(11)
C13N C14N C15N 119.5(13)
C14N C15N C16N 116.7(13)
N11N C16N C15N 123.9(12)
C25N N21N N22N 106.4(6)
C25N N21N Cd13 114.6(5)
N22N N21N Cd13 139.0(5)
N21N N22N C23N 111.0(7)
N21N N22N C31N 122.4(7)
C23N N22N C31N 126.5(8)
C24N C23N N22N 107.8(7)
C23N C24N C25N 106.4(7)
N21N C25N C24N 108.4(7)
N21N C25N C12N 120.6(7)
C24N C25N C12N 131.0(7)
N22N C31N C32N 113.6(8)
C33N C32N C37N 122.1(8)
C33N C32N C31N 116.0(7)
C37N C32N C31N 121.8(8)
C32N C33N C34N 119.3(8)
C35N C34N C33N 119.8(9)
C36N C35N C34N 120.4(8)
C36N C35N C38N 123.1(8)
C34N C35N C38N 116.4(8)
C35N C36N C37N 120.2(8)
C32N C37N C36N 118.2(8)
N42N C38N C35N 114.8(9)
N42N N41N C45N 106.6(7)
N42N N41N Cd12 138.3(6)
C45N N41N Cd12 115.1(5)
N41N N42N C43N 111.0(7)
N41N N42N C38N 123.7(8)
C43N N42N C38N 125.3(9)
C44N C43N N42N 107.8(9)
C43N C44N C45N 105.9(8)
N41N C45N C44N 108.7(7)
N41N C45N C52N 121.0(7)
C44N C45N C52N 130.1(7)
C56N N51N C52N 120.2(7)
C56N N51N Cd12 123.3(6)
C52N N51N Cd12 116.2(5)
N51N C52N C53N 119.0(7)
N51N C52N C45N 117.3(7)
C53N C52N C45N 123.1(7)
C54N C53N C52N 119.8(8)
C53N C54N C55N 120.5(9)
C54N C55N C56N 117.3(8)
N51N C56N C55N 122.9(8)
C16O N11O C12O 118.5(10)
C16O N11O Cd13 126.5(8)
C12O N11O Cd13 114.8(6)
N11O C12O C25O 117.5(9)
N11O C12O C13O 122.0(9)
C25O C12O C13O 120.5(9)
C14O C13O C12O 116.1(11)
C13O C14O C15O 123.9(13)
C14O C15O C16O 116.1(12)
N11O C16O C15O 123.2(12)
N22O N21O C25O 106.7(7)
N22O N21O Cd13 138.1(6)
C25O N21O Cd13 115.2(5)
N21O N22O C23O 111.0(8)
N21O N22O C31O 122.9(8)
C23O N22O C31O 126.0(9)
C24O C23O N22O 107.3(9)
C23O C24O C25O 107.6(9)
N21O C25O C24O 107.4(7)
N21O C25O C12O 120.6(8)
C24O C25O C12O 132.0(9)
N22O C31O C32O 115.4(9)
C37O C32O C33O 122.2(9)
C37O C32O C31O 121.5(9)
C33O C32O C31O 116.2(9)
C32O C33O C34O 119.1(10)
C35O C34O C33O 118.4(10)
C36O C35O C34O 121.8(9)
C36O C35O C38O 121.0(9)
C34O C35O C38O 116.3(10)
C35O C36O C37O 119.4(9)
C32O C37O C36O 118.6(9)
N42O C38O C35O 111.5(11)
C45O N41O N42O 108.7(8)
C45O N41O Cd4 112.6(7)
N42O N41O Cd4 138.7(7)
N41O N42O C43O 108.5(9)
N41O N42O C38O 125.4(10)
C43O N42O C38O 126.0(11)
C44O C43O N42O 108.6(10)
C43O C44O C45O 106.0(9)
N41O C45O C44O 108.0(8)
N41O C45O C52O 122.0(9)
C44O C45O C52O 130.0(10)
C56O N51O C52O 120.7(10)
C56O N51O Cd4 119.3(8)
C52O N51O Cd4 118.4(7)
N51O C52O C45O 115.8(9)
N51O C52O C53O 119.2(9)
C45O C52O C53O 123.7(10)
C54O C53O C52O 118.3(12)
C53O C54O C55O 122.9(13)
C54O C55O C56O 116.9(13)
N51O C56O C55O 121.1(12)
C16P N11P C12P 121.3(8)
C16P N11P Cd14 124.9(6)
C12P N11P Cd14 113.6(5)
N11P C12P C13P 114.8(7)
N11P C12P C25P 119.0(7)
C13P C12P C25P 126.2(8)
C14P C13P C12P 124.5(10)
C13P C14P C15P 120.0(11)
C14P C15P C16P 115.7(10)
N11P C16P C15P 123.5(9)
N22P N21P C25P 106.2(7)
N22P N21P Cd14 140.5(6)
C25P N21P Cd14 113.1(5)
N21P N22P C23P 112.3(7)
N21P N22P C31P 122.1(7)
C23P N22P C31P 125.6(7)
C24P C23P N22P 107.1(8)
C23P C24P C25P 107.2(8)
N21P C25P C12P 122.3(7)
N21P C25P C24P 107.2(7)
C12P C25P C24P 130.5(8)
N22P C31P C32P 112.8(8)
C37P C32P C33P 119.3(7)
C37P C32P C31P 124.6(8)
C33P C32P C31P 116.1(7)
C34P C33P C32P 120.6(8)
C33P C34P C35P 118.6(8)
C36P C35P C34P 121.1(7)
C36P C35P C38P 121.0(7)
C34P C35P C38P 117.9(7)
C35P C36P C37P 119.8(7)
C32P C37P C36P 120.5(8)
N42P C38P C35P 114.8(8)
N42P N41P C45P 107.1(6)
N42P N41P Cd2 139.5(5)
C45P N41P Cd2 113.4(5)
N41P N42P C43P 110.7(7)
N41P N42P C38P 120.9(7)
C43P N42P C38P 128.3(7)
C44P C43P N42P 107.6(8)
C43P C44P C45P 106.8(8)
N41P C45P C44P 107.7(7)
N41P C45P C52P 122.0(6)
C44P C45P C52P 130.1(7)
C52P N51P C56P 119.9(8)
C52P N51P Cd2 118.0(5)
C56P N51P Cd2 122.1(6)
N51P C52P C53P 119.2(7)
N51P C52P C45P 116.0(7)
C53P C52P C45P 124.8(7)
C54P C53P C52P 119.7(9)
C53P C54P C55P 122.1(11)
C54P C55P C56P 115.9(11)
N51P C56P C55P 122.5(10)
C16Q N11Q C12Q 119.6(7)
C16Q N11Q Cd14 124.0(5)
C12Q N11Q Cd14 116.3(5)
N11Q C12Q C13Q 119.7(7)
N11Q C12Q C25Q 116.4(7)
C13Q C12Q C25Q 123.9(7)
C14Q C13Q C12Q 120.0(8)
C13Q C14Q C15Q 121.3(9)
C14Q C15Q C16Q 117.7(9)
N11Q C16Q C15Q 121.6(8)
C25Q N21Q N22Q 107.3(6)
C25Q N21Q Cd14 114.1(5)
N22Q N21Q Cd14 138.2(5)
N21Q N22Q C23Q 108.9(6)
N21Q N22Q C31Q 124.2(7)
C23Q N22Q C31Q 126.7(7)
C24Q C23Q N22Q 109.3(7)
C23Q C24Q C25Q 105.8(7)
N21Q C25Q C24Q 108.6(6)
N21Q C25Q C12Q 121.3(7)
C24Q C25Q C12Q 129.3(7)
N22Q C31Q C32Q 115.8(8)
C33Q C32Q C37Q 120.6(8)
C33Q C32Q C31Q 117.2(8)
C37Q C32Q C31Q 122.1(7)
C32Q C33Q C34Q 118.7(9)
C35Q C34Q C33Q 120.5(9)
C36Q C35Q C34Q 120.2(9)
C36Q C35Q C38Q 121.8(9)
C34Q C35Q C38Q 118.1(8)
C35Q C36Q C37Q 120.1(9)
C32Q C37Q C36Q 119.7(8)
N42Q C38Q C35Q 113.0(9)
N42Q N41Q C45Q 105.5(8)
N42Q N41Q Cd6 139.1(7)
C45Q N41Q Cd6 115.4(6)
N41Q N42Q C43Q 111.9(8)
N41Q N42Q C38Q 122.2(9)
C43Q N42Q C38Q 125.8(9)
C44Q C43Q N42Q 107.7(9)
C43Q C44Q C45Q 105.6(9)
N41Q C45Q C44Q 109.3(8)
N41Q C45Q C52Q 120.3(9)
C44Q C45Q C52Q 130.4(9)
C56Q N51Q C52Q 118.2(10)
C56Q N51Q Cd6 125.0(8)
C52Q N51Q Cd6 116.8(7)
N51Q C52Q C53Q 119.7(10)
N51Q C52Q C45Q 117.2(9)
C53Q C52Q C45Q 122.8(10)
C54Q C53Q C52Q 120.6(13)
C53Q C54Q C55Q 119.8(13)
C54Q C55Q C56Q 117.6(12)
N51Q C56Q C55Q 123.3(12)
C16R N11R C12R 120.1(8)
C16R N11R Cd14 123.8(6)
C12R N11R Cd14 115.9(5)
N11R C12R C13R 119.8(8)
N11R C12R C25R 119.1(7)
C13R C12R C25R 121.1(8)
C14R C13R C12R 119.9(10)
C13R C14R C15R 121.1(11)
C14R C15R C16R 118.5(10)
N11R C16R C15R 120.5(10)
N22R N21R C25R 106.4(6)
N22R N21R Cd14 139.5(5)
C25R N21R Cd14 114.2(5)
C23R N22R N21R 109.6(7)
C23R N22R C31R 130.5(8)
N21R N22R C31R 119.9(7)
C24R C23R N22R 109.2(8)
C23R C24R C25R 107.0(8)
N21R C25R C24R 107.7(7)
N21R C25R C12R 119.3(7)
C24R C25R C12R 132.9(7)
N22R C31R C32R 117.3(8)
C37R C32R C33R 118.8(8)
C37R C32R C31R 118.5(8)
C33R C32R C31R 122.7(8)
C32R C33R C34R 120.4(8)
C35R C34R C33R 119.0(8)
C36R C35R C34R 121.7(8)
C36R C35R C38R 117.5(8)
C34R C35R C38R 120.8(8)
C35R C36R C37R 118.3(9)
C32R C37R C36R 121.5(9)
N42R C38R C35R 112.1(9)
C45R N41R N42R 106.9(8)
C45R N41R Cd7 113.7(6)
N42R N41R Cd7 139.3(6)
N41R N42R C43R 109.1(8)
N41R N42R C38R 120.6(9)
C43R N42R C38R 130.2(9)
C44R C43R N42R 109.2(9)
C43R C44R C45R 106.2(9)
N41R C45R C44R 108.5(8)
N41R C45R C52R 120.2(9)
C44R C45R C52R 131.3(9)
C56R N51R C52R 120.7(9)
C56R N51R Cd7 123.3(8)
C52R N51R Cd7 115.8(6)
N51R C52R C45R 118.4(9)
N51R C52R C53R 119.0(9)
C45R C52R C53R 122.6(10)
C54R C53R C52R 118.9(12)
C53R C54R C55R 122.9(13)
C54R C55R C56R 115.8(12)
N51R C56R C55R 122.2(12)
C16S N11S C12S 119.7(11)
C16S N11S Cd15 123.4(10)
C12S N11S Cd15 116.9(7)
N11S C12S C25S 116.5(9)
N11S C12S C13S 119.3(9)
C25S C12S C13S 123.6(9)
C14S C13S C12S 119.4(11)
C13S C14S C15S 121.2(13)
C14S C15S C16S 116.7(14)
N11S C16S C15S 122.5(14)
N22S N21S C25S 106.0(7)
N22S N21S Cd15 138.7(6)
C25S N21S Cd15 115.2(6)
C23S N22S N21S 111.6(8)
C23S N22S C31S 128.8(9)
N21S N22S C31S 119.5(9)
C24S C23S N22S 108.2(8)
C23S C24S C25S 106.1(7)
N21S C25S C12S 120.6(8)
N21S C25S C24S 108.1(7)
C12S C25S C24S 131.1(8)
N22S C31S C32S 110.7(10)
C37S C32S C33S 120.4(11)
C37S C32S C31S 114.8(11)
C33S C32S C31S 124.8(11)
C32S C33S C34S 121.4(11)
C35S C34S C33S 117.2(11)
C36S C35S C34S 120.7(11)
C36S C35S C38S 121.0(12)
C34S C35S C38S 118.3(11)
C35S C36S C37S 122.0(12)
C32S C37S C36S 118.2(11)
N42S C38S C35S 116.6(15)
C45S N41S N42S 108.4(9)
C45S N41S Cd3 113.8(8)
N42S N41S Cd3 137.0(8)
C38S N42S C43S 128.1(15)
C38S N42S N41S 124.4(14)
C43S N42S N41S 107.5(10)
C44S C43S N42S 110.4(11)
C43S C44S C45S 105.6(10)
N41S C45S C52S 123.4(10)
N41S C45S C44S 107.8(9)
C52S C45S C44S 128.6(10)
C56S N51S C52S 119.5(8)
C56S N51S Cd3 124.5(7)
C52S N51S Cd3 115.9(6)
N51S C52S C53S 119.6(9)
N51S C52S C45S 115.8(9)
C53S C52S C45S 124.2(10)
C54S C53S C52S 118.7(11)
C53S C54S C55S 123.8(12)
C54S C55S C56S 115.2(11)
N51S C56S C55S 122.7(10)
C12T N11T C16T 123.8(12)
C12T N11T Cd15 115.6(8)
C16T N11T Cd15 120.6(11)
N11T C12T C25T 117.4(11)
N11T C12T C13T 119.8(10)
C25T C12T C13T 122.7(11)
C14T C13T C12T 116.1(13)
C13T C14T C15T 124.0(15)
C14T C15T C16T 117.5(15)
N11T C16T C15T 118.1(14)
N22T N21T C25T 107.1(8)
N22T N21T Cd15 138.7(7)
C25T N21T Cd15 114.2(6)
N21T N22T C23T 110.6(9)
N21T N22T C31T 122.5(9)
C23T N22T C31T 126.5(9)
C24T C23T N22T 108.1(9)
C23T C24T C25T 106.7(9)
N21T C25T C12T 122.3(9)
N21T C25T C24T 107.1(8)
C12T C25T C24T 130.6(10)
N22T C31T C32T 116.7(9)
C33T C32T C37T 119.7(9)
C33T C32T C31T 117.5(9)
C37T C32T C31T 122.8(9)
C32T C33T C34T 121.4(9)
C35T C34T C33T 118.6(9)
C36T C35T C34T 119.8(8)
C36T C35T C38T 125.3(8)
C34T C35T C38T 114.8(8)
C35T C36T C37T 121.8(8)
C32T C37T C36T 118.7(9)
N42T C38T C35T 110.2(7)
N42T N41T C45T 107.5(6)
N42T N41T Cd9 137.5(5)
C45T N41T Cd9 114.6(5)
N41T N42T C43T 109.8(6)
N41T N42T C38T 122.0(6)
C43T N42T C38T 127.8(7)
C44T C43T N42T 108.5(7)
C43T C44T C45T 106.0(7)
N41T C45T C44T 108.1(6)
N41T C45T C52T 120.3(6)
C44T C45T C52T 131.6(7)
C56T N51T C52T 118.4(7)
C56T N51T Cd9 124.2(6)
C52T N51T Cd9 117.4(5)
N51T C52T C53T 119.7(7)
N51T C52T C45T 116.9(7)
C53T C52T C45T 123.4(7)
C54T C53T C52T 121.2(8)
C53T C54T C55T 118.9(9)
C54T C55T C56T 118.7(9)
N51T C56T C55T 123.0(9)
C12U N11U C16U 119.3(11)
C12U N11U Cd15 117.1(7)
C16U N11U Cd15 123.6(9)
N11U C12U C13U 120.8(10)
N11U C12U C25U 116.0(10)
C13U C12U C25U 123.1(11)
C14U C13U C12U 118.7(13)
C13U C14U C15U 121.9(14)
C14U C15U C16U 117.3(14)
N11U C16U C15U 121.7(13)
N22U N21U C25U 106.5(8)
N22U N21U Cd15 138.9(7)
C25U N21U Cd15 114.6(6)
N21U N22U C23U 109.4(8)
N21U N22U C31U 121.7(10)
C23U N22U C31U 128.7(10)
C24U C23U N22U 109.7(10)
C23U C24U C25U 106.2(10)
N21U C25U C24U 108.2(8)
N21U C25U C12U 121.4(9)
C24U C25U C12U 130.3(10)
N22U C31U C32U 114.8(11)
C37U C32U C33U 118.1(9)
C37U C32U C31U 121.8(9)
C33U C32U C31U 120.0(9)
C34U C33U C32U 119.1(10)
C35U C34U C33U 122.8(10)
C36U C35U C34U 118.4(10)
C36U C35U C38U 121.1(10)
C34U C35U C38U 120.5(9)
C35U C36U C37U 120.0(9)
C32U C37U C36U 121.6(9)
N42U C38U C35U 119.1(10)
C45U N41U N42U 106.5(9)
C45U N41U Cd10 114.2(7)
N42U N41U Cd10 139.2(8)
C38U N42U C43U 128.5(11)
C38U N42U N41U 121.8(11)
C43U N42U N41U 109.2(9)
C44U C43U N42U 108.9(10)
C43U C44U C45U 106.9(10)
N41U C45U C52U 123.0(10)
N41U C45U C44U 108.3(9)
C52U C45U C44U 128.5(11)
C52U N51U C56U 120.0
C52U N51U Cd10 117.4(6)
C56U N51U Cd10 122.1(6)
C53U C52U N51U 120.0
C53U C52U C45U 124.5(8)
N51U C52U C45U 114.8(8)
C52U C53U C54U 120.0
C55U C54U C53U 120.0
C56U C55U C54U 120.0
C55U C56U N51U 120.0
C16V N11V C12V 119.2(9)
C16V N11V Cd16 124.1(7)
C12V N11V Cd16 116.6(6)
N11V C12V C13V 120.2(8)
N11V C12V C25V 115.9(7)
C13V C12V C25V 123.9(8)
C14V C13V C12V 120.5(11)
C13V C14V C15V 118.8(12)
C14V C15V C16V 118.8(12)
N11V C16V C15V 122.0(11)
C25V N21V N22V 106.2(6)
C25V N21V Cd16 114.7(5)
N22V N21V Cd16 139.1(5)
C23V N22V N21V 111.2(7)
C23V N22V C31V 128.5(8)
N21V N22V C31V 120.2(7)
C24V C23V N22V 107.9(8)
C23V C24V C25V 107.3(8)
N21V C25V C24V 107.4(7)
N21V C25V C12V 121.9(7)
C24V C25V C12V 130.7(7)
N22V C31V C32V 113.8(8)
C33V C32V C37V 120.7(9)
C33V C32V C31V 116.6(8)
C37V C32V C31V 122.4(8)
C32V C33V C34V 120.7(8)
C35V C34V C33V 118.5(9)
C34V C35V C36V 121.0(9)
C34V C35V C38V 116.3(9)
C36V C35V C38V 122.6(9)
C35V C36V C37V 120.4(8)
C32V C37V C36V 118.4(8)
N42V C38V C35V 112.0(10)
C45V N41V N42V 107.3(7)
C45V N41V Cd5 114.4(6)
N42V N41V Cd5 138.3(6)
N41V N42V C43V 108.8(8)
N41V N42V C38V 121.3(9)
C43V N42V C38V 129.8(10)
C44V C43V N42V 109.8(10)
C43V C44V C45V 105.8(9)
N41V C45V C44V 108.2(8)
N41V C45V C52V 121.2(8)
C44V C45V C52V 130.4(9)
C52V N51V C56V 119.9(7)
C52V N51V Cd5 115.9(5)
C56V N51V Cd5 124.2(6)
N51V C52V C53V 118.5(8)
N51V C52V C45V 117.8(8)
C53V C52V C45V 123.7(8)
C54V C53V C52V 120.5(10)
C53V C54V C55V 122.0(10)
C54V C55V C56V 115.1(9)
N51V C56V C55V 124.1(9)
C16W N11W C12W 119.2(9)
C16W N11W Cd16 122.8(8)
C12W N11W Cd16 117.7(6)
N11W C12W C13W 121.1(8)
N11W C12W C25W 116.4(8)
C13W C12W C25W 122.4(8)
C14W C13W C12W 118.5(11)
C13W C14W C15W 122.9(13)
C14W C15W C16W 115.9(12)
N11W C16W C15W 122.3(11)
N22W N21W C25W 105.1(7)
N22W N21W Cd16 139.5(6)
C25W N21W Cd16 115.3(5)
N21W N22W C23W 112.0(7)
N21W N22W C31W 122.4(7)
C23W N22W C31W 124.9(7)
C24W C23W N22W 106.8(8)
C23W C24W C25W 106.8(8)
N21W C25W C24W 109.2(7)
N21W C25W C12W 120.2(8)
C24W C25W C12W 130.5(9)
N22W C31W C32W 115.5(8)
C37W C32W C33W 119.2(8)
C37W C32W C31W 123.1(8)
C33W C32W C31W 117.7(8)
C34W C33W C32W 119.2(8)
C35W C34W C33W 121.6(9)
C34W C35W C36W 118.7(8)
C34W C35W C38W 118.2(8)
C36W C35W C38W 123.1(8)
C35W C36W C37W 119.9(8)
C32W C37W C36W 121.5(8)
N42W C38W C35W 113.2(9)
N42W N41W C45W 107.4(7)
N42W N41W Cd11 138.1(6)
C45W N41W Cd11 114.5(5)
N41W N42W C43W 109.7(8)
N41W N42W C38W 121.7(8)
C43W N42W C38W 127.5(9)
C44W C43W N42W 109.3(9)
C43W C44W C45W 104.9(8)
N41W C45W C44W 108.5(7)
N41W C45W C52W 120.7(7)
C44W C45W C52W 130.7(8)
C56W N51W C52W 120.0(9)
C56W N51W Cd11 124.0(7)
C52W N51W Cd11 115.5(6)
N51W C52W C53W 118.1(8)
N51W C52W C45W 117.6(8)
C53W C52W C45W 124.3(9)
C54W C53W C52W 119.9(11)
C53W C54W C55W 121.8(12)
C54W C55W C56W 116.2(12)
N51W C56W C55W 123.1(11)
C16X N11X C12X 118.8(8)
C16X N11X Cd16 124.5(7)
C12X N11X Cd16 116.8(5)
N11X C12X C13X 121.4(8)
N11X C12X C25X 116.5(7)
C13X C12X C25X 122.0(8)
C14X C13X C12X 118.0(10)
C13X C14X C15X 122.1(11)
C14X C15X C16X 117.3(11)
N11X C16X C15X 122.2(10)
C25X N21X N22X 105.8(6)
C25X N21X Cd16 115.7(5)
N22X N21X Cd16 138.5(5)
N21X N22X C23X 110.7(7)
N21X N22X C31X 120.9(7)
C23X N22X C31X 127.9(8)
C24X C23X N22X 108.1(8)
C23X C24X C25X 105.7(7)
N21X C25X C24X 109.6(7)
N21X C25X C12X 120.3(7)
C24X C25X C12X 130.1(7)
N22X C31X C32X 114.2(8)
C37X C32X C33X 118.7(9)
C37X C32X C31X 122.8(8)
C33X C32X C31X 118.5(8)
C34X C33X C32X 121.8(9)
C33X C34X C35X 118.4(8)
C36X C35X C34X 120.5(8)
C36X C35X C38X 121.4(8)
C34X C35X C38X 117.9(8)
C35X C36X C37X 119.9(8)
C32X C37X C36X 120.5(8)
N42X C38X C35X 113.7(9)
C45X N41X N42X 108.2(7)
C45X N41X Cd8 113.0(6)
N42X N41X Cd8 137.8(6)
N41X N42X C43X 108.9(8)
N41X N42X C38X 122.6(9)
C43X N42X C38X 128.3(9)
C44X C43X N42X 108.7(9)
C43X C44X C45X 106.5(9)
N41X C45X C52X 122.9(8)
N41X C45X C44X 107.5(8)
C52X C45X C44X 129.6(9)
C56X N51X C52X 121.0(9)
C56X N51X Cd8 122.0(7)
C52X N51X Cd8 116.8(6)
N51X C52X C53X 120.4(9)
N51X C52X C45X 116.0(9)
C53X C52X C45X 123.6(9)
C54X C53X C52X 117.7(11)
C53X C54X C55X 123.6(13)
C54X C55X C56X 116.5(12)
N51X C56X C55X 120.8(10)
O14 Cl1 O11 110.0(7)
O14 Cl1 O13 106.0(7)
O11 Cl1 O13 112.7(6)
O14 Cl1 O12 107.7(7)
O11 Cl1 O12 109.5(6)
O13 Cl1 O12 110.8(6)
O23 Cl2 O22 123.7(11)
O23 Cl2 O21 110.3(10)
O22 Cl2 O21 111.1(9)
O23 Cl2 O24 107.9(11)
O22 Cl2 O24 102.9(9)
O21 Cl2 O24 97.2(9)
O33 Cl3 O34 122.4(10)
O33 Cl3 O31 106.4(10)
O34 Cl3 O31 109.9(10)
O33 Cl3 O32 113.4(10)
O34 Cl3 O32 101.3(9)
O31 Cl3 O32 101.4(10)
O42 Cl4 O41 107.7(6)
O42 Cl4 O43 109.6(6)
O41 Cl4 O43 104.4(6)
O42 Cl4 O44 116.5(6)
O41 Cl4 O44 104.2(6)
O43 Cl4 O44 113.5(6)
O51 Cl5 O54 112.8(7)
O51 Cl5 O52 111.0(7)
O54 Cl5 O52 109.1(7)
O51 Cl5 O53 110.9(8)
O54 Cl5 O53 106.7(7)
O52 Cl5 O53 105.9(7)
O64 Cl6 O62 110.9(6)
O64 Cl6 O61 110.6(6)
O62 Cl6 O61 109.8(6)
O64 Cl6 O63 110.6(6)
O62 Cl6 O63 108.1(6)
O61 Cl6 O63 106.8(5)
O72 Cl7 O74 107.4(6)
O72 Cl7 O73 112.9(7)
O74 Cl7 O73 110.3(6)
O72 Cl7 O71 110.1(6)
O74 Cl7 O71 107.9(6)
O73 Cl7 O71 108.1(6)
O83 Cl8 O84 123.0(10)
O83 Cl8 O82 118.0(11)
O84 Cl8 O82 106.9(10)
O83 Cl8 O81 99.7(10)
O84 Cl8 O81 109.3(10)
O82 Cl8 O81 95.5(10)
O94 Cl9 O91 115.1(6)
O94 Cl9 O93 108.2(6)
O91 Cl9 O93 111.4(6)
O94 Cl9 O92 110.6(7)
O91 Cl9 O92 108.4(7)
O93 Cl9 O92 102.4(7)
O101 Cl10 O104 113.7(9)
O101 Cl10 O102 108.0(9)
O104 Cl10 O102 114.8(8)
O101 Cl10 O103 110.6(11)
O104 Cl10 O103 102.7(9)
O102 Cl10 O103 106.8(10)
O112 Cl11 O114 110.5(9)
O112 Cl11 O113 112.5(9)
O114 Cl11 O113 110.5(8)
O112 Cl11 O111 111.4(10)
O114 Cl11 O111 108.0(9)
O113 Cl11 O111 103.6(9)
O124 Cl12 O121 118.8(11)
O124 Cl12 O123 108.9(8)
O121 Cl12 O123 109.7(9)
O124 Cl12 O122 107.4(9)
O121 Cl12 O122 105.3(10)
O123 Cl12 O122 106.0(8)
O134 Cl13 O132 111.1(9)
O134 Cl13 O133 112.4(10)
O132 Cl13 O133 108.8(9)
O134 Cl13 O131 107.7(9)
O132 Cl13 O131 109.1(7)
O133 Cl13 O131 107.5(9)
O141 Cl14 O143 112.1(7)
O141 Cl14 O144 107.5(7)
O143 Cl14 O144 103.9(7)
O141 Cl14 O142 112.5(7)
O143 Cl14 O142 114.4(7)
O144 Cl14 O142 105.6(7)
O154 Cl15 O153 112.1(8)
O154 Cl15 O151 108.9(7)
O153 Cl15 O151 109.1(7)
O154 Cl15 O152 106.7(8)
O153 Cl15 O152 110.0(8)
O151 Cl15 O152 109.8(7)
O162 Cl16 O163 115.8(8)
O162 Cl16 O164 117.7(8)
O163 Cl16 O164 115.7(9)
O162 Cl16 O161 103.1(10)
O163 Cl16 O161 103.7(11)
O164 Cl16 O161 96.4(10)
O173 Cl17 O171 107.9(7)
O173 Cl17 O174 103.1(7)
O171 Cl17 O174 113.0(7)
O173 Cl17 O172 107.5(7)
O171 Cl17 O172 112.4(7)
O174 Cl17 O172 112.2(7)
O182 Cl18 O183 112.2(8)
O182 Cl18 O181 111.9(9)
O183 Cl18 O181 111.0(9)
O182 Cl18 O184 111.3(8)
O183 Cl18 O184 102.2(9)
O181 Cl18 O184 107.8(9)
O191 Cl19 O194 111.7(6)
O191 Cl19 O192 109.6(6)
O194 Cl19 O192 106.7(7)
O191 Cl19 O193 108.9(5)
O194 Cl19 O193 110.1(5)
O192 Cl19 O193 109.8(6)
O204 Cl20 O203 107.7(7)
O204 Cl20 O201 109.1(7)
O203 Cl20 O201 111.8(5)
O204 Cl20 O202 106.4(7)
O203 Cl20 O202 111.3(6)
O201 Cl20 O202 110.4(6)
O211 Cl21 O212 108.7(8)
O211 Cl21 O214 108.9(8)
O212 Cl21 O214 111.0(7)
O211 Cl21 O213 107.7(8)
O212 Cl21 O213 108.9(6)
O214 Cl21 O213 111.5(7)
O222 Cl22 O224 109.3(11)
O222 Cl22 O223 112.3(11)
O224 Cl22 O223 106.0(11)
O222 Cl22 O221 111.8(10)
O224 Cl22 O221 110.1(9)
O223 Cl22 O221 107.2(10)
O231 Cl23 O233 112.1(4)
O231 Cl23 O232 109.3(5)
O233 Cl23 O232 112.9(5)
O231 Cl23 O234 109.0(5)
O233 Cl23 O234 107.1(5)
O232 Cl23 O234 106.0(5)
O244 Cl24 O243 111.3(8)
O244 Cl24 O241 112.1(7)
O243 Cl24 O241 112.3(8)
O244 Cl24 O242 108.0(7)
O243 Cl24 O242 108.9(7)
O241 Cl24 O242 103.9(6)
O251 Cl25 O252 110.1(9)
O251 Cl25 O253 111.6(10)
O252 Cl25 O253 105.0(10)
O251 Cl25 O254 116.5(9)
O252 Cl25 O254 108.8(9)
O253 Cl25 O254 104.1(9)
O263 Cl26 O262 111.9(7)
O263 Cl26 O261 109.7(8)
O262 Cl26 O261 109.4(8)
O263 Cl26 O264 112.1(7)
O262 Cl26 O264 108.4(7)
O261 Cl26 O264 105.0(8)
O272 Cl27 O271 112.8(12)
O272 Cl27 O273 116.8(12)
O271 Cl27 O273 111.7(11)
O272 Cl27 O274 106.6(13)
O271 Cl27 O274 103.8(12)
O273 Cl27 O274 103.7(12)
O284 Cl28 O282 115.0(11)
O284 Cl28 O281 108.8(10)
O282 Cl28 O281 108.3(13)
O284 Cl28 O283 112.5(13)
O282 Cl28 O283 106.7(14)
O281 Cl28 O283 104.9(13)
O291 Cl29 O294 111.1(12)
O291 Cl29 O293 113.3(11)
O294 Cl29 O293 104.7(10)
O291 Cl29 O292 110.6(12)
O294 Cl29 O292 107.2(11)
O293 Cl29 O292 109.6(9)
O301 Cl30 O303 111.7(11)
O301 Cl30 O302 115.7(10)
O303 Cl30 O302 111.1(12)
O301 Cl30 O304 106.3(11)
O303 Cl30 O304 108.5(13)
O302 Cl30 O304 102.8(12)
N11 C12 C13 177.2(15)
N21 C22 C23 174(2)
N31 C32 C33 176(2)
N41 C42 C43 171.5(18)
N51 C52 C53 179.4(17)
N61 C62 C63 168.8(16)
N71 C72 C73 170(2)
N81 C82 C83 173.9(18)
N91 C92 C93 176.1(16)
N101 C102 C103 173(3)
N111 C112 C113 168(2)
N121 C122 C123 175.7(16)
N131 C132 C133 174(2)
N141 C142 C143 163(3)
N151 C152 C153 173.2(18)
N161 C162 C163 171(2)
N171 C172 C173 157(3)
N181 C182 C183 175.9(19)
N191 C192 C193 178(2)
N201 C202 C203 169.2(16)
N211 C212 C213 175(3)
N221 C222 C223 177.4(15)
N231 C232 C233 171.8(19)

loop_
_geom_bond_atom_site_label_1
_geom_bond_atom_site_label_2
_geom_bond_distance
Cd1 N11A 2.318(7)
Cd1 N51C 2.336(7)
Cd1 N41C 2.340(6)
Cd1 N41M 2.350(8)
Cd1 N21A 2.374(7)
Cd1 N51M 2.415(8)
Cd2 N11B 2.321(7)
Cd2 N21B 2.330(6)
Cd2 N51A 2.341(7)
Cd2 N51P 2.343(7)
Cd2 N41P 2.377(6)
Cd2 N41A 2.392(8)
Cd3 N11C 2.312(9)
Cd3 N51B 2.321(7)
Cd3 N41B 2.354(7)
Cd3 N41S 2.372(11)
Cd3 N51S 2.377(8)
Cd3 N21C 2.453(8)
Cd4 N51O 2.323(10)
Cd4 N11D 2.339(10)
Cd4 N51F 2.341(9)
Cd4 N21D 2.350(7)
Cd4 N41F 2.368(9)
Cd4 N41O 2.434(9)
Cd5 N11E 2.306(7)
Cd5 N51D 2.336(7)
Cd5 N41D 2.340(7)
Cd5 N21E 2.359(6)
Cd5 N41V 2.372(8)
Cd5 N51V 2.389(7)
Cd6 N11F 2.301(8)
Cd6 N51E 2.330(11)
Cd6 N21F 2.348(8)
Cd6 N41E 2.351(10)
Cd6 N51Q 2.385(10)
Cd6 N41Q 2.387(8)
Cd7 N51R 2.327(9)
Cd7 N41I 2.336(8)
Cd7 N21G 2.338(6)
Cd7 N51I 2.351(8)
Cd7 N11G 2.355(7)
Cd7 N41R 2.363(8)
Cd8 N11H 2.335(8)
Cd8 N21H 2.351(7)
Cd8 N51G 2.354(7)
Cd8 N41G 2.357(7)
Cd8 N51X 2.364(9)
Cd8 N41X 2.392(8)
Cd9 N51H 2.331(7)
Cd9 N11I 2.332(7)
Cd9 N51T 2.339(7)
Cd9 N41H 2.353(6)
Cd9 N21I 2.356(6)
Cd9 N41T 2.380(6)
Cd10 N11J 2.283(11)
Cd10 N51L 2.296(10)
Cd10 N51U 2.346(8)
Cd10 N21J 2.363(9)
Cd10 N41L 2.367(10)
Cd10 N41U 2.381(10)
Cd11 N51J 2.330(8)
Cd11 N21K 2.334(7)
Cd11 N11K 2.355(8)
Cd11 N41J 2.364(8)
Cd11 N41W 2.368(7)
Cd11 N51W 2.377(8)
Cd12 N11L 2.293(7)
Cd12 N51K 2.322(9)
Cd12 N21L 2.352(8)
Cd12 N41K 2.370(8)
Cd12 N41N 2.373(8)
Cd12 N51N 2.396(7)
Cd13 N21O 2.294(7)
Cd13 N11M 2.337(8)
Cd13 N21N 2.340(7)
Cd13 N21M 2.345(7)
Cd13 N11N 2.364(10)
Cd13 N11O 2.372(10)
Cd14 N21Q 2.335(7)
Cd14 N11Q 2.345(7)
Cd14 N11R 2.346(8)
Cd14 N21P 2.366(7)
Cd14 N21R 2.379(7)
Cd14 N11P 2.381(8)
Cd15 N21U 2.327(9)
Cd15 N21S 2.332(8)
Cd15 N11S 2.342(11)
Cd15 N21T 2.343(9)
Cd15 N11U 2.355(10)
Cd15 N11T 2.407(12)
Cd16 N21V 2.336(7)
Cd16 N11W 2.345(9)
Cd16 N21W 2.348(7)
Cd16 N11X 2.349(8)
Cd16 N21X 2.350(7)
Cd16 N11V 2.356(9)
N11A C16A 1.341(9)
N11A C12A 1.343(9)
C12A C13A 1.408(10)
C12A C25A 1.459(8)
C13A C14A 1.329(10)
C14A C15A 1.366(10)
C15A C16A 1.402(10)
N21A C25A 1.319(9)
N21A N22A 1.337(8)
N22A C23A 1.336(10)
N22A C31A 1.497(13)
C23A C24A 1.330(10)
C24A C25A 1.418(10)
C31A C32A 1.521(13)
C32A C37A 1.368(10)
C32A C33A 1.386(9)
C33A C34A 1.403(9)
C34A C35A 1.377(10)
C35A C36A 1.339(10)
C35A C38A 1.525(14)
C36A C37A 1.395(10)
C38A N42A 1.307(13)
N41A C45A 1.297(12)
N41A N42A 1.390(11)
N42A C43A 1.377(13)
C43A C44A 1.339(15)
C44A C45A 1.448(14)
C45A C52A 1.421(14)
N51A C56A 1.339(12)
N51A C52A 1.358(11)
C52A C53A 1.424(13)
C53A C54A 1.305(14)
C54A C55A 1.411(15)
C55A C56A 1.341(14)
N11B C16B 1.310(9)
N11B C12B 1.361(8)
C12B C25B 1.417(8)
C12B C13B 1.423(9)
C13B C14B 1.323(10)
C14B C15B 1.377(10)
C15B C16B 1.394(10)
N21B C25B 1.335(8)
N21B N22B 1.343(8)
N22B C23B 1.350(8)
N22B C31B 1.426(11)
C23B C24B 1.312(9)
C24B C25B 1.426(9)
C31B C32B 1.520(11)
C32B C37B 1.377(9)
C32B C33B 1.385(9)
C33B C34B 1.393(9)
C34B C35B 1.365(9)
C35B C36B 1.391(9)
C35B C38B 1.515(12)
C36B C37B 1.393(9)
C38B N42B 1.472(12)
N41B N42B 1.336(8)
N41B C45B 1.336(8)
N42B C43B 1.353(9)
C43B C44B 1.339(10)
C44B C45B 1.401(9)
C45B C52B 1.451(8)
N51B C56B 1.331(9)
N51B C52B 1.345(9)
C52B C53B 1.396(9)
C53B C54B 1.345(10)
C54B C55B 1.374(10)
C55B C56B 1.406(10)
N11C C16C 1.317(10)
N11C C12C 1.344(9)
C12C C25C 1.423(9)
C12C C13C 1.428(10)
C13C C14C 1.299(11)
C14C C15C 1.371(11)
C15C C16C 1.434(11)
N21C N22C 1.318(9)
N21C C25C 1.322(10)
N22C C23C 1.365(10)
N22C C31C 1.395(15)
C23C C24C 1.304(10)
C24C C25C 1.415(10)
C31C C32C 1.488(17)
C32C C33C 1.388(10)
C32C C37C 1.390(10)
C33C C34C 1.375(10)
C34C C35C 1.373(10)
C35C C36C 1.375(10)
C35C C38C 1.510(15)
C36C C37C 1.381(10)
C38C N42C 1.470(13)
N41C C45C 1.326(8)
N41C N42C 1.349(8)
N42C C43C 1.349(10)
C43C C44C 1.315(10)
C44C C45C 1.415(9)
C45C C52C 1.438(8)
N51C C56C 1.328(9)
N51C C52C 1.349(8)
C52C C53C 1.416(9)
C53C C54C 1.320(10)
C54C C55C 1.375(10)
C55C C56C 1.410(10)
N11D C16D 1.326(11)
N11D C12D 1.362(10)
C12D C25D 1.412(9)
C12D C13D 1.423(10)
C13D C14D 1.338(11)
C14D C15D 1.375(11)
C15D C16D 1.418(11)
N21D N22D 1.315(8)
N21D C25D 1.329(9)
N22D C23D 1.352(9)
N22D C31D 1.472(13)
C23D C24D 1.318(10)
C24D C25D 1.426(9)
C31D C32D 1.522(14)
C32D C37D 1.364(9)
C32D C33D 1.384(10)
C33D C34D 1.380(9)
C34D C35D 1.387(9)
C35D C36D 1.355(10)
C35D C38D 1.516(13)
C36D C37D 1.390(10)
C38D N42D 1.439(13)
N41D C45D 1.305(9)
N41D N42D 1.361(8)
N42D C43D 1.329(10)
C43D C44D 1.320(10)
C44D C45D 1.421(10)
C45D C52D 1.444(9)
N51D C52D 1.330(9)
N51D C56D 1.336(9)
C52D C53D 1.407(9)
C53D C54D 1.345(10)
C54D C55D 1.356(10)
C55D C56D 1.388(10)
N11E C16E 1.320(9)
N11E C12E 1.365(8)
C12E C13E 1.396(9)
C12E C25E 1.445(8)
C13E C14E 1.317(10)
C14E C15E 1.389(10)
C15E C16E 1.396(10)
N21E C25E 1.319(8)
N21E N22E 1.361(8)
N22E C23E 1.339(9)
N22E C31E 1.490(13)
C23E C24E 1.331(9)
C24E C25E 1.429(9)
C31E C32E 1.443(14)
C32E C37E 1.380(10)
C32E C33E 1.401(10)
C33E C34E 1.385(10)
C34E C35E 1.398(10)
C35E C36E 1.340(10)
C35E C38E 1.529(18)
C36E C37E 1.373(10)
C38E N42E 1.378(17)
N41E C45E 1.333(11)
N41E N42E 1.362(10)
N42E C43E 1.361(11)
C43E C44E 1.305(12)
C44E C45E 1.418(11)
C45E C52E 1.437(10)
N51E C56E 1.322(11)
N51E C52E 1.358(10)
C52E C53E 1.430(11)
C53E C54E 1.338(12)
C54E C55E 1.380(12)
C55E C56E 1.434(12)
N11F C16F 1.340(9)
N11F C12F 1.350(9)
C12F C13F 1.389(10)
C12F C25F 1.444(9)
C13F C14F 1.346(10)
C14F C15F 1.368(10)
C15F C16F 1.376(10)
N21F C25F 1.319(9)
N21F N22F 1.337(9)
N22F C23F 1.331(10)
N22F C31F 1.420(17)
C23F C24F 1.323(10)
C24F C25F 1.434(10)
C31F C32F 1.529(18)
C32F C37F 1.370(11)
C32F C33F 1.387(11)
C33F C34F 1.383(12)
C34F C35F 1.380(11)
C35F C36F 1.371(11)
C35F C38F 1.59(2)
C36F C37F 1.406(10)
C38F N42F 1.400(18)
N41F N42F 1.311(9)
N41F C45F 1.329(9)
N42F C43F 1.359(11)
C43F C44F 1.302(11)
C44F C45F 1.403(10)
C45F C52F 1.410(9)
N51F C56F 1.319(10)
N51F C52F 1.334(9)
C52F C53F 1.421(10)
C53F C54F 1.302(10)
C54F C55F 1.384(10)
C55F C56F 1.387(10)
N11G C16G 1.321(9)
N11G C12G 1.333(8)
C12G C13G 1.425(9)
C12G C25G 1.430(8)
C13G C14G 1.339(10)
C14G C15G 1.399(10)
C15G C16G 1.391(10)
N21G C25G 1.340(8)
N21G N22G 1.356(8)
N22G C23G 1.354(9)
N22G C31G 1.420(13)
C23G C24G 1.318(9)
C24G C25G 1.398(9)
C31G C32G 1.518(14)
C32G C37G 1.350(9)
C32G C33G 1.398(9)
C33G C34G 1.382(10)
C34G C35G 1.372(9)
C35G C36G 1.388(9)
C35G C38G 1.470(15)
C36G C37G 1.378(10)
C38G N42G 1.443(14)
N41G C45G 1.313(9)
N41G N42G 1.347(9)
N42G C43G 1.356(10)
C43G C44G 1.335(10)
C44G C45G 1.418(9)
C45G C52G 1.430(9)
N51G C56G 1.309(9)
N51G C52G 1.344(8)
C52G C53G 1.407(9)
C53G C54G 1.360(10)
C54G C55G 1.372(10)
C55G C56G 1.394(10)
N11H C12H 1.344(9)
N11H C16H 1.349(9)
C12H C13H 1.395(9)
C12H C25H 1.448(8)
C13H C14H 1.330(10)
C14H C15H 1.383(11)
C15H C16H 1.395(10)
N21H C25H 1.329(9)
N21H N22H 1.343(8)
N22H C23H 1.347(9)
N22H C31H 1.439(12)
C23H C24H 1.333(10)
C24H C25H 1.420(10)
C31H C32H 1.520(12)
C32H C37H 1.376(9)
C32H C33H 1.382(9)
C33H C34H 1.384(9)
C34H C35H 1.365(9)
C35H C36H 1.370(9)
C35H C38H 1.538(13)
C36H C37H 1.377(9)
C38H N42H 1.436(12)
N41H C45H 1.336(8)
N41H N42H 1.342(8)
N42H C43H 1.331(9)
C43H C44H 1.324(10)
C44H C45H 1.415(9)
C45H C52H 1.437(9)
N51H C56H 1.332(9)
N51H C52H 1.351(8)
C52H C53H 1.401(9)
C53H C54H 1.335(10)
C54H C55H 1.396(10)
C55H C56H 1.386(10)
N11I C16I 1.314(9)
N11I C12I 1.354(8)
C12I C13I 1.413(9)
C12I C25I 1.439(9)
C13I C14I 1.326(10)
C14I C15I 1.391(10)
C15I C16I 1.400(10)
N21I C25I 1.327(8)
N21I N22I 1.344(8)
N22I C23I 1.346(9)
N22I C31I 1.420(12)
C23I C24I 1.329(10)
C24I C25I 1.415(9)
C31I C32I 1.564(12)
C32I C33I 1.364(9)
C32I C37I 1.382(9)
C33I C34I 1.388(9)
C34I C35I 1.381(10)
C35I C36I 1.371(10)
C35I C38I 1.494(14)
C36I C37I 1.392(9)
C38I N42I 1.487(14)
N41I N42I 1.324(9)
N41I C45I 1.339(9)
N42I C43I 1.358(10)
C43I C44I 1.322(10)
C44I C45I 1.407(10)
C45I C52I 1.436(9)
N51I C56I 1.336(9)
N51I C52I 1.342(9)
C52I C53I 1.421(10)
C53I C54I 1.341(10)
C54I C55I 1.371(11)
C55I C56I 1.398(10)
N11J C16J 1.348(11)
N11J C12J 1.360(10)
C12J C13J 1.406(11)
C12J C25J 1.431(9)
C13J C14J 1.328(11)
C14J C15J 1.361(12)
C15J C16J 1.404(12)
N21J C25J 1.317(10)
N21J N22J 1.341(9)
N22J C31J 1.335(16)
N22J C23J 1.356(10)
C23J C24J 1.331(11)
C24J C25J 1.410(10)
C31J C32J 1.550(18)
C32J C37J 1.362(11)
C32J C33J 1.383(10)
C33J C34J 1.391(10)
C34J C35J 1.377(10)
C35J C36J 1.370(11)
C35J C38J 1.481(17)
C36J C37J 1.380(11)
C38J N42J 1.456(16)
N41J C45J 1.325(9)
N41J N42J 1.351(9)
N42J C43J 1.353(10)
C43J C44J 1.309(11)
C44J C45J 1.417(10)
C45J C52J 1.436(9)
N51J C56J 1.323(9)
N51J C52J 1.335(9)
C52J C53J 1.409(10)
C53J C54J 1.336(10)
C54J C55J 1.377(10)
C55J C56J 1.409(10)
N11K C16K 1.330(10)
N11K C12K 1.363(9)
C12K C13K 1.402(9)
C12K C25K 1.451(9)
C13K C14K 1.339(10)
C14K C15K 1.364(10)
C15K C16K 1.413(11)
N21K C25K 1.323(9)
N21K N22K 1.359(9)
N22K C23K 1.359(9)
N22K C31K 1.411(12)
C23K C24K 1.346(10)
C24K C25K 1.417(9)
C31K C32K 1.529(13)
C32K C37K 1.371(10)
C32K C33K 1.382(10)
C33K C34K 1.394(10)
C34K C35K 1.382(10)
C35K C36K 1.372(10)
C35K C38K 1.546(15)
C36K C37K 1.395(10)
C38K N42K 1.378(14)
N41K C45K 1.327(9)
N41K N42K 1.335(9)
N42K C43K 1.345(10)
C43K C44K 1.338(11)
C44K C45K 1.420(10)
C45K C52K 1.440(9)
N51K C56K 1.328(10)
N51K C52K 1.335(9)
C52K C53K 1.407(10)
C53K C54K 1.336(11)
C54K C55K 1.373(11)
C55K C56K 1.402(11)
N11L C16L 1.324(9)
N11L C12L 1.360(8)
C12L C13L 1.405(9)
C12L C25L 1.435(9)
C13L C14L 1.332(10)
C14L C15L 1.398(10)
C15L C16L 1.375(10)
N21L C25L 1.319(9)
N21L N22L 1.350(9)
N22L C23L 1.362(10)
N22L C31L 1.386(17)
C23L C24L 1.324(10)
C24L C25L 1.425(9)
C31L C32L 1.498(19)
C32L C37L 1.349(11)
C32L C33L 1.382(11)
C33L C34L 1.367(11)
C34L C35L 1.372(11)
C35L C36L 1.364(11)
C35L C38L 1.58(3)
C36L C37L 1.387(11)
C38L N42L 1.26(2)
N41L C45L 1.313(10)
N41L N42L 1.349(10)
N42L C43L 1.332(11)
C43L C44L 1.313(11)
C44L C45L 1.425(11)
C45L C52L 1.426(10)
N51L C56L 1.324(10)
N51L C52L 1.351(10)
C52L C53L 1.414(11)
C53L C54L 1.334(11)
C54L C55L 1.387(11)
C55L C56L 1.401(11)
N11M C12M 1.315(9)
N11M C16M 1.341(10)
C12M C13M 1.417(10)
C12M C25M 1.433(9)
C13M C14M 1.334(11)
C14M C15M 1.365(11)
C15M C16M 1.400(11)
N21M C25M 1.335(9)
N21M N22M 1.349(8)
N22M C23M 1.325(9)
N22M C31M 1.419(11)
C23M C24M 1.334(10)
C24M C25M 1.396(10)
C31M C32M 1.520(13)
C32M C37M 1.343(9)
C32M C33M 1.383(9)
C33M C34M 1.382(10)
C34M C35M 1.371(10)
C35M C36M 1.351(10)
C35M C38M 1.574(16)
C36M C37M 1.383(10)
C38M N42M 1.421(15)
N41M N42M 1.334(9)
N41M C45M 1.350(9)
N42M C43M 1.345(10)
C43M C44M 1.329(11)
C44M C45M 1.418(10)
C45M C52M 1.426(9)
N51M C56M 1.327(9)
N51M C52M 1.336(9)
C52M C53M 1.415(10)
C53M C54M 1.316(10)
C54M C55M 1.363(10)
C55M C56M 1.408(10)
N11N C12N 1.326(9)
N11N C16N 1.344(11)
C12N C13N 1.429(10)
C12N C25N 1.431(9)
C13N C14N 1.348(11)
C14N C15N 1.382(12)
C15N C16N 1.404(12)
N21N C25N 1.342(8)
N21N N22N 1.344(8)
N22N C23N 1.348(9)
N22N C31N 1.434(12)
C23N C24N 1.336(9)
C24N C25N 1.419(9)
C31N C32N 1.578(13)
C32N C33N 1.358(9)
C32N C37N 1.377(9)
C33N C34N 1.388(10)
C34N C35N 1.381(10)
C35N C36N 1.364(9)
C35N C38N 1.541(14)
C36N C37N 1.401(9)
C38N N42N 1.451(13)
N41N N42N 1.335(8)
N41N C45N 1.340(9)
N42N C43N 1.345(10)
C43N C44N 1.344(10)
C44N C45N 1.412(10)
C45N C52N 1.435(9)
N51N C56N 1.320(9)
N51N C52N 1.342(9)
C52N C53N 1.429(9)
C53N C54N 1.341(10)
C54N C55N 1.382(10)
C55N C56N 1.395(9)
N11O C16O 1.322(10)
N11O C12O 1.338(10)
C12O C25O 1.428(9)
C12O C13O 1.437(11)
C13O C14O 1.333(11)
C14O C15O 1.363(11)
C15O C16O 1.408(11)
N21O N22O 1.328(8)
N21O C25O 1.354(9)
N22O C23O 1.361(10)
N22O C31O 1.419(14)
C23O C24O 1.318(11)
C24O C25O 1.414(10)
C31O C32O 1.535(14)
C32O C37O 1.352(10)
C32O C33O 1.375(10)
C33O C34O 1.412(11)
C34O C35O 1.367(10)
C35O C36O 1.366(10)
C35O C38O 1.573(16)
C36O C37O 1.413(10)
C38O N42O 1.399(15)
N41O C45O 1.331(10)
N41O N42O 1.332(9)
N42O C43O 1.369(10)
C43O C44O 1.334(11)
C44O C45O 1.411(10)
C45O C52O 1.416(10)
N51O C56O 1.314(10)
N51O C52O 1.348(10)
C52O C53O 1.421(11)
C53O C54O 1.331(11)
C54O C55O 1.356(12)
C55O C56O 1.422(12)
N11P C16P 1.317(9)
N11P C12P 1.357(9)
C12P C13P 1.400(10)
C12P C25P 1.406(9)
C13P C14P 1.309(10)
C14P C15P 1.372(11)
C15P C16P 1.389(10)
N21P N22P 1.324(8)
N21P C25P 1.339(9)
N22P C23P 1.324(9)
N22P C31P 1.505(13)
C23P C24P 1.322(10)
C24P C25P 1.411(9)
C31P C32P 1.513(12)
C32P C37P 1.365(9)
C32P C33P 1.388(9)
C33P C34P 1.383(9)
C34P C35P 1.385(9)
C35P C36P 1.353(9)
C35P C38P 1.536(12)
C36P C37P 1.389(9)
C38P N42P 1.440(11)
N41P N42P 1.321(8)
N41P C45P 1.345(8)
N42P C43P 1.365(9)
C43P C44P 1.320(10)
C44P C45P 1.417(9)
C45P C52P 1.426(9)
N51P C52P 1.338(8)
N51P C56P 1.347(10)
C52P C53P 1.404(9)
C53P C54P 1.352(11)
C54P C55P 1.357(11)
C55P C56P 1.405(11)
N11Q C16Q 1.347(9)
N11Q C12Q 1.348(8)
C12Q C13Q 1.415(9)
C12Q C25Q 1.446(9)
C13Q C14Q 1.335(10)
C14Q C15Q 1.365(10)
C15Q C16Q 1.410(10)
N21Q C25Q 1.346(8)
N21Q N22Q 1.359(8)
N22Q C23Q 1.360(9)
N22Q C31Q 1.436(11)
C23Q C24Q 1.341(9)
C24Q C25Q 1.419(9)
C31Q C32Q 1.480(13)
C32Q C33Q 1.381(9)
C32Q C37Q 1.381(9)
C33Q C34Q 1.397(10)
C34Q C35Q 1.381(10)
C35Q C36Q 1.360(10)
C35Q C38Q 1.569(16)
C36Q C37Q 1.394(10)
C38Q N42Q 1.462(14)
N41Q N42Q 1.324(9)
N41Q C45Q 1.347(10)
N42Q C43Q 1.350(10)
C43Q C44Q 1.335(10)
C44Q C45Q 1.411(10)
C45Q C52Q 1.434(10)
N51Q C56Q 1.334(10)
N51Q C52Q 1.352(10)
C52Q C53Q 1.424(11)
C53Q C54Q 1.333(11)
C54Q C55Q 1.376(11)
C55Q C56Q 1.393(11)
N11R C16R 1.334(9)
N11R C12R 1.345(9)
C12R C13R 1.412(10)
C12R C25R 1.441(9)
C13R C14R 1.315(10)
C14R C15R 1.365(11)
C15R C16R 1.405(10)
N21R N22R 1.334(8)
N21R C25R 1.360(8)
N22R C23R 1.333(9)
N22R C31R 1.415(12)
C23R C24R 1.314(10)
C24R C25R 1.382(10)
C31R C32R 1.513(13)
C32R C37R 1.375(10)
C32R C33R 1.381(9)
C33R C34R 1.392(9)
C34R C35R 1.384(10)
C35R C36R 1.354(10)
C35R C38R 1.561(14)
C36R C37R 1.403(10)
C38R N42R 1.436(13)
N41R C45R 1.347(10)
N41R N42R 1.353(9)
N42R C43R 1.355(10)
C43R C44R 1.327(11)
C44R C45R 1.407(10)
C45R C52R 1.425(10)
N51R C56R 1.328(10)
N51R C52R 1.347(10)
C52R C53R 1.428(11)
C53R C54R 1.330(11)
C54R C55R 1.373(11)
C55R C56R 1.416(11)
N11S C16S 1.334(11)
N11S C12S 1.347(10)
C12S C25S 1.413(9)
C12S C13S 1.420(10)
C13S C14S 1.341(11)
C14S C15S 1.375(12)
C15S C16S 1.409(12)
N21S N22S 1.336(9)
N21S C25S 1.344(9)
N22S C23S 1.330(9)
N22S C31S 1.496(15)
C23S C24S 1.329(10)
C24S C25S 1.419(9)
C31S C32S 1.536(17)
C32S C37S 1.362(11)
C32S C33S 1.379(11)
C33S C34S 1.395(11)
C34S C35S 1.395(11)
C35S C36S 1.344(11)
C35S C38S 1.64(2)
C36S C37S 1.395(11)
C38S N42S 1.283(18)
N41S C45S 1.309(10)
N41S N42S 1.363(10)
N42S C43S 1.355(11)
C43S C44S 1.301(11)
C44S C45S 1.438(11)
C45S C52S 1.430(10)
N51S C56S 1.328(10)
N51S C52S 1.359(10)
C52S C53S 1.408(10)
C53S C54S 1.317(11)
C54S C55S 1.375(11)
C55S C56S 1.408(11)
N11T C12T 1.321(11)
N11T C16T 1.328(11)
C12T C25T 1.410(10)
C12T C13T 1.428(11)
C13T C14T 1.325(12)
C14T C15T 1.373(12)
C15T C16T 1.410(12)
N21T N22T 1.315(9)
N21T C25T 1.352(10)
N22T C23T 1.352(10)
N22T C31T 1.428(14)
C23T C24T 1.311(11)
C24T C25T 1.417(10)
C31T C32T 1.571(14)
C32T C33T 1.357(10)
C32T C37T 1.362(10)
C33T C34T 1.394(10)
C34T C35T 1.374(10)
C35T C36T 1.335(9)
C35T C38T 1.577(12)
C36T C37T 1.400(9)
C38T N42T 1.442(11)
N41T N42T 1.333(8)
N41T C45T 1.334(8)
N42T C43T 1.354(8)
C43T C44T 1.327(9)
C44T C45T 1.419(9)
C45T C52T 1.437(8)
N51T C56T 1.332(9)
N51T C52T 1.349(8)
C52T C53T 1.422(9)
C53T C54T 1.335(10)
C54T C55T 1.370(10)
C55T C56T 1.397(10)
N11U C12U 1.336(10)
N11U C16U 1.337(11)
C12U C13U 1.421(11)
C12U C25U 1.421(10)
C13U C14U 1.325(12)
C14U C15U 1.368(12)
C15U C16U 1.412(12)
N21U N22U 1.337(9)
N21U C25U 1.351(10)
N22U C23U 1.352(10)
N22U C31U 1.430(15)
C23U C24U 1.305(11)
C24U C25U 1.408(11)
C31U C32U 1.607(17)
C32U C37U 1.371(10)
C32U C33U 1.387(10)
C33U C34U 1.369(11)
C34U C35U 1.362(10)
C35U C36U 1.358(10)
C35U C38U 1.545(17)
C36U C37U 1.384(10)
C38U N42U 1.346(15)
N41U C45U 1.329(10)
N41U N42U 1.363(10)
N42U C43U 1.363(11)
C43U C44U 1.299(11)
C44U C45U 1.426(11)
C45U C52U 1.419(9)
N51U C52U 1.3900
N51U C56U 1.3900
C52U C53U 1.3900
C53U C54U 1.3900
C54U C55U 1.3900
C55U C56U 1.3900
N11V C16V 1.325(10)
N11V C12V 1.344(9)
C12V C13V 1.415(10)
C12V C25V 1.432(9)
C13V C14V 1.335(11)
C14V C15V 1.381(11)
C15V C16V 1.399(11)
N21V C25V 1.330(9)
N21V N22V 1.346(8)
N22V C23V 1.335(9)
N22V C31V 1.477(12)
C23V C24V 1.306(10)
C24V C25V 1.427(9)
C31V C32V 1.534(14)
C32V C33V 1.358(10)
C32V C37V 1.367(10)
C33V C34V 1.404(10)
C34V C35V 1.355(10)
C35V C36V 1.369(10)
C35V C38V 1.513(15)
C36V C37V 1.403(10)
C38V N42V 1.509(14)
N41V C45V 1.336(9)
N41V N42V 1.344(9)
N42V C43V 1.356(10)
C43V C44V 1.309(11)
C44V C45V 1.419(10)
C45V C52V 1.441(9)
N51V C52V 1.328(9)
N51V C56V 1.329(9)
C52V C53V 1.423(10)
C53V C54V 1.328(10)
C54V C55V 1.372(10)
C55V C56V 1.401(10)
N11W C16W 1.329(10)
N11W C12W 1.337(9)
C12W C13W 1.403(10)
C12W C25W 1.424(9)
C13W C14W 1.330(11)
C14W C15W 1.365(11)
C15W C16W 1.419(11)
N21W N22W 1.329(8)
N21W C25W 1.345(9)
N22W C23W 1.357(9)
N22W C31W 1.438(12)
C23W C24W 1.325(10)
C24W C25W 1.401(10)
C31W C32W 1.505(12)
C32W C37W 1.356(9)
C32W C33W 1.397(10)
C33W C34W 1.387(10)
C34W C35W 1.379(10)
C35W C36W 1.380(9)
C35W C38W 1.505(14)
C36W C37W 1.394(9)
C38W N42W 1.482(14)
N41W N42W 1.326(9)
N41W C45W 1.341(9)
N42W C43W 1.354(9)
C43W C44W 1.333(10)
C44W C45W 1.421(10)
C45W C52W 1.439(9)
N51W C56W 1.326(10)
N51W C52W 1.345(9)
C52W C53W 1.416(10)
C53W C54W 1.332(11)
C54W C55W 1.357(11)
C55W C56W 1.396(11)
N11X C16X 1.335(10)
N11X C12X 1.348(9)
C12X C13X 1.420(10)
C12X C25X 1.438(9)
C13X C14X 1.338(11)
C14X C15X 1.368(11)
C15X C16X 1.411(11)
N21X C25X 1.323(9)
N21X N22X 1.341(8)
N22X C23X 1.353(9)
N22X C31X 1.424(12)
C23X C24X 1.319(9)
C24X C25X 1.415(9)
C31X C32X 1.523(14)
C32X C37X 1.366(10)
C32X C33X 1.385(10)
C33X C34X 1.375(10)
C34X C35X 1.390(10)
C35X C36X 1.364(9)
C35X C38X 1.528(15)
C36X C37X 1.394(10)
C38X N42X 1.434(14)
N41X C45X 1.320(9)
N41X N42X 1.337(9)
N42X C43X 1.357(10)
C43X C44X 1.309(11)
C44X C45X 1.422(10)
C45X C52X 1.417(9)
N51X C56X 1.328(10)
N51X C52X 1.347(10)
C52X C53X 1.415(10)
C53X C54X 1.333(11)
C54X C55X 1.372(11)
C55X C56X 1.422(11)
Cl1 O14 1.390(9)
Cl1 O11 1.411(8)
Cl1 O13 1.411(7)
Cl1 O12 1.436(8)
Cl2 O23 1.381(11)
Cl2 O22 1.391(10)
Cl2 O21 1.433(10)
Cl2 O24 1.472(11)
Cl3 O33 1.370(10)
Cl3 O34 1.398(10)
Cl3 O31 1.458(10)
Cl3 O32 1.478(10)
Cl4 O42 1.403(8)
Cl4 O41 1.413(8)
Cl4 O43 1.415(9)
Cl4 O44 1.423(8)
Cl5 O51 1.395(9)
Cl5 O54 1.420(9)
Cl5 O52 1.425(9)
Cl5 O53 1.454(9)
Cl6 O64 1.391(8)
Cl6 O62 1.412(8)
Cl6 O61 1.425(8)
Cl6 O63 1.438(7)
Cl7 O72 1.407(8)
Cl7 O74 1.414(8)
Cl7 O73 1.428(9)
Cl7 O71 1.439(7)
Cl8 O83 1.366(10)
Cl8 O84 1.395(10)
Cl8 O82 1.453(11)
Cl8 O81 1.455(11)
Cl9 O94 1.398(8)
Cl9 O91 1.417(7)
Cl9 O93 1.421(8)
Cl9 O92 1.471(9)
Cl10 O101 1.331(10)
Cl10 O104 1.365(9)
Cl10 O102 1.446(9)
Cl10 O103 1.448(11)
Cl11 O112 1.399(10)
Cl11 O114 1.400(9)
Cl11 O113 1.423(10)
Cl11 O111 1.445(10)
Cl12 O124 1.383(10)
Cl12 O121 1.405(11)
Cl12 O123 1.431(8)
Cl12 O122 1.432(10)
Cl13 O134 1.417(10)
Cl13 O132 1.421(9)
Cl13 O133 1.422(10)
Cl13 O131 1.437(9)
Cl14 O141 1.407(9)
Cl14 O143 1.410(9)
Cl14 O144 1.421(8)
Cl14 O142 1.424(9)
Cl15 O154 1.422(9)
Cl15 O153 1.422(9)
Cl15 O151 1.422(8)
Cl15 O152 1.432(9)
Cl16 O162 1.402(8)
Cl16 O163 1.414(10)
Cl16 O164 1.420(10)
Cl16 O161 1.469(11)
Cl17 O173 1.406(9)
Cl17 O171 1.406(8)
Cl17 O174 1.408(9)
Cl17 O172 1.434(9)
Cl18 O182 1.403(9)
Cl18 O183 1.413(10)
Cl18 O181 1.419(10)
Cl18 O184 1.462(10)
Cl19 O191 1.410(8)
Cl19 O194 1.418(7)
Cl19 O192 1.419(9)
Cl19 O193 1.438(7)
Cl20 O204 1.411(9)
Cl20 O203 1.412(7)
Cl20 O201 1.420(8)
Cl20 O202 1.447(9)
Cl21 O211 1.407(10)
Cl21 O212 1.415(8)
Cl21 O214 1.420(9)
Cl21 O213 1.427(9)
Cl22 O222 1.427(11)
Cl22 O224 1.428(10)
Cl22 O223 1.436(11)
Cl22 O221 1.440(9)
Cl23 O231 1.413(6)
Cl23 O233 1.416(7)
Cl23 O232 1.433(7)
Cl23 O234 1.434(7)
Cl24 O244 1.406(9)
Cl24 O243 1.407(10)
Cl24 O241 1.421(8)
Cl24 O242 1.468(8)
Cl25 O251 1.388(10)
Cl25 O252 1.411(10)
Cl25 O253 1.428(11)
Cl25 O254 1.432(10)
Cl26 O263 1.399(9)
Cl26 O262 1.429(9)
Cl26 O261 1.429(10)
Cl26 O264 1.443(9)
Cl27 O272 1.390(11)
Cl27 O271 1.392(11)
Cl27 O273 1.411(11)
Cl27 O274 1.438(12)
Cl28 O284 1.400(10)
Cl28 O282 1.413(12)
Cl28 O281 1.421(11)
Cl28 O283 1.422(12)
Cl29 O291 1.391(11)
Cl29 O294 1.418(11)
Cl29 O293 1.435(9)
Cl29 O292 1.441(10)
Cl30 O301 1.385(9)
Cl30 O303 1.409(11)
Cl30 O302 1.427(11)
Cl30 O304 1.428(11)
N11 C12 1.115(10)
C12 C13 1.415(11)
N21 C22 1.092(11)
C22 C23 1.417(12)
N31 C32 1.110(11)
C32 C33 1.414(12)
N41 C42 1.114(11)
C42 C43 1.429(12)
N51 C52 1.110(10)
C52 C53 1.414(11)
N61 C62 1.098(10)
C62 C63 1.414(12)
N71 C72 1.091(11)
C72 C73 1.434(13)
N81 C82 1.102(10)
C82 C83 1.413(12)
N91 C92 1.115(10)
C92 C93 1.423(11)
N101 C102 1.107(12)
C102 C103 1.423(13)
N111 C112 1.103(12)
C112 C113 1.426(13)
N121 C122 1.100(10)
C122 C123 1.446(12)
N131 C132 1.101(11)
C132 C133 1.395(11)
N141 C142 1.116(12)
C142 C143 1.424(13)
N151 C152 1.123(10)
C152 C153 1.421(12)
N161 C162 1.127(12)
C162 C163 1.418(12)
N171 C172 1.112(12)
C172 C173 1.413(13)
N181 C182 1.115(10)
C182 C183 1.419(11)
N191 C192 1.092(11)
C192 C193 1.408(12)
N201 C202 1.141(10)
C202 C203 1.408(12)
N211 C212 1.116(12)
C212 C213 1.398(12)
N221 C222 1.123(10)
C222 C223 1.435(12)
N231 C232 1.091(10)
C232 C233 1.419(12)

loop_
_geom_torsion_atom_site_label_1
_geom_torsion_atom_site_label_2
_geom_torsion_atom_site_label_3
_geom_torsion_atom_site_label_4
_geom_torsion
N51C Cd1 N11A C16A 142.2(12)
N41C Cd1 N11A C16A 89.5(8)
N41M Cd1 N11A C16A -68.3(8)
N21A Cd1 N11A C16A -175.6(8)
N51M Cd1 N11A C16A 1.2(8)
N51C Cd1 N11A C12A -39.7(16)
N41C Cd1 N11A C12A -92.4(6)
N41M Cd1 N11A C12A 109.8(6)
N21A Cd1 N11A C12A 2.6(6)
N51M Cd1 N11A C12A 179.4(6)
C16A N11A C12A C13A 1.0(14)
Cd1 N11A C12A C13A -177.3(8)
C16A N11A C12A C25A 180.0(9)
Cd1 N11A C12A C25A 1.7(10)
N11A C12A C13A C14A 0.0(16)
C25A C12A C13A C14A -179.0(11)
C12A C13A C14A C15A -1.4(19)
C13A C14A C15A C16A 1.9(19)
C12A N11A C16A C15A -0.5(15)
Cd1 N11A C16A C15A 177.6(8)
C14A C15A C16A N11A -0.9(18)
N11A Cd1 N21A C25A -6.8(6)
N51C Cd1 N21A C25A 165.7(6)
N41C Cd1 N21A C25A 94.0(6)
N41M Cd1 N21A C25A -97.2(7)
N51M Cd1 N21A C25A -16.8(12)
N11A Cd1 N21A N22A -173.6(10)
N51C Cd1 N21A N22A -1.1(10)
N41C Cd1 N21A N22A -72.8(9)
N41M Cd1 N21A N22A 96.0(9)
N51M Cd1 N21A N22A 176.4(8)
C25A N21A N22A C23A 0.6(11)
Cd1 N21A N22A C23A 168.0(8)
C25A N21A N22A C31A -179.9(8)
Cd1 N21A N22A C31A -12.5(14)
N21A N22A C23A C24A -0.7(12)
C31A N22A C23A C24A 179.9(9)
N22A C23A C24A C25A 0.4(12)
N22A N21A C25A C24A -0.3(10)
Cd1 N21A C25A C24A -171.7(6)
N22A N21A C25A C12A -178.0(8)
Cd1 N21A C25A C12A 10.7(11)
C23A C24A C25A N21A -0.1(12)
C23A C24A C25A C12A 177.3(10)
N11A C12A C25A N21A -8.8(13)
C13A C12A C25A N21A 170.2(9)
N11A C12A C25A C24A 174.1(10)
C13A C12A C25A C24A -6.9(16)
C23A N22A C31A C32A -94.3(12)
N21A N22A C31A C32A 86.3(11)
N22A C31A C32A C37A -171.2(9)
N22A C31A C32A C33A 5.7(14)
C37A C32A C33A C34A -3.8(15)
C31A C32A C33A C34A 179.2(10)
C32A C33A C34A C35A 4.0(15)
C33A C34A C35A C36A -3.1(16)
C33A C34A C35A C38A 177.7(10)
C34A C35A C36A C37A 2.1(18)
C38A C35A C36A C37A -178.7(11)
C33A C32A C37A C36A 2.6(16)
C31A C32A C37A C36A 179.8(10)
C35A C36A C37A C32A -1.9(18)
C36A C35A C38A N42A -157.5(11)
C34A C35A C38A N42A 21.7(16)
N11B Cd2 N41A C45A 173.9(7)
N21B Cd2 N41A C45A 100.2(7)
N51A Cd2 N41A C45A -0.3(7)
N51P Cd2 N41A C45A -94.5(7)
N41P Cd2 N41A C45A -49.6(10)
N11B Cd2 N41A N42A -3.8(9)
N21B Cd2 N41A N42A -77.4(9)
N51A Cd2 N41A N42A -178.0(9)
N51P Cd2 N41A N42A 87.9(9)
N41P Cd2 N41A N42A 132.8(8)
C35A C38A N42A C43A -96.7(15)
C35A C38A N42A N41A 82.5(13)
C45A N41A N42A C38A 178.1(10)
Cd2 N41A N42A C38A -4.1(14)
C45A N41A N42A C43A -2.5(11)
Cd2 N41A N42A C43A 175.2(7)
C38A N42A C43A C44A -180(100)
N41A N42A C43A C44A 1.1(12)
N42A C43A C44A C45A 0.6(13)
N42A N41A C45A C52A -177.3(9)
Cd2 N41A C45A C52A 4.5(12)
N42A N41A C45A C44A 2.9(11)
Cd2 N41A C45A C44A -175.4(6)
C43A C44A C45A N41A -2.2(12)
C43A C44A C45A C52A 178.0(10)
N11B Cd2 N51A C56A 132.0(19)
N21B Cd2 N51A C56A 86.0(7)
N51P Cd2 N51A C56A -88.1(7)
N41P Cd2 N51A C56A -17.6(7)
N41A Cd2 N51A C56A -176.2(8)
N11B Cd2 N51A C52A -56(2)
N21B Cd2 N51A C52A -101.6(6)
N51P Cd2 N51A C52A 84.3(6)
N41P Cd2 N51A C52A 154.8(6)
N41A Cd2 N51A C52A -3.8(6)
C56A N51A C52A C45A -179.9(8)
Cd2 N51A C52A C45A 7.3(11)
C56A N51A C52A C53A -1.5(13)
Cd2 N51A C52A C53A -174.3(7)
N41A C45A C52A N51A -8.1(14)
C44A C45A C52A N51A 171.7(10)
N41A C45A C52A C53A 173.6(10)
C44A C45A C52A C53A -6.6(17)
N51A C52A C53A C54A 2.4(15)
C45A C52A C53A C54A -179.3(10)
C52A C53A C54A C55A -3.9(17)
C53A C54A C55A C56A 4.5(17)
C52A N51A C56A C55A 2.3(14)
Cd2 N51A C56A C55A 174.6(8)
C54A C55A C56A N51A -3.8(17)
N21B Cd2 N11B C16B -177.9(8)
N51A Cd2 N11B C16B 134.6(19)
N51P Cd2 N11B C16B -5.4(8)
N41P Cd2 N11B C16B -76.0(8)
N41A Cd2 N11B C16B 84.5(8)
N21B Cd2 N11B C12B -0.2(6)
N51A Cd2 N11B C12B -48(2)
N51P Cd2 N11B C12B 172.3(6)
N41P Cd2 N11B C12B 101.6(6)
N41A Cd2 N11B C12B -97.8(6)
C16B N11B C12B C25B -178.8(8)
Cd2 N11B C12B C25B 3.4(9)
C16B N11B C12B C13B 1.8(13)
Cd2 N11B C12B C13B -176.0(6)
N11B C12B C13B C14B 0.1(13)
C25B C12B C13B C14B -179.3(9)
C12B C13B C14B C15B -2.7(16)
C13B C14B C15B C16B 3.3(18)
C12B N11B C16B C15B -1.1(15)
Cd2 N11B C16B C15B 176.5(8)
C14B C15B C16B N11B -1.3(17)
N11B Cd2 N21B C25B -3.0(5)
N51A Cd2 N21B C25B 171.5(5)
N51P Cd2 N21B C25B -27.5(11)
N41P Cd2 N21B C25B -95.3(5)
N41A Cd2 N21B C25B 99.1(6)
N11B Cd2 N21B N22B -178.2(8)
N51A Cd2 N21B N22B -3.7(8)
N51P Cd2 N21B N22B 157.3(7)
N41P Cd2 N21B N22B 89.5(7)
N41A Cd2 N21B N22B -76.1(8)
C25B N21B N22B C23B -3.3(9)
Cd2 N21B N22B C23B 172.2(6)
C25B N21B N22B C31B -177.7(7)
Cd2 N21B N22B C31B -2.2(12)
N21B N22B C23B C24B 1.5(10)
C31B N22B C23B C24B 175.7(8)
N22B C23B C24B C25B 0.8(10)
N22B N21B C25B C12B -177.2(7)
Cd2 N21B C25B C12B 6.1(9)
N22B N21B C25B C24B 3.6(8)
Cd2 N21B C25B C24B -173.1(5)
N11B C12B C25B N21B -6.5(11)
C13B C12B C25B N21B 172.9(8)
N11B C12B C25B C24B 172.4(9)
C13B C12B C25B C24B -8.1(14)
C23B C24B C25B N21B -2.8(9)
C23B C24B C25B C12B 178.2(9)
N21B N22B C31B C32B 77.2(10)
C23B N22B C31B C32B -96.3(10)
N22B C31B C32B C37B 22.0(13)
N22B C31B C32B C33B -162.5(8)
C37B C32B C33B C34B -0.3(15)
C31B C32B C33B C34B -175.9(9)
C32B C33B C34B C35B -1.5(15)
C33B C34B C35B C36B 2.2(15)
C33B C34B C35B C38B -176.0(9)
C34B C35B C36B C37B -1.4(16)
C38B C35B C36B C37B 176.8(9)
C33B C32B C37B C36B 1.1(14)
C31B C32B C37B C36B 176.6(9)
C35B C36B C37B C32B -0.3(15)
C34B C35B C38B N42B -153.0(9)
C36B C35B C38B N42B 28.7(14)
N11C Cd3 N41B N42B -12.9(9)
N51B Cd3 N41B N42B 178.9(9)
N41S Cd3 N41B N42B 123.5(9)
N51S Cd3 N41B N42B 81.0(9)
N21C Cd3 N41B N42B -85.7(9)
N11C Cd3 N41B C45B 169.4(6)
N51B Cd3 N41B C45B 1.3(6)
N41S Cd3 N41B C45B -54.2(9)
N51S Cd3 N41B C45B -96.7(6)
N21C Cd3 N41B C45B 96.6(6)
C45B N41B N42B C43B 1.2(10)
Cd3 N41B N42B C43B -176.6(7)
C45B N41B N42B C38B 176.9(8)
Cd3 N41B N42B C38B -0.9(13)
C35B C38B N42B N41B 75.3(11)
C35B C38B N42B C43B -109.8(11)
N41B N42B C43B C44B -0.2(11)
C38B N42B C43B C44B -175.5(9)
N42B C43B C44B C45B -0.9(11)
N42B N41B C45B C44B -1.8(10)
Cd3 N41B C45B C44B 176.7(6)
N42B N41B C45B C52B -179.7(8)
Cd3 N41B C45B C52B -1.2(10)
C43B C44B C45B N41B 1.7(11)
C43B C44B C45B C52B 179.4(9)
N11C Cd3 N51B C56B 95.1(18)
N41B Cd3 N51B C56B 177.8(8)
N41S Cd3 N51B C56B -25.8(8)
N51S Cd3 N51B C56B -96.4(8)
N21C Cd3 N51B C56B 80.4(8)
N11C Cd3 N51B C52B -84.0(18)
N41B Cd3 N51B C52B -1.3(6)
N41S Cd3 N51B C52B 155.0(7)
N51S Cd3 N51B C52B 84.5(7)
N21C Cd3 N51B C52B -98.7(7)
C56B N51B C52B C53B 0.9(13)
Cd3 N51B C52B C53B -180.0(7)
C56B N51B C52B C45B -178.0(8)
Cd3 N51B C52B C45B 1.2(10)
N41B C45B C52B N51B 0.1(12)
C44B C45B C52B N51B -177.4(9)
N41B C45B C52B C53B -178.8(8)
C44B C45B C52B C53B 3.8(15)
N51B C52B C53B C54B -0.6(14)
C45B C52B C53B C54B 178.2(9)
C52B C53B C54B C55B -2.6(15)
C53B C54B C55B C56B 5.3(15)
C52B N51B C56B C55B 1.9(14)
Cd3 N51B C56B C55B -177.2(7)
C54B C55B C56B N51B -5.1(16)
N51B Cd3 N11C C16C 171.4(14)
N41B Cd3 N11C C16C 92.2(12)
N41S Cd3 N11C C16C -68.1(12)
N51S Cd3 N11C C16C 2.8(12)
N21C Cd3 N11C C16C -173.2(13)
N51B Cd3 N11C C12C -15(2)
N41B Cd3 N11C C12C -94.6(10)
N41S Cd3 N11C C12C 105.1(10)
N51S Cd3 N11C C12C 176.0(10)
N21C Cd3 N11C C12C -0.1(9)
C16C N11C C12C C25C 178.2(14)
Cd3 N11C C12C C25C 5.1(17)
C16C N11C C12C C13C -2(2)
Cd3 N11C C12C C13C -174.8(10)
N11C C12C C13C C14C 1(2)
C25C C12C C13C C14C -179.4(14)
C12C C13C C14C C15C -2(3)
C13C C14C C15C C16C 4(3)
C12C N11C C16C C15C 4(2)
Cd3 N11C C16C C15C 177.0(13)
C14C C15C C16C N11C -5(3)
N11C Cd3 N21C N22C -175.0(14)
N51B Cd3 N21C N22C 2.0(14)
N41B Cd3 N21C N22C -70.7(13)
N41S Cd3 N21C N22C 95.0(14)
N51S Cd3 N21C N22C 169.9(11)
N11C Cd3 N21C C25C -5.1(9)
N51B Cd3 N21C C25C 171.9(9)
N41B Cd3 N21C C25C 99.2(9)
N41S Cd3 N21C C25C -95.1(10)
N51S Cd3 N21C C25C -20.2(18)
C25C N21C N22C C23C -0.6(15)
Cd3 N21C N22C C23C 169.6(10)
C25C N21C N22C C31C -177.3(12)
Cd3 N21C N22C C31C -7(2)
N21C N22C C23C C24C 0.8(16)
C31C N22C C23C C24C 177.6(13)
N22C C23C C24C C25C -0.7(16)
N22C N21C C25C C24C 0.1(15)
Cd3 N21C C25C C24C -173.2(9)
N22C N21C C25C C12C -176.9(12)
Cd3 N21C C25C C12C 9.8(16)
C23C C24C C25C N21C 0.4(16)
C23C C24C C25C C12C 176.9(15)
N11C C12C C25C N21C -11(2)
C13C C12C C25C N21C 169.3(13)
N11C C12C C25C C24C 173.2(14)
C13C C12C C25C C24C -7(2)
N21C N22C C31C C32C 79.3(16)
C23C N22C C31C C32C -97.1(15)
N22C C31C C32C C33C -165.2(10)
N22C C31C C32C C37C 16.8(17)
C37C C32C C33C C34C -0.1(16)
C31C C32C C33C C34C -178.1(11)
C32C C33C C34C C35C -2.7(17)
C33C C34C C35C C36C 1.8(17)
C33C C34C C35C C38C -175.2(10)
C34C C35C C36C C37C 2.0(16)
C38C C35C C36C C37C 178.8(10)
C35C C36C C37C C32C -4.8(16)
C33C C32C C37C C36C 3.8(16)
C31C C32C C37C C36C -178.2(11)
C34C C35C C38C N42C -162.4(9)
C36C C35C C38C N42C 20.8(14)
N11A Cd1 N41C C45C 173.1(7)
N51C Cd1 N41C C45C 2.4(7)
N41M Cd1 N41C C45C -57.8(9)
N21A Cd1 N41C C45C 99.9(7)
N51M Cd1 N41C C45C -97.7(7)
N11A Cd1 N41C N42C -15.7(10)
N51C Cd1 N41C N42C 173.5(10)
N41M Cd1 N41C N42C 113.4(10)
N21A Cd1 N41C N42C -88.9(9)
N51M Cd1 N41C N42C 73.5(9)
C45C N41C N42C C43C -1.3(12)
Cd1 N41C N42C C43C -173.1(8)
C45C N41C N42C C38C 178.6(9)
Cd1 N41C N42C C38C 6.8(15)
C35C C38C N42C C43C -99.9(13)
C35C C38C N42C N41C 80.2(12)
N41C N42C C43C C44C 0.4(14)
C38C N42C C43C C44C -179.5(10)
N42C C43C C44C C45C 0.7(13)
N42C N41C C45C C44C 1.7(11)
Cd1 N41C C45C C44C 175.7(6)
N42C N41C C45C C52C -178.3(8)
Cd1 N41C C45C C52C -4.3(11)
C43C C44C C45C N41C -1.5(13)
C43C C44C C45C C52C 178.5(11)
N11A Cd1 N51C C56C 122.6(13)
N41C Cd1 N51C C56C 177.9(9)
N41M Cd1 N51C C56C -27.0(9)
N21A Cd1 N51C C56C 82.2(9)
N51M Cd1 N51C C56C -97.0(9)
N11A Cd1 N51C C52C -55.4(16)
N41C Cd1 N51C C52C -0.1(7)
N41M Cd1 N51C C52C 154.9(7)
N21A Cd1 N51C C52C -95.9(7)
N51M Cd1 N51C C52C 84.9(7)
C56C N51C C52C C53C 1.0(15)
Cd1 N51C C52C C53C 179.2(8)
C56C N51C C52C C45C 179.9(9)
Cd1 N51C C52C C45C -1.9(11)
N41C C45C C52C N51C 4.3(14)
C44C C45C C52C N51C -175.8(10)
N41C C45C C52C C53C -176.9(9)
C44C C45C C52C C53C 3.0(17)
N51C C52C C53C C54C -1.3(16)
C45C C52C C53C C54C 179.9(10)
C52C C53C C54C C55C 0.0(18)
C53C C54C C55C C56C 1.3(18)
C52C N51C C56C C55C 0.4(16)
Cd1 N51C C56C C55C -177.6(8)
C54C C55C C56C N51C -1.6(18)
N51O Cd4 N11D C16D -12.8(13)
N51F Cd4 N11D C16D 131.8(17)
N21D Cd4 N11D C16D -179.8(13)
N41F Cd4 N11D C16D 81.1(13)
N41O Cd4 N11D C16D -82.5(13)
N51O Cd4 N11D C12D 165.8(9)
N51F Cd4 N11D C12D -50(2)
N21D Cd4 N11D C12D -1.3(8)
N41F Cd4 N11D C12D -100.3(9)
N41O Cd4 N11D C12D 96.0(9)
C16D N11D C12D C25D -179.6(12)
Cd4 N11D C12D C25D 1.8(13)
C16D N11D C12D C13D 0.8(18)
Cd4 N11D C12D C13D -177.9(9)
N11D C12D C13D C14D -4.2(19)
C25D C12D C13D C14D 176.1(12)
C12D C13D C14D C15D 2(2)
C13D C14D C15D C16D 2(2)
C12D N11D C16D C15D 4(2)
Cd4 N11D C16D C15D -177.1(12)
C14D C15D C16D N11D -6(3)
N51O Cd4 N21D N22D 140.9(10)
N11D Cd4 N21D N22D -179.6(10)
N51F Cd4 N21D N22D -8.0(10)
N41F Cd4 N21D N22D -81.0(9)
N41O Cd4 N21D N22D 83.3(9)
N51O Cd4 N21D C25D -38.9(12)
N11D Cd4 N21D C25D 0.6(7)
N51F Cd4 N21D C25D 172.2(7)
N41F Cd4 N21D C25D 99.2(7)
N41O Cd4 N21D C25D -96.4(7)
C25D N21D N22D C23D 1.4(11)
Cd4 N21D N22D C23D -178.4(7)
C25D N21D N22D C31D 179.8(9)
Cd4 N21D N22D C31D 0.0(14)
N21D N22D C23D C24D -2.5(11)
C31D N22D C23D C24D 179.1(9)
N22D C23D C24D C25D 2.5(11)
N22D N21D C25D C12D -179.8(9)
Cd4 N21D C25D C12D 0.1(12)
N22D N21D C25D C24D 0.2(11)
Cd4 N21D C25D C24D -180.0(6)
N11D C12D C25D N21D -1.3(16)
C13D C12D C25D N21D 178.4(10)
N11D C12D C25D C24D 178.8(11)
C13D C12D C25D C24D -1.5(18)
C23D C24D C25D N21D -1.7(11)
C23D C24D C25D C12D 178.2(11)
N21D N22D C31D C32D 78.0(12)
C23D N22D C31D C32D -103.8(12)
N22D C31D C32D C37D -164.3(9)
N22D C31D C32D C33D 22.8(15)
C37D C32D C33D C34D 3.9(16)
C31D C32D C33D C34D 176.7(10)
C32D C33D C34D C35D -4.2(16)
C33D C34D C35D C36D 2.9(16)
C33D C34D C35D C38D 179.2(10)
C34D C35D C36D C37D -1.3(16)
C38D C35D C36D C37D -177.7(10)
C33D C32D C37D C36D -2.3(16)
C31D C32D C37D C36D -175.4(10)
C35D C36D C37D C32D 1.0(16)
C36D C35D C38D N42D -158.8(10)
C34D C35D C38D N42D 24.9(15)
N11E Cd5 N41D C45D 170.4(6)
N51D Cd5 N41D C45D -0.9(6)
N21E Cd5 N41D C45D 96.2(6)
N41V Cd5 N41D C45D -55.0(9)
N51V Cd5 N41D C45D -100.2(6)
N11E Cd5 N41D N42D -7.3(9)
N51D Cd5 N41D N42D -178.6(9)
N21E Cd5 N41D N42D -81.5(8)
N41V Cd5 N41D N42D 127.4(8)
N51V Cd5 N41D N42D 82.2(8)
C45D N41D N42D C43D 0.6(10)
Cd5 N41D N42D C43D 178.3(7)
C45D N41D N42D C38D 176.4(9)
Cd5 N41D N42D C38D -5.9(13)
C35D C38D N42D C43D -106.9(12)
C35D C38D N42D N41D 78.2(12)
N41D N42D C43D C44D 0.0(12)
C38D N42D C43D C44D -175.5(10)
N42D C43D C44D C45D -0.5(13)
N42D N41D C45D C44D -0.9(10)
Cd5 N41D C45D C44D -179.2(6)
N42D N41D C45D C52D 179.9(8)
Cd5 N41D C45D C52D 1.5(11)
C43D C44D C45D N41D 0.9(12)
C43D C44D C45D C52D -179.9(10)
N11E Cd5 N51D C52D -84(2)
N41D Cd5 N51D C52D 0.3(6)
N21E Cd5 N51D C52D -98.6(6)
N41V Cd5 N51D C52D 158.0(6)
N51V Cd5 N51D C52D 87.4(6)
N11E Cd5 N51D C56D 97(2)
N41D Cd5 N51D C56D -178.7(7)
N21E Cd5 N51D C56D 82.5(7)
N41V Cd5 N51D C56D -21.0(7)
N51V Cd5 N51D C56D -91.6(7)
C56D N51D C52D C53D -0.4(13)
Cd5 N51D C52D C53D -179.5(7)
C56D N51D C52D C45D 179.3(8)
Cd5 N51D C52D C45D 0.3(10)
N41D C45D C52D N51D -1.3(13)
C44D C45D C52D N51D 179.7(10)
N41D C45D C52D C53D 178.5(9)
C44D C45D C52D C53D -0.6(16)
N51D C52D C53D C54D -1.1(14)
C45D C52D C53D C54D 179.1(9)
C52D C53D C54D C55D 1.8(16)
C53D C54D C55D C56D -0.9(16)
C52D N51D C56D C55D 1.4(14)
Cd5 N51D C56D C55D -179.6(7)
C54D C55D C56D N51D -0.8(15)
N51D Cd5 N11E C16E 168.7(16)
N41D Cd5 N11E C16E 86.9(9)
N21E Cd5 N11E C16E -176.4(9)
N41V Cd5 N11E C16E -73.6(9)
N51V Cd5 N11E C16E -3.0(9)
N51D Cd5 N11E C12E -16(2)
N41D Cd5 N11E C12E -97.4(7)
N21E Cd5 N11E C12E -0.6(7)
N41V Cd5 N11E C12E 102.2(7)
N51V Cd5 N11E C12E 172.8(7)
C16E N11E C12E C13E 0.8(15)
Cd5 N11E C12E C13E -175.2(8)
C16E N11E C12E C25E 179.0(9)
Cd5 N11E C12E C25E 3.0(11)
N11E C12E C13E C14E -2.1(16)
C25E C12E C13E C14E 179.9(11)
C12E C13E C14E C15E 4.7(19)
C13E C14E C15E C16E -5.7(19)
C12E N11E C16E C15E -2.2(17)
Cd5 N11E C16E C15E 173.5(9)
C14E C15E C16E N11E 4.4(18)
N11E Cd5 N21E C25E -1.9(7)
N51D Cd5 N21E C25E 175.9(7)
N41D Cd5 N21E C25E 102.8(7)
N41V Cd5 N21E C25E -90.6(7)
N51V Cd5 N21E C25E -21.6(12)
N11E Cd5 N21E N22E -177.0(10)
N51D Cd5 N21E N22E 0.9(10)
N41D Cd5 N21E N22E -72.2(9)
N41V Cd5 N21E N22E 94.3(9)
N51V Cd5 N21E N22E 163.4(8)
C25E N21E N22E C23E -2.9(11)
Cd5 N21E N22E C23E 172.4(7)
C25E N21E N22E C31E -177.0(9)
Cd5 N21E N22E C31E -1.8(15)
N21E N22E C23E C24E 2.2(12)
C31E N22E C23E C24E 176.3(10)
N22E C23E C24E C25E -0.6(12)
N22E N21E C25E C24E 2.4(11)
Cd5 N21E C25E C24E -174.3(6)
N22E N21E C25E C12E -178.9(9)
Cd5 N21E C25E C12E 4.4(12)
C23E C24E C25E N21E -1.2(12)
C23E C24E C25E C12E -179.7(11)
N11E C12E C25E N21E -5.1(14)
C13E C12E C25E N21E 173.0(10)
N11E C12E C25E C24E 173.3(10)
C13E C12E C25E C24E -8.6(18)
C23E N22E C31E C32E -96.5(12)
N21E N22E C31E C32E 77.0(12)
N22E C31E C32E C37E -162.1(9)
N22E C31E C32E C33E 21.5(14)
C37E C32E C33E C34E 1.0(16)
C31E C32E C33E C34E 177.3(11)
C32E C33E C34E C35E 0.3(17)
C33E C34E C35E C36E -4.0(18)
C33E C34E C35E C38E 175.9(12)
C34E C35E C36E C37E 6.5(18)
C38E C35E C36E C37E -173.5(11)
C35E C36E C37E C32E -5.1(17)
C33E C32E C37E C36E 1.3(16)
C31E C32E C37E C36E -175.2(10)
C36E C35E C38E N42E -152.9(13)
C34E C35E C38E N42E 27.2(19)
N11F Cd6 N41E C45E 165.6(11)
N51E Cd6 N41E C45E -7.7(11)
N21F Cd6 N41E C45E 90.9(11)
N51Q Cd6 N41E C45E -103.9(11)
N41Q Cd6 N41E C45E -60.5(15)
N11F Cd6 N41E N42E -1.4(14)
N51E Cd6 N41E N42E -174.8(15)
N21F Cd6 N41E N42E -76.1(14)
N51Q Cd6 N41E N42E 89.1(14)
N41Q Cd6 N41E N42E 132.5(12)
C45E N41E N42E C43E -1.3(17)
Cd6 N41E N42E C43E 166.2(12)
C45E N41E N42E C38E 174.9(14)
Cd6 N41E N42E C38E -18(2)
C35E C38E N42E C43E -100.9(19)
C35E C38E N42E N41E 83.9(17)
N41E N42E C43E C44E 2(2)
C38E N42E C43E C44E -174.1(17)
N42E C43E C44E C45E -1(2)
N42E N41E C45E C44E 0.5(19)
Cd6 N41E C45E C44E -170.5(12)
N42E N41E C45E C52E -177.4(15)
Cd6 N41E C45E C52E 12(2)
C43E C44E C45E N41E 0(2)
C43E C44E C45E C52E 178.1(19)
N11F Cd6 N51E C56E 110(3)
N21F Cd6 N51E C56E 89.1(14)
N41E Cd6 N51E C56E -175.7(14)
N51Q Cd6 N51E C56E -84.7(14)
N41Q Cd6 N51E C56E -14.6(14)
N11F Cd6 N51E C52E -71(3)
N21F Cd6 N51E C52E -91.6(12)
N41E Cd6 N51E C52E 3.6(11)
N51Q Cd6 N51E C52E 94.6(12)
N41Q Cd6 N51E C52E 164.7(11)
C56E N51E C52E C53E 0(3)
Cd6 N51E C52E C53E -179.7(14)
C56E N51E C52E C45E -179.9(16)
Cd6 N51E C52E C45E 1(2)
N41E C45E C52E N51E -9(3)
C44E C45E C52E N51E 173.9(19)
N41E C45E C52E C53E 171.9(18)
C44E C45E C52E C53E -6(3)
N51E C52E C53E C54E 12(3)
C45E C52E C53E C54E -169.0(19)
C52E C53E C54E C55E -15(3)
C53E C54E C55E C56E 8(3)
C52E N51E C56E C55E -7(3)
Cd6 N51E C56E C55E 172.5(14)
C54E C55E C56E N51E 3(3)
N51E Cd6 N11F C16F 164(3)
N21F Cd6 N11F C16F -174.8(9)
N41E Cd6 N11F C16F 91.3(9)
N51Q Cd6 N11F C16F -1.7(9)
N41Q Cd6 N11F C16F -71.6(9)
N51E Cd6 N11F C12F -24(3)
N21F Cd6 N11F C12F -2.8(7)
N41E Cd6 N11F C12F -96.7(8)
N51Q Cd6 N11F C12F 170.3(8)
N41Q Cd6 N11F C12F 100.4(7)
C16F N11F C12F C13F -0.3(15)
Cd6 N11F C12F C13F -172.8(8)
C16F N11F C12F C25F 179.0(10)
Cd6 N11F C12F C25F 6.5(12)
N11F C12F C13F C14F -0.2(16)
C25F C12F C13F C14F -179.4(11)
C12F C13F C14F C15F 0.9(17)
C13F C14F C15F C16F -1.1(17)
C12F N11F C16F C15F 0.0(16)
Cd6 N11F C16F C15F 171.7(8)
C14F C15F C16F N11F 0.7(17)
N11F Cd6 N21F C25F -1.4(7)
N51E Cd6 N21F C25F 176.2(7)
N41E Cd6 N21F C25F 102.8(8)
N51Q Cd6 N21F C25F -23.6(15)
N41Q Cd6 N21F C25F -88.7(8)
N11F Cd6 N21F N22F -179.1(11)
N51E Cd6 N21F N22F -1.5(11)
N41E Cd6 N21F N22F -74.9(11)
N51Q Cd6 N21F N22F 158.7(11)
N41Q Cd6 N21F N22F 93.6(11)
C25F N21F N22F C23F -2.6(12)
Cd6 N21F N22F C23F 175.1(9)
C25F N21F N22F C31F -177.2(11)
Cd6 N21F N22F C31F 0.6(18)
N21F N22F C23F C24F 3.3(14)
C31F N22F C23F C24F 177.5(12)
N22F C23F C24F C25F -2.6(14)
N22F N21F C25F C24F 1.0(12)
Cd6 N21F C25F C24F -177.4(7)
N22F N21F C25F C12F -176.1(10)
Cd6 N21F C25F C12F 5.5(13)
C23F C24F C25F N21F 1.0(12)
C23F C24F C25F C12F 177.7(11)
N11F C12F C25F N21F -8.5(16)
C13F C12F C25F N21F 170.8(10)
N11F C12F C25F C24F 175.2(10)
C13F C12F C25F C24F -5.6(18)
C23F N22F C31F C32F -86.2(17)
N21F N22F C31F C32F 87.3(15)
N22F C31F C32F C37F 16(2)
N22F C31F C32F C33F -163.4(14)
C37F C32F C33F C34F 3(3)
C31F C32F C33F C34F -177.4(16)
C32F C33F C34F C35F -2(3)
C33F C34F C35F C36F -1(3)
C33F C34F C35F C38F 179.0(16)
C34F C35F C36F C37F 3(2)
C38F C35F C36F C37F -176.9(14)
C33F C32F C37F C36F -1(2)
C31F C32F C37F C36F 179.6(13)
C35F C36F C37F C32F -2(2)
C36F C35F C38F N42F 8(2)
C34F C35F C38F N42F -171.1(15)
N51O Cd4 N41F N42F 91.3(12)
N11D Cd4 N41F N42F -1.7(13)
N51F Cd4 N41F N42F -172.8(13)
N21D Cd4 N41F N42F -75.0(12)
N41O Cd4 N41F N42F 140.7(11)
N51O Cd4 N41F C45F -99.1(8)
N11D Cd4 N41F C45F 167.8(8)
N51F Cd4 N41F C45F -3.2(8)
N21D Cd4 N41F C45F 94.5(8)
N41O Cd4 N41F C45F -49.7(12)
C45F N41F N42F C43F -1.1(15)
Cd4 N41F N42F C43F 168.8(10)
C45F N41F N42F C38F 175.7(13)
Cd4 N41F N42F C38F -14(2)
C35F C38F N42F N41F 87.8(18)
C35F C38F N42F C43F -95.9(18)
N41F N42F C43F C44F 2.2(17)
C38F N42F C43F C44F -174.6(14)
N42F C43F C44F C45F -2.3(17)
N42F N41F C45F C44F -0.3(14)
Cd4 N41F C45F C44F -173.0(8)
N42F N41F C45F C52F -179.9(11)
Cd4 N41F C45F C52F 7.4(14)
C43F C44F C45F N41F 1.7(16)
C43F C44F C45F C52F -178.8(14)
N51O Cd4 N51F C56F -83.5(10)
N11D Cd4 N51F C56F 132.2(17)
N21D Cd4 N51F C56F 85.9(10)
N41F Cd4 N51F C56F -174.8(10)
N41O Cd4 N51F C56F -14.0(10)
N51O Cd4 N51F C52F 90.3(8)
N11D Cd4 N51F C52F -54(2)
N21D Cd4 N51F C52F -100.3(8)
N41F Cd4 N51F C52F -1.0(8)
N41O Cd4 N51F C52F 159.8(8)
C56F N51F C52F C45F 179.1(11)
Cd4 N51F C52F C45F 5.0(14)
C56F N51F C52F C53F -0.9(17)
Cd4 N51F C52F C53F -175.0(9)
N41F C45F C52F N51F -8.7(18)
C44F C45F C52F N51F 171.8(13)
N41F C45F C52F C53F 171.3(11)
C44F C45F C52F C53F -8(2)
N51F C52F C53F C54F -1.4(18)
C45F C52F C53F C54F 178.5(12)
C52F C53F C54F C55F 4.8(19)
C53F C54F C55F C56F -6(2)
C52F N51F C56F C55F 0.0(18)
Cd4 N51F C56F C55F 173.6(9)
C54F C55F C56F N51F 3.1(19)
N51R Cd7 N11G C16G -8.4(8)
N41I Cd7 N11G C16G 83.2(9)
N21G Cd7 N11G C16G -179.7(9)
N51I Cd7 N11G C16G -176(3)
N41R Cd7 N11G C16G -80.0(8)
N51R Cd7 N11G C12G 169.6(7)
N41I Cd7 N11G C12G -98.7(7)
N21G Cd7 N11G C12G -1.6(6)
N51I Cd7 N11G C12G 2(4)
N41R Cd7 N11G C12G 98.0(7)
C16G N11G C12G C13G 2.7(14)
Cd7 N11G C12G C13G -175.4(7)
C16G N11G C12G C25G 178.7(9)
Cd7 N11G C12G C25G 0.6(11)
N11G C12G C13G C14G -2.3(15)
C25G C12G C13G C14G -178.1(10)
C12G C13G C14G C15G 5.3(17)
C13G C14G C15G C16G -8.5(17)
C12G N11G C16G C15G -6.4(16)
Cd7 N11G C16G C15G 171.5(8)
C14G C15G C16G N11G 9.2(17)
N51R Cd7 N21G C25G -23.5(12)
N41I Cd7 N21G C25G 108.8(7)
N51I Cd7 N21G C25G -177.2(6)
N11G Cd7 N21G C25G 2.5(6)
N41R Cd7 N21G C25G -87.5(7)
N51R Cd7 N21G N22G 149.2(9)
N41I Cd7 N21G N22G -78.6(9)
N51I Cd7 N21G N22G -4.5(10)
N11G Cd7 N21G N22G 175.2(10)
N41R Cd7 N21G N22G 85.2(10)
C25G N21G N22G C23G 0.1(10)
Cd7 N21G N22G C23G -172.9(7)
C25G N21G N22G C31G 177.3(9)
Cd7 N21G N22G C31G 4.3(15)
N21G N22G C23G C24G -0.2(11)
C31G N22G C23G C24G -177.1(10)
N22G C23G C24G C25G 0.2(11)
N22G N21G C25G C24G 0.0(10)
Cd7 N21G C25G C24G 175.0(6)
N22G N21G C25G C12G -178.3(8)
Cd7 N21G C25G C12G -3.3(11)
C23G C24G C25G N21G -0.1(11)
C23G C24G C25G C12G 177.9(10)
N11G C12G C25G N21G 1.8(14)
C13G C12G C25G N21G 177.7(9)
N11G C12G C25G C24G -176.0(10)
C13G C12G C25G C24G -0.1(16)
C23G N22G C31G C32G -105.8(12)
N21G N22G C31G C32G 77.6(12)
N22G C31G C32G C37G 26.6(14)
N22G C31G C32G C33G -155.0(9)
C37G C32G C33G C34G 1.4(15)
C31G C32G C33G C34G -176.9(9)
C32G C33G C34G C35G -1.0(15)
C33G C34G C35G C36G -0.6(15)
C33G C34G C35G C38G -177.0(10)
C34G C35G C36G C37G 1.8(15)
C38G C35G C36G C37G 178.2(10)
C33G C32G C37G C36G -0.2(15)
C31G C32G C37G C36G 178.1(9)
C35G C36G C37G C32G -1.4(15)
C34G C35G C38G N42G -152.7(10)
C36G C35G C38G N42G 31.0(15)
N11H Cd8 N41G C45G 172.7(7)
N21H Cd8 N41G C45G 97.7(7)
N51G Cd8 N41G C45G 1.0(7)
N51X Cd8 N41G C45G -98.1(7)
N41X Cd8 N41G C45G -49.5(10)
N11H Cd8 N41G N42G -9.0(10)
N21H Cd8 N41G N42G -84.0(10)
N51G Cd8 N41G N42G 179.3(10)
N51X Cd8 N41G N42G 80.2(10)
N41X Cd8 N41G N42G 128.8(9)
C45G N41G N42G C43G -1.8(12)
Cd8 N41G N42G C43G 179.9(8)
C45G N41G N42G C38G 178.5(10)
Cd8 N41G N42G C38G 0.1(16)
C35G C38G N42G N41G 67.3(14)
C35G C38G N42G C43G -112.4(13)
N41G N42G C43G C44G 0.7(13)
C38G N42G C43G C44G -179.6(11)
N42G C43G C44G C45G 0.6(13)
N42G N41G C45G C44G 2.1(12)
Cd8 N41G C45G C44G -179.1(7)
N42G N41G C45G C52G -179.3(9)
Cd8 N41G C45G C52G -0.5(12)
C43G C44G C45G N41G -1.7(13)
C43G C44G C45G C52G 179.9(11)
N11H Cd8 N51G C56G 79(2)
N21H Cd8 N51G C56G 79.0(8)
N41G Cd8 N51G C56G 179.9(9)
N51X Cd8 N51G C56G -91.7(8)
N41X Cd8 N51G C56G -22.0(8)
N11H Cd8 N51G C52G -101.9(19)
N21H Cd8 N51G C52G -102.2(7)
N41G Cd8 N51G C52G -1.3(7)
N51X Cd8 N51G C52G 87.1(7)
N41X Cd8 N51G C52G 156.8(7)
C56G N51G C52G C53G -0.8(15)
Cd8 N51G C52G C53G -179.7(8)
C56G N51G C52G C45G -179.6(9)
Cd8 N51G C52G C45G 1.6(12)
N41G C45G C52G N51G -0.7(15)
C44G C45G C52G N51G 177.5(11)
N41G C45G C52G C53G -179.4(10)
C44G C45G C52G C53G -1.2(18)
N51G C52G C53G C54G 1.0(16)
C45G C52G C53G C54G 179.7(10)
C52G C53G C54G C55G -1.9(17)
C53G C54G C55G C56G 2.4(17)
C52G N51G C56G C55G 1.6(16)
Cd8 N51G C56G C55G -179.7(8)
C54G C55G C56G N51G -2.4(17)
N21H Cd8 N11H C12H -4.0(7)
N51G Cd8 N11H C12H -4(2)
N41G Cd8 N11H C12H -102.1(7)
N51X Cd8 N11H C12H 166.8(7)
N41X Cd8 N11H C12H 96.9(7)
N21H Cd8 N11H C16H -178.4(9)
N51G Cd8 N11H C16H -179(100)
N41G Cd8 N11H C16H 83.5(9)
N51X Cd8 N11H C16H -7.5(9)
N41X Cd8 N11H C16H -77.5(9)
C16H N11H C12H C13H -0.7(14)
Cd8 N11H C12H C13H -175.5(7)
C16H N11H C12H C25H -178.8(9)
Cd8 N11H C12H C25H 6.4(11)
N11H C12H C13H C14H 3.6(16)
C25H C12H C13H C14H -178.4(10)
C12H C13H C14H C15H -4.2(18)
C13H C14H C15H C16H 2.1(19)
C12H N11H C16H C15H -1.4(17)
Cd8 N11H C16H C15H 172.9(9)
C14H C15H C16H N11H 0.8(19)
N11H Cd8 N21H C25H 1.0(6)
N51G Cd8 N21H C25H -179.0(6)
N41G Cd8 N21H C25H 108.0(7)
N51X Cd8 N21H C25H -24.6(12)
N41X Cd8 N21H C25H -87.5(7)
N11H Cd8 N21H N22H -178.0(10)
N51G Cd8 N21H N22H 2.0(9)
N41G Cd8 N21H N22H -71.0(9)
N51X Cd8 N21H N22H 156.4(8)
N41X Cd8 N21H N22H 93.5(9)
C25H N21H N22H C23H -1.7(10)
Cd8 N21H N22H C23H 177.3(7)
C25H N21H N22H C31H 179.5(8)
Cd8 N21H N22H C31H -1.4(14)
N21H N22H C23H C24H 2.3(12)
C31H N22H C23H C24H -179.0(9)
N22H C23H C24H C25H -1.8(12)
N22H N21H C25H C24H 0.6(11)
Cd8 N21H C25H C24H -178.8(6)
N22H N21H C25H C12H -178.8(8)
Cd8 N21H C25H C12H 1.9(11)
C23H C24H C25H N21H 0.8(12)
C23H C24H C25H C12H -179.9(10)
N11H C12H C25H N21H -5.6(14)
C13H C12H C25H N21H 176.3(9)
N11H C12H C25H C24H 175.1(10)
C13H C12H C25H C24H -2.9(17)
N21H N22H C31H C32H 76.0(12)
C23H N22H C31H C32H -102.5(11)
N22H C31H C32H C37H -162.1(9)
N22H C31H C32H C33H 21.0(14)
C37H C32H C33H C34H 2.7(14)
C31H C32H C33H C34H 179.7(9)
C32H C33H C34H C35H -1.7(15)
C33H C34H C35H C36H 0.5(15)
C33H C34H C35H C38H 179.7(9)
C34H C35H C36H C37H -0.4(15)
C38H C35H C36H C37H -179.7(9)
C33H C32H C37H C36H -2.6(15)
C31H C32H C37H C36H -179.6(9)
C35H C36H C37H C32H 1.4(15)
C34H C35H C38H N42H 9.9(14)
C36H C35H C38H N42H -170.8(9)
N51H Cd9 N41H C45H 0.0(6)
N11I Cd9 N41H C45H 169.0(6)
N51T Cd9 N41H C45H -95.8(6)
N21I Cd9 N41H C45H 96.0(6)
N41T Cd9 N41H C45H -60.9(10)
N51H Cd9 N41H N42H -176.8(9)
N11I Cd9 N41H N42H -7.8(9)
N51T Cd9 N41H N42H 87.4(9)
N21I Cd9 N41H N42H -80.8(9)
N41T Cd9 N41H N42H 122.3(9)
C45H N41H N42H C43H -0.2(10)
Cd9 N41H N42H C43H 176.8(7)
C45H N41H N42H C38H 176.0(8)
Cd9 N41H N42H C38H -7.0(13)
C35H C38H N42H C43H -100.7(12)
C35H C38H N42H N41H 83.9(10)
N41H N42H C43H C44H -0.4(11)
C38H N42H C43H C44H -176.2(9)
N42H C43H C44H C45H 0.9(12)
N42H N41H C45H C44H 0.7(10)
Cd9 N41H C45H C44H -177.1(6)
N42H N41H C45H C52H -178.6(8)
Cd9 N41H C45H C52H 3.5(11)
C43H C44H C45H N41H -1.0(11)
C43H C44H C45H C52H 178.3(10)
N11I Cd9 N51H C56H 126.3(12)
N51T Cd9 N51H C56H -85.9(8)
N41H Cd9 N51H C56H -175.5(8)
N21I Cd9 N51H C56H 84.7(8)
N41T Cd9 N51H C56H -15.0(8)
N11I Cd9 N51H C52H -61.8(14)
N51T Cd9 N51H C52H 86.0(6)
N41H Cd9 N51H C52H -3.6(6)
N21I Cd9 N51H C52H -103.4(6)
N41T Cd9 N51H C52H 156.9(6)
C56H N51H C52H C53H -0.4(14)
Cd9 N51H C52H C53H -172.6(7)
C56H N51H C52H C45H 178.9(8)
Cd9 N51H C52H C45H 6.7(11)
N41H C45H C52H N51H -7.0(13)
C44H C45H C52H N51H 173.8(10)
N41H C45H C52H C53H 172.3(9)
C44H C45H C52H C53H -6.9(16)
N51H C52H C53H C54H -0.8(15)
C45H C52H C53H C54H 179.9(10)
C52H C53H C54H C55H -1.0(17)
C53H C54H C55H C56H 3.8(17)
C52H N51H C56H C55H 3.5(15)
Cd9 N51H C56H C55H 175.2(8)
C54H C55H C56H N51H -5.1(16)
N51H Cd9 N11I C16I 142.9(11)
N51T Cd9 N11I C16I -4.9(8)
N41H Cd9 N11I C16I 87.6(8)
N21I Cd9 N11I C16I -173.3(8)
N41T Cd9 N11I C16I -75.5(8)
N51H Cd9 N11I C12I -40.9(15)
N51T Cd9 N11I C12I 171.2(6)
N41H Cd9 N11I C12I -96.2(7)
N21I Cd9 N11I C12I 2.9(6)
N41T Cd9 N11I C12I 100.6(6)
C16I N11I C12I C13I 0.4(14)
Cd9 N11I C12I C13I -175.9(7)
C16I N11I C12I C25I 175.9(8)
Cd9 N11I C12I C25I -0.4(10)
N11I C12I C13I C14I 0.6(15)
C25I C12I C13I C14I -174.6(10)
C12I C13I C14I C15I -3.6(18)
C13I C14I C15I C16I 5.2(18)
C12I N11I C16I C15I 1.6(15)
Cd9 N11I C16I C15I 177.6(9)
C14I C15I C16I N11I -4.3(17)
N51H Cd9 N21I C25I 166.0(6)
N11I Cd9 N21I C25I -5.2(6)
N51T Cd9 N21I C25I -45.6(11)
N41H Cd9 N21I C25I 93.0(6)
N41T Cd9 N21I C25I -95.6(6)
N51H Cd9 N21I N22I -9.0(8)
N11I Cd9 N21I N22I 179.9(9)
N51T Cd9 N21I N22I 139.4(9)
N41H Cd9 N21I N22I -81.9(8)
N41T Cd9 N21I N22I 89.4(8)
C25I N21I N22I C23I 0.1(9)
Cd9 N21I N22I C23I 175.3(7)
C25I N21I N22I C31I -178.1(8)
Cd9 N21I N22I C31I -2.9(13)
N21I N22I C23I C24I -0.5(11)
C31I N22I C23I C24I 177.6(9)
N22I C23I C24I C25I 0.6(11)
N22I N21I C25I C24I 0.3(9)
Cd9 N21I C25I C24I -176.3(6)
N22I N21I C25I C12I -176.3(7)
Cd9 N21I C25I C12I 7.1(10)
C23I C24I C25I N21I -0.6(11)
C23I C24I C25I C12I 175.6(9)
N11I C12I C25I N21I -4.6(12)
C13I C12I C25I N21I 170.7(9)
N11I C12I C25I C24I 179.5(9)
C13I C12I C25I C24I -5.2(15)
N21I N22I C31I C32I 79.4(11)
C23I N22I C31I C32I -98.4(12)
N22I C31I C32I C33I -167.6(9)
N22I C31I C32I C37I 14.4(13)
C37I C32I C33I C34I 1.4(16)
C31I C32I C33I C34I -176.6(9)
C32I C33I C34I C35I -1.4(16)
C33I C34I C35I C36I 0.6(16)
C33I C34I C35I C38I -178.4(10)
C34I C35I C36I C37I 0.1(16)
C38I C35I C36I C37I 179.1(10)
C33I C32I C37I C36I -0.6(15)
C31I C32I C37I C36I 177.3(9)
C35I C36I C37I C32I -0.2(15)
C36I C35I C38I N42I 25.7(16)
C34I C35I C38I N42I -155.4(10)
N51R Cd7 N41I N42I 94.1(10)
N21G Cd7 N41I N42I -70.9(10)
N51I Cd7 N41I N42I -172.1(11)
N11G Cd7 N41I N42I 3.4(11)
N41R Cd7 N41I N42I 145.3(9)
N51R Cd7 N41I C45I -99.9(7)
N21G Cd7 N41I C45I 95.0(7)
N51I Cd7 N41I C45I -6.2(7)
N11G Cd7 N41I C45I 169.3(7)
N41R Cd7 N41I C45I -48.8(10)
C45I N41I N42I C43I 0.7(11)
Cd7 N41I N42I C43I 167.4(8)
C45I N41I N42I C38I -179.6(9)
Cd7 N41I N42I C38I -12.9(15)
C35I C38I N42I N41I 76.8(13)
C35I C38I N42I C43I -103.7(13)
N41I N42I C43I C44I -0.4(13)
C38I N42I C43I C44I 179.9(10)
N42I C43I C44I C45I 0.0(13)
N42I N41I C45I C44I -0.7(12)
Cd7 N41I C45I C44I -171.3(7)
N42I N41I C45I C52I -178.8(9)
Cd7 N41I C45I C52I 10.7(13)
C43I C44I C45I N41I 0.5(13)
C43I C44I C45I C52I 178.3(12)
N51R Cd7 N51I C56I -87.6(9)
N41I Cd7 N51I C56I -177.8(10)
N21G Cd7 N51I C56I 83.5(9)
N11G Cd7 N51I C56I 80(4)
N41R Cd7 N51I C56I -16.2(9)
N51R Cd7 N51I C52I 91.5(8)
N41I Cd7 N51I C52I 1.3(7)
N21G Cd7 N51I C52I -97.4(8)
N11G Cd7 N51I C52I -101(4)
N41R Cd7 N51I C52I 162.9(8)
C56I N51I C52I C53I 1.8(16)
Cd7 N51I C52I C53I -177.4(8)
C56I N51I C52I C45I -177.4(10)
Cd7 N51I C52I C45I 3.5(13)
N41I C45I C52I N51I -9.8(16)
C44I C45I C52I N51I 172.6(11)
N41I C45I C52I C53I 171.0(10)
C44I C45I C52I C53I -6.6(19)
N51I C52I C53I C54I -0.1(17)
C45I C52I C53I C54I 179.0(11)
C52I C53I C54I C55I -1(2)
C53I C54I C55I C56I 1(2)
C52I N51I C56I C55I -2.3(17)
Cd7 N51I C56I C55I 176.8(9)
C54I C55I C56I N51I 1.0(19)
N51L Cd10 N11J C16J 132(2)
N51U Cd10 N11J C16J -6.1(15)
N21J Cd10 N11J C16J -176.6(16)
N41L Cd10 N11J C16J 84.4(15)
N41U Cd10 N11J C16J -77.0(15)
N51L Cd10 N11J C12J -54(3)
N51U Cd10 N11J C12J 167.8(11)
N21J Cd10 N11J C12J -2.7(10)
N41L Cd10 N11J C12J -101.7(11)
N41U Cd10 N11J C12J 96.9(11)
C16J N11J C12J C13J -5(2)
Cd10 N11J C12J C13J -179.9(11)
C16J N11J C12J C25J 179.4(15)
Cd10 N11J C12J C25J 4.9(16)
N11J C12J C13J C14J 6(2)
C25J C12J C13J C14J -179.3(16)
C12J C13J C14J C15J -4(3)
C13J C14J C15J C16J 2(3)
C12J N11J C16J C15J 3(3)
Cd10 N11J C16J C15J 177.3(16)
C14J C15J C16J N11J -2(3)
N11J Cd10 N21J C25J 0.0(8)
N51L Cd10 N21J C25J 171.7(8)
N51U Cd10 N21J C25J -34.5(17)
N41L Cd10 N21J C25J 97.2(8)
N41U Cd10 N21J C25J -94.8(8)
N11J Cd10 N21J N22J 180(100)
N51L Cd10 N21J N22J -8.7(12)
N51U Cd10 N21J N22J 145.1(13)
N41L Cd10 N21J N22J -83.2(12)
N41U Cd10 N21J N22J 84.8(12)
C25J N21J N22J C31J -179.7(12)
Cd10 N21J N22J C31J 0.6(19)
C25J N21J N22J C23J 1.1(14)
Cd10 N21J N22J C23J -178.5(10)
C31J N22J C23J C24J 178.8(13)
N21J N22J C23J C24J -2.1(16)
N22J C23J C24J C25J 2.2(16)
N22J N21J C25J C24J 0.2(14)
Cd10 N21J C25J C24J 180.0(8)
N22J N21J C25J C12J -177.1(12)
Cd10 N21J C25J C12J 2.7(15)
C23J C24J C25J N21J -1.5(15)
C23J C24J C25J C12J 175.5(14)
N11J C12J C25J N21J -5.2(19)
C13J C12J C25J N21J 179.8(13)
N11J C12J C25J C24J 178.2(13)
C13J C12J C25J C24J 3(2)
N21J N22J C31J C32J 79.1(18)
C23J N22J C31J C32J -102.0(18)
N22J C31J C32J C37J -156.8(14)
N22J C31J C32J C33J 18(2)
C37J C32J C33J C34J -8(2)
C31J C32J C33J C34J 177.5(12)
C32J C33J C34J C35J 7.2(19)
C33J C34J C35J C36J -4(2)
C33J C34J C35J C38J 174.7(12)
C34J C35J C36J C37J 2(2)
C38J C35J C36J C37J -177.0(13)
C33J C32J C37J C36J 6(2)
C31J C32J C37J C36J -179.6(13)
C35J C36J C37J C32J -3(2)
C36J C35J C38J N42J -152.8(12)
C34J C35J C38J N42J 28.0(19)
N51J Cd11 N41J C45J -2.0(7)
N21K Cd11 N41J C45J 98.8(8)
N11K Cd11 N41J C45J 173.6(7)
N41W Cd11 N41J C45J -54.2(11)
N51W Cd11 N41J C45J -97.4(8)
N51J Cd11 N41J N42J -179(100)
N21K Cd11 N41J N42J -78.4(11)
N11K Cd11 N41J N42J -3.7(11)
N41W Cd11 N41J N42J 128.5(10)
N51W Cd11 N41J N42J 85.4(11)
C45J N41J N42J C43J 0.2(13)
Cd11 N41J N42J C43J 177.5(9)
C45J N41J N42J C38J 177.2(11)
Cd11 N41J N42J C38J -5.5(18)
C35J C38J N42J N41J 74.5(15)
C35J C38J N42J C43J -109.1(15)
N41J N42J C43J C44J -0.6(15)
C38J N42J C43J C44J -177.4(13)
N42J C43J C44J C45J 0.7(16)
N42J N41J C45J C44J 0.2(13)
Cd11 N41J C45J C44J -177.8(8)
N42J N41J C45J C52J -175.9(10)
Cd11 N41J C45J C52J 6.0(13)
C43J C44J C45J N41J -0.6(15)
C43J C44J C45J C52J 175.0(13)
N21K Cd11 N51J C56J 79.8(9)
N11K Cd11 N51J C56J 94(4)
N41J Cd11 N51J C56J 179.8(9)
N41W Cd11 N51J C56J -21.7(9)
N51W Cd11 N51J C56J -92.5(9)
N21K Cd11 N51J C52J -102.1(7)
N11K Cd11 N51J C52J -88(4)
N41J Cd11 N51J C52J -2.1(7)
N41W Cd11 N51J C52J 156.3(7)
N51W Cd11 N51J C52J 85.6(7)
C56J N51J C52J C53J 4.2(16)
Cd11 N51J C52J C53J -174.0(8)
C56J N51J C52J C45J -175.9(10)
Cd11 N51J C52J C45J 5.9(12)
N41J C45J C52J N51J -8.3(16)
C44J C45J C52J N51J 176.6(12)
N41J C45J C52J C53J 171.7(11)
C44J C45J C52J C53J -3(2)
N51J C52J C53J C54J -2.7(18)
C45J C52J C53J C54J 177.3(11)
C52J C53J C54J C55J 1.2(19)
C53J C54J C55J C56J -1.2(19)
C52J N51J C56J C55J -4.2(16)
Cd11 N51J C56J C55J 173.8(8)
C54J C55J C56J N51J 2.7(18)
N51J Cd11 N11K C16K 169(4)
N21K Cd11 N11K C16K -176.8(10)
N41J Cd11 N11K C16K 84.3(9)
N41W Cd11 N11K C16K -75.5(9)
N51W Cd11 N11K C16K -4.8(9)
N51J Cd11 N11K C12K -18(4)
N21K Cd11 N11K C12K -3.3(7)
N41J Cd11 N11K C12K -102.1(7)
N41W Cd11 N11K C12K 98.0(7)
N51W Cd11 N11K C12K 168.7(7)
C16K N11K C12K C13K -0.4(15)
Cd11 N11K C12K C13K -174.2(7)
C16K N11K C12K C25K 179.7(10)
Cd11 N11K C12K C25K 5.8(11)
N11K C12K C13K C14K 2.6(16)
C25K C12K C13K C14K -177.5(10)
C12K C13K C14K C15K -5.3(18)
C13K C14K C15K C16K 5.7(19)
C12K N11K C16K C15K 0.9(17)
Cd11 N11K C16K C15K 174.2(9)
C14K C15K C16K N11K -3.5(19)
N51J Cd11 N21K C25K 179.2(6)
N11K Cd11 N21K C25K 0.2(7)
N41J Cd11 N21K C25K 105.3(7)
N41W Cd11 N21K C25K -87.1(7)
N51W Cd11 N21K C25K -22.9(12)
N51J Cd11 N21K N22K 2.3(9)
N11K Cd11 N21K N22K -176.6(9)
N41J Cd11 N21K N22K -71.5(9)
N41W Cd11 N21K N22K 96.1(9)
N51W Cd11 N21K N22K 160.2(8)
C25K N21K N22K C23K -2.3(10)
Cd11 N21K N22K C23K 174.8(7)
C25K N21K N22K C31K 179.4(9)
Cd11 N21K N22K C31K -3.5(14)
N21K N22K C23K C24K 3.5(11)
C31K N22K C23K C24K -178.3(9)
N22K C23K C24K C25K -3.1(11)
N22K N21K C25K C24K 0.3(11)
Cd11 N21K C25K C24K -177.5(6)
N22K N21K C25K C12K -179.4(8)
Cd11 N21K C25K C12K 2.7(12)
C23K C24K C25K N21K 1.8(12)
C23K C24K C25K C12K -178.6(10)
N11K C12K C25K N21K -5.9(14)
C13K C12K C25K N21K 174.2(9)
N11K C12K C25K C24K 174.5(10)
C13K C12K C25K C24K -5.5(17)
C23K N22K C31K C32K -100.0(12)
N21K N22K C31K C32K 78.0(11)
N22K C31K C32K C37K -158.1(10)
N22K C31K C32K C33K 25.9(14)
C37K C32K C33K C34K 2.5(16)
C31K C32K C33K C34K 178.4(10)
C32K C33K C34K C35K -2.6(16)
C33K C34K C35K C36K 3.8(17)
C33K C34K C35K C38K 177.6(11)
C34K C35K C36K C37K -4.7(18)
C38K C35K C36K C37K -178.6(11)
C33K C32K C37K C36K -3.6(17)
C31K C32K C37K C36K -179.5(10)
C35K C36K C37K C32K 4.7(18)
C36K C35K C38K N42K -171.0(11)
C34K C35K C38K N42K 15.1(17)
N11L Cd12 N41K C45K 161.9(7)
N51K Cd12 N41K C45K -6.3(7)
N21L Cd12 N41K C45K 88.2(7)
N41N Cd12 N41K C45K -62.5(10)
N51N Cd12 N41K C45K -101.1(7)
N11L Cd12 N41K N42K -5.3(10)
N51K Cd12 N41K N42K -173.5(11)
N21L Cd12 N41K N42K -79.0(10)
N41N Cd12 N41K N42K 130.3(9)
N51N Cd12 N41K N42K 91.7(10)
C45K N41K N42K C43K -1.2(12)
Cd12 N41K N42K C43K 166.3(9)
C45K N41K N42K C38K 179.1(10)
Cd12 N41K N42K C38K -13.4(16)
C35K C38K N42K N41K 82.6(14)
C35K C38K N42K C43K -97.0(15)
N41K N42K C43K C44K 0.5(15)
C38K N42K C43K C44K -179.9(12)
N42K C43K C44K C45K 0.4(15)
N42K N41K C45K C44K 1.5(13)
Cd12 N41K C45K C44K -169.7(8)
N42K N41K C45K C52K -177.2(10)
Cd12 N41K C45K C52K 11.6(13)
C43K C44K C45K N41K -1.2(15)
C43K C44K C45K C52K 177.3(13)
N11L Cd12 N51K C56K 122.2(14)
N21L Cd12 N51K C56K 86.2(10)
N41K Cd12 N51K C56K -173.3(10)
N41N Cd12 N51K C56K -14.6(10)
N51N Cd12 N51K C56K -84.8(10)
N11L Cd12 N51K C52K -63.7(17)
N21L Cd12 N51K C52K -99.8(8)
N41K Cd12 N51K C52K 0.7(8)
N41N Cd12 N51K C52K 159.5(8)
N51N Cd12 N51K C52K 89.2(8)
C56K N51K C52K C53K -1.6(17)
Cd12 N51K C52K C53K -176.1(9)
C56K N51K C52K C45K 179.2(11)
Cd12 N51K C52K C45K 4.7(13)
N41K C45K C52K N51K -11.6(17)
C44K C45K C52K N51K 170.1(12)
N41K C45K C52K C53K 169.2(12)
C44K C45K C52K C53K -9(2)
N51K C52K C53K C54K 2(2)
C45K C52K C53K C54K -179.3(13)
C52K C53K C54K C55K -2(2)
C53K C54K C55K C56K 3(2)
C52K N51K C56K C55K 2.7(19)
Cd12 N51K C56K C55K 176.6(11)
C54K C55K C56K N51K -3(2)
N51K Cd12 N11L C16L 146.8(12)
N21L Cd12 N11L C16L -175.4(9)
N41K Cd12 N11L C16L 85.4(8)
N41N Cd12 N11L C16L -76.7(8)
N51N Cd12 N11L C16L -6.1(8)
N51K Cd12 N11L C12L -37.0(17)
N21L Cd12 N11L C12L 0.9(7)
N41K Cd12 N11L C12L -98.3(7)
N41N Cd12 N11L C12L 99.5(7)
N51N Cd12 N11L C12L 170.2(7)
C16L N11L C12L C13L 0.5(15)
Cd12 N11L C12L C13L -175.9(8)
C16L N11L C12L C25L 179.4(10)
Cd12 N11L C12L C25L 3.0(12)
N11L C12L C13L C14L 1.1(16)
C25L C12L C13L C14L -177.7(11)
C12L C13L C14L C15L -1.6(18)
C13L C14L C15L C16L 0.7(18)
C12L N11L C16L C15L -1.5(16)
Cd12 N11L C16L C15L 174.6(8)
C14L C15L C16L N11L 1.0(17)
N11L Cd12 N21L C25L -4.9(8)
N51K Cd12 N21L C25L 167.2(8)
N41K Cd12 N21L C25L 93.9(8)
N41N Cd12 N21L C25L -98.6(8)
N51N Cd12 N21L C25L -48.8(15)
N11L Cd12 N21L N22L -178.4(12)
N51K Cd12 N21L N22L -6.3(12)
N41K Cd12 N21L N22L -79.6(11)
N41N Cd12 N21L N22L 87.9(11)
N51N Cd12 N21L N22L 137.8(11)
C25L N21L N22L C23L -0.4(13)
Cd12 N21L N22L C23L 173.3(9)
C25L N21L N22L C31L -174.8(12)
Cd12 N21L N22L C31L -1.0(19)
N21L N22L C23L C24L 0.5(14)
C31L N22L C23L C24L 174.6(13)
N22L C23L C24L C25L -0.3(14)
N22L N21L C25L C24L 0.2(13)
Cd12 N21L C25L C24L -175.4(7)
N22L N21L C25L C12L -175.8(10)
Cd12 N21L C25L C12L 8.7(14)
C23L C24L C25L N21L 0.1(14)
C23L C24L C25L C12L 175.5(12)
N11L C12L C25L N21L -8.1(16)
C13L C12L C25L N21L 170.7(11)
N11L C12L C25L C24L 176.9(11)
C13L C12L C25L C24L -4.3(19)
N21L N22L C31L C32L 82.8(17)
C23L N22L C31L C32L -90.7(17)
N22L C31L C32L C37L 11(2)
N22L C31L C32L C33L -169.7(14)
C37L C32L C33L C34L -1(2)
C31L C32L C33L C34L 179.3(15)
C32L C33L C34L C35L 5(3)
C33L C34L C35L C36L -7(3)
C33L C34L C35L C38L 174.7(18)
C34L C35L C36L C37L 5(2)
C38L C35L C36L C37L -176.2(16)
C33L C32L C37L C36L 0(2)
C31L C32L C37L C36L 179.3(15)
C35L C36L C37L C32L -2(2)
C36L C35L C38L N42L 6(3)
C34L C35L C38L N42L -175.1(18)
N11J Cd10 N41L C45L 171.2(10)
N51L Cd10 N41L C45L -0.7(10)
N51U Cd10 N41L C45L -94.6(11)
N21J Cd10 N41L C45L 97.9(10)
N41U Cd10 N41L C45L -54.6(15)
N11J Cd10 N41L N42L -4.5(16)
N51L Cd10 N41L N42L -176.4(17)
N51U Cd10 N41L N42L 89.7(16)
N21J Cd10 N41L N42L -77.8(16)
N41U Cd10 N41L N42L 129.7(14)
C35L C38L N42L C43L -91(3)
C35L C38L N42L N41L 86(2)
C45L N41L N42L C38L 178.3(17)
Cd10 N41L N42L C38L -6(3)
C45L N41L N42L C43L -4.1(18)
Cd10 N41L N42L C43L 171.7(13)
C38L N42L C43L C44L -179(2)
N41L N42L C43L C44L 4(2)
N42L C43L C44L C45L -2(2)
N42L N41L C45L C44L 2.7(18)
Cd10 N41L C45L C44L -174.5(10)
N42L N41L C45L C52L -179.3(15)
Cd10 N41L C45L C52L 3.5(19)
C43L C44L C45L N41L 0(2)
C43L C44L C45L C52L -178.2(17)
N11J Cd10 N51L C56L 136(2)
N51U Cd10 N51L C56L -86.1(12)
N21J Cd10 N51L C56L 86.6(12)
N41L Cd10 N51L C56L -174.6(13)
N41U Cd10 N51L C56L -15.5(12)
N11J Cd10 N51L C52L -51(3)
N51U Cd10 N51L C52L 86.5(12)
N21J Cd10 N51L C52L -100.8(11)
N41L Cd10 N51L C52L -2.1(11)
N41U Cd10 N51L C52L 157.1(11)
C56L N51L C52L C53L 3(2)
Cd10 N51L C52L C53L -169.9(12)
C56L N51L C52L C45L 177.6(14)
Cd10 N51L C52L C45L 4.5(19)
N41L C45L C52L N51L -6(2)
C44L C45L C52L N51L 172.0(16)
N41L C45L C52L C53L 168.2(17)
C44L C45L C52L C53L -14(3)
N51L C52L C53L C54L -2(3)
C45L C52L C53L C54L -176.0(18)
C52L C53L C54L C55L -1(3)
C53L C54L C55L C56L 2(3)
C52L N51L C56L C55L -1(2)
Cd10 N51L C56L C55L 170.9(13)
C54L C55L C56L N51L -1(3)
N21O Cd13 N11M C12M -69.9(13)
N21N Cd13 N11M C12M 97.9(9)
N21M Cd13 N11M C12M 0.9(8)
N11N Cd13 N11M C12M 169.3(9)
N11O Cd13 N11M C12M -100.7(9)
N21O Cd13 N11M C16M 107.4(12)
N21N Cd13 N11M C16M -84.7(10)
N21M Cd13 N11M C16M 178.3(11)
N11N Cd13 N11M C16M -13.3(11)
N11O Cd13 N11M C16M 76.7(11)
C16M N11M C12M C13M -3.1(19)
Cd13 N11M C12M C13M 174.4(10)
C16M N11M C12M C25M 178.6(12)
Cd13 N11M C12M C25M -3.9(14)
N11M C12M C13M C14M 0(2)
C25M C12M C13M C14M 177.9(13)
C12M C13M C14M C15M 3(2)
C13M C14M C15M C16M -1(2)
C12M N11M C16M C15M 4(2)
Cd13 N11M C16M C15M -172.9(11)
C14M C15M C16M N11M -2(2)
N21O Cd13 N21M C25M 161.6(8)
N11M Cd13 N21M C25M 2.3(8)
N21N Cd13 N21M C25M -94.4(8)
N11N Cd13 N21M C25M -37.7(14)
N11O Cd13 N21M C25M 88.5(8)
N21O Cd13 N21M N22M -24.7(10)
N11M Cd13 N21M N22M 176.0(11)
N21N Cd13 N21M N22M 79.2(10)
N11N Cd13 N21M N22M 135.9(11)
N11O Cd13 N21M N22M -97.9(10)
C25M N21M N22M C23M 1.8(12)
Cd13 N21M N22M C23M -172.1(8)
C25M N21M N22M C31M -172.3(9)
Cd13 N21M N22M C31M 13.8(15)
N21M N22M C23M C24M -4.5(13)
C31M N22M C23M C24M 169.1(10)
N22M C23M C24M C25M 5.3(14)
N22M N21M C25M C24M 1.5(12)
Cd13 N21M C25M C24M 177.4(8)
N22M N21M C25M C12M 178.7(11)
Cd13 N21M C25M C12M -5.5(14)
C23M C24M C25M N21M -4.3(14)
C23M C24M C25M C12M 178.8(13)
N11M C12M C25M N21M 6.6(18)
C13M C12M C25M N21M -171.7(12)
N11M C12M C25M C24M -176.9(13)
C13M C12M C25M C24M 5(2)
C23M N22M C31M C32M -101.5(12)
N21M N22M C31M C32M 71.5(11)
N22M C31M C32M C37M -2.3(13)
N22M C31M C32M C33M 175.5(8)
C37M C32M C33M C34M -0.2(14)
C31M C32M C33M C34M -178.0(9)
C32M C33M C34M C35M -2.8(16)
C33M C34M C35M C36M 3.7(17)
C33M C34M C35M C38M -176.0(10)
C34M C35M C36M C37M -1.6(16)
C38M C35M C36M C37M 178.0(10)
C33M C32M C37M C36M 2.2(14)
C31M C32M C37M C36M 179.9(9)
C35M C36M C37M C32M -1.3(15)
C36M C35M C38M N42M 9.9(16)
C34M C35M C38M N42M -170.4(11)
N11A Cd1 N41M N42M -89.3(11)
N51C Cd1 N41M N42M 85.2(11)
N41C Cd1 N41M N42M 140.2(9)
N21A Cd1 N41M N42M -16.5(11)
N51M Cd1 N41M N42M -176.6(11)
N11A Cd1 N41M C45M 79.9(8)
N51C Cd1 N41M C45M -105.7(8)
N41C Cd1 N41M C45M -50.6(11)
N21A Cd1 N41M C45M 152.7(8)
N51M Cd1 N41M C45M -7.4(8)
C45M N41M N42M C43M -0.1(14)
Cd1 N41M N42M C43M 169.8(9)
C45M N41M N42M C38M -173.9(11)
Cd1 N41M N42M C38M -4.0(18)
C35M C38M N42M N41M 76.7(15)
C35M C38M N42M C43M -96.1(15)
N41M N42M C43M C44M 1.7(17)
C38M N42M C43M C44M 175.3(13)
N42M C43M C44M C45M -2.5(17)
N42M N41M C45M C44M -1.5(14)
Cd1 N41M C45M C44M -173.7(9)
N42M N41M C45M C52M -177.5(10)
Cd1 N41M C45M C52M 10.2(14)
C43M C44M C45M N41M 2.4(16)
C43M C44M C45M C52M 177.9(13)
N11A Cd1 N51M C56M 84.9(9)
N51C Cd1 N51M C56M -88.1(9)
N41C Cd1 N51M C56M -18.0(9)
N41M Cd1 N51M C56M -178.6(9)
N21A Cd1 N51M C56M 94.3(11)
N11A Cd1 N51M C52M -92.3(8)
N51C Cd1 N51M C52M 94.7(8)
N41C Cd1 N51M C52M 164.8(8)
N41M Cd1 N51M C52M 4.2(7)
N21A Cd1 N51M C52M -82.9(11)
C56M N51M C52M C53M 1.7(16)
Cd1 N51M C52M C53M 179.0(9)
C56M N51M C52M C45M -178.0(10)
Cd1 N51M C52M C45M -0.7(13)
N41M C45M C52M N51M -6.4(16)
C44M C45M C52M N51M 178.6(13)
N41M C45M C52M C53M 173.9(11)
C44M C45M C52M C53M -1(2)
N51M C52M C53M C54M -1.6(19)
C45M C52M C53M C54M 178.1(12)
C52M C53M C54M C55M 0(2)
C53M C54M C55M C56M 1(2)
C52M N51M C56M C55M -0.2(17)
Cd1 N51M C56M C55M -177.2(8)
C54M C55M C56M N51M -1.4(18)
N21O Cd13 N11N C12N 99.4(8)
N11M Cd13 N11N C12N -99.2(9)
N21N Cd13 N11N C12N -0.8(8)
N21M Cd13 N11N C12N -61.4(14)
N11O Cd13 N11N C12N 171.0(8)
N21O Cd13 N11N C16N -82.9(12)
N11M Cd13 N11N C16N 78.5(12)
N21N Cd13 N11N C16N 177.0(12)
N21M Cd13 N11N C16N 116.3(13)
N11O Cd13 N11N C16N -11.3(12)
C16N N11N C12N C13N 6.5(18)
Cd13 N11N C12N C13N -175.6(9)
C16N N11N C12N C25N -176.6(12)
Cd13 N11N C12N C25N 1.3(13)
N11N C12N C13N C14N -9(2)
C25N C12N C13N C14N 173.8(14)
C12N C13N C14N C15N 9(3)
C13N C14N C15N C16N -6(3)
C12N N11N C16N C15N -4(2)
Cd13 N11N C16N C15N 178.3(14)
C14N C15N C16N N11N 4(3)
N21O Cd13 N21N C25N -93.5(6)
N11M Cd13 N21N C25N 91.0(6)
N21M Cd13 N21N C25N 164.1(6)
N11N Cd13 N21N C25N 0.1(6)
N11O Cd13 N21N C25N -23.9(12)
N21O Cd13 N21N N22N 88.0(9)
N11M Cd13 N21N N22N -87.4(9)
N21M Cd13 N21N N22N -14.3(9)
N11N Cd13 N21N N22N -178.3(10)
N11O Cd13 N21N N22N 157.6(8)
C25N N21N N22N C23N 0.7(10)
Cd13 N21N N22N C23N 179.2(7)
C25N N21N N22N C31N -179.0(8)
Cd13 N21N N22N C31N -0.5(13)
N21N N22N C23N C24N -0.7(10)
C31N N22N C23N C24N 179.1(8)
N22N C23N C24N C25N 0.3(10)
N22N N21N C25N C24N -0.5(10)
Cd13 N21N C25N C24N -179.4(6)
N22N N21N C25N C12N 179.4(8)
Cd13 N21N C25N C12N 0.5(11)
C23N C24N C25N N21N 0.1(10)
C23N C24N C25N C12N -179.8(10)
N11N C12N C25N N21N -1.2(15)
C13N C12N C25N N21N 175.6(10)
N11N C12N C25N C24N 178.6(10)
C13N C12N C25N C24N -4.6(18)
N21N N22N C31N C32N 86.1(11)
C23N N22N C31N C32N -93.6(11)
N22N C31N C32N C33N 172.0(9)
N22N C31N C32N C37N -11.8(14)
C37N C32N C33N C34N 0.2(16)
C31N C32N C33N C34N 176.4(10)
C32N C33N C34N C35N 0.1(17)
C33N C34N C35N C36N 0.6(17)
C33N C34N C35N C38N -176.0(11)
C34N C35N C36N C37N -1.5(17)
C38N C35N C36N C37N 174.8(10)
C33N C32N C37N C36N -1.1(15)
C31N C32N C37N C36N -177.2(9)
C35N C36N C37N C32N 1.8(15)
C36N C35N C38N N42N 8.6(17)
C34N C35N C38N N42N -174.9(10)
N11L Cd12 N41N N42N -80.7(10)
N51K Cd12 N41N N42N 90.4(10)
N21L Cd12 N41N N42N -8.2(10)
N41K Cd12 N41N N42N 142.8(9)
N51N Cd12 N41N N42N -175.7(10)
N11L Cd12 N41N C45N 99.4(7)
N51K Cd12 N41N C45N -89.5(7)
N21L Cd12 N41N C45N 172.0(7)
N41K Cd12 N41N C45N -37.1(11)
N51N Cd12 N41N C45N 4.5(7)
C45N N41N N42N C43N -0.1(11)
Cd12 N41N N42N C43N -180.0(8)
C45N N41N N42N C38N 178.7(9)
Cd12 N41N N42N C38N -1.2(15)
C35N C38N N42N N41N 80.8(13)
C35N C38N N42N C43N -100.6(13)
N41N N42N C43N C44N -0.1(13)
C38N N42N C43N C44N -178.9(10)
N42N C43N C44N C45N 0.2(13)
N42N N41N C45N C44N 0.3(11)
Cd12 N41N C45N C44N -179.8(6)
N42N N41N C45N C52N 175.4(9)
Cd12 N41N C45N C52N -4.7(12)
C43N C44N C45N N41N -0.3(12)
C43N C44N C45N C52N -174.9(11)
N11L Cd12 N51N C56N 87.5(8)
N51K Cd12 N51N C56N -86.6(8)
N21L Cd12 N51N C56N 129.1(10)
N41K Cd12 N51N C56N -14.6(8)
N41N Cd12 N51N C56N -177.8(8)
N11L Cd12 N51N C52N -98.8(7)
N51K Cd12 N51N C52N 87.1(7)
N21L Cd12 N51N C52N -57.3(13)
N41K Cd12 N51N C52N 159.1(7)
N41N Cd12 N51N C52N -4.1(7)
C56N N51N C52N C53N 6.2(14)
Cd12 N51N C52N C53N -167.7(7)
C56N N51N C52N C45N 177.3(9)
Cd12 N51N C52N C45N 3.4(11)
N41N C45N C52N N51N 0.9(14)
C44N C45N C52N N51N 174.9(10)
N41N C45N C52N C53N 171.6(10)
C44N C45N C52N C53N -14.4(17)
N51N C52N C53N C54N -5.9(15)
C45N C52N C53N C54N -176.4(10)
C52N C53N C54N C55N 2.6(16)
C53N C54N C55N C56N 0.3(16)
C52N N51N C56N C55N -3.3(15)
Cd12 N51N C56N C55N 170.1(7)
C54N C55N C56N N51N -0.1(16)
N21O Cd13 N11O C16O 177.8(12)
N11M Cd13 N11O C16O -13.7(12)
N21N Cd13 N11O C16O 102.8(13)
N21M Cd13 N11O C16O -85.3(12)
N11N Cd13 N11O C16O 80.1(12)
N21O Cd13 N11O C12O 2.9(8)
N11M Cd13 N11O C12O 171.4(9)
N21N Cd13 N11O C12O -72.1(13)
N21M Cd13 N11O C12O 99.8(9)
N11N Cd13 N11O C12O -94.8(9)
C16O N11O C12O C25O -178.8(12)
Cd13 N11O C12O C25O -3.5(14)
C16O N11O C12O C13O 2(2)
Cd13 N11O C12O C13O 177.4(10)
N11O C12O C13O C14O -3(2)
C25O C12O C13O C14O 178.0(14)
C12O C13O C14O C15O 4(3)
C13O C14O C15O C16O -4(3)
C12O N11O C16O C15O -2(2)
Cd13 N11O C16O C15O -176.6(12)
C14O C15O C16O N11O 3(3)
N11M Cd13 N21O N22O 146.6(9)
N21N Cd13 N21O N22O -21.2(10)
N21M Cd13 N21O N22O 80.8(10)
N11N Cd13 N21O N22O -93.3(10)
N11O Cd13 N21O N22O 179.2(10)
N11M Cd13 N21O C25O -34.5(12)
N21N Cd13 N21O C25O 157.7(7)
N21M Cd13 N21O C25O -100.3(7)
N11N Cd13 N21O C25O 85.6(7)
N11O Cd13 N21O C25O -1.9(7)
C25O N21O N22O C23O 0.4(11)
Cd13 N21O N22O C23O 179.4(8)
C25O N21O N22O C31O -178.3(9)
Cd13 N21O N22O C31O 0.7(15)
N21O N22O C23O C24O -0.9(14)
C31O N22O C23O C24O 177.8(11)
N22O C23O C24O C25O 1.0(15)
N22O N21O C25O C24O 0.2(12)
Cd13 N21O C25O C24O -179.1(8)
N22O N21O C25O C12O -179.8(10)
Cd13 N21O C25O C12O 0.9(13)
C23O C24O C25O N21O -0.7(15)
C23O C24O C25O C12O 179.3(13)
N11O C12O C25O N21O 1.8(17)
C13O C12O C25O N21O -179.0(12)
N11O C12O C25O C24O -178.2(13)
C13O C12O C25O C24O 1(2)
N21O N22O C31O C32O 88.3(12)
C23O N22O C31O C32O -90.3(13)
N22O C31O C32O C37O -11.7(15)
N22O C31O C32O C33O 168.7(10)
C37O C32O C33O C34O -4.6(18)
C31O C32O C33O C34O 174.9(11)
C32O C33O C34O C35O 6.1(18)
C33O C34O C35O C36O -7.3(19)
C33O C34O C35O C38O -176.0(11)
C34O C35O C36O C37O 6.8(18)
C38O C35O C36O C37O 174.9(11)
C33O C32O C37O C36O 4.0(17)
C31O C32O C37O C36O -175.5(10)
C35O C36O C37O C32O -5.0(17)
C36O C35O C38O N42O 7.0(16)
C34O C35O C38O N42O 175.8(11)
N51O Cd4 N41O C45O -4.5(9)
N11D Cd4 N41O C45O 84.3(9)
N51F Cd4 N41O C45O -101.8(9)
N21D Cd4 N41O C45O 157.0(9)
N41F Cd4 N41O C45O -58.4(13)
N51O Cd4 N41O N42O 176.8(13)
N11D Cd4 N41O N42O -94.4(12)
N51F Cd4 N41O N42O 79.4(12)
N21D Cd4 N41O N42O -21.8(12)
N41F Cd4 N41O N42O 122.8(12)
C45O N41O N42O C43O 3.5(14)
Cd4 N41O N42O C43O -177.8(10)
C45O N41O N42O C38O -172.1(12)
Cd4 N41O N42O C38O 7(2)
C35O C38O N42O N41O 74.6(15)
C35O C38O N42O C43O -100.2(15)
N41O N42O C43O C44O -4.5(15)
C38O N42O C43O C44O 171.0(12)
N42O C43O C44O C45O 3.6(16)
N42O N41O C45O C44O -1.2(15)
Cd4 N41O C45O C44O 179.6(9)
N42O N41O C45O C52O 177.8(12)
Cd4 N41O C45O C52O -1.4(17)
C43O C44O C45O N41O -1.5(16)
C43O C44O C45O C52O 179.6(15)
N11D Cd4 N51O C56O 76.6(11)
N51F Cd4 N51O C56O -97.0(11)
N21D Cd4 N51O C56O 113.7(12)
N41F Cd4 N51O C56O -25.5(11)
N41O Cd4 N51O C56O 176.1(11)
N11D Cd4 N51O C52O -89.1(10)
N51F Cd4 N51O C52O 97.3(10)
N21D Cd4 N51O C52O -52.0(15)
N41F Cd4 N51O C52O 168.8(10)
N41O Cd4 N51O C52O 10.5(9)
C56O N51O C52O C45O 179.6(13)
Cd4 N51O C52O C45O -15.0(16)
C56O N51O C52O C53O 12(2)
Cd4 N51O C52O C53O 177.4(11)
N41O C45O C52O N51O 11(2)
C44O C45O C52O N51O -170.5(14)
N41O C45O C52O C53O 177.7(14)
C44O C45O C52O C53O -3(3)
N51O C52O C53O C54O -8(2)
C45O C52O C53O C54O -174.1(15)
C52O C53O C54O C55O 1(3)
C53O C54O C55O C56O 1(3)
C52O N51O C56O C55O -10(2)
Cd4 N51O C56O C55O -175.0(13)
C54O C55O C56O N51O 3(3)
N21Q Cd14 N11P C16P -85.1(8)
N11Q Cd14 N11P C16P -12.9(8)
N11R Cd14 N11P C16P 80.2(8)
N21P Cd14 N11P C16P 179.6(8)
N21R Cd14 N11P C16P 119.1(9)
N21Q Cd14 N11P C12P 90.3(6)
N11Q Cd14 N11P C12P 162.4(6)
N11R Cd14 N11P C12P -104.5(6)
N21P Cd14 N11P C12P -5.0(6)
N21R Cd14 N11P C12P -65.5(10)
C16P N11P C12P C13P -1.2(13)
Cd14 N11P C12P C13P -176.8(7)
C16P N11P C12P C25P -179.3(9)
Cd14 N11P C12P C25P 5.1(10)
N11P C12P C13P C14P -0.2(17)
C25P C12P C13P C14P 177.8(12)
C12P C13P C14P C15P 0(2)
C13P C14P C15P C16P 2(2)
C12P N11P C16P C15P 3.1(16)
Cd14 N11P C16P C15P 178.2(9)
C14P C15P C16P N11P -3.4(18)
N21Q Cd14 N21P N22P 84.8(9)
N11Q Cd14 N21P N22P 135.5(9)
N11R Cd14 N21P N22P -90.2(9)
N21R Cd14 N21P N22P -17.6(9)
N11P Cd14 N21P N22P 178.4(10)
N21Q Cd14 N21P C25P -89.0(7)
N11Q Cd14 N21P C25P -38.3(12)
N11R Cd14 N21P C25P 96.0(7)
N21R Cd14 N21P C25P 168.6(6)
N11P Cd14 N21P C25P 4.6(6)
C25P N21P N22P C23P 1.3(11)
Cd14 N21P N22P C23P -172.8(8)
C25P N21P N22P C31P -177.7(8)
Cd14 N21P N22P C31P 8.3(13)
N21P N22P C23P C24P -0.2(11)
C31P N22P C23P C24P 178.7(8)
N22P C23P C24P C25P -0.9(11)
N22P N21P C25P C12P -179.9(9)
Cd14 N21P C25P C12P -3.9(11)
N22P N21P C25P C24P -1.8(10)
Cd14 N21P C25P C24P 174.1(6)
N11P C12P C25P N21P -0.8(14)
C13P C12P C25P N21P -178.7(10)
N11P C12P C25P C24P -178.4(10)
C13P C12P C25P C24P 3.7(17)
C23P C24P C25P N21P 1.7(11)
C23P C24P C25P C12P 179.6(10)
N21P N22P C31P C32P 76.5(10)
C23P N22P C31P C32P -102.2(11)
N22P C31P C32P C37P -7.9(13)
N22P C31P C32P C33P 174.0(8)
C37P C32P C33P C34P 1.0(13)
C31P C32P C33P C34P 179.2(9)
C32P C33P C34P C35P -2.0(14)
C33P C34P C35P C36P 3.1(13)
C33P C34P C35P C38P -177.0(8)
C34P C35P C36P C37P -3.2(13)
C38P C35P C36P C37P 176.9(8)
C33P C32P C37P C36P -1.0(13)
C31P C32P C37P C36P -179.1(8)
C35P C36P C37P C32P 2.1(13)
C36P C35P C38P N42P 7.4(12)
C34P C35P C38P N42P -172.5(8)
N11B Cd2 N41P N42P -91.7(8)
N21B Cd2 N41P N42P -19.4(8)
N51A Cd2 N41P N42P 84.6(8)
N51P Cd2 N41P N42P 178.6(9)
N41A Cd2 N41P N42P 130.2(8)
N11B Cd2 N41P C45P 88.3(6)
N21B Cd2 N41P C45P 160.6(6)
N51A Cd2 N41P C45P -95.4(6)
N51P Cd2 N41P C45P -1.4(6)
N41A Cd2 N41P C45P -49.8(9)
C45P N41P N42P C43P 1.2(10)
Cd2 N41P N42P C43P -178.8(7)
C45P N41P N42P C38P -174.6(8)
Cd2 N41P N42P C38P 5.4(12)
C35P C38P N42P N41P 75.8(10)
C35P C38P N42P C43P -99.2(11)
N41P N42P C43P C44P 2.0(12)
C38P N42P C43P C44P 177.4(9)
N42P C43P C44P C45P -4.1(12)
N42P N41P C45P C44P -3.7(10)
Cd2 N41P C45P C44P 176.3(6)
N42P N41P C45P C52P -179.2(8)
Cd2 N41P C45P C52P 0.8(10)
C43P C44P C45P N41P 4.9(12)
C43P C44P C45P C52P -180.0(10)
N11B Cd2 N51P C52P -94.1(7)
N21B Cd2 N51P C52P -71.0(11)
N51A Cd2 N51P C52P 90.6(7)
N41P Cd2 N51P C52P 2.0(6)
N41A Cd2 N51P C52P 160.9(7)
N11B Cd2 N51P C56P 83.9(8)
N21B Cd2 N51P C56P 106.9(10)
N51A Cd2 N51P C56P -91.5(8)
N41P Cd2 N51P C56P 179.9(9)
N41A Cd2 N51P C56P -21.2(8)
C56P N51P C52P C53P -0.3(15)
Cd2 N51P C52P C53P 177.7(7)
C56P N51P C52P C45P 179.7(9)
Cd2 N51P C52P C45P -2.3(11)
N41P C45P C52P N51P 1.0(13)
C44P C45P C52P N51P -173.5(10)
N41P C45P C52P C53P -179.0(9)
C44P C45P C52P C53P 6.5(17)
N51P C52P C53P C54P -0.6(17)
C45P C52P C53P C54P 179.4(11)
C52P C53P C54P C55P -4(2)
C53P C54P C55P C56P 9(2)
C52P N51P C56P C55P 5.6(17)
Cd2 N51P C56P C55P -172.2(10)
C54P C55P C56P N51P -10(2)
N21Q Cd14 N11Q C16Q -179.8(9)
N11R Cd14 N11Q C16Q -9.0(9)
N21P Cd14 N11Q C16Q 126.2(9)
N21R Cd14 N11Q C16Q -80.6(8)
N11P Cd14 N11Q C16Q 85.8(8)
N21Q Cd14 N11Q C12Q 3.3(7)
N11R Cd14 N11Q C12Q 174.1(7)
N21P Cd14 N11Q C12Q -50.7(12)
N21R Cd14 N11Q C12Q 102.5(7)
N11P Cd14 N11Q C12Q -91.1(7)
C16Q N11Q C12Q C13Q 2.0(15)
Cd14 N11Q C12Q C13Q 179.0(8)
C16Q N11Q C12Q C25Q 179.7(10)
Cd14 N11Q C12Q C25Q -3.2(12)
N11Q C12Q C13Q C14Q 1.4(17)
C25Q C12Q C13Q C14Q -176.2(11)
C12Q C13Q C14Q C15Q -3.1(19)
C13Q C14Q C15Q C16Q 1.5(18)
C12Q N11Q C16Q C15Q -3.6(16)
Cd14 N11Q C16Q C15Q 179.5(8)
C14Q C15Q C16Q N11Q 1.9(18)
N11Q Cd14 N21Q C25Q -2.9(7)
N11R Cd14 N21Q C25Q -34.1(13)
N21P Cd14 N21Q C25Q 162.1(7)
N21R Cd14 N21Q C25Q -97.6(7)
N11P Cd14 N21Q C25Q 89.9(7)
N11Q Cd14 N21Q N22Q 169.1(10)
N11R Cd14 N21Q N22Q 137.9(9)
N21P Cd14 N21Q N22Q -25.9(10)
N21R Cd14 N21Q N22Q 74.4(9)
N11P Cd14 N21Q N22Q -98.1(9)
C25Q N21Q N22Q C23Q 0.7(11)
Cd14 N21Q N22Q C23Q -171.6(7)
C25Q N21Q N22Q C31Q -175.6(9)
Cd14 N21Q N22Q C31Q 12.1(15)
N21Q N22Q C23Q C24Q 0.3(11)
C31Q N22Q C23Q C24Q 176.4(9)
N22Q C23Q C24Q C25Q -1.1(12)
N22Q N21Q C25Q C24Q -1.4(11)
Cd14 N21Q C25Q C24Q 173.1(7)
N22Q N21Q C25Q C12Q -171.9(9)
Cd14 N21Q C25Q C12Q 2.5(13)
C23Q C24Q C25Q N21Q 1.5(12)
C23Q C24Q C25Q C12Q 171.1(11)
N11Q C12Q C25Q N21Q 0.5(16)
C13Q C12Q C25Q N21Q 178.1(10)
N11Q C12Q C25Q C24Q -167.9(10)
C13Q C12Q C25Q C24Q 9.7(19)
N21Q N22Q C31Q C32Q 84.0(11)
C23Q N22Q C31Q C32Q -91.6(12)
N22Q C31Q C32Q C33Q 170.6(8)
N22Q C31Q C32Q C37Q -11.5(13)
C37Q C32Q C33Q C34Q 1.5(14)
C31Q C32Q C33Q C34Q 179.5(9)
C32Q C33Q C34Q C35Q -3.3(15)
C33Q C34Q C35Q C36Q 4.5(15)
C33Q C34Q C35Q C38Q -175.6(10)
C34Q C35Q C36Q C37Q -3.9(15)
C38Q C35Q C36Q C37Q 176.3(10)
C33Q C32Q C37Q C36Q -0.9(14)
C31Q C32Q C37Q C36Q -178.8(9)
C35Q C36Q C37Q C32Q 2.1(15)
C36Q C35Q C38Q N42Q 10.2(15)
C34Q C35Q C38Q N42Q -169.6(9)
N11F Cd6 N41Q N42Q -91.8(12)
N51E Cd6 N41Q N42Q 82.7(12)
N21F Cd6 N41Q N42Q -18.9(12)
N41E Cd6 N41Q N42Q 132.1(12)
N51Q Cd6 N41Q N42Q 179.0(13)
N11F Cd6 N41Q C45Q 87.0(9)
N51E Cd6 N41Q C45Q -98.5(10)
N21F Cd6 N41Q C45Q 160.0(9)
N41E Cd6 N41Q C45Q -49.1(14)
N51Q Cd6 N41Q C45Q -2.1(9)
C45Q N41Q N42Q C43Q 1.6(14)
Cd6 N41Q N42Q C43Q -179.5(9)
C45Q N41Q N42Q C38Q -174.9(11)
Cd6 N41Q N42Q C38Q 4.0(18)
C35Q C38Q N42Q N41Q 81.4(13)
C35Q C38Q N42Q C43Q -94.6(14)
N41Q N42Q C43Q C44Q -3.1(15)
C38Q N42Q C43Q C44Q 173.3(11)
N42Q C43Q C44Q C45Q 3.2(15)
N42Q N41Q C45Q C44Q 0.5(14)
Cd6 N41Q C45Q C44Q -178.7(8)
N42Q N41Q C45Q C52Q 178.8(12)
Cd6 N41Q C45Q C52Q -0.4(17)
C43Q C44Q C45Q N41Q -2.3(16)
C43Q C44Q C45Q C52Q 179.6(15)
N11F Cd6 N51Q C56Q 92.8(12)
N51E Cd6 N51Q C56Q -85.5(13)
N21F Cd6 N51Q C56Q 114.1(14)
N41E Cd6 N51Q C56Q -13.0(13)
N41Q Cd6 N51Q C56Q -175.7(13)
N11F Cd6 N51Q C52Q -86.8(11)
N51E Cd6 N51Q C52Q 94.8(11)
N21F Cd6 N51Q C52Q -65.6(16)
N41E Cd6 N51Q C52Q 167.3(11)
N41Q Cd6 N51Q C52Q 4.6(10)
C56Q N51Q C52Q C53Q 0(2)
Cd6 N51Q C52Q C53Q 179.5(13)
C56Q N51Q C52Q C45Q 173.7(14)
Cd6 N51Q C52Q C45Q -6.6(18)
N41Q C45Q C52Q N51Q 5(2)
C44Q C45Q C52Q N51Q -177.3(14)
N41Q C45Q C52Q C53Q 178.4(15)
C44Q C45Q C52Q C53Q -4(3)
N51Q C52Q C53Q C54Q -5(3)
C45Q C52Q C53Q C54Q -178.2(18)
C52Q C53Q C54Q C55Q 2(3)
C53Q C54Q C55Q C56Q 6(3)
C52Q N51Q C56Q C55Q 8(2)
Cd6 N51Q C56Q C55Q -171.7(12)
C54Q C55Q C56Q N51Q -11(3)
N21Q Cd14 N11R C16R 109.5(11)
N11Q Cd14 N11R C16R 80.0(8)
N21P Cd14 N11R C16R -86.9(8)
N21R Cd14 N11R C16R 177.3(9)
N11P Cd14 N11R C16R -14.7(8)
N21Q Cd14 N11R C12R -65.6(12)
N11Q Cd14 N11R C12R -95.1(7)
N21P Cd14 N11R C12R 98.0(7)
N21R Cd14 N11R C12R 2.2(6)
N11P Cd14 N11R C12R 170.2(7)
C16R N11R C12R C13R 1.5(15)
Cd14 N11R C12R C13R 176.8(8)
C16R N11R C12R C25R -177.6(9)
Cd14 N11R C12R C25R -2.3(11)
N11R C12R C13R C14R 0.5(17)
C25R C12R C13R C14R 179.6(11)
C12R C13R C14R C15R -1(2)
C13R C14R C15R C16R -1(2)
C12R N11R C16R C15R -3.4(16)
Cd14 N11R C16R C15R -178.3(8)
C14R C15R C16R N11R 3.2(18)
N21Q Cd14 N21R N22R -19.3(8)
N11Q Cd14 N21R N22R -92.2(8)
N11R Cd14 N21R N22R 177.5(9)
N21P Cd14 N21R N22R 79.5(8)
N11P Cd14 N21R N22R 136.1(8)
N21Q Cd14 N21R C25R 161.3(6)
N11Q Cd14 N21R C25R 88.4(6)
N11R Cd14 N21R C25R -1.9(6)
N21P Cd14 N21R C25R -99.9(6)
N11P Cd14 N21R C25R -43.3(10)
C25R N21R N22R C23R 3.4(9)
Cd14 N21R N22R C23R -176.1(7)
C25R N21R N22R C31R -175.7(8)
Cd14 N21R N22R C31R 4.9(13)
N21R N22R C23R C24R -3.5(11)
C31R N22R C23R C24R 175.4(10)
N22R C23R C24R C25R 2.1(12)
N22R N21R C25R C24R -2.0(10)
Cd14 N21R C25R C24R 177.6(6)
N22R N21R C25R C12R -178.1(8)
Cd14 N21R C25R C12R 1.5(10)
C23R C24R C25R N21R -0.1(12)
C23R C24R C25R C12R 175.3(11)
N11R C12R C25R N21R 0.5(14)
C13R C12R C25R N21R -178.6(9)
N11R C12R C25R C24R -174.4(10)
C13R C12R C25R C24R 6.5(17)
C23R N22R C31R C32R -95.0(13)
N21R N22R C31R C32R 83.9(12)
N22R C31R C32R C37R 158.9(10)
N22R C31R C32R C33R -23.3(16)
C37R C32R C33R C34R 2.8(17)
C31R C32R C33R C34R -174.9(10)
C32R C33R C34R C35R -6.5(17)
C33R C34R C35R C36R 5.2(18)
C33R C34R C35R C38R -175.2(10)
C34R C35R C36R C37R -0.2(18)
C38R C35R C36R C37R -179.8(11)
C33R C32R C37R C36R 2.3(18)
C31R C32R C37R C36R -179.8(11)
C35R C36R C37R C32R -3.6(18)
C36R C35R C38R N42R 170.2(10)
C34R C35R C38R N42R -9.4(15)
N51R Cd7 N41R C45R -4.5(8)
N41I Cd7 N41R C45R -59.6(11)
N21G Cd7 N41R C45R 156.3(8)
N51I Cd7 N41R C45R -99.7(9)
N11G Cd7 N41R C45R 84.7(9)
N51R Cd7 N41R N42R -178.7(12)
N41I Cd7 N41R N42R 126.1(10)
N21G Cd7 N41R N42R -18.0(11)
N51I Cd7 N41R N42R 86.1(11)
N11G Cd7 N41R N42R -89.6(11)
C45R N41R N42R C43R 2.0(13)
Cd7 N41R N42R C43R 176.5(9)
C45R N41R N42R C38R -177.6(10)
Cd7 N41R N42R C38R -3.1(16)
C35R C38R N42R N41R 89.0(12)
C35R C38R N42R C43R -90.6(14)
N41R N42R C43R C44R -3.8(14)
C38R N42R C43R C44R 175.8(12)
N42R C43R C44R C45R 3.9(16)
N42R N41R C45R C44R 0.4(14)
Cd7 N41R C45R C44R -175.7(9)
N42R N41R C45R C52R -178.5(11)
Cd7 N41R C45R C52R 5.4(15)
C43R C44R C45R N41R -2.6(16)
C43R C44R C45R C52R 176.1(14)
N41I Cd7 N51R C56R -22.4(11)
N21G Cd7 N51R C56R 111.3(12)
N51I Cd7 N51R C56R -94.2(11)
N11G Cd7 N51R C56R 86.8(11)
N41R Cd7 N51R C56R -179.9(11)
N41I Cd7 N51R C52R 160.7(9)
N21G Cd7 N51R C52R -65.6(13)
N51I Cd7 N51R C52R 89.0(9)
N11G Cd7 N51R C52R -90.1(9)
N41R Cd7 N51R C52R 3.3(8)
C56R N51R C52R C45R -178.8(13)
Cd7 N51R C52R C45R -1.8(15)
C56R N51R C52R C53R 1.5(19)
Cd7 N51R C52R C53R 178.5(10)
N41R C45R C52R N51R -2.6(19)
C44R C45R C52R N51R 178.9(14)
N41R C45R C52R C53R 177.1(13)
C44R C45R C52R C53R -1(2)
N51R C52R C53R C54R -5(2)
C45R C52R C53R C54R 174.8(15)
C52R C53R C54R C55R 8(3)
C53R C54R C55R C56R -7(3)
C52R N51R C56R C55R 0(2)
Cd7 N51R C56R C55R -176.8(12)
C54R C55R C56R N51R 2(3)
N21U Cd15 N11S C16S 105.3(17)
N21S Cd15 N11S C16S -177.3(15)
N21T Cd15 N11S C16S -77.5(15)
N11U Cd15 N11S C16S 84.0(15)
N11T Cd15 N11S C16S -6.8(15)
N21U Cd15 N11S C12S -74.1(15)
N21S Cd15 N11S C12S 3.3(9)
N21T Cd15 N11S C12S 103.1(9)
N11U Cd15 N11S C12S -95.4(10)
N11T Cd15 N11S C12S 173.8(9)
C16S N11S C12S C25S 176.4(14)
Cd15 N11S C12S C25S -4.2(14)
C16S N11S C12S C13S 4(2)
Cd15 N11S C12S C13S -176.4(9)
N11S C12S C13S C14S -11(2)
C25S C12S C13S C14S 177.2(13)
C12S C13S C14S C15S 10(3)
C13S C14S C15S C16S -2(3)
C12S N11S C16S C15S 4(3)
Cd15 N11S C16S C15S -175.1(16)
C14S C15S C16S N11S -6(3)
N21U Cd15 N21S N22S -26.0(10)
N11S Cd15 N21S N22S 174.4(10)
N21T Cd15 N21S N22S 80.6(10)
N11U Cd15 N21S N22S -98.1(9)
N11T Cd15 N21S N22S 142.9(11)
N21U Cd15 N21S C25S 157.6(7)
N11S Cd15 N21S C25S -2.0(7)
N21T Cd15 N21S C25S -95.8(7)
N11U Cd15 N21S C25S 85.4(7)
N11T Cd15 N21S C25S -33.5(14)
C25S N21S N22S C23S 0.7(11)
Cd15 N21S N22S C23S -175.9(7)
C25S N21S N22S C31S -176.8(9)
Cd15 N21S N22S C31S 6.6(15)
N21S N22S C23S C24S 0.1(12)
C31S N22S C23S C24S 177.3(10)
N22S C23S C24S C25S -0.8(11)
N22S N21S C25S C12S -176.9(9)
Cd15 N21S C25S C12S 0.6(12)
N22S N21S C25S C24S -1.2(11)
Cd15 N21S C25S C24S 176.3(6)
N11S C12S C25S N21S 2.4(16)
C13S C12S C25S N21S 174.2(11)
N11S C12S C25S C24S -172.2(11)
C13S C12S C25S C24S -0.3(19)
C23S C24S C25S N21S 1.2(11)
C23S C24S C25S C12S 176.3(11)
C23S N22S C31S C32S -98.4(14)
N21S N22S C31S C32S 78.7(14)
N22S C31S C32S C37S 178.9(13)
N22S C31S C32S C33S -5(2)
C37S C32S C33S C34S -1(3)
C31S C32S C33S C34S -177.8(15)
C32S C33S C34S C35S 0(2)
C33S C34S C35S C36S -1(3)
C33S C34S C35S C38S 179.8(14)
C34S C35S C36S C37S 3(3)
C38S C35S C36S C37S -177.8(16)
C33S C32S C37S C36S 3(3)
C31S C32S C37S C36S -180.0(14)
C35S C36S C37S C32S -4(3)
C36S C35S C38S N42S -168.2(17)
C34S C35S C38S N42S 11(3)
N11C Cd3 N41S C45S 86.3(11)
N51B Cd3 N41S C45S -103.5(11)
N41B Cd3 N41S C45S -52.0(14)
N51S Cd3 N41S C45S -6.4(10)
N21C Cd3 N41S C45S 158.0(10)
N11C Cd3 N41S N42S -81.5(15)
N51B Cd3 N41S N42S 88.6(15)
N41B Cd3 N41S N42S 140.1(13)
N51S Cd3 N41S N42S -174.2(16)
N21C Cd3 N41S N42S -9.9(16)
C35S C38S N42S C43S -98(2)
C35S C38S N42S N41S 83(2)
C45S N41S N42S C38S 178.5(16)
Cd3 N41S N42S C38S -13(3)
C45S N41S N42S C43S -0.5(18)
Cd3 N41S N42S C43S 167.8(12)
C38S N42S C43S C44S 177.9(18)
N41S N42S C43S C44S -3(2)
N42S C43S C44S C45S 5(2)
N42S N41S C45S C52S 179.3(13)
Cd3 N41S C45S C52S 8.0(18)
N42S N41S C45S C44S 3.5(17)
Cd3 N41S C45S C44S -167.8(10)
C43S C44S C45S N41S -5.3(19)
C43S C44S C45S C52S 179.2(16)
N11C Cd3 N51S C56S 87.0(10)
N51B Cd3 N51S C56S -90.7(9)
N41B Cd3 N51S C56S -19.4(9)
N41S Cd3 N51S C56S -179.0(10)
N21C Cd3 N51S C56S 101.3(15)
N11C Cd3 N51S C52S -89.4(9)
N51B Cd3 N51S C52S 92.9(9)
N41B Cd3 N51S C52S 164.3(9)
N41S Cd3 N51S C52S 4.7(9)
N21C Cd3 N51S C52S -75.0(16)
C56S N51S C52S C53S 8.1(19)
Cd3 N51S C52S C53S -175.3(11)
C56S N51S C52S C45S -179.2(12)
Cd3 N51S C52S C45S -2.6(15)
N41S C45S C52S N51S -4(2)
C44S C45S C52S N51S 171.1(14)
N41S C45S C52S C53S 168.5(15)
C44S C45S C52S C53S -17(2)
N51S C52S C53S C54S -6(2)
C45S C52S C53S C54S -178.4(15)
C52S C53S C54S C55S 0(3)
C53S C54S C55S C56S 4(2)
C52S N51S C56S C55S -4.1(19)
Cd3 N51S C56S C55S 179.7(10)
C54S C55S C56S N51S -2(2)
N21U Cd15 N11T C12T 102.6(13)
N21S Cd15 N11T C12T -66.5(18)
N11S Cd15 N11T C12T -96.2(13)
N21T Cd15 N11T C12T 0.4(12)
N11U Cd15 N11T C12T 173.4(13)
N21U Cd15 N11T C16T -78.6(15)
N21S Cd15 N11T C16T 112.2(16)
N11S Cd15 N11T C16T 82.6(16)
N21T Cd15 N11T C16T 179.1(16)
N11U Cd15 N11T C16T -7.8(15)
C16T N11T C12T C25T -178.9(18)
Cd15 N11T C12T C25T 0(2)
C16T N11T C12T C13T 4(3)
Cd15 N11T C12T C13T -177.1(13)
N11T C12T C13T C14T -7(3)
C25T C12T C13T C14T 176(2)
C12T C13T C14T C15T 10(4)
C13T C14T C15T C16T -9(5)
C12T N11T C16T C15T -3(3)
Cd15 N11T C16T C15T 178.5(19)
C14T C15T C16T N11T 5(4)
N21U Cd15 N21T N22T 92.0(12)
N21S Cd15 N21T N22T -15.4(13)
N11S Cd15 N21T N22T -87.0(12)
N11U Cd15 N21T N22T 160.9(11)
N11T Cd15 N21T N22T -178.3(13)
N21U Cd15 N21T C25T -90.3(9)
N21S Cd15 N21T C25T 162.4(8)
N11S Cd15 N21T C25T 90.8(9)
N11U Cd15 N21T C25T -21.3(16)
N11T Cd15 N21T C25T -0.5(9)
C25T N21T N22T C23T 3.1(13)
Cd15 N21T N22T C23T -179.0(9)
C25T N21T N22T C31T 176.4(10)
Cd15 N21T N22T C31T -5.7(18)
N21T N22T C23T C24T -5.8(14)
C31T N22T C23T C24T -178.8(11)
N22T C23T C24T C25T 5.8(15)
N22T N21T C25T C12T 179.1(13)
Cd15 N21T C25T C12T 0.6(17)
N22T N21T C25T C24T 0.5(14)
Cd15 N21T C25T C24T -177.9(9)
N11T C12T C25T N21T 0(2)
C13T C12T C25T N21T 176.5(15)
N11T C12T C25T C24T 177.9(15)
C13T C12T C25T C24T -5(3)
C23T C24T C25T N21T -4.0(16)
C23T C24T C25T C12T 177.6(15)
N21T N22T C31T C32T 87.9(13)
C23T N22T C31T C32T -99.9(13)
N22T C31T C32T C33T 165.0(10)
N22T C31T C32T C37T -14.5(15)
C37T C32T C33T C34T -0.5(17)
C31T C32T C33T C34T 180.0(10)
C32T C33T C34T C35T -1.6(17)
C33T C34T C35T C36T 3.6(16)
C33T C34T C35T C38T -179.8(9)
C34T C35T C36T C37T -3.7(15)
C38T C35T C36T C37T -179.9(9)
C33T C32T C37T C36T 0.5(16)
C31T C32T C37T C36T -180.0(9)
C35T C36T C37T C32T 1.6(15)
C36T C35T C38T N42T -6.7(13)
C34T C35T C38T N42T 176.9(8)
N51H Cd9 N41T N42T 89.0(8)
N11I Cd9 N41T N42T -83.1(8)
N51T Cd9 N41T N42T -177.0(9)
N41H Cd9 N41T N42T 145.6(7)
N21I Cd9 N41T N42T -11.6(8)
N51H Cd9 N41T C45T -98.3(6)
N11I Cd9 N41T C45T 89.6(6)
N51T Cd9 N41T C45T -4.4(6)
N41H Cd9 N41T C45T -41.7(10)
N21I Cd9 N41T C45T 161.1(6)
C45T N41T N42T C43T -1.2(10)
Cd9 N41T N42T C43T 171.8(7)
C45T N41T N42T C38T -174.4(8)
Cd9 N41T N42T C38T -1.4(13)
C35T C38T N42T N41T 87.6(9)
C35T C38T N42T C43T -84.2(11)
N41T N42T C43T C44T 1.7(10)
C38T N42T C43T C44T 174.4(8)
N42T C43T C44T C45T -1.4(11)
N42T N41T C45T C44T 0.3(10)
Cd9 N41T C45T C44T -174.5(6)
N42T N41T C45T C52T -178.6(8)
Cd9 N41T C45T C52T 6.6(11)
C43T C44T C45T N41T 0.7(11)
C43T C44T C45T C52T 179.4(10)
N51H Cd9 N51T C56T -80.2(8)
N11I Cd9 N51T C56T 93.0(8)
N41H Cd9 N51T C56T -8.6(8)
N21I Cd9 N51T C56T 131.1(9)
N41T Cd9 N51T C56T -175.4(9)
N51H Cd9 N51T C52T 97.0(7)
N11I Cd9 N51T C52T -89.8(7)
N41H Cd9 N51T C52T 168.6(7)
N21I Cd9 N51T C52T -51.7(12)
N41T Cd9 N51T C52T 1.8(6)
C56T N51T C52T C53T -2.6(14)
Cd9 N51T C52T C53T -179.9(7)
C56T N51T C52T C45T 178.1(9)
Cd9 N51T C52T C45T 0.7(11)
N41T C45T C52T N51T -5.1(13)
C44T C45T C52T N51T 176.3(9)
N41T C45T C52T C53T 175.6(9)
C44T C45T C52T C53T -3.0(17)
N51T C52T C53T C54T 2.2(15)
C45T C52T C53T C54T -178.5(10)
C52T C53T C54T C55T -0.8(17)
C53T C54T C55T C56T -0.3(17)
C52T N51T C56T C55T 1.6(16)
Cd9 N51T C56T C55T 178.8(8)
C54T C55T C56T N51T -0.2(18)
N21U Cd15 N11U C12U 1.0(11)
N21S Cd15 N11U C12U 103.0(11)
N11S Cd15 N11U C12U 173.4(12)
N21T Cd15 N11U C12U -73.4(17)
N11T Cd15 N11U C12U -93.0(12)
N21U Cd15 N11U C16U -176.6(16)
N21S Cd15 N11U C16U -74.7(15)
N11S Cd15 N11U C16U -4.2(15)
N21T Cd15 N11U C16U 109.0(16)
N11T Cd15 N11U C16U 89.4(15)
C16U N11U C12U C13U -5(3)
Cd15 N11U C12U C13U 177.5(13)
C16U N11U C12U C25U 178.5(16)
Cd15 N11U C12U C25U 0.8(19)
N11U C12U C13U C14U 5(3)
C25U C12U C13U C14U -178.9(19)
C12U C13U C14U C15U -1(4)
C13U C14U C15U C16U -2(4)
C12U N11U C16U C15U 1(3)
Cd15 N11U C16U C15U 179.0(16)
C14U C15U C16U N11U 2(4)
N21S Cd15 N21U N22U 84.3(13)
N11S Cd15 N21U N22U 155.7(12)
N21T Cd15 N21U N22U -21.4(14)
N11U Cd15 N21U N22U 178.3(14)
N11T Cd15 N21U N22U -92.3(13)
N21S Cd15 N21U C25U -96.9(10)
N11S Cd15 N21U C25U -25.4(17)
N21T Cd15 N21U C25U 157.5(10)
N11U Cd15 N21U C25U -2.8(10)
N11T Cd15 N21U C25U 86.6(10)
C25U N21U N22U C23U -2.4(15)
Cd15 N21U N22U C23U 176.6(11)
C25U N21U N22U C31U -177.0(13)
Cd15 N21U N22U C31U 2(2)
N21U N22U C23U C24U 1.7(18)
C31U N22U C23U C24U 175.8(15)
N22U C23U C24U C25U 0(2)
N22U N21U C25U C24U 2.1(17)
Cd15 N21U C25U C24U -177.1(11)
N22U N21U C25U C12U -176.2(14)
Cd15 N21U C25U C12U 4.5(19)
C23U C24U C25U N21U -1(2)
C23U C24U C25U C12U 177.1(17)
N11U C12U C25U N21U -4(2)
C13U C12U C25U N21U 179.8(16)
N11U C12U C25U C24U 178.4(17)
C13U C12U C25U C24U 2(3)
N21U N22U C31U C32U 82.5(15)
C23U N22U C31U C32U -91.0(17)
N22U C31U C32U C37U -0.7(17)
N22U C31U C32U C33U 175.6(11)
C37U C32U C33U C34U -0.3(18)
C31U C32U C33U C34U -176.8(12)
C32U C33U C34U C35U -1(2)
C33U C34U C35U C36U 2.4(19)
C33U C34U C35U C38U -177.0(12)
C34U C35U C36U C37U -2.1(17)
C38U C35U C36U C37U 177.2(11)
C33U C32U C37U C36U 0.5(17)
C31U C32U C37U C36U 176.9(11)
C35U C36U C37U C32U 0.7(17)
C36U C35U C38U N42U -2.4(19)
C34U C35U C38U N42U 176.9(12)
N11J Cd10 N41U C45U 90.0(10)
N51L Cd10 N41U C45U -95.1(10)
N51U Cd10 N41U C45U -1.6(9)
N21J Cd10 N41U C45U 162.9(9)
N41L Cd10 N41U C45U -44.6(13)
N11J Cd10 N41U N42U -91.8(7)
N51L Cd10 N41U N42U 83.1(7)
N51U Cd10 N41U N42U 176.6(7)
N21J Cd10 N41U N42U -18.9(7)
N41L Cd10 N41U N42U 133.6(8)
C35U C38U N42U C43U -95.0(14)
C35U C38U N42U N41U 76.9(13)
C45U N41U N42U C38U -174.0(12)
Cd10 N41U N42U C38U 7.8(11)
C45U N41U N42U C43U -0.7(8)
Cd10 N41U N42U C43U -178.9(10)
C38U N42U C43U C44U 174.6(13)
N41U N42U C43U C44U 1.9(11)
N42U C43U C44U C45U -2.2(16)
N42U N41U C45U C52U -175.6(12)
Cd10 N41U C45U C52U 3.2(18)
N42U N41U C45U C44U -0.7(14)
Cd10 N41U C45U C44U 178.1(10)
C43U C44U C45U N41U 1.8(18)
C43U C44U C45U C52U 176.4(15)
N11J Cd10 N51U C52U -97.1(6)
N51L Cd10 N51U C52U 89.9(6)
N21J Cd10 N51U C52U -64.4(14)
N41L Cd10 N51U C52U 162.6(6)
N41U Cd10 N51U C52U 0.1(5)
N11J Cd10 N51U C56U 75.1(7)
N51L Cd10 N51U C56U -97.9(6)
N21J Cd10 N51U C56U 107.8(13)
N41L Cd10 N51U C56U -25.2(6)
N41U Cd10 N51U C56U 172.3(7)
C56U N51U C52U C53U 0.0
Cd10 N51U C52U C53U 172.4(7)
C56U N51U C52U C45U -171.0(12)
Cd10 N51U C52U C45U 1.4(10)
N41U C45U C52U C53U -173.7(10)
C44U C45U C52U C53U 12(2)
N41U C45U C52U N51U -3.1(18)
C44U C45U C52U N51U -177.0(14)
N51U C52U C53U C54U 0.0
C45U C52U C53U C54U 170.1(13)
C52U C53U C54U C55U 0.0
C53U C54U C55U C56U 0.0
C54U C55U C56U N51U 0.0
C52U N51U C56U C55U 0.0
Cd10 N51U C56U C55U -172.0(8)
N21V Cd16 N11V C16V -179.6(10)
N11W Cd16 N11V C16V -12.8(10)
N21W Cd16 N11V C16V -83.1(10)
N11X Cd16 N11V C16V 81.3(10)
N21X Cd16 N11V C16V 118.4(12)
N21V Cd16 N11V C12V 0.8(7)
N11W Cd16 N11V C12V 167.5(7)
N21W Cd16 N11V C12V 97.2(7)
N11X Cd16 N11V C12V -98.3(8)
N21X Cd16 N11V C12V -61.3(13)
C16V N11V C12V C13V 2.6(16)
Cd16 N11V C12V C13V -177.7(8)
C16V N11V C12V C25V 179.4(10)
Cd16 N11V C12V C25V -0.9(11)
N11V C12V C13V C14V 1.8(19)
C25V C12V C13V C14V -174.8(12)
C12V C13V C14V C15V -7(2)
C13V C14V C15V C16V 8(2)
C12V N11V C16V C15V -1.7(19)
Cd16 N11V C16V C15V 178.6(10)
C14V C15V C16V N11V -3(2)
N11W Cd16 N21V C25V -38.6(11)
N21W Cd16 N21V C25V -93.9(7)
N11X Cd16 N21V C25V 91.9(7)
N21X Cd16 N21V C25V 163.6(6)
N11V Cd16 N21V C25V -0.5(6)
N11W Cd16 N21V N22V 141.7(9)
N21W Cd16 N21V N22V 86.5(9)
N11X Cd16 N21V N22V -87.8(9)
N21X Cd16 N21V N22V -16.1(9)
N11V Cd16 N21V N22V 179.8(9)
C25V N21V N22V C23V -0.4(10)
Cd16 N21V N22V C23V 179.3(7)
C25V N21V N22V C31V -178.4(8)
Cd16 N21V N22V C31V 1.3(13)
N21V N22V C23V C24V 0.8(11)
C31V N22V C23V C24V 178.5(9)
N22V C23V C24V C25V -0.8(12)
N22V N21V C25V C24V -0.1(10)
Cd16 N21V C25V C24V -179.8(6)
N22V N21V C25V C12V -179.9(9)
Cd16 N21V C25V C12V 0.3(12)
C23V C24V C25V N21V 0.5(11)
C23V C24V C25V C12V -179.6(10)
N11V C12V C25V N21V 0.4(14)
C13V C12V C25V N21V 177.1(10)
N11V C12V C25V C24V -179.4(10)
C13V C12V C25V C24V -2.7(18)
C23V N22V C31V C32V -91.9(12)
N21V N22V C31V C32V 85.7(11)
N22V C31V C32V C33V 174.2(10)
N22V C31V C32V C37V -12.1(16)
C37V C32V C33V C34V 6.1(18)
C31V C32V C33V C34V 179.9(10)
C32V C33V C34V C35V -5.1(18)
C33V C34V C35V C36V 2.2(18)
C33V C34V C35V C38V -174.0(11)
C34V C35V C36V C37V -0.2(18)
C38V C35V C36V C37V 175.7(11)
C33V C32V C37V C36V -4.0(17)
C31V C32V C37V C36V -177.4(10)
C35V C36V C37V C32V 1.1(17)
C34V C35V C38V N42V 179.8(11)
C36V C35V C38V N42V 3.7(17)
N11E Cd5 N41V C45V 86.3(8)
N51D Cd5 N41V C45V -101.0(8)
N41D Cd5 N41V C45V -50.9(10)
N21E Cd5 N41V C45V 158.2(7)
N51V Cd5 N41V C45V -2.1(7)
N11E Cd5 N41V N42V -91.3(11)
N51D Cd5 N41V N42V 81.4(11)
N41D Cd5 N41V N42V 131.6(10)
N21E Cd5 N41V N42V -19.4(11)
N51V Cd5 N41V N42V -180(100)
C45V N41V N42V C43V 2.6(13)
Cd5 N41V N42V C43V -179.7(9)
C45V N41V N42V C38V -174.7(10)
Cd5 N41V N42V C38V 3.0(17)
C35V C38V N42V N41V 81.2(14)
C35V C38V N42V C43V -95.5(15)
N41V N42V C43V C44V -1.6(15)
C38V N42V C43V C44V 175.4(13)
N42V C43V C44V C45V 0.0(17)
N42V N41V C45V C44V -2.6(13)
Cd5 N41V C45V C44V 179.1(8)
N42V N41V C45V C52V -178.7(10)
Cd5 N41V C45V C52V 2.9(14)
C43V C44V C45V N41V 1.6(16)
C43V C44V C45V C52V 177.3(13)
N11E Cd5 N51V C52V -92.0(8)
N51D Cd5 N51V C52V 89.2(7)
N41D Cd5 N51V C52V 160.6(7)
N21E Cd5 N51V C52V -73.4(11)
N41V Cd5 N51V C52V 1.2(7)
N11E Cd5 N51V C56V 86.2(8)
N51D Cd5 N51V C56V -92.5(8)
N41D Cd5 N51V C56V -21.2(8)
N21E Cd5 N51V C56V 104.9(10)
N41V Cd5 N51V C56V 179.5(8)
C56V N51V C52V C53V 0.5(16)
Cd5 N51V C52V C53V 178.8(9)
C56V N51V C52V C45V -178.6(10)
Cd5 N51V C52V C45V -0.3(13)
N41V C45V C52V N51V -1.9(17)
C44V C45V C52V N51V -177.1(13)
N41V C45V C52V C53V 179.1(11)
C44V C45V C52V C53V 4(2)
N51V C52V C53V C54V 0.1(19)
C45V C52V C53V C54V 179.2(12)
C52V C53V C54V C55V 0(2)
C53V C54V C55V C56V 0.2(19)
C52V N51V C56V C55V -0.9(16)
Cd5 N51V C56V C55V -179.1(8)
C54V C55V C56V N51V 0.5(16)
N21V Cd16 N11W C16W 117.3(11)
N21W Cd16 N11W C16W 177.2(11)
N11X Cd16 N11W C16W -14.1(10)
N21X Cd16 N11W C16W -84.9(10)
N11V Cd16 N11W C16W 81.6(10)
N21V Cd16 N11W C12W -56.5(12)
N21W Cd16 N11W C12W 3.4(7)
N11X Cd16 N11W C12W 172.1(8)
N21X Cd16 N11W C12W 101.3(8)
N11V Cd16 N11W C12W -92.2(8)
C16W N11W C12W C13W 2.5(17)
Cd16 N11W C12W C13W 176.5(9)
C16W N11W C12W C25W -178.5(11)
Cd16 N11W C12W C25W -4.5(13)
N11W C12W C13W C14W -2(2)
C25W C12W C13W C14W 179.6(13)
C12W C13W C14W C15W 0(3)
C13W C14W C15W C16W 0(3)
C12W N11W C16W C15W -2(2)
Cd16 N11W C16W C15W -176.1(12)
C14W C15W C16W N11W 1(3)
N21V Cd16 N21W N22W -23.7(9)
N11W Cd16 N21W N22W 175.3(10)
N11X Cd16 N21W N22W 139.0(9)
N21X Cd16 N21W N22W 78.4(9)
N11V Cd16 N21W N22W -95.1(9)
N21V Cd16 N21W C25W 159.3(7)
N11W Cd16 N21W C25W -1.7(7)
N11X Cd16 N21W C25W -38.0(12)
N21X Cd16 N21W C25W -98.7(7)
N11V Cd16 N21W C25W 87.8(7)
C25W N21W N22W C23W -2.3(11)
Cd16 N21W N22W C23W -179.5(7)
C25W N21W N22W C31W -173.3(9)
Cd16 N21W N22W C31W 9.5(14)
N21W N22W C23W C24W 1.6(12)
C31W N22W C23W C24W 172.3(9)
N22W C23W C24W C25W -0.2(13)
N22W N21W C25W C24W 2.1(11)
Cd16 N21W C25W C24W -179.9(7)
N22W N21W C25W C12W -177.9(9)
Cd16 N21W C25W C12W 0.1(13)
C23W C24W C25W N21W -1.2(13)
C23W C24W C25W C12W 178.8(11)
N11W C12W C25W N21W 2.9(15)
C13W C12W C25W N21W -178.1(11)
N11W C12W C25W C24W -177.0(11)
C13W C12W C25W C24W 1.9(19)
N21W N22W C31W C32W 82.9(11)
C23W N22W C31W C32W -87.0(11)
N22W C31W C32W C37W -5.5(13)
N22W C31W C32W C33W 173.6(8)
C37W C32W C33W C34W -1.5(14)
C31W C32W C33W C34W 179.4(9)
C32W C33W C34W C35W 1.0(15)
C33W C34W C35W C36W 0.1(15)
C33W C34W C35W C38W -178.0(10)
C34W C35W C36W C37W -0.8(14)
C38W C35W C36W C37W 177.3(9)
C33W C32W C37W C36W 0.8(14)
C31W C32W C37W C36W 179.9(9)
C35W C36W C37W C32W 0.3(14)
C34W C35W C38W N42W -179.9(9)
C36W C35W C38W N42W 2.0(14)
N51J Cd11 N41W N42W 77.8(10)
N21K Cd11 N41W N42W -27.1(10)
N11K Cd11 N41W N42W -98.5(10)
N41J Cd11 N41W N42W 126.2(9)
N51W Cd11 N41W N42W 172.7(10)
N51J Cd11 N41W C45W -102.4(7)
N21K Cd11 N41W C45W 152.7(7)
N11K Cd11 N41W C45W 81.4(7)
N41J Cd11 N41W C45W -54.0(10)
N51W Cd11 N41W C45W -7.5(7)
C45W N41W N42W C43W -1.7(11)
Cd11 N41W N42W C43W 178.1(8)
C45W N41W N42W C38W -170.8(9)
Cd11 N41W N42W C38W 9.1(15)
C35W C38W N42W N41W 82.5(12)
C35W C38W N42W C43W -84.5(14)
N41W N42W C43W C44W -0.4(13)
C38W N42W C43W C44W 167.9(11)
N42W C43W C44W C45W 2.1(14)
N42W N41W C45W C44W 3.0(12)
Cd11 N41W C45W C44W -176.9(7)
N42W N41W C45W C52W -174.2(10)
Cd11 N41W C45W C52W 6.0(13)
C43W C44W C45W N41W -3.2(13)
C43W C44W C45W C52W 173.6(12)
N51J Cd11 N51W C56W -89.3(10)
N21K Cd11 N51W C56W 112.1(11)
N11K Cd11 N51W C56W 90.2(10)
N41J Cd11 N51W C56W -18.2(10)
N41W Cd11 N51W C56W -178.5(10)
N51J Cd11 N51W C52W 98.1(8)
N21K Cd11 N51W C52W -60.6(13)
N11K Cd11 N51W C52W -82.4(9)
N41J Cd11 N51W C52W 169.2(8)
N41W Cd11 N51W C52W 8.8(8)
C56W N51W C52W C53W -4.2(18)
Cd11 N51W C52W C53W 168.7(10)
C56W N51W C52W C45W 177.8(11)
Cd11 N51W C52W C45W -9.3(14)
N41W C45W C52W N51W 2.3(17)
C44W C45W C52W N51W -174.2(12)
N41W C45W C52W C53W -175.6(12)
C44W C45W C52W C53W 8(2)
N51W C52W C53W C54W 10(2)
C45W C52W C53W C54W -172.1(14)
C52W C53W C54W C55W -11(3)
C53W C54W C55W C56W 5(3)
C52W N51W C56W C55W -1(2)
Cd11 N51W C56W C55W -173.5(11)
C54W C55W C56W N51W 1(2)
N21V Cd16 N11X C16X -79.9(10)
N11W Cd16 N11X C16X 83.6(11)
N21W Cd16 N11X C16X 117.6(11)
N21X Cd16 N11X C16X -177.1(11)
N11V Cd16 N11X C16X -8.3(11)
N21V Cd16 N11X C12X 101.4(8)
N11W Cd16 N11X C12X -95.1(9)
N21W Cd16 N11X C12X -61.2(13)
N21X Cd16 N11X C12X 4.2(8)
N11V Cd16 N11X C12X 173.0(8)
C16X N11X C12X C13X -1.2(18)
Cd16 N11X C12X C13X 177.6(9)
C16X N11X C12X C25X 177.2(11)
Cd16 N11X C12X C25X -4.0(14)
N11X C12X C13X C14X -3(2)
C25X C12X C13X C14X 178.7(13)
C12X C13X C14X C15X 5(2)
C13X C14X C15X C16X -3(3)
C12X N11X C16X C15X 3(2)
Cd16 N11X C16X C15X -175.4(11)
C14X C15X C16X N11X -1(2)
N21V Cd16 N21X C25X -101.5(8)
N11W Cd16 N21X C25X 86.7(8)
N21W Cd16 N21X C25X 158.2(7)
N11X Cd16 N21X C25X -4.0(7)
N11V Cd16 N21X C25X -43.6(14)
N21V Cd16 N21X N22X 81.0(10)
N11W Cd16 N21X N22X -90.8(10)
N21W Cd16 N21X N22X -19.3(10)
N11X Cd16 N21X N22X 178.5(11)
N11V Cd16 N21X N22X 138.9(10)
C25X N21X N22X C23X -0.3(12)
Cd16 N21X N22X C23X 177.4(8)
C25X N21X N22X C31X -172.9(9)
Cd16 N21X N22X C31X 4.7(15)
N21X N22X C23X C24X -0.7(13)
C31X N22X C23X C24X 171.3(10)
N22X C23X C24X C25X 1.3(13)
N22X N21X C25X C24X 1.1(12)
Cd16 N21X C25X C24X -177.2(7)
N22X N21X C25X C12X -178.1(10)
Cd16 N21X C25X C12X 3.6(13)
C23X C24X C25X N21X -1.5(13)
C23X C24X C25X C12X 177.5(12)
N11X C12X C25X N21X 0.2(16)
C13X C12X C25X N21X 178.6(11)
N11X C12X C25X C24X -178.8(11)
C13X C12X C25X C24X 0(2)
N21X N22X C31X C32X 82.9(11)
C23X N22X C31X C32X -88.4(13)
N22X C31X C32X C37X -5.9(14)
N22X C31X C32X C33X 171.9(9)
C37X C32X C33X C34X -3.8(16)
C31X C32X C33X C34X 178.3(10)
C32X C33X C34X C35X 4.5(16)
C33X C34X C35X C36X -4.5(15)
C33X C34X C35X C38X 179.8(10)
C34X C35X C36X C37X 3.8(15)
C38X C35X C36X C37X 179.3(9)
C33X C32X C37X C36X 3.0(15)
C31X C32X C37X C36X -179.2(9)
C35X C36X C37X C32X -3.1(15)
C36X C35X C38X N42X -0.4(14)
C34X C35X C38X N42X 175.2(9)
N11H Cd8 N41X C45X 78.2(8)
N21H Cd8 N41X C45X 149.7(8)
N51G Cd8 N41X C45X -109.6(8)
N41G Cd8 N41X C45X -62.7(10)
N51X Cd8 N41X C45X -9.8(8)
N11H Cd8 N41X N42X -88.2(10)
N21H Cd8 N41X N42X -16.7(11)
N51G Cd8 N41X N42X 84.0(10)
N41G Cd8 N41X N42X 130.9(10)
N51X Cd8 N41X N42X -176.2(11)
C45X N41X N42X C43X 0.7(13)
Cd8 N41X N42X C43X 167.5(9)
C45X N41X N42X C38X -173.6(10)
Cd8 N41X N42X C38X -6.8(17)
C35X C38X N42X N41X 91.1(12)
C35X C38X N42X C43X -82.1(15)
N41X N42X C43X C44X -3.3(15)
C38X N42X C43X C44X 170.6(12)
N42X C43X C44X C45X 4.4(16)
N42X N41X C45X C52X -177.7(11)
Cd8 N41X C45X C52X 11.8(15)
N42X N41X C45X C44X 2.0(14)
Cd8 N41X C45X C44X -168.5(8)
C43X C44X C45X N41X -4.0(16)
C43X C44X C45X C52X 175.7(14)
N11H Cd8 N51X C56X 90.2(10)
N21H Cd8 N51X C56X 114.4(10)
N51G Cd8 N51X C56X -91.0(10)
N41G Cd8 N51X C56X -19.9(10)
N41X Cd8 N51X C56X -177.2(10)
N11H Cd8 N51X C52X -84.7(9)
N21H Cd8 N51X C52X -60.5(13)
N51G Cd8 N51X C52X 94.1(9)
N41G Cd8 N51X C52X 165.2(9)
N41X Cd8 N51X C52X 7.9(9)
C56X N51X C52X C53X 1(2)
Cd8 N51X C52X C53X 175.7(10)
C56X N51X C52X C45X 179.9(12)
Cd8 N51X C52X C45X -5.1(15)
N41X C45X C52X N51X -4.9(19)
C44X C45X C52X N51X 175.5(13)
N41X C45X C52X C53X 174.3(13)
C44X C45X C52X C53X -5(2)
N51X C52X C53X C54X -1(2)
C45X C52X C53X C54X 179.5(15)
C52X C53X C54X C55X 1(3)
C53X C54X C55X C56X 0(3)
C52X N51X C56X C55X 1(2)
Cd8 N51X C56X C55X -174.1(11)
C54X C55X C56X N51X -1(2)
